data_1507419
loop_
_publ_author_name
'Campanera, Josep M.'
'Bo, Carles'
'Olmstead, Marilyn M.'
'Balch, Alan L.'
'Poblet, Josep M.'

_publ_section_title
;
 Bonding within the Endohedral Fullerenes Sc3N@C78and Sc3N@C80as
 Determined by Density Functional Calculations and Reexamination of the
 Crystal Structure of
 {Sc3N@C78}&#x00B7;Co(OEP)}&#x00B7;1.5(C6H6)&#x00B7;0.3(CHCl3)
;
_journal_issue 51
_journal_name_full 'The Journal of Physical Chemistry A'
_journal_page_first 12356
_journal_paper_doi 10.1021/jp021882m
_journal_volume 106
_journal_year 2002
_chemical_formula_sum 'C123.3 H53.3 Cl0.9 Co N5 Sc3'
_chemical_formula_weight 1830.32
_chemical_name_common Sc3N@C78.Co(OEP).1.5benzene.0.3CHCl3
_chemical_name_systematic
; 
 ? 
;
_space_group_IT_number 12
_symmetry_cell_setting monoclinic
_symmetry_space_group_name_Hall '-C 2y'
_symmetry_space_group_name_H-M 'C 1 2/m 1'
_atom_sites_solution_hydrogens geom
_atom_sites_solution_primary Patterson
_atom_sites_solution_secondary difmap
_audit_creation_method SHELXL-97
_cell_angle_alpha 90.00
_cell_angle_beta 93.720(2)
_cell_angle_gamma 90.00
_cell_formula_units_Z 4
_cell_length_a 25.124(2)
_cell_length_b 14.9400(13)
_cell_length_c 19.533(2)
_cell_measurement_temperature 110(2)
_cell_volume 7316.3(11)
_computing_cell_refinement Mosflm
_computing_data_collection Mosflm
_computing_data_reduction 'Mosflm, Scala, mkdata'
_computing_molecular_graphics 'SHELXTL 5, XP (Sheldrick, 1994)'
_computing_publication_material 'SHELXL-97 (Sheldrick, 1997)'
_computing_structure_refinement 'SHELXL-97 (Sheldrick, 1997)'
_computing_structure_solution 'SHELXS-97 (Sheldrick, 1990)'
_diffrn_ambient_temperature 110(2)
_diffrn_measured_fraction_theta_full 0.765
_diffrn_measured_fraction_theta_max 0.765
_diffrn_measurement_device_type
;Huber Kappa goniometer and Area Detector Systems Corp. 2X2 matrix Quantum-4
CCD detector
;
_diffrn_measurement_method
;Two runs were merged and scaled. The first run employed 0.5 deg phi scans
of 1 sec exposure at a detector distance of 80 mm; the second run employed
2 sec exposures and a 70 mm distance.
;
_diffrn_radiation_monochromator 'double-crystal "pin-post"'
_diffrn_radiation_source 'Stanford synchrotron'
_diffrn_radiation_type 'high-intensity x-ray beam'
_diffrn_radiation_wavelength 0.77490
_diffrn_reflns_av_R_equivalents 0.056
_diffrn_reflns_av_sigmaI/netI 0.0335
_diffrn_reflns_limit_h_max 32
_diffrn_reflns_limit_h_min -32
_diffrn_reflns_limit_k_max 18
_diffrn_reflns_limit_k_min -18
_diffrn_reflns_limit_l_max 23
_diffrn_reflns_limit_l_min -23
_diffrn_reflns_number 41718
_diffrn_reflns_theta_full 30.84
_diffrn_reflns_theta_max 30.84
_diffrn_reflns_theta_min 2.04
_exptl_absorpt_coefficient_mu 2.159
_exptl_absorpt_correction_T_max 0.919
_exptl_absorpt_correction_T_min 0.848
_exptl_absorpt_correction_type none
_exptl_crystal_colour black
_exptl_crystal_density_diffrn 1.662
_exptl_crystal_density_method 'not measured'
_exptl_crystal_description parallelepiped
_exptl_crystal_F_000 3734
_exptl_crystal_size_max 0.08
_exptl_crystal_size_mid 0.08
_exptl_crystal_size_min 0.05
_refine_diff_density_max 1.061
_refine_diff_density_min -0.653
_refine_diff_density_rms 0.097
_refine_ls_extinction_coef 0.0046(8)
_refine_ls_extinction_expression Fc^*^=kFc[1+0.001xFc^2^\l^3^/sin(2\q)]^-1/4^
_refine_ls_extinction_method SHELXL
_refine_ls_goodness_of_fit_ref 1.044
_refine_ls_hydrogen_treatment constr
_refine_ls_matrix_type full
_refine_ls_number_parameters 404
_refine_ls_number_reflns 7058
_refine_ls_number_restraints 27
_refine_ls_restrained_S_all 1.046
_refine_ls_R_factor_all 0.1041
_refine_ls_R_factor_gt 0.0977
_refine_ls_shift/su_max 0.010
_refine_ls_shift/su_mean 0.000
_refine_ls_structure_factor_coef Fsqd
_refine_ls_weighting_details 'calc w=1/[\s^2^(Fo^2^)+(0.1399P)^2^+36.4793P] where P=(Fo^2^+2Fc^2^)/3'
_refine_ls_weighting_scheme calc
_refine_ls_wR_factor_gt 0.2588
_refine_ls_wR_factor_ref 0.2647
_reflns_number_gt 6315
_reflns_number_total 7058
_reflns_threshold_expression >2sigma(I)
_cod_data_source_file jp021882_s1.cif
_cod_data_source_block ab015g
_cod_original_sg_symbol_H-M 'C 2/m'
_cod_original_formula_sum 'C123.30 H53.30 Cl0.90 Co N5 Sc3'
_cod_database_code 1507419

loop_
_symmetry_equiv_pos_as_xyz
'x, y, z'
'-x, y, -z'
'x+1/2, y+1/2, z'
'-x+1/2, y+1/2, -z'
'-x, -y, -z'
'x, -y, z'
'-x+1/2, -y+1/2, -z'
'x+1/2, -y+1/2, z'

loop_
_atom_site_label
_atom_site_type_symbol
_atom_site_fract_x
_atom_site_fract_y
_atom_site_fract_z
_atom_site_U_iso_or_equiv
_atom_site_adp_type
_atom_site_occupancy
_atom_site_symmetry_multiplicity
_atom_site_calc_flag
_atom_site_refinement_flags
_atom_site_disorder_assembly
_atom_site_disorder_group
N N 0.7035(2) 0.5000 0.1899(3) 0.0525(13) Uani 1 2 d S . .
Sc1 Sc 0.74417(11) 0.5000 0.10637(13) 0.0493(6) Uani 0.50 2 d SP . 1
Sc2 Sc 0.6677(7) 0.5989(11) 0.2350(8) 0.078(5) Uani 0.25 1 d PU . 1
Sc3 Sc 0.69994(18) 0.3730(2) 0.23862(19) 0.0404(8) Uani 0.25 1 d P . 1
Sc4 Sc 0.6684(5) 0.3838(6) 0.1885(6) 0.069(3) Uani 0.15 1 d P . 2
Sc5 Sc 0.7727(2) 0.5254(4) 0.1480(4) 0.060(2) Uani 0.15 1 d P . 2
Sc6 Sc 0.6593(6) 0.5911(9) 0.2233(7) 0.028(2) Uani 0.15 1 d PU . 2
Sc7 Sc 0.693(3) 0.544(4) 0.279(4) 0.32(3) Uiso 0.10 1 d P . 3
Sc8 Sc 0.708(2) 0.365(3) 0.180(3) 0.215(17) Uiso 0.10 1 d P . 3
Sc9 Sc 0.740(2) 0.587(3) 0.131(3) 0.219(16) Uiso 0.10 1 d P . 3
C79 C 0.5284(4) 0.1353(7) 0.0650(5) 0.060(3) Uiso 0.50 1 d PD . 1
C80 C 0.5579(4) 0.1351(7) 0.0051(8) 0.073(4) Uiso 0.50 1 d PD A 1
C81 C 0.5283(4) 0.1391(7) -0.0592(5) 0.059(2) Uiso 0.50 1 d PD . 1
H79 H 0.5435 0.1293 0.1114 0.070 Uiso 0.50 1 d P B 1
H80 H 0.5960 0.1319 0.0137 0.070 Uiso 0.50 1 d P C 1
H81 H 0.5504 0.1470 -0.0963 0.070 Uiso 0.50 1 d P D 1
C83 C 0.2320(3) 0.5000 0.2337(4) 0.0640(19) Uani 1 2 d S . .
H83 H 0.2691 0.5000 0.2467 0.077 Uiso 1 2 calc SR . .
C84 C 0.2148(3) 0.5000 0.1665(4) 0.070(2) Uani 1 2 d S . .
H84 H 0.2398 0.5000 0.1320 0.084 Uiso 1 2 calc SR . .
C85 C 0.1592(3) 0.5000 0.1477(4) 0.068(2) Uani 1 2 d S . .
H85 H 0.1469 0.5000 0.1006 0.081 Uiso 1 2 calc SR . .
C86 C 0.1243(3) 0.5000 0.1967(4) 0.0611(18) Uani 1 2 d S . .
H86 H 0.0871 0.5000 0.1843 0.073 Uiso 1 2 calc SR . .
C87 C 0.1421(3) 0.5000 0.2652(3) 0.0510(15) Uani 1 2 d S . .
H87 H 0.1169 0.5000 0.2995 0.061 Uiso 1 2 calc SR . .
C88 C 0.1944(3) 0.5000 0.2840(3) 0.0546(16) Uani 1 2 d S . .
H88 H 0.2060 0.5000 0.3313 0.065 Uiso 1 2 calc SR . .
Cl1 Cl 0.4987(5) 0.1258(8) 0.0984(5) 0.082(3) Uiso 0.15 1 d PD . 2
Cl2 Cl 0.4404(5) 0.1249(11) -0.0338(7) 0.107(5) Uiso 0.15 1 d PD . 2
Cl3 Cl 0.5559(5) 0.1312(11) -0.0247(8) 0.105(5) Uiso 0.15 1 d PD . 2
C82 C 0.4990(6) 0.0890(12) 0.0126(7) 0.061(8) Uiso 0.15 1 d PD . 2
H82 H 0.5001 0.0240 0.0120 0.100 Uiso 0.15 1 d P E 2
Co Co 0.51722(2) 0.5000 0.41851(3) 0.0252(3) Uani 1 2 d S . .
N1 N 0.46339(16) 0.5000 0.3405(2) 0.0282(8) Uani 1 2 d S . .
N2 N 0.51923(11) 0.6324(2) 0.41627(15) 0.0283(6) Uani 1 1 d . . .
N3 N 0.57322(16) 0.5000 0.4937(2) 0.0274(8) Uani 1 2 d S . .
C90 C 0.40548(15) 0.5452(3) 0.2500(2) 0.0356(8) Uani 1 1 d . . .
C91 C 0.44123(14) 0.5728(2) 0.30645(19) 0.0303(8) Uani 1 1 d . . .
C92 C 0.45270(14) 0.6605(2) 0.3226(2) 0.0323(8) Uani 1 1 d . . .
H92 H 0.4335 0.7054 0.2969 0.039 Uiso 1 1 calc R . .
C93 C 0.48984(14) 0.6882(2) 0.3730(2) 0.0312(8) Uani 1 1 d . . .
C94 C 0.50394(15) 0.7808(2) 0.3859(2) 0.0351(8) Uani 1 1 d . . .
C95 C 0.54207(15) 0.7808(2) 0.4375(2) 0.0342(8) Uani 1 1 d . . .
C96 C 0.55145(14) 0.6881(2) 0.45638(19) 0.0288(7) Uani 1 1 d . . .
C97 C 0.58873(14) 0.6607(2) 0.50633(19) 0.0296(7) Uani 1 1 d . . .
H97 H 0.6083 0.7058 0.5313 0.036 Uiso 1 1 calc R . .
C98 C 0.60002(14) 0.5729(2) 0.52318(18) 0.0272(7) Uani 1 1 d . . .
C99 C 0.64252(14) 0.5454(2) 0.57089(19) 0.0303(8) Uani 1 1 d . . .
C100 C 0.37763(17) 0.6085(3) 0.2000(2) 0.0431(10) Uani 1 1 d . . .
H10A H 0.3613 0.6573 0.2258 0.052 Uiso 1 1 calc R . .
H10B H 0.3485 0.5761 0.1740 0.052 Uiso 1 1 calc R . .
C101 C 0.4145(2) 0.6491(3) 0.1498(2) 0.0511(11) Uani 1 1 d . . .
H10C H 0.3941 0.6890 0.1182 0.077 Uiso 1 1 calc R . .
H10D H 0.4305 0.6012 0.1237 0.077 Uiso 1 1 calc R . .
H10E H 0.4427 0.6832 0.1751 0.077 Uiso 1 1 calc R . .
C102 C 0.48062(18) 0.8584(3) 0.3450(3) 0.0489(11) Uani 1 1 d . . .
H10F H 0.4877 0.9143 0.3712 0.059 Uiso 1 1 calc R . .
H10G H 0.4415 0.8507 0.3388 0.059 Uiso 1 1 calc R . .
C103 C 0.5033(2) 0.8672(3) 0.2748(3) 0.0623(14) Uani 1 1 d . . .
H10H H 0.4866 0.9183 0.2503 0.093 Uiso 1 1 calc R . .
H10I H 0.4959 0.8124 0.2483 0.093 Uiso 1 1 calc R . .
H10J H 0.5419 0.8767 0.2806 0.093 Uiso 1 1 calc R . .
C104 C 0.57237(16) 0.8582(3) 0.4708(3) 0.0441(10) Uani 1 1 d . . .
H10K H 0.5750 0.8494 0.5212 0.053 Uiso 1 1 calc R . .
H10L H 0.5521 0.9141 0.4610 0.053 Uiso 1 1 calc R . .
C105 C 0.62820(18) 0.8688(3) 0.4463(3) 0.0539(12) Uani 1 1 d . . .
H10M H 0.6460 0.9195 0.4700 0.081 Uiso 1 1 calc R . .
H10N H 0.6259 0.8798 0.3967 0.081 Uiso 1 1 calc R . .
H10O H 0.6487 0.8140 0.4563 0.081 Uiso 1 1 calc R . .
C106 C 0.68129(15) 0.6080(3) 0.6078(2) 0.0357(8) Uani 1 1 d . . .
H10P H 0.6976 0.5777 0.6491 0.043 Uiso 1 1 calc R . .
H10Q H 0.6618 0.6612 0.6232 0.043 Uiso 1 1 calc R . .
C107 C 0.72534(6) 0.63813(11) 0.56276(8) 0.0480(11) Uani 1 1 d . . .
H10R H 0.7499 0.6781 0.5891 0.072 Uiso 1 1 calc R . .
H10S H 0.7095 0.6700 0.5226 0.072 Uiso 1 1 calc R . .
H10T H 0.7449 0.5857 0.5477 0.072 Uiso 1 1 calc R . .
C1_1 C 0.60657(6) 0.70683(11) 0.16386(8) 0.037(3) Uiso 0.25 1 d PR . 1
C2_1 C 0.57002(6) 0.63402(11) 0.14536(8) 0.062(5) Uiso 0.25 1 d PR . 1
C3_1 C 0.57242(6) 0.59622(11) 0.07845(8) 0.048(4) Uiso 0.25 1 d PR . 1
C4_1 C 0.55781(6) 0.50000(11) 0.06551(8) 0.057(3) Uiso 0.50 2 d SPR . 1
C5_1 C 0.54099(6) 0.45050(11) 0.11879(8) 0.050(4) Uiso 0.25 1 d PR . 1
C6_1 C 0.62465(6) 0.72987(11) 0.23391(8) 0.032(3) Uiso 0.25 1 d PR . 1
C7_1 C 0.60740(6) 0.67441(11) 0.28862(8) 0.024(2) Uiso 0.25 1 d PR . 1
C8_1 C 0.57292(6) 0.59864(11) 0.27057(8) 0.025(3) Uiso 0.25 1 d PR . 1
C9_1 C 0.55243(6) 0.57747(11) 0.20113(8) 0.041(4) Uiso 0.25 1 d PR . 1
C10_1 C 0.53828(6) 0.48649(11) 0.18668(8) 0.048(3) Uiso 0.25 1 d PR . 1
C11_1 C 0.77498(6) 0.71749(11) 0.26798(8) 0.040(4) Uiso 0.25 1 d PR . 1
C12_1 C 0.72111(6) 0.72447(11) 0.28672(8) 0.050(4) Uiso 0.25 1 d PR . 1
C13_1 C 0.68111(6) 0.75145(11) 0.23360(8) 0.043(4) Uiso 0.25 1 d PR . 1
C14_1 C 0.60929(6) 0.37878(11) 0.02195(8) 0.074(8) Uiso 0.25 1 d PR . 1
C15_1 C 0.59203(6) 0.32331(11) 0.07667(8) 0.052(4) Uiso 0.25 1 d PR . 1
C16_1 C 0.59240(6) 0.46817(11) 0.01645(8) 0.049(4) Uiso 0.25 1 d PR . 1
C17_1 C 0.55834(6) 0.35869(11) 0.12444(8) 0.065(6) Uiso 0.25 1 d PR . 1
C18_1 C 0.56661(6) 0.33653(11) 0.19591(8) 0.047(4) Uiso 0.25 1 d PR . 1
C19_1 C 0.60897(6) 0.27822(11) 0.21954(8) 0.041(4) Uiso 0.25 1 d PR . 1
C20_1 C 0.63115(6) 0.29038(11) 0.28954(8) 0.049(4) Uiso 0.25 1 d PR . 1
C21_1 C 0.58802(6) 0.52582(11) 0.31664(8) 0.037(4) Uiso 0.25 1 d PR . 1
C22_1 C 0.57898(6) 0.43382(11) 0.29836(8) 0.043(4) Uiso 0.25 1 d PR . 1
C23_1 C 0.55210(6) 0.41473(11) 0.23484(8) 0.048(4) Uiso 0.25 1 d PR . 1
C24_1 C 0.61739(6) 0.37038(11) 0.32620(8) 0.037(3) Uiso 0.25 1 d PR . 1
C25_1 C 0.75659(6) 0.40577(11) 0.01012(8) 0.041(3) Uiso 0.25 1 d PR . 1
C26_1 C 0.70049(6) 0.42199(11) -0.00882(8) 0.058(5) Uiso 0.25 1 d PR . 1
C27_1 C 0.66325(6) 0.35526(11) 0.00948(8) 0.064(5) Uiso 0.25 1 d PR . 1
C28_1 C 0.67870(6) 0.28178(11) 0.05531(8) 0.050(4) Uiso 0.25 1 d PR . 1
C29_1 C 0.74144(6) 0.24011(11) 0.15029(8) 0.066(6) Uiso 0.25 1 d PR . 1
C30_1 C 0.73174(6) 0.27340(11) 0.08174(8) 0.043(4) Uiso 0.25 1 d PR . 1
C31_1 C 0.77066(6) 0.33402(11) 0.05765(8) 0.043(4) Uiso 0.25 1 d PR . 1
C32_1 C 0.64425(6) 0.24118(11) 0.16953(8) 0.050(4) Uiso 0.25 1 d PR . 1
C33_1 C 0.63506(6) 0.26465(11) 0.09885(8) 0.051(4) Uiso 0.25 1 d PR . 1
C34_1 C 0.69864(6) 0.21951(11) 0.19384(8) 0.033(3) Uiso 0.25 1 d PR . 1
C35_1 C 0.68281(6) 0.51558(11) -0.01458(8) 0.038(3) Uiso 0.25 1 d PR . 1
C36_1 C 0.62894(6) 0.53686(11) -0.00170(8) 0.049(4) Uiso 0.25 1 d PR . 1
C37_1 C 0.79657(6) 0.47576(11) 0.02037(8) 0.054(5) Uiso 0.25 1 d PR . 1
C38_1 C 0.77923(6) 0.56755(11) 0.01472(8) 0.041(4) Uiso 0.25 1 d PR . 1
C39_1 C 0.72276(6) 0.58482(11) -0.00090(8) 0.040(3) Uiso 0.25 1 d PR . 1
C40_1 C 0.83112(6) 0.45039(11) 0.07986(8) 0.046(4) Uiso 0.25 1 d PR . 1
C41_1 C 0.85162(6) 0.50000(11) 0.13253(8) 0.059(3) Uiso 0.50 2 d SPR . 1
C42_1 C 0.86581(6) 0.47653(11) 0.19901(8) 0.049(4) Uiso 0.25 1 d PR . 1
C43_1 C 0.78689(6) 0.26732(11) 0.19282(8) 0.053(7) Uiso 0.25 1 d PR . 1
C44_1 C 0.82523(6) 0.32938(11) 0.16922(8) 0.039(3) Uiso 0.25 1 d PR . 1
C45_1 C 0.81611(6) 0.36123(11) 0.10018(8) 0.057(5) Uiso 0.25 1 d PR . 1
C46_1 C 0.85208(6) 0.38558(11) 0.21754(8) 0.038(3) Uiso 0.25 1 d PR . 1
C47_1 C 0.70847(6) 0.66317(11) 0.03740(8) 0.066(5) Uiso 0.25 1 d PR . 1
C48_1 C 0.65516(6) 0.67872(11) 0.05681(8) 0.049(4) Uiso 0.25 1 d PR . 1
C49_1 C 0.61524(6) 0.61770(11) 0.03464(8) 0.049(5) Uiso 0.25 1 d PR . 1
C50_1 C 0.64989(6) 0.72469(11) 0.12048(8) 0.054(5) Uiso 0.25 1 d PR . 1
C51_1 C 0.75393(6) 0.69038(11) 0.07993(8) 0.040(3) Uiso 0.25 1 d PR . 1
C52_1 C 0.78862(6) 0.72150(11) 0.19687(8) 0.048(6) Uiso 0.25 1 d PR . 1
C53_1 C 0.74866(6) 0.73469(11) 0.14428(8) 0.100(10) Uiso 0.25 1 d PR . 1
C54_1 C 0.69534(6) 0.75190(11) 0.16301(8) 0.038(3) Uiso 0.25 1 d PR . 1
C55_1 C 0.83390(6) 0.60603(11) 0.12679(8) 0.039(3) Uiso 0.25 1 d PR . 1
C56_1 C 0.79729(6) 0.62944(11) 0.06885(8) 0.063(5) Uiso 0.25 1 d PR . 1
C57_1 C 0.83149(6) 0.65813(11) 0.18783(8) 0.037(3) Uiso 0.25 1 d PR . 1
C58_1 C 0.84583(6) 0.47526(11) 0.31415(8) 0.044(4) Uiso 0.25 1 d PR . 1
C59_1 C 0.86309(6) 0.53073(11) 0.25943(8) 0.048(4) Uiso 0.25 1 d PR . 1
C60_1 C 0.84620(6) 0.62013(11) 0.25393(8) 0.055(5) Uiso 0.25 1 d PR . 1
C61_1 C 0.81217(6) 0.50000(11) 0.36191(8) 0.076(5) Uiso 0.50 2 d SPR . 1
C62_1 C 0.77318(6) 0.26413(11) 0.26358(8) 0.040(4) Uiso 0.25 1 d PR . 1
C63_1 C 0.79533(6) 0.33163(11) 0.31089(8) 0.038(3) Uiso 0.25 1 d PR . 1
C64_1 C 0.83762(6) 0.38592(11) 0.28838(8) 0.034(3) Uiso 0.25 1 d PR . 1
C65_1 C 0.70569(6) 0.33500(11) 0.35928(8) 0.037(4) Uiso 0.25 1 d PR . 1
C66_1 C 0.68489(6) 0.26428(11) 0.31385(8) 0.045(4) Uiso 0.25 1 d PR . 1
C67_1 C 0.71948(6) 0.22795(11) 0.26479(8) 0.053(4) Uiso 0.25 1 d PR . 1
C68_1 C 0.76917(6) 0.45780(11) 0.38544(8) 0.046(4) Uiso 0.25 1 d PR . 1
C69_1 C 0.76005(6) 0.36867(11) 0.36091(8) 0.033(3) Uiso 0.25 1 d PR . 1
C70_1 C 0.63347(6) 0.55303(11) 0.35917(8) 0.044(4) Uiso 0.25 1 d PR . 1
C71_1 C 0.72548(6) 0.51853(11) 0.39707(8) 0.040(3) Uiso 0.25 1 d PR . 1
C72_1 C 0.67247(6) 0.48980(11) 0.38584(8) 0.035(2) Uiso 0.25 1 d PR . 1
C73_1 C 0.66284(6) 0.39759(11) 0.36873(8) 0.035(3) Uiso 0.25 1 d PR . 1
C74_1 C 0.81159(6) 0.65647(11) 0.30300(8) 0.048(4) Uiso 0.25 1 d PR . 1
C75_1 C 0.79479(6) 0.60245(11) 0.35627(8) 0.048(4) Uiso 0.25 1 d PR . 1
C76_1 C 0.74084(6) 0.60776(11) 0.37621(8) 0.056(5) Uiso 0.25 1 d PR . 1
C77_1 C 0.70352(6) 0.66793(11) 0.34250(8) 0.048(4) Uiso 0.25 1 d PR . 1
C78_1 C 0.64745(6) 0.64327(11) 0.34031(8) 0.032(3) Uiso 0.25 1 d PR . 1
C1_2 C 0.70971(6) 0.22933(11) 0.19346(8) 0.0524(9) Uiso 0.15 1 d PR . 2
C2_2 C 0.72410(6) 0.25081(11) 0.26487(8) 0.0524(9) Uiso 0.15 1 d PR . 2
C3_2 C 0.77766(6) 0.27908(11) 0.28184(8) 0.0524(9) Uiso 0.15 1 d PR . 2
C4_2 C 0.78996(6) 0.33773(11) 0.33897(8) 0.0524(9) Uiso 0.15 1 d PR . 2
C5_2 C 0.74927(6) 0.36838(11) 0.37898(8) 0.0524(9) Uiso 0.15 1 d PR . 2
C6_2 C 0.65569(6) 0.23332(11) 0.16191(8) 0.0524(9) Uiso 0.15 1 d PR . 2
C7_2 C 0.61391(6) 0.26479(11) 0.20299(8) 0.0524(9) Uiso 0.15 1 d PR . 2
C8_2 C 0.62820(6) 0.29071(11) 0.27360(8) 0.0524(9) Uiso 0.15 1 d PR . 2
C9_2 C 0.68150(6) 0.28290(11) 0.30675(8) 0.0524(9) Uiso 0.15 1 d PR . 2
C10_2 C 0.69499(6) 0.34133(11) 0.36312(8) 0.0524(9) Uiso 0.15 1 d PR . 2
C11_2 C 0.64033(6) 0.39348(11) 0.01101(8) 0.0524(9) Uiso 0.15 1 d PR . 2
C12_2 C 0.62167(6) 0.33614(11) 0.06287(8) 0.0524(9) Uiso 0.15 1 d PR . 2
C13_2 C 0.65918(6) 0.27143(11) 0.09380(8) 0.0524(9) Uiso 0.15 1 d PR . 2
C14_2 C 0.83201(6) 0.48675(11) 0.34426(8) 0.0524(9) Uiso 0.15 1 d PR . 2
C15_2 C 0.79021(6) 0.51823(11) 0.38535(8) 0.0524(9) Uiso 0.15 1 d PR . 2
C16_2 C 0.83188(6) 0.39771(11) 0.32138(8) 0.0524(9) Uiso 0.15 1 d PR . 2
C17_2 C 0.74939(6) 0.45983(11) 0.40248(8) 0.0524(9) Uiso 0.15 1 d PR . 2
C18_2 C 0.69520(6) 0.49071(11) 0.40150(8) 0.0524(9) Uiso 0.15 1 d PR . 2
C19_2 C 0.68192(6) 0.58099(11) 0.38335(8) 0.0524(9) Uiso 0.15 1 d PR . 2
C20_2 C 0.62863(6) 0.59778(11) 0.35250(8) 0.0524(9) Uiso 0.15 1 d PR . 2
C21_2 C 0.59605(6) 0.36742(11) 0.28941(8) 0.0524(9) Uiso 0.15 1 d PR . 2
C22_2 C 0.61292(6) 0.43143(11) 0.34109(8) 0.0524(9) Uiso 0.15 1 d PR . 2
C23_2 C 0.66109(6) 0.41605(11) 0.37971(8) 0.0524(9) Uiso 0.15 1 d PR . 2
C24_2 C 0.59627(6) 0.52225(11) 0.32919(8) 0.0524(9) Uiso 0.15 1 d PR . 2
C25_2 C 0.85071(6) 0.60907(11) 0.18022(8) 0.0524(9) Uiso 0.15 1 d PR . 2
C26_2 C 0.86088(6) 0.53953(11) 0.23148(8) 0.0524(9) Uiso 0.15 1 d PR . 2
C27_2 C 0.84639(6) 0.55794(11) 0.29959(8) 0.0524(9) Uiso 0.15 1 d PR . 2
C28_2 C 0.81447(6) 0.63550(11) 0.31534(8) 0.0524(9) Uiso 0.15 1 d PR . 2
C29_2 C 0.74656(6) 0.73727(11) 0.26612(8) 0.0524(9) Uiso 0.15 1 d PR . 2
C30_2 C 0.79799(6) 0.69621(11) 0.26342(8) 0.0524(9) Uiso 0.15 1 d PR . 2
C31_2 C 0.81732(6) 0.68399(11) 0.19655(8) 0.0524(9) Uiso 0.15 1 d PR . 2
C32_2 C 0.72465(6) 0.64213(11) 0.36541(8) 0.0524(9) Uiso 0.15 1 d PR . 2
C33_2 C 0.77812(6) 0.60935(11) 0.36670(8) 0.0524(9) Uiso 0.15 1 d PR . 2
C34_2 C 0.71038(6) 0.71475(11) 0.31819(8) 0.0524(9) Uiso 0.15 1 d PR . 2
C35_2 C 0.86075(6) 0.44631(11) 0.20753(8) 0.0524(9) Uiso 0.15 1 d PR . 2
C36_2 C 0.84613(6) 0.37704(11) 0.25311(8) 0.0524(9) Uiso 0.15 1 d PR . 2
C37_2 C 0.84309(6) 0.59268(11) 0.10682(8) 0.0524(9) Uiso 0.15 1 d PR . 2
C38_2 C 0.84297(6) 0.50000(11) 0.08333(8) 0.0524(9) Uiso 0.30 2 d SPR . 2
C39_2 C 0.85047(6) 0.43071(11) 0.13439(8) 0.0524(9) Uiso 0.15 1 d PR . 2
C40_2 C 0.80018(6) 0.65117(11) 0.08056(8) 0.0524(9) Uiso 0.15 1 d PR . 2
C41_2 C 0.75845(6) 0.62486(11) 0.02948(8) 0.0524(9) Uiso 0.15 1 d PR . 2
C42_2 C 0.70906(6) 0.67234(11) 0.02876(8) 0.0524(9) Uiso 0.15 1 d PR . 2
C43_2 C 0.71574(6) 0.76295(11) 0.20535(8) 0.0524(9) Uiso 0.15 1 d PR . 2
C44_2 C 0.73460(6) 0.74902(11) 0.13842(8) 0.0524(9) Uiso 0.15 1 d PR . 2
C45_2 C 0.78650(6) 0.70966(11) 0.13578(8) 0.0524(9) Uiso 0.15 1 d PR . 2
C46_2 C 0.69693(6) 0.73342(11) 0.08352(8) 0.0524(9) Uiso 0.15 1 d PR . 2
C47_2 C 0.81686(6) 0.35612(11) 0.11231(8) 0.0524(9) Uiso 0.15 1 d PR . 2
C48_2 C 0.79743(6) 0.29248(11) 0.15969(8) 0.0524(9) Uiso 0.15 1 d PR . 2
C49_2 C 0.81401(6) 0.30089(11) 0.22936(8) 0.0524(9) Uiso 0.15 1 d PR . 2
C50_2 C 0.74589(6) 0.25458(11) 0.14210(8) 0.0524(9) Uiso 0.15 1 d PR . 2
C51_2 C 0.78605(6) 0.38180(11) 0.05154(8) 0.0524(9) Uiso 0.15 1 d PR . 2
C52_2 C 0.69646(6) 0.39881(11) -0.00245(8) 0.0524(9) Uiso 0.15 1 d PR . 2
C53_2 C 0.73404(6) 0.34528(11) 0.03468(8) 0.0524(9) Uiso 0.15 1 d PR . 2
C54_2 C 0.71507(6) 0.28025(11) 0.08133(8) 0.0524(9) Uiso 0.15 1 d PR . 2
C55_2 C 0.75832(6) 0.53164(11) 0.00552(8) 0.0524(9) Uiso 0.15 1 d PR . 2
C56_2 C 0.79993(6) 0.47281(11) 0.03473(8) 0.0524(9) Uiso 0.15 1 d PR . 2
C57_2 C 0.70876(6) 0.50000(11) -0.01777(8) 0.0524(9) Uiso 0.30 2 d SPR . 2
C58_2 C 0.61814(6) 0.66157(11) 0.04600(8) 0.0524(9) Uiso 0.15 1 d PR . 2
C59_2 C 0.65993(6) 0.63010(11) 0.00491(8) 0.0524(9) Uiso 0.15 1 d PR . 2
C60_2 C 0.65981(6) 0.54105(11) -0.01797(8) 0.0524(9) Uiso 0.15 1 d PR . 2
C61_2 C 0.57732(6) 0.60317(11) 0.06313(8) 0.0524(9) Uiso 0.15 1 d PR . 2
C62_2 C 0.65985(6) 0.75685(11) 0.21853(8) 0.0524(9) Uiso 0.15 1 d PR . 2
C63_2 C 0.62222(6) 0.72745(11) 0.16341(8) 0.0524(9) Uiso 0.15 1 d PR . 2
C64_2 C 0.64079(6) 0.72375(11) 0.09588(8) 0.0524(9) Uiso 0.15 1 d PR . 2
C65_2 C 0.57809(6) 0.63988(11) 0.25284(8) 0.0524(9) Uiso 0.15 1 d PR . 2
C66_2 C 0.61447(6) 0.67332(11) 0.30796(8) 0.0524(9) Uiso 0.15 1 d PR . 2
C67_2 C 0.65639(6) 0.73328(11) 0.29037(8) 0.0524(9) Uiso 0.15 1 d PR . 2
C68_2 C 0.55787(6) 0.60511(11) 0.13067(8) 0.0524(9) Uiso 0.15 1 d PR . 2
C69_2 C 0.57949(6) 0.66632(11) 0.18134(8) 0.0524(9) Uiso 0.15 1 d PR . 2
C70_2 C 0.56524(6) 0.39309(11) 0.22864(8) 0.0524(9) Uiso 0.15 1 d PR . 2
C71_2 C 0.54354(6) 0.51397(11) 0.14789(8) 0.0524(9) Uiso 0.15 1 d PR . 2
C72_2 C 0.54953(6) 0.48423(11) 0.21608(8) 0.0524(9) Uiso 0.15 1 d PR . 2
C73_2 C 0.56545(6) 0.54792(11) 0.26842(8) 0.0524(9) Uiso 0.15 1 d PR . 2
C74_2 C 0.61789(6) 0.48107(11) -0.00037(8) 0.0524(9) Uiso 0.15 1 d PR . 2
C75_2 C 0.57719(6) 0.51172(11) 0.03964(8) 0.0524(9) Uiso 0.15 1 d PR . 2
C76_2 C 0.55766(6) 0.45574(11) 0.09229(8) 0.0524(9) Uiso 0.15 1 d PR . 2
C77_2 C 0.57907(6) 0.36822(11) 0.10475(8) 0.0524(9) Uiso 0.15 1 d PR . 2
C78_2 C 0.57767(6) 0.33281(11) 0.17394(8) 0.0524(9) Uiso 0.15 1 d PR . 2
C1_3 C 0.61795(6) 0.69790(11) 0.26311(8) 0.0679(16) Uiso 0.10 1 d PR . 3
C2_3 C 0.57750(6) 0.64607(11) 0.22405(8) 0.0679(16) Uiso 0.10 1 d PR . 3
C3_3 C 0.57348(6) 0.65758(11) 0.15129(8) 0.0679(16) Uiso 0.10 1 d PR . 3
C4_3 C 0.55428(6) 0.58645(11) 0.10677(8) 0.0679(16) Uiso 0.10 1 d PR . 3
C5_3 C 0.53928(6) 0.50000(11) 0.13434(8) 0.0679(16) Uiso 0.20 2 d SPR . 3
C6_3 C 0.64179(6) 0.67221(11) 0.33010(8) 0.0679(16) Uiso 0.10 1 d PR . 3
C7_3 C 0.62636(6) 0.58774(11) 0.35840(8) 0.0679(16) Uiso 0.10 1 d PR . 3
C8_3 C 0.58785(6) 0.53312(11) 0.31831(8) 0.0679(16) Uiso 0.10 1 d PR . 3
C9_3 C 0.56176(6) 0.55995(11) 0.25290(8) 0.0679(16) Uiso 0.10 1 d PR . 3
C10_3 C 0.54295(6) 0.49045(11) 0.20728(8) 0.0679(16) Uiso 0.10 1 d PR . 3
C11_3 C 0.79212(6) 0.64373(11) 0.33425(8) 0.0679(16) Uiso 0.10 1 d PR . 3
C12_3 C 0.74058(6) 0.63574(11) 0.36051(8) 0.0679(16) Uiso 0.10 1 d PR . 3
C13_3 C 0.69840(6) 0.69280(11) 0.33043(8) 0.0679(16) Uiso 0.10 1 d PR . 3
C14_3 C 0.59678(6) 0.50000(11) 0.01362(8) 0.0679(16) Uiso 0.20 2 d SPR . 3
C15_3 C 0.58131(6) 0.42366(11) 0.04192(8) 0.0679(16) Uiso 0.10 1 d PR . 3
C16_3 C 0.58341(6) 0.58846(11) 0.04561(8) 0.0679(16) Uiso 0.10 1 d PR . 3
C17_3 C 0.55295(6) 0.42170(11) 0.10148(8) 0.0679(16) Uiso 0.10 1 d PR . 3
C18_3 C 0.56532(6) 0.35574(11) 0.15361(8) 0.0679(16) Uiso 0.10 1 d PR . 3
C19_3 C 0.60640(6) 0.29112(11) 0.14580(8) 0.0679(16) Uiso 0.10 1 d PR . 3
C20_3 C 0.63382(6) 0.25619(11) 0.20798(8) 0.0679(16) Uiso 0.10 1 d PR . 3
C21_3 C 0.60302(6) 0.44034(11) 0.32803(8) 0.0679(16) Uiso 0.10 1 d PR . 3
C22_3 C 0.58894(6) 0.37265(11) 0.27802(8) 0.0679(16) Uiso 0.10 1 d PR . 3
C23_3 C 0.55705(6) 0.39718(11) 0.21939(8) 0.0679(16) Uiso 0.10 1 d PR . 3
C24_3 C 0.62621(6) 0.30070(11) 0.27240(8) 0.0679(16) Uiso 0.10 1 d PR . 3
C25_3 C 0.74245(6) 0.54382(11) -0.00635(8) 0.0679(16) Uiso 0.10 1 d PR . 3
C26_3 C 0.68639(6) 0.56857(11) -0.00881(8) 0.0679(16) Uiso 0.10 1 d PR . 3
C27_3 C 0.64815(6) 0.50000(11) -0.01355(8) 0.0679(16) Uiso 0.20 2 d SPR . 3
C28_3 C 0.66362(6) 0.40455(11) -0.00440(8) 0.0679(16) Uiso 0.10 1 d PR . 3
C29_3 C 0.73063(6) 0.30793(11) 0.05312(8) 0.0679(16) Uiso 0.10 1 d PR . 3
C30_3 C 0.71752(6) 0.38155(11) 0.00799(8) 0.0679(16) Uiso 0.10 1 d PR . 3
C31_3 C 0.75675(6) 0.45098(11) 0.00519(8) 0.0679(16) Uiso 0.10 1 d PR . 3
C32_3 C 0.63608(6) 0.29317(11) 0.08345(8) 0.0679(16) Uiso 0.10 1 d PR . 3
C33_3 C 0.62293(6) 0.35972(11) 0.03262(8) 0.0679(16) Uiso 0.10 1 d PR . 3
C34_3 C 0.69063(6) 0.26012(11) 0.08869(8) 0.0679(16) Uiso 0.10 1 d PR . 3
C35_3 C 0.67243(6) 0.65264(11) 0.02468(8) 0.0679(16) Uiso 0.10 1 d PR . 3
C36_3 C 0.62105(6) 0.66087(11) 0.05139(8) 0.0679(16) Uiso 0.10 1 d PR . 3
C37_3 C 0.78559(6) 0.59875(11) 0.02401(8) 0.0679(16) Uiso 0.10 1 d PR . 3
C38_3 C 0.77190(6) 0.68121(11) 0.05686(8) 0.0679(16) Uiso 0.10 1 d PR . 3
C39_3 C 0.71574(6) 0.70466(11) 0.05773(8) 0.0679(16) Uiso 0.10 1 d PR . 3
C40_3 C 0.82290(6) 0.53872(11) 0.06097(8) 0.0679(16) Uiso 0.10 1 d PR . 3
C41_3 C 0.84947(6) 0.55824(11) 0.12765(8) 0.0679(16) Uiso 0.10 1 d PR . 3
C42_3 C 0.86678(6) 0.48388(11) 0.16935(8) 0.0679(16) Uiso 0.10 1 d PR . 3
C43_3 C 0.77969(6) 0.30482(11) 0.09417(8) 0.0679(16) Uiso 0.10 1 d PR . 3
C44_3 C 0.81844(6) 0.37515(11) 0.09243(8) 0.0679(16) Uiso 0.10 1 d PR . 3
C45_3 C 0.80582(6) 0.44787(11) 0.04625(8) 0.0679(16) Uiso 0.10 1 d PR . 3
C46_3 C 0.85076(6) 0.39270(11) 0.15220(8) 0.0679(16) Uiso 0.10 1 d PR . 3
C47_3 C 0.70766(6) 0.74666(11) 0.12300(8) 0.0679(16) Uiso 0.10 1 d PR . 3
C48_3 C 0.65707(6) 0.74565(11) 0.15305(8) 0.0679(16) Uiso 0.10 1 d PR . 3
C49_3 C 0.61352(6) 0.70632(11) 0.11583(8) 0.0679(16) Uiso 0.10 1 d PR . 3
C50_3 C 0.65835(6) 0.74325(11) 0.22655(8) 0.0679(16) Uiso 0.10 1 d PR . 3
C51_3 C 0.75673(6) 0.74355(11) 0.16405(8) 0.0679(16) Uiso 0.10 1 d PR . 3
C52_3 C 0.80067(6) 0.69446(11) 0.27243(8) 0.0679(16) Uiso 0.10 1 d PR . 3
C53_3 C 0.75799(6) 0.73926(11) 0.23750(8) 0.0679(16) Uiso 0.10 1 d PR . 3
C54_3 C 0.70741(6) 0.74014(11) 0.26761(8) 0.0679(16) Uiso 0.10 1 d PR . 3
C55_3 C 0.83551(6) 0.64231(11) 0.16114(8) 0.0679(16) Uiso 0.10 1 d PR . 3
C56_3 C 0.79620(6) 0.69957(11) 0.12506(8) 0.0679(16) Uiso 0.10 1 d PR . 3
C57_3 C 0.83970(6) 0.64702(11) 0.23434(8) 0.0679(16) Uiso 0.10 1 d PR . 3
C58_3 C 0.85526(6) 0.40631(11) 0.27116(8) 0.0679(16) Uiso 0.10 1 d PR . 3
C59_3 C 0.87070(6) 0.49080(11) 0.24285(8) 0.0679(16) Uiso 0.10 1 d PR . 3
C60_3 C 0.85736(6) 0.57111(11) 0.27485(8) 0.0679(16) Uiso 0.10 1 d PR . 3
C61_3 C 0.82690(6) 0.40435(11) 0.33072(8) 0.0679(16) Uiso 0.10 1 d PR . 3
C62_3 C 0.77108(6) 0.25503(11) 0.15602(8) 0.0679(16) Uiso 0.10 1 d PR . 3
C63_3 C 0.79917(6) 0.28284(11) 0.21991(8) 0.0679(16) Uiso 0.10 1 d PR . 3
C64_3 C 0.84158(6) 0.34587(11) 0.21558(8) 0.0679(16) Uiso 0.10 1 d PR . 3
C65_3 C 0.71428(6) 0.25110(11) 0.27531(8) 0.0679(16) Uiso 0.10 1 d PR . 3
C66_3 C 0.68753(6) 0.21931(11) 0.21161(8) 0.0679(16) Uiso 0.10 1 d PR . 3
C67_3 C 0.71665(6) 0.22132(11) 0.15046(8) 0.0679(16) Uiso 0.10 1 d PR . 3
C68_3 C 0.78396(6) 0.34189(11) 0.33657(8) 0.0679(16) Uiso 0.10 1 d PR . 3
C69_3 C 0.76948(6) 0.28079(11) 0.28226(8) 0.0679(16) Uiso 0.10 1 d PR . 3
C70_3 C 0.65208(6) 0.43723(11) 0.36909(8) 0.0679(16) Uiso 0.10 1 d PR . 3
C71_3 C 0.74420(6) 0.38533(11) 0.37600(8) 0.0679(16) Uiso 0.10 1 d PR . 3
C72_3 C 0.68985(6) 0.36626(11) 0.36246(8) 0.0679(16) Uiso 0.10 1 d PR . 3
C73_3 C 0.67527(6) 0.29760(11) 0.31345(8) 0.0679(16) Uiso 0.10 1 d PR . 3
C74_3 C 0.82824(6) 0.56909(11) 0.33602(8) 0.0679(16) Uiso 0.10 1 d PR . 3
C75_3 C 0.81321(6) 0.48682(11) 0.36358(8) 0.0679(16) Uiso 0.10 1 d PR . 3
C76_3 C 0.76160(6) 0.47660(11) 0.39024(8) 0.0679(16) Uiso 0.10 1 d PR . 3
C77_3 C 0.72485(6) 0.54962(11) 0.38937(8) 0.0679(16) Uiso 0.10 1 d PR . 3
C78_3 C 0.66830(6) 0.52803(11) 0.38564(8) 0.0679(16) Uiso 0.10 1 d PR . 3

loop_
_atom_site_aniso_label
_atom_site_aniso_U_11
_atom_site_aniso_U_22
_atom_site_aniso_U_33
_atom_site_aniso_U_23
_atom_site_aniso_U_13
_atom_site_aniso_U_12
N 0.043(3) 0.073(4) 0.042(3) 0.000 0.007(2) 0.000
Sc1 0.0516(15) 0.0556(14) 0.0426(13) 0.000 0.0180(12) 0.000
Sc2 0.066(7) 0.070(6) 0.102(8) -0.017(5) 0.030(6) 0.011(4)
Sc3 0.039(2) 0.0394(17) 0.044(2) 0.0069(13) 0.0064(16) 0.0051(15)
Sc4 0.095(7) 0.054(4) 0.059(5) -0.017(4) 0.014(5) -0.034(4)
Sc5 0.035(3) 0.078(6) 0.068(4) -0.018(3) 0.021(3) -0.014(3)
Sc6 0.024(3) 0.025(3) 0.035(4) 0.009(3) 0.008(3) 0.008(3)
C83 0.047(4) 0.087(6) 0.056(4) 0.000 -0.009(3) 0.000
C84 0.062(5) 0.106(7) 0.043(4) 0.000 0.010(3) 0.000
C85 0.066(5) 0.103(6) 0.034(3) 0.000 -0.004(3) 0.000
C86 0.045(4) 0.078(5) 0.058(4) 0.000 -0.008(3) 0.000
C87 0.049(4) 0.059(4) 0.046(3) 0.000 0.012(3) 0.000
C88 0.057(4) 0.069(4) 0.037(3) 0.000 -0.007(3) 0.000
Co 0.0215(4) 0.0237(4) 0.0301(4) 0.000 -0.0011(2) 0.000
N1 0.026(2) 0.027(2) 0.032(2) 0.000 0.0000(16) 0.000
N2 0.0222(14) 0.0310(15) 0.0313(16) 0.0007(11) -0.0003(12) -0.0001(11)
N3 0.0222(19) 0.0262(19) 0.034(2) 0.000 0.0009(16) 0.000
C90 0.0275(18) 0.041(2) 0.037(2) 0.0022(15) -0.0041(15) 0.0020(15)
C91 0.0230(16) 0.0356(18) 0.0319(19) 0.0042(14) -0.0011(14) 0.0044(13)
C92 0.0261(17) 0.0326(18) 0.038(2) 0.0072(14) -0.0004(15) 0.0051(14)
C93 0.0241(17) 0.0283(17) 0.041(2) 0.0044(14) 0.0026(15) 0.0034(13)
C94 0.0272(18) 0.0245(17) 0.053(2) 0.0047(15) -0.0007(16) 0.0011(14)
C95 0.0269(17) 0.0242(17) 0.051(2) 0.0000(15) 0.0015(16) -0.0006(13)
C96 0.0226(16) 0.0267(16) 0.0374(19) -0.0026(13) 0.0028(14) -0.0013(13)
C97 0.0244(16) 0.0284(17) 0.0358(19) -0.0036(13) -0.0002(14) -0.0031(13)
C98 0.0226(16) 0.0291(17) 0.0295(18) -0.0028(13) -0.0013(13) -0.0029(13)
C99 0.0235(17) 0.0356(18) 0.0315(18) -0.0027(14) 0.0004(14) -0.0003(13)
C100 0.035(2) 0.051(2) 0.042(2) 0.0061(18) -0.0084(17) 0.0037(18)
C101 0.051(3) 0.059(3) 0.041(2) 0.0107(19) -0.008(2) 0.005(2)
C102 0.037(2) 0.031(2) 0.077(3) 0.0124(19) -0.010(2) 0.0028(16)
C103 0.053(3) 0.049(3) 0.082(4) 0.033(3) -0.008(3) -0.001(2)
C104 0.032(2) 0.0266(18) 0.073(3) -0.0035(18) -0.0037(19) -0.0020(15)
C105 0.039(2) 0.039(2) 0.083(4) 0.005(2) 0.001(2) -0.0127(18)
C106 0.0265(18) 0.043(2) 0.036(2) -0.0043(15) -0.0041(15) -0.0045(15)
C107 0.033(2) 0.059(3) 0.051(3) -0.015(2) 0.0024(18) -0.0153(19)

loop_
_atom_type_symbol
_atom_type_description
_atom_type_scat_dispersion_real
_atom_type_scat_dispersion_imag
_atom_type_scat_source
C C 0.0033 0.0016 'International Tables Vol C Tables 4.2.6.8 and 6.1.1.4'
H H 0.0000 0.0000 'International Tables Vol C Tables 4.2.6.8 and 6.1.1.4'
N N 0.0061 0.0033 'International Tables Vol C Tables 4.2.6.8 and 6.1.1.4'
Sc Sc 0.2519 0.3716 'International Tables Vol C Tables 4.2.6.8 and 6.1.1.4'
Co Co 0.3494 0.9721 'International Tables Vol C Tables 4.2.6.8 and 6.1.1.4'
Cl Cl 0.1484 0.1585 'International Tables Vol C Tables 4.2.6.8 and 6.1.1.4'

loop_
_geom_angle_atom_site_label_1
_geom_angle_atom_site_label_2
_geom_angle_atom_site_label_3
_geom_angle
_geom_angle_site_symmetry_1
_geom_angle_site_symmetry_3
Sc7 N Sc7 41(4) . 6_565
Sc7 N Sc6 47(2) . .
Sc7 N Sc6 79(2) 6_565 .
Sc7 N Sc6 79(2) . 6_565
Sc7 N Sc6 47(2) 6_565 6_565
Sc6 N Sc6 91.6(9) . 6_565
Sc7 N Sc4 67(2) . 6_565
Sc7 N Sc4 103(2) 6_565 6_565
Sc6 N Sc4 24.6(5) . 6_565
Sc6 N Sc4 111.7(7) 6_565 6_565
Sc7 N Sc4 103(2) . .
Sc7 N Sc4 67(2) 6_565 .
Sc6 N Sc4 111.7(7) . .
Sc6 N Sc4 24.6(5) 6_565 .
Sc4 N Sc4 126.2(9) 6_565 .
Sc7 N Sc2 40(2) . .
Sc7 N Sc2 76(2) 6_565 .
Sc6 N Sc2 9.4(9) . .
Sc6 N Sc2 95.2(4) 6_565 .
Sc4 N Sc2 28.0(4) 6_565 .
Sc4 N Sc2 117.1(7) . .
Sc7 N Sc2 76(2) . 6_565
Sc7 N Sc2 40(2) 6_565 6_565
Sc6 N Sc2 95.2(4) . 6_565
Sc6 N Sc2 9.4(9) 6_565 6_565
Sc4 N Sc2 117.1(7) 6_565 6_565
Sc4 N Sc2 28.0(4) . 6_565
Sc2 N Sc2 97.3(11) . 6_565
Sc7 N Sc1 150(2) . .
Sc7 N Sc1 150(2) 6_565 .
Sc6 N Sc1 128.8(4) . .
Sc6 N Sc1 128.8(4) 6_565 .
Sc4 N Sc1 104.2(4) 6_565 .
Sc4 N Sc1 104.2(4) . .
Sc2 N Sc1 130.1(5) . .
Sc2 N Sc1 130.1(5) 6_565 .
Sc7 N Sc9 149(3) . 6_565
Sc7 N Sc9 114(2) 6_565 6_565
Sc6 N Sc9 164.5(15) . 6_565
Sc6 N Sc9 91.6(15) 6_565 6_565
Sc4 N Sc9 142.7(15) 6_565 6_565
Sc4 N Sc9 68.4(15) . 6_565
Sc2 N Sc9 170.6(16) . 6_565
Sc2 N Sc9 90.4(15) 6_565 6_565
Sc1 N Sc9 41.0(15) . 6_565
Sc7 N Sc9 114(2) . .
Sc7 N Sc9 149(3) 6_565 .
Sc6 N Sc9 91.6(15) . .
Sc6 N Sc9 164.5(15) 6_565 .
Sc4 N Sc9 68.4(15) 6_565 .
Sc4 N Sc9 142.7(15) . .
Sc2 N Sc9 90.4(15) . .
Sc2 N Sc9 170.6(15) 6_565 .
Sc1 N Sc9 41.0(15) . .
Sc9 N Sc9 81(3) 6_565 .
Sc7 N Sc5 128(2) . 6_565
Sc7 N Sc5 119(2) 6_565 6_565
Sc6 N Sc5 144.9(5) . 6_565
Sc6 N Sc5 123.1(5) 6_565 6_565
Sc4 N Sc5 124.5(5) 6_565 6_565
Sc4 N Sc5 103.3(5) . 6_565
Sc2 N Sc5 139.3(6) . 6_565
Sc2 N Sc5 118.3(6) 6_565 6_565
Sc1 N Sc5 32.5(2) . 6_565
Sc9 N Sc5 37.1(15) 6_565 6_565
Sc9 N Sc5 56.6(15) . 6_565
N Sc1 C37_1 169.07(13) . 6_565
N Sc1 C37_1 169.07(13) . .
C37_1 Sc1 C37_1 18.69(9) 6_565 .
N Sc1 C38_1 153.21(7) . 6_565
C37_1 Sc1 C38_1 37.2 6_565 6_565
C37_1 Sc1 C38_1 19.97(7) . 6_565
N Sc1 C38_1 153.21(7) . .
C37_1 Sc1 C38_1 19.97(7) 6_565 .
C37_1 Sc1 C38_1 37.2 . .
C38_1 Sc1 C38_1 52.51(10) 6_565 .
N Sc1 C25_1 138.61(11) . 6_565
C37_1 Sc1 C25_1 36.6 6_565 6_565
C37_1 Sc1 C25_1 52.29(9) . 6_565
C38_1 Sc1 C25_1 64.26(7) 6_565 6_565
C38_1 Sc1 C25_1 17.0 . 6_565
N Sc1 C25_1 138.61(11) . .
C37_1 Sc1 C25_1 52.29(9) 6_565 .
C37_1 Sc1 C25_1 36.6 . .
C38_1 Sc1 C25_1 17.0 6_565 .
C38_1 Sc1 C25_1 64.26(7) . .
C25_1 Sc1 C25_1 72.34(11) 6_565 .
N Sc1 C40_1 134.8(2) . 6_565
C37_1 Sc1 C40_1 36.4 6_565 6_565
C37_1 Sc1 C40_1 45.26(7) . 6_565
C38_1 Sc1 C40_1 64.10(7) 6_565 6_565
C38_1 Sc1 C40_1 44.7 . 6_565
C25_1 Sc1 C40_1 58.62(6) 6_565 6_565
C25_1 Sc1 C40_1 81.05(9) . 6_565
N Sc1 C40_1 134.8(2) . .
C37_1 Sc1 C40_1 45.26(7) 6_565 .
C37_1 Sc1 C40_1 36.4 . .
C38_1 Sc1 C40_1 44.7 6_565 .
C38_1 Sc1 C40_1 64.10(7) . .
C25_1 Sc1 C40_1 81.05(9) 6_565 .
C25_1 Sc1 C40_1 58.62(6) . .
C40_1 Sc1 C40_1 36.05(9) 6_565 .
N Sc1 C39_1 126.98(17) . 6_565
C37_1 Sc1 C39_1 63.42(7) 6_565 6_565
C37_1 Sc1 C39_1 52.15(6) . 6_565
C38_1 Sc1 C39_1 35.3 6_565 6_565
C38_1 Sc1 C39_1 68.67(10) . 6_565
C25_1 Sc1 C39_1 70.59(8) 6_565 6_565
C25_1 Sc1 C39_1 20.6 . 6_565
C40_1 Sc1 C39_1 97.27(10) 6_565 6_565
C40_1 Sc1 C39_1 79.05(7) . 6_565
N Sc1 C39_1 126.98(17) . .
C37_1 Sc1 C39_1 52.15(6) 6_565 .
C37_1 Sc1 C39_1 63.42(7) . .
C38_1 Sc1 C39_1 68.67(10) 6_565 .
C38_1 Sc1 C39_1 35.3 . .
C25_1 Sc1 C39_1 20.6 6_565 .
C25_1 Sc1 C39_1 70.59(8) . .
C40_1 Sc1 C39_1 79.05(7) 6_565 .
C40_1 Sc1 C39_1 97.27(10) . .
C39_1 Sc1 C39_1 61.52(10) 6_565 .
N Sc1 C56_1 123.92(9) . .
C37_1 Sc1 C56_1 45.36(7) 6_565 .
C37_1 Sc1 C56_1 63.25(7) . .
C38_1 Sc1 C56_1 82.58(10) 6_565 .
C38_1 Sc1 C56_1 35.2 . .
C25_1 Sc1 C56_1 37.7 6_565 .
C25_1 Sc1 C56_1 97.27(10) . .
C40_1 Sc1 C56_1 35.04(7) 6_565 .
C40_1 Sc1 C56_1 70.27(8) . .
C39_1 Sc1 C56_1 103.87(11) 6_565 .
C39_1 Sc1 C56_1 56.2 . .
Sc3 Sc2 N 87.2(11) 6_565 .
Sc3 Sc2 C20_1 90.7(11) 6_565 6_565
N Sc2 C20_1 177.0(9) . 6_565
Sc3 Sc2 C7_1 111.2(12) 6_565 .
N Sc2 C7_1 160.8(10) . .
C20_1 Sc2 C7_1 20.78(15) 6_565 .
Sc3 Sc2 C6_1 91.4(11) 6_565 .
N Sc2 C6_1 152.6(9) . .
C20_1 Sc2 C6_1 29.5(2) 6_565 .
C7_1 Sc2 C6_1 37.9(2) . .
Sc3 Sc2 C78_1 92.7(11) 6_565 .
N Sc2 C78_1 140.1(8) . .
C20_1 Sc2 C78_1 37.8(3) 6_565 .
C7_1 Sc2 C78_1 38.1(3) . .
C6_1 Sc2 C78_1 67.2(4) . .
Sc3 Sc2 C24_1 112.3(12) 6_565 6_565
N Sc2 C24_1 142.0(9) . 6_565
C20_1 Sc2 C24_1 37.5(2) 6_565 6_565
C7_1 Sc2 C24_1 25.90(18) . 6_565
C6_1 Sc2 C24_1 62.8(4) . 6_565
C78_1 Sc2 C24_1 20.57(14) . 6_565
Sc3 Sc2 C13_1 54.2(9) 6_565 .
N Sc2 C13_1 131.7(9) . .
C20_1 Sc2 C13_1 47.8(3) 6_565 .
C7_1 Sc2 C13_1 66.8(4) . .
C6_1 Sc2 C13_1 37.3(3) . .
C78_1 Sc2 C13_1 76.2(5) . .
C24_1 Sc2 C13_1 84.3(5) 6_565 .
Sc3 Sc2 C19_1 101.3(12) 6_565 6_565
N Sc2 C19_1 145.7(8) . 6_565
C20_1 Sc2 C19_1 36.9(2) 6_565 6_565
C7_1 Sc2 C19_1 38.8(3) . 6_565
C6_1 Sc2 C19_1 11.66(9) . 6_565
C78_1 Sc2 C19_1 73.2(4) . 6_565
C24_1 Sc2 C19_1 64.7(4) 6_565 6_565
C13_1 Sc2 C19_1 47.2(3) . 6_565
Sc3 Sc2 C77_1 57.7(9) 6_565 .
N Sc2 C77_1 123.0(7) . .
C20_1 Sc2 C77_1 54.0(3) 6_565 .
C7_1 Sc2 C77_1 66.7(4) . .
C6_1 Sc2 C77_1 77.9(5) . .
C78_1 Sc2 C77_1 35.6(2) . .
C24_1 Sc2 C77_1 56.1(3) 6_565 .
C13_1 Sc2 C77_1 63.2(4) . .
C19_1 Sc2 C77_1 88.5(5) 6_565 .
Sc3 Sc2 C12_1 33.5(7) 6_565 .
N Sc2 C12_1 119.9(8) . .
C20_1 Sc2 C12_1 57.8(4) 6_565 .
C7_1 Sc2 C12_1 77.9(5) . .
C6_1 Sc2 C12_1 65.8(4) . .
C78_1 Sc2 C12_1 63.5(4) . .
C24_1 Sc2 C12_1 81.0(5) 6_565 .
C13_1 Sc2 C12_1 35.1(3) . .
C19_1 Sc2 C12_1 77.4(5) 6_565 .
C77_1 Sc2 C12_1 34.6(2) . .
Sc3 Sc2 C8_1 146.1(13) 6_565 .
N Sc2 C8_1 126.1(8) . .
C20_1 Sc2 C8_1 55.7(4) 6_565 .
C7_1 Sc2 C8_1 35.0(2) . .
C6_1 Sc2 C8_1 62.6(4) . .
C78_1 Sc2 C8_1 58.4(4) . .
C24_1 Sc2 C8_1 37.8(3) 6_565 .
C13_1 Sc2 C8_1 98.4(5) . .
C19_1 Sc2 C8_1 56.2(4) 6_565 .
C77_1 Sc2 C8_1 93.8(5) . .
C12_1 Sc2 C8_1 112.6(6) . .
Sc2 Sc3 C12_1 130.3(10) 6_565 6_565
Sc2 Sc3 C13_1 103.2(10) 6_565 6_565
C12_1 Sc3 C13_1 45.94(9) 6_565 6_565
Sc2 Sc3 C77_1 100.9(10) 6_565 6_565
C12_1 Sc3 C77_1 43.17(9) 6_565 6_565
C13_1 Sc3 C77_1 76.36(13) 6_565 6_565
Sc2 Sc3 N 67.5(10) 6_565 .
C12_1 Sc3 N 159.8(3) 6_565 .
C13_1 Sc3 N 149.2(3) 6_565 .
C77_1 Sc3 N 133.3(2) 6_565 .
Sc2 Sc3 C66_1 101.4(10) 6_565 .
C12_1 Sc3 C66_1 28.93(6) 6_565 .
C13_1 Sc3 C66_1 43.89(8) 6_565 .
C77_1 Sc3 C66_1 32.78(8) 6_565 .
N Sc3 C66_1 162.6(3) . .
Sc2 Sc3 C67_1 129.4(10) 6_565 .
C12_1 Sc3 C67_1 19.33(6) 6_565 .
C13_1 Sc3 C67_1 30.34(6) 6_565 .
C77_1 Sc3 C67_1 60.90(11) 6_565 .
N Sc3 C67_1 159.5(3) . .
C66_1 Sc3 C67_1 37.25(6) . .
Sc2 Sc3 C11_1 167.1(10) 6_565 6_565
C12_1 Sc3 C11_1 37.18(9) 6_565 6_565
C13_1 Sc3 C11_1 69.39(14) 6_565 6_565
C77_1 Sc3 C11_1 67.53(13) 6_565 6_565
N Sc3 C11_1 124.3(2) . 6_565
C66_1 Sc3 C11_1 65.88(11) . 6_565
C67_1 Sc3 C11_1 40.69(9) . 6_565
Sc2 Sc3 C54_1 107.9(11) 6_565 6_565
C12_1 Sc3 C54_1 71.90(14) 6_565 6_565
C13_1 Sc3 C54_1 37.47(7) 6_565 6_565
C77_1 Sc3 C54_1 111.49(16) 6_565 6_565
N Sc3 C54_1 115.1(2) . 6_565
C66_1 Sc3 C54_1 80.50(11) . 6_565
C67_1 Sc3 C54_1 52.60(8) . 6_565
C11_1 Sc3 C54_1 72.99(13) 6_565 6_565
Sc2 Sc3 C20_1 66.9(10) 6_565 .
C12_1 Sc3 C20_1 63.98(11) 6_565 .
C13_1 Sc3 C20_1 48.63(9) 6_565 .
C77_1 Sc3 C20_1 55.88(9) 6_565 .
N Sc3 C20_1 134.3(3) . .
C66_1 Sc3 C20_1 36.43(6) . .
C67_1 Sc3 C20_1 64.27(10) . .
C11_1 Sc3 C20_1 101.00(13) 6_565 .
C54_1 Sc3 C20_1 81.15(11) 6_565 .
Sc2 Sc3 C65_1 100.3(10) 6_565 .
C12_1 Sc3 C65_1 45.79(11) 6_565 .
C13_1 Sc3 C65_1 79.72(13) 6_565 .
C77_1 Sc3 C65_1 3.36(8) 6_565 .
N Sc3 C65_1 130.0(2) . .
C66_1 Sc3 C65_1 36.14(6) . .
C67_1 Sc3 C65_1 63.82(10) . .
C11_1 Sc3 C65_1 68.45(12) 6_565 .
C54_1 Sc3 C65_1 114.74(14) 6_565 .
C20_1 Sc3 C65_1 58.20(9) . .
Sc2 Sc3 C6_1 66.6(10) 6_565 6_565
C12_1 Sc3 C6_1 73.19(13) 6_565 6_565
C13_1 Sc3 C6_1 36.70(8) 6_565 6_565
C77_1 Sc3 C6_1 80.70(13) 6_565 6_565
N Sc3 C6_1 127.0(3) . 6_565
C66_1 Sc3 C6_1 53.34(8) . 6_565
C67_1 Sc3 C6_1 64.06(9) . 6_565
C11_1 Sc3 C6_1 104.72(15) 6_565 6_565
C54_1 Sc3 C6_1 58.32(9) 6_565 6_565
C20_1 Sc3 C6_1 27.1 . 6_565
C65_1 Sc3 C6_1 83.45(12) . 6_565
Sc6 Sc4 N 74.4(10) 6_565 .
Sc6 Sc4 C63_2 112.4(12) 6_565 6_565
N Sc4 C63_2 165.3(6) . 6_565
Sc6 Sc4 C62_2 100.3(11) 6_565 6_565
N Sc4 C62_2 154.3(6) . 6_565
C63_2 Sc4 C62_2 39.73(15) 6_565 6_565
Sc6 Sc4 C7_2 93.0(11) 6_565 .
N Sc4 C7_2 166.4(8) . .
C63_2 Sc4 C7_2 21.16(8) 6_565 .
C62_2 Sc4 C7_2 31.57(11) 6_565 .
Sc6 Sc4 C6_2 125.8(11) 6_565 .
N Sc4 C6_2 157.1(8) . .
C63_2 Sc4 C6_2 26.21(12) 6_565 .
C62_2 Sc4 C6_2 28.34(11) 6_565 .
C7_2 Sc4 C6_2 36.51(13) . .
Sc6 Sc4 C69_2 83.2(13) 6_565 6_565
N Sc4 C69_2 135.5(7) . 6_565
C63_2 Sc4 C69_2 38.16(17) 6_565 6_565
C62_2 Sc4 C69_2 66.6(2) 6_565 6_565
C7_2 Sc4 C69_2 35.00(15) . 6_565
C6_2 Sc4 C69_2 64.1(2) . 6_565
Sc6 Sc4 C78_2 86.0(13) 6_565 .
N Sc4 C78_2 135.3(7) . .
C63_2 Sc4 C78_2 37.22(18) 6_565 .
C62_2 Sc4 C78_2 67.7(2) 6_565 .
C7_2 Sc4 C78_2 36.13(14) . .
C6_2 Sc4 C78_2 63.4(2) . .
C69_2 Sc4 C78_2 3.4 6_565 .
Sc6 Sc4 C8_2 63.0(11) 6_565 .
N Sc4 C8_2 135.0(6) . .
C63_2 Sc4 C8_2 56.8(2) 6_565 .
C62_2 Sc4 C8_2 38.69(16) 6_565 .
C7_2 Sc4 C8_2 35.78(14) . .
C6_2 Sc4 C8_2 62.8(2) . .
C69_2 Sc4 C8_2 54.9(2) 6_565 .
C78_2 Sc4 C8_2 57.8(2) . .
Sc6 Sc4 C64_2 144.9(13) 6_565 6_565
N Sc4 C64_2 133.8(6) . 6_565
C63_2 Sc4 C64_2 35.08(16) 6_565 6_565
C62_2 Sc4 C64_2 63.1(2) 6_565 6_565
C7_2 Sc4 C64_2 56.14(19) . 6_565
C6_2 Sc4 C64_2 35.32(15) . 6_565
C69_2 Sc4 C64_2 62.1(2) 6_565 6_565
C78_2 Sc4 C64_2 59.4(2) . 6_565
C8_2 Sc4 C64_2 91.1(3) . 6_565
Sc6 Sc4 C13_2 154.5(12) 6_565 .
N Sc4 C13_2 129.1(6) . .
C63_2 Sc4 C13_2 42.30(19) 6_565 .
C62_2 Sc4 C13_2 63.2(3) 6_565 .
C7_2 Sc4 C13_2 62.5(2) . .
C6_2 Sc4 C13_2 34.88(15) . .
C69_2 Sc4 C13_2 72.5(2) 6_565 .
C78_2 Sc4 C13_2 70.0(2) . .
C8_2 Sc4 C13_2 95.7(3) . .
C64_2 Sc4 C13_2 10.9 6_565 .
Sc6 Sc4 C43_2 116.5(13) 6_565 6_565
N Sc4 C43_2 124.6(6) . 6_565
C63_2 Sc4 C43_2 65.3(3) 6_565 6_565
C62_2 Sc4 C43_2 35.06(18) 6_565 6_565
C7_2 Sc4 C43_2 65.4(2) . 6_565
C6_2 Sc4 C43_2 40.56(19) . 6_565
C69_2 Sc4 C43_2 99.8(3) 6_565 6_565
C78_2 Sc4 C43_2 100.2(3) . 6_565
C8_2 Sc4 C43_2 68.0(3) . 6_565
C64_2 Sc4 C43_2 68.7(3) 6_565 6_565
C13_2 Sc4 C43_2 61.9(3) . 6_565
Sc5 Sc5 N 79.10(19) 6_565 .
Sc5 Sc5 C39_2 108.26(19) 6_565 6_565
N Sc5 C39_2 162.1(4) . 6_565
Sc5 Sc5 C47_2 142.73(16) 6_565 6_565
N Sc5 C47_2 137.8(3) . 6_565
C39_2 Sc5 C47_2 39.01(11) 6_565 6_565
Sc5 Sc5 C37_2 116.82(17) 6_565 .
N Sc5 C37_2 164.1(4) . .
C39_2 Sc5 C37_2 17.17(6) 6_565 .
C47_2 Sc5 C37_2 26.48(9) 6_565 .
Sc5 Sc5 C38_2 80.37(17) 6_565 .
N Sc5 C38_2 157.3(3) . .
C39_2 Sc5 C38_2 38.34(11) 6_565 .
C47_2 Sc5 C38_2 62.43(17) 6_565 .
C37_2 Sc5 C38_2 37.85(9) . .
Sc5 Sc5 C56_2 90.65(17) 6_565 6_565
N Sc5 C56_2 134.2(4) . 6_565
C39_2 Sc5 C56_2 63.12(16) 6_565 6_565
C47_2 Sc5 C56_2 61.08(17) 6_565 6_565
C37_2 Sc5 C56_2 51.05(14) . 6_565
C38_2 Sc5 C56_2 36.47(10) . 6_565
Sc5 Sc5 C25_2 121.77(18) 6_565 .
N Sc5 C25_2 135.5(4) . .
C39_2 Sc5 C25_2 26.89(9) 6_565 .
C47_2 Sc5 C25_2 40.95(11) 6_565 .
C37_2 Sc5 C25_2 36.68(9) . .
C38_2 Sc5 C25_2 65.00(15) . .
C56_2 Sc5 C25_2 87.62(19) 6_565 .
Sc5 Sc5 C51_2 125.63(16) 6_565 6_565
N Sc5 C51_2 127.1(4) . 6_565
C39_2 Sc5 C51_2 62.42(17) 6_565 6_565
C47_2 Sc5 C51_2 35.91(11) 6_565 6_565
C37_2 Sc5 C51_2 45.26(13) . 6_565
C38_2 Sc5 C51_2 60.15(17) . 6_565
C56_2 Sc5 C51_2 35.56(10) 6_565 6_565
C25_2 Sc5 C51_2 75.37(18) . 6_565
Sc5 Sc5 C40_2 140.92(15) 6_565 .
N Sc5 C40_2 130.8(4) . .
C39_2 Sc5 C40_2 52.18(15) 6_565 .
C47_2 Sc5 C40_2 17.53(6) 6_565 .
C37_2 Sc5 C40_2 36.18(10) . .
C38_2 Sc5 C40_2 64.37(16) . .
C56_2 Sc5 C40_2 50.98(15) 6_565 .
C25_2 Sc5 C40_2 58.42(14) . .
C51_2 Sc5 C40_2 19.52(7) 6_565 .
Sc5 Sc5 C39_2 54.56(15) 6_565 .
N Sc5 C39_2 131.0(3) . .
C39_2 Sc5 C39_2 53.69(16) 6_565 .
C47_2 Sc5 C39_2 90.5(2) 6_565 .
C37_2 Sc5 C39_2 64.09(15) . .
C38_2 Sc5 C39_2 35.42(9) . .
C56_2 Sc5 C39_2 67.77(16) 6_565 .
C25_2 Sc5 C39_2 71.44(18) . .
C51_2 Sc5 C39_2 95.6(2) 6_565 .
C40_2 Sc5 C39_2 97.6(2) . .
Sc5 Sc5 C35_2 99.86(16) 6_565 6_565
N Sc5 C35_2 127.9(4) . 6_565
C39_2 Sc5 C35_2 36.02(11) 6_565 6_565
C47_2 Sc5 C35_2 64.01(16) 6_565 6_565
C37_2 Sc5 C35_2 52.07(14) . 6_565
C38_2 Sc5 C35_2 65.50(16) . 6_565
C56_2 Sc5 C35_2 97.8(2) 6_565 6_565
C25_2 Sc5 C35_2 23.93(9) . 6_565
C51_2 Sc5 C35_2 96.1(2) 6_565 6_565
C40_2 Sc5 C35_2 81.10(18) . 6_565
C39_2 Sc5 C35_2 56.73(16) . 6_565
Sc4 Sc6 N 81.0(11) 6_565 .
Sc4 Sc6 C8_2 97.4(10) 6_565 6_565
N Sc6 C8_2 165.0(10) . 6_565
Sc4 Sc6 C21_2 127.3(11) 6_565 6_565
N Sc6 C21_2 149.8(7) . 6_565
C8_2 Sc6 C21_2 38.5(3) 6_565 6_565
Sc4 Sc6 C65_2 111.4(11) 6_565 .
N Sc6 C65_2 150.5(9) . .
C8_2 Sc6 C65_2 43.6(3) 6_565 .
C21_2 Sc6 C65_2 21.20(14) 6_565 .
Sc4 Sc6 C70_2 108.7(13) 6_565 6_565
N Sc6 C70_2 133.6(9) . 6_565
C8_2 Sc6 C70_2 61.1(4) 6_565 6_565
C21_2 Sc6 C70_2 36.0(2) 6_565 6_565
C65_2 Sc6 C70_2 18.13(13) . 6_565
Sc4 Sc6 C69_2 76.9(11) 6_565 .
N Sc6 C69_2 135.6(9) . .
C8_2 Sc6 C69_2 57.3(3) 6_565 .
C21_2 Sc6 C69_2 56.5(3) 6_565 .
C65_2 Sc6 C69_2 36.1(2) . .
C70_2 Sc6 C69_2 32.7(2) 6_565 .
Sc4 Sc6 C66_2 120.3(11) 6_565 .
N Sc6 C66_2 156.2(7) . .
C8_2 Sc6 C66_2 23.13(17) 6_565 .
C21_2 Sc6 C66_2 20.28(15) 6_565 .
C65_2 Sc6 C66_2 36.1(2) . .
C70_2 Sc6 C66_2 53.7(3) 6_565 .
C69_2 Sc6 C66_2 64.9(4) . .
Sc4 Sc6 C7_2 67.5(8) 6_565 6_565
N Sc6 C7_2 148.1(7) . 6_565
C8_2 Sc6 C7_2 35.9(2) 6_565 6_565
C21_2 Sc6 C7_2 60.2(4) 6_565 6_565
C65_2 Sc6 C7_2 49.1(3) . 6_565
C70_2 Sc6 C7_2 57.9(3) 6_565 6_565
C69_2 Sc6 C7_2 33.32(18) . 6_565
C66_2 Sc6 C7_2 55.2(3) . 6_565
Sc4 Sc6 C62_2 60.7(9) 6_565 .
N Sc6 C62_2 134.3(7) . .
C8_2 Sc6 C62_2 38.2(2) 6_565 .
C21_2 Sc6 C62_2 75.3(4) 6_565 .
C65_2 Sc6 C62_2 72.3(4) . .
C70_2 Sc6 C62_2 84.9(4) 6_565 .
C69_2 Sc6 C62_2 61.6(3) . .
C66_2 Sc6 C62_2 61.2(4) . .
C7_2 Sc6 C62_2 28.57(15) 6_565 .
Sc4 Sc6 C78_2 74.7(11) 6_565 6_565
N Sc6 C78_2 133.0(8) . 6_565
C8_2 Sc6 C78_2 59.7(3) 6_565 6_565
C21_2 Sc6 C78_2 59.3(4) 6_565 6_565
C65_2 Sc6 C78_2 38.8(2) . 6_565
C70_2 Sc6 C78_2 34.5(2) 6_565 6_565
C69_2 Sc6 C78_2 2.8 . 6_565
C66_2 Sc6 C78_2 67.7(4) . 6_565
C7_2 Sc6 C78_2 34.24(18) 6_565 6_565
C62_2 Sc6 C78_2 62.3(3) . 6_565
Sc4 Sc6 C67_2 93.7(11) 6_565 .
N Sc6 C67_2 145.8(9) . .
C8_2 Sc6 C67_2 19.24(15) 6_565 .
C21_2 Sc6 C67_2 53.6(3) 6_565 .
C65_2 Sc6 C67_2 62.5(4) . .
C70_2 Sc6 C67_2 80.2(4) 6_565 .
C69_2 Sc6 C67_2 74.2(4) . .
C66_2 Sc6 C67_2 34.1(2) . .
C7_2 Sc6 C67_2 46.4(3) 6_565 .
C62_2 Sc6 C67_2 34.0(2) . .
C78_2 Sc6 C67_2 76.3(4) 6_565 .
Sc7 Sc7 N 70(2) 6_565 .
Sc7 Sc7 C70_3 97.7(17) 6_565 6_565
N Sc7 C70_3 157(4) . 6_565
Sc7 Sc7 C72_3 129.3(18) 6_565 6_565
N Sc7 C72_3 160(4) . 6_565
C70_3 Sc7 C72_3 39.7(12) 6_565 6_565
Sc7 Sc7 C78_3 83.9(16) 6_565 .
N Sc7 C78_3 153(3) . .
C70_3 Sc7 C78_3 19.0(6) 6_565 .
C72_3 Sc7 C78_3 47.2(14) 6_565 .
Sc7 Sc7 C77_3 92.2(16) 6_565 .
N Sc7 C77_3 146(4) . .
C70_3 Sc7 C77_3 50.2(15) 6_565 .
C72_3 Sc7 C77_3 42.8(13) 6_565 .
C78_3 Sc7 C77_3 37.9(11) . .
Sc7 Sc7 C12_3 125.3(17) 6_565 .
N Sc7 C12_3 136(3) . .
C70_3 Sc7 C12_3 67.2(19) 6_565 .
C72_3 Sc7 C12_3 32.4(10) 6_565 .
C78_3 Sc7 C12_3 65.8(18) . .
C77_3 Sc7 C12_3 36.9(11) . .
Sc7 Sc7 Sc8 124.3(19) 6_565 6_565
N Sc7 Sc8 55(2) . 6_565
C70_3 Sc7 Sc8 135(3) 6_565 6_565
C72_3 Sc7 Sc8 106(3) 6_565 6_565
C78_3 Sc7 Sc8 151(3) . 6_565
C77_3 Sc7 Sc8 133(3) . 6_565
C12_3 Sc7 Sc8 96(3) . 6_565
Sc7 Sc7 C7_3 105.6(15) 6_565 .
N Sc7 C7_3 145(4) . .
C70_3 Sc7 C7_3 17.5(6) 6_565 .
C72_3 Sc7 C7_3 44.1(13) 6_565 .
C78_3 Sc7 C7_3 36.0(10) . .
C77_3 Sc7 C7_3 66.3(18) . .
C12_3 Sc7 C7_3 75.8(19) . .
Sc8 Sc7 C7_3 121(3) 6_565 .
Sc7 Sc7 C13_3 155.6(16) 6_565 .
N Sc7 C13_3 133(3) . .
C70_3 Sc7 C13_3 63.5(17) 6_565 .
C72_3 Sc7 C13_3 27.0(8) 6_565 .
C78_3 Sc7 C13_3 73.9(19) . .
C77_3 Sc7 C13_3 64.1(17) . .
C12_3 Sc7 C13_3 35.1(9) . .
Sc8 Sc7 C13_3 79(2) 6_565 .
C7_3 Sc7 C13_3 61.2(16) . .
Sc7 Sc7 C78_3 64.1(15) 6_565 6_565
N Sc7 C78_3 133(3) . 6_565
C70_3 Sc7 C78_3 35.9(11) 6_565 6_565
C72_3 Sc7 C78_3 66.5(19) 6_565 6_565
C78_3 Sc7 C78_3 19.8(6) . 6_565
C77_3 Sc7 C78_3 45.5(13) . 6_565
C12_3 Sc7 C78_3 80(2) . 6_565
Sc8 Sc7 C78_3 171(3) 6_565 6_565
C7_3 Sc7 C78_3 50.2(13) . 6_565
C13_3 Sc7 C78_3 93(2) . 6_565
Sc7 Sc7 C71_3 115.4(16) 6_565 6_565
N Sc7 C71_3 139(4) . 6_565
C70_3 Sc7 C71_3 63.8(18) 6_565 6_565
C72_3 Sc7 C71_3 34.6(11) 6_565 6_565
C78_3 Sc7 C71_3 59.1(17) . 6_565
C77_3 Sc7 C71_3 27.1(8) . 6_565
C12_3 Sc7 C71_3 10.2(3) . 6_565
Sc8 Sc7 C71_3 106(3) 6_565 6_565
C7_3 Sc7 C71_3 75.0(19) . 6_565
C13_3 Sc7 C71_3 43.8(11) . 6_565
C78_3 Sc7 C71_3 71.4(19) 6_565 6_565
Sc9 Sc8 C47_3 92(3) 6_565 6_565
Sc9 Sc8 N 67(3) 6_565 .
C47_3 Sc8 N 152(3) 6_565 .
Sc9 Sc8 C51_3 87(3) 6_565 6_565
C47_3 Sc8 C51_3 41.2(9) 6_565 6_565
N Sc8 C51_3 146(3) . 6_565
Sc9 Sc8 C48_3 124(4) 6_565 6_565
C47_3 Sc8 C48_3 40.6(9) 6_565 6_565
N Sc8 C48_3 139(3) . 6_565
C51_3 Sc8 C48_3 73.2(15) 6_565 6_565
Sc9 Sc8 C67_3 104(3) 6_565 .
C47_3 Sc8 C67_3 19.3(4) 6_565 .
N Sc8 C67_3 170(3) . .
C51_3 Sc8 C67_3 30.8(7) 6_565 .
C48_3 Sc8 C67_3 42.4(9) 6_565 .
Sc9 Sc8 C53_3 111(4) 6_565 6_565
C47_3 Sc8 C53_3 71.7(15) 6_565 6_565
N Sc8 C53_3 132(2) . 6_565
C51_3 Sc8 C53_3 38.5(9) 6_565 6_565
C48_3 Sc8 C53_3 84.0(16) 6_565 6_565
C67_3 Sc8 C53_3 53.6(11) . 6_565
Sc9 Sc8 C50_3 161(4) 6_565 6_565
C47_3 Sc8 C50_3 69.5(14) 6_565 6_565
N Sc8 C50_3 129(3) . 6_565
C51_3 Sc8 C50_3 81.4(16) 6_565 6_565
C48_3 Sc8 C50_3 37.9(9) 6_565 6_565
C67_3 Sc8 C50_3 59.1(12) . 6_565
C53_3 Sc8 C50_3 67.1(14) 6_565 6_565
Sc9 Sc8 C66_3 141(4) 6_565 .
C47_3 Sc8 C66_3 51.6(11) 6_565 .
N Sc8 C66_3 152(3) . .
C51_3 Sc8 C66_3 56.8(11) 6_565 .
C48_3 Sc8 C66_3 37.2(8) 6_565 .
C67_3 Sc8 C66_3 36.8(7) . .
C53_3 Sc8 C66_3 49.3(10) 6_565 .
C50_3 Sc8 C66_3 24.6(5) 6_565 .
Sc9 Sc8 C54_3 147(4) 6_565 6_565
C47_3 Sc8 C54_3 81.3(16) 6_565 6_565
N Sc8 C54_3 126(2) . 6_565
C51_3 Sc8 C54_3 67.3(14) 6_565 6_565
C48_3 Sc8 C54_3 68.1(14) 6_565 6_565
C67_3 Sc8 C54_3 63.1(12) . 6_565
C53_3 Sc8 C54_3 36.5(8) 6_565 6_565
C50_3 Sc8 C54_3 36.2(8) 6_565 6_565
C66_3 Sc8 C54_3 33.0(7) . 6_565
Sc9 Sc8 C62_3 79(3) 6_565 .
C47_3 Sc8 C62_3 44.6(10) 6_565 .
N Sc8 C62_3 139(3) . .
C51_3 Sc8 C62_3 7.5(3) 6_565 .
C48_3 Sc8 C62_3 79.4(15) 6_565 .
C67_3 Sc8 C62_3 37.0(8) . .
C53_3 Sc8 C62_3 41.9(9) 6_565 .
C50_3 Sc8 C62_3 88.8(16) 6_565 .
C66_3 Sc8 C62_3 64.2(12) . .
C54_3 Sc8 C62_3 73.3(14) 6_565 .
Sc9 Sc8 C34_3 85(3) 6_565 .
C47_3 Sc8 C34_3 17.8(5) 6_565 .
N Sc8 C34_3 136(2) . .
C51_3 Sc8 C34_3 57.2(12) 6_565 .
C48_3 Sc8 C34_3 40.0(8) 6_565 .
C67_3 Sc8 C34_3 36.6(7) . .
C53_3 Sc8 C34_3 89.6(16) 6_565 .
C50_3 Sc8 C34_3 76.0(14) 6_565 .
C66_3 Sc8 C34_3 63.7(12) . .
C54_3 Sc8 C34_3 95.8(16) 6_565 .
C62_3 Sc8 C34_3 59.3(12) . .
Sc8 Sc9 N 70(3) 6_565 .
Sc8 Sc9 C43_3 98(3) 6_565 6_565
N Sc9 C43_3 165(3) . 6_565
Sc8 Sc9 C29_3 94(3) 6_565 6_565
N Sc9 C29_3 147(3) . 6_565
C43_3 Sc9 C29_3 39.2(8) 6_565 6_565
Sc8 Sc9 C38_3 110(3) 6_565 .
N Sc9 C38_3 174(3) . .
C43_3 Sc9 C38_3 20.4(4) 6_565 .
C29_3 Sc9 C38_3 27.6(6) 6_565 .
Sc8 Sc9 C56_3 92(3) 6_565 .
N Sc9 C56_3 147(3) . .
C43_3 Sc9 C56_3 18.8(4) 6_565 .
C29_3 Sc9 C56_3 57.0(11) 6_565 .
C38_3 Sc9 C56_3 38.5(8) . .
Sc8 Sc9 C44_3 128(3) 6_565 6_565
N Sc9 C44_3 143(3) . 6_565
C43_3 Sc9 C44_3 38.7(9) 6_565 6_565
C29_3 Sc9 C44_3 68.8(14) 6_565 6_565
C38_3 Sc9 C44_3 41.3(9) . 6_565
C56_3 Sc9 C44_3 37.2(8) . 6_565
Sc8 Sc9 C39_3 84(3) 6_565 .
N Sc9 C39_3 138(3) . .
C43_3 Sc9 C39_3 45.8(9) 6_565 .
C29_3 Sc9 C39_3 10.5(2) 6_565 .
C38_3 Sc9 C39_3 37.4(7) . .
C56_3 Sc9 C39_3 62.2(12) . .
C44_3 Sc9 C39_3 78.5(15) 6_565 .
Sc8 Sc9 C51_3 57(3) 6_565 .
N Sc9 C51_3 123(2) . .
C43_3 Sc9 C51_3 42.5(9) 6_565 .
C29_3 Sc9 C51_3 60.6(11) 6_565 .
C38_3 Sc9 C51_3 60.1(11) . .
C56_3 Sc9 C51_3 35.6(7) . .
C44_3 Sc9 C51_3 72.8(13) 6_565 .
C39_3 Sc9 C51_3 58.4(11) . .
Sc8 Sc9 C37_3 145(3) 6_565 .
N Sc9 C37_3 143(2) . .
C43_3 Sc9 C37_3 51.7(11) 6_565 .
C29_3 Sc9 C37_3 52.5(11) 6_565 .
C38_3 Sc9 C37_3 35.5(7) . .
C56_3 Sc9 C37_3 64.0(13) . .
C44_3 Sc9 C37_3 38.8(8) 6_565 .
C39_3 Sc9 C37_3 62.6(12) . .
C51_3 Sc9 C37_3 94.2(15) . .
Sc8 Sc9 C30_3 116(3) 6_565 6_565
N Sc9 C30_3 127(2) . 6_565
C43_3 Sc9 C30_3 66.2(13) 6_565 6_565
C29_3 Sc9 C30_3 35.2(7) 6_565 6_565
C38_3 Sc9 C30_3 46.6(9) . 6_565
C56_3 Sc9 C30_3 84.9(15) . 6_565
C44_3 Sc9 C30_3 76.9(15) 6_565 6_565
C39_3 Sc9 C30_3 39.3(8) . 6_565
C51_3 Sc9 C30_3 95.8(16) . 6_565
C37_3 Sc9 C30_3 41.4(8) . 6_565
Sc8 Sc9 C45_3 162(3) 6_565 6_565
N Sc9 C45_3 127(2) . 6_565
C43_3 Sc9 C45_3 64.4(14) 6_565 6_565
C29_3 Sc9 C45_3 74.4(15) 6_565 6_565
C38_3 Sc9 C45_3 53.5(11) . 6_565
C56_3 Sc9 C45_3 70.3(14) . 6_565
C44_3 Sc9 C45_3 35.0(8) 6_565 6_565
C39_3 Sc9 C45_3 84.6(15) . 6_565
C51_3 Sc9 C45_3 105.2(17) . 6_565
C37_3 Sc9 C45_3 22.2(5) . 6_565
C30_3 Sc9 C45_3 60.7(12) 6_565 6_565
C81 C79 C80 120.4(9) 2_655 .
C81 C80 C79 117.0(9) . .
C80 C81 C79 122.3(9) . 2_655
C84 C83 C88 119.3(7) . .
C83 C84 C85 119.8(7) . .
C86 C85 C84 119.6(7) . .
C85 C86 C87 120.4(7) . .
C88 C87 C86 120.9(6) . .
C87 C88 C83 120.0(6) . .
C82 Cl1 Cl3 49.4(7) . 2_655
C82 Cl1 Cl2 50.4(7) . 2_655
Cl3 Cl1 Cl2 93.7(8) 2_655 2_655
C82 Cl1 C82 4.1(3) . 2_655
Cl3 Cl1 C82 49.4(5) 2_655 2_655
Cl2 Cl1 C82 48.3(5) 2_655 2_655
Cl3 Cl2 C82 76.2(11) 2_655 2_655
Cl3 Cl2 C82 60.0(11) 2_655 .
C82 Cl2 C82 16.3(9) 2_655 .
Cl3 Cl2 Cl1 126.9(14) 2_655 2_655
C82 Cl2 Cl1 55.9(7) 2_655 2_655
C82 Cl2 Cl1 71.7(7) . 2_655
Cl2 Cl3 C82 80.2(11) 2_655 2_655
Cl2 Cl3 C82 64.7(11) 2_655 .
C82 Cl3 C82 15.6(9) 2_655 .
Cl2 Cl3 Cl1 138.6(14) 2_655 2_655
C82 Cl3 Cl1 59.9(7) 2_655 2_655
C82 Cl3 Cl1 74.7(7) . 2_655
C82 C82 Cl3 107(3) 2_655 2_655
C82 C82 Cl2 96(3) 2_655 2_655
Cl3 C82 Cl2 130.5(12) 2_655 2_655
C82 C82 Cl2 68(3) 2_655 .
Cl3 C82 Cl2 39.8(8) 2_655 .
Cl2 C82 Cl2 139.6(14) 2_655 .
C82 C82 Cl3 57(3) 2_655 .
Cl3 C82 Cl3 132.2(14) 2_655 .
Cl2 C82 Cl3 39.1(7) 2_655 .
Cl2 C82 Cl3 110.6(8) . .
C82 C82 Cl1 161.1(12) 2_655 .
Cl3 C82 Cl1 70.7(8) 2_655 .
Cl2 C82 Cl1 73.7(8) 2_655 .
Cl2 C82 Cl1 109.8(8) . .
Cl3 C82 Cl1 109.6(8) . .
C82 C82 Cl1 14.8(9) 2_655 2_655
Cl3 C82 Cl1 97.3(10) 2_655 2_655
Cl2 C82 Cl1 94.8(9) 2_655 2_655
Cl2 C82 Cl1 60.0(6) . 2_655
Cl3 C82 Cl1 56.0(6) . 2_655
Cl1 C82 Cl1 147.6(12) . 2_655
N3 Co N1 177.67(16) . .
N3 Co N2 89.91(8) . .
N1 Co N2 90.00(8) . .
N3 Co N2 89.91(8) . 6_565
N1 Co N2 90.00(8) . 6_565
N2 Co N2 176.02(17) . 6_565
C91 N1 C91 104.7(4) 6_565 .
C91 N1 Co 127.6(2) 6_565 .
C91 N1 Co 127.6(2) . .
C93 N2 C96 105.0(3) . .
C93 N2 Co 127.5(2) . .
C96 N2 Co 127.5(2) . .
C98 N3 C98 103.6(4) . 6_565
C98 N3 Co 128.0(2) . .
C98 N3 Co 128.0(2) 6_565 .
C90 C90 C91 106.7(2) 6_565 .
C90 C90 C100 129.1(2) 6_565 .
C91 C90 C100 124.1(4) . .
C92 C91 N1 124.9(4) . .
C92 C91 C90 124.1(3) . .
N1 C91 C90 111.0(3) . .
C91 C92 C93 125.0(3) . .
N2 C93 C92 124.9(3) . .
N2 C93 C94 111.0(3) . .
C92 C93 C94 124.1(3) . .
C95 C94 C93 106.6(3) . .
C95 C94 C102 129.2(4) . .
C93 C94 C102 124.1(4) . .
C94 C95 C96 106.7(3) . .
C94 C95 C104 129.6(3) . .
C96 C95 C104 123.6(4) . .
C97 C96 N2 125.3(3) . .
C97 C96 C95 124.0(3) . .
N2 C96 C95 110.7(3) . .
C96 C97 C98 125.1(3) . .
C97 C98 N3 124.2(3) . .
C97 C98 C99 124.2(3) . .
N3 C98 C99 111.5(3) . .
C99 C99 C98 106.7(2) 6_565 .
C99 C99 C106 128.5(2) 6_565 .
C98 C99 C106 124.6(3) . .
C90 C100 C101 113.2(4) . .
C94 C102 C103 112.9(4) . .
C95 C104 C105 113.2(4) . .
C99 C106 C107 112.3(3) . .
C19_1 C1_1 C32_1 77.92(12) 6_565 6_565
C19_1 C1_1 C18_1 69.1 6_565 6_565
C32_1 C1_1 C18_1 147.00(8) 6_565 6_565
C19_1 C1_1 C50_1 122.86(6) 6_565 .
C32_1 C1_1 C50_1 47.88(5) 6_565 .
C18_1 C1_1 C50_1 161.83(12) 6_565 .
C19_1 C1_1 C2_1 112.83(13) 6_565 .
C32_1 C1_1 C2_1 165.83(9) 6_565 .
C18_1 C1_1 C2_1 45.14(8) 6_565 .
C50_1 C1_1 C2_1 118.6 . .
C19_1 C1_1 C6_1 15.3 6_565 .
C32_1 C1_1 C6_1 64.7 6_565 .
C18_1 C1_1 C6_1 82.9 6_565 .
C50_1 C1_1 C6_1 107.8 . .
C2_1 C1_1 C6_1 124.4 . .
C19_1 C1_1 C33_1 138.30(19) 6_565 6_565
C32_1 C1_1 C33_1 60.42(6) 6_565 6_565
C18_1 C1_1 C33_1 152.34(10) 6_565 6_565
C50_1 C1_1 C33_1 21.4 . 6_565
C2_1 C1_1 C33_1 108.56(9) . 6_565
C6_1 C1_1 C33_1 124.77(6) . 6_565
C19_1 C1_1 C17_1 123.47(11) 6_565 6_565
C32_1 C1_1 C17_1 158.4 6_565 6_565
C18_1 C1_1 C17_1 54.36(7) 6_565 6_565
C50_1 C1_1 C17_1 112.4 . 6_565
C2_1 C1_1 C17_1 15.83(8) . 6_565
C6_1 C1_1 C17_1 137.0 . 6_565
C33_1 C1_1 C17_1 98.0 6_565 6_565
C19_1 C1_1 C15_1 170.66(9) 6_565 6_565
C32_1 C1_1 C15_1 110.94(6) 6_565 6_565
C18_1 C1_1 C15_1 101.87(11) 6_565 6_565
C50_1 C1_1 C15_1 66.5 . 6_565
C2_1 C1_1 C15_1 58.99(8) . 6_565
C6_1 C1_1 C15_1 173.7 . 6_565
C33_1 C1_1 C15_1 50.5 6_565 6_565
C17_1 C1_1 C15_1 47.5 6_565 6_565
C19_1 C1_1 Sc2 66.6(4) 6_565 .
C32_1 C1_1 Sc2 85.3(4) 6_565 .
C18_1 C1_1 Sc2 83.5(4) 6_565 .
C50_1 C1_1 Sc2 89.2(4) . .
C2_1 C1_1 Sc2 90.6(4) . .
C6_1 C1_1 Sc2 60.1(3) . .
C33_1 C1_1 Sc2 108.8(4) 6_565 .
C17_1 C1_1 Sc2 105.5(4) 6_565 .
C15_1 C1_1 Sc2 116.0(4) 6_565 .
C17_1 C2_1 C18_1 125.2(3) 6_565 6_565
C17_1 C2_1 C3_1 52.8(3) 6_565 .
C18_1 C2_1 C3_1 177.8 6_565 .
C17_1 C2_1 C1_1 111.6(3) 6_565 .
C18_1 C2_1 C1_1 63.78(11) 6_565 .
C3_1 C2_1 C1_1 117.4 . .
C17_1 C2_1 C9_1 122.9(2) 6_565 .
C18_1 C2_1 C9_1 60.99(15) 6_565 .
C3_1 C2_1 C9_1 118.9 . .
C1_1 C2_1 C9_1 117.5 . .
C17_1 C2_1 C5_1 70.2(3) 6_565 6_565
C18_1 C2_1 C5_1 125.18(14) 6_565 6_565
C3_1 C2_1 C5_1 54.0 . 6_565
C1_1 C2_1 C5_1 168.5 . 6_565
C9_1 C2_1 C5_1 67.5 . 6_565
C17_1 C2_1 C15_1 56.57(13) 6_565 6_565
C18_1 C2_1 C15_1 130.1(3) 6_565 6_565
C3_1 C2_1 C15_1 50.14(10) . 6_565
C1_1 C2_1 C15_1 70.52(8) . 6_565
C9_1 C2_1 C15_1 168.15(11) . 6_565
C5_1 C2_1 C15_1 103.01(6) 6_565 6_565
C17_1 C2_1 C23_1 130.50(12) 6_565 6_565
C18_1 C2_1 C23_1 46.38(7) 6_565 6_565
C3_1 C2_1 C23_1 133.65(9) . 6_565
C1_1 C2_1 C23_1 103.46(7) . 6_565
C9_1 C2_1 C23_1 14.89(8) . 6_565
C5_1 C2_1 C23_1 82.22(11) 6_565 6_565
C15_1 C2_1 C23_1 172.8 6_565 6_565
C17_1 C3_1 C15_1 68.29(16) 6_565 6_565
C17_1 C3_1 C5_1 68.8 6_565 6_565
C15_1 C3_1 C5_1 137.09(15) 6_565 6_565
C17_1 C3_1 C2_1 19.45(7) 6_565 .
C15_1 C3_1 C2_1 72.4 6_565 .
C5_1 C3_1 C2_1 66.94(9) 6_565 .
C17_1 C3_1 C49_1 125.79(11) 6_565 .
C15_1 C3_1 C49_1 58.9 6_565 .
C5_1 C3_1 C49_1 160.71(11) 6_565 .
C2_1 C3_1 C49_1 121.9 . .
C17_1 C3_1 C4_1 125.85(12) 6_565 .
C15_1 C3_1 C4_1 165.9 6_565 .
C5_1 C3_1 C4_1 57.03(11) 6_565 .
C2_1 C3_1 C4_1 120.6 . .
C49_1 C3_1 C4_1 107.1 . .
C17_1 C3_1 C14_1 128.8(2) 6_565 6_565
C15_1 C3_1 C14_1 60.50(8) 6_565 6_565
C5_1 C3_1 C14_1 162.3(2) 6_565 6_565
C2_1 C3_1 C14_1 128.74(9) . 6_565
C49_1 C3_1 C14_1 10.6 . 6_565
C4_1 C3_1 C14_1 105.36(12) . 6_565
C17_1 C3_1 C16_1 178.4(2) 6_565 6_565
C15_1 C3_1 C16_1 112.67(5) 6_565 6_565
C5_1 C3_1 C16_1 110.2(2) 6_565 6_565
C2_1 C3_1 C16_1 159.2 . 6_565
C49_1 C3_1 C16_1 54.87(8) . 6_565
C4_1 C3_1 C16_1 53.18(9) . 6_565
C14_1 C3_1 C16_1 52.2 6_565 6_565
C5_1 C4_1 C5_1 65.56(12) . 6_565
C5_1 C4_1 C16_1 124.6 . .
C5_1 C4_1 C16_1 158.55(6) 6_565 .
C5_1 C4_1 C16_1 158.55(8) . 6_565
C5_1 C4_1 C16_1 124.6(2) 6_565 6_565
C16_1 C4_1 C16_1 39.22(13) . 6_565
C5_1 C4_1 C3_1 55.8 . 6_565
C5_1 C4_1 C3_1 118.33(10) 6_565 6_565
C16_1 C4_1 C3_1 68.8 . 6_565
C16_1 C4_1 C3_1 106.34(11) 6_565 6_565
C5_1 C4_1 C3_1 118.3 . .
C5_1 C4_1 C3_1 55.78(11) 6_565 .
C16_1 C4_1 C3_1 106.3 . .
C16_1 C4_1 C3_1 68.81(12) 6_565 .
C3_1 C4_1 C3_1 146.6 6_565 .
C3_1 C5_1 C4_1 67.19(11) 6_565 .
C3_1 C5_1 C10_1 143.0 6_565 .
C4_1 C5_1 C10_1 122.4 . .
C3_1 C5_1 C17_1 50.62(11) 6_565 .
C4_1 C5_1 C17_1 117.8 . .
C10_1 C5_1 C17_1 108.5 . .
C3_1 C5_1 C5_1 121.23(12) 6_565 6_565
C4_1 C5_1 C5_1 57.2 . 6_565
C10_1 C5_1 C5_1 68.0 . 6_565
C17_1 C5_1 C5_1 162.1 . 6_565
C3_1 C5_1 C2_1 59.10(11) 6_565 6_565
C4_1 C5_1 C2_1 122.7 . 6_565
C10_1 C5_1 C2_1 92.6 . 6_565
C17_1 C5_1 C2_1 19.03(7) . 6_565
C5_1 C5_1 C2_1 145.52(7) 6_565 6_565
C3_1 C5_1 C10_1 146.3 6_565 6_565
C4_1 C5_1 C10_1 109.77(9) . 6_565
C10_1 C5_1 C10_1 13.27(10) . 6_565
C17_1 C5_1 C10_1 121.02(9) . 6_565
C5_1 C5_1 C10_1 54.75(10) 6_565 6_565
C2_1 C5_1 C10_1 104.1 6_565 6_565
C3_1 C5_1 C9_1 111.31(14) 6_565 6_565
C4_1 C5_1 C9_1 145.85(7) . 6_565
C10_1 C5_1 C9_1 38.70(10) . 6_565
C17_1 C5_1 C9_1 69.85(11) . 6_565
C5_1 C5_1 C9_1 104.51(11) 6_565 6_565
C2_1 C5_1 C9_1 54.45(6) 6_565 6_565
C10_1 C5_1 C9_1 51.3 6_565 6_565
C19_1 C6_1 C20_1 123.5(3) 6_565 6_565
C19_1 C6_1 C7_1 90.8(2) 6_565 .
C20_1 C6_1 C7_1 33.31(11) 6_565 .
C19_1 C6_1 C32_1 83.15(9) 6_565 6_565
C20_1 C6_1 C32_1 151.7 6_565 6_565
C7_1 C6_1 C32_1 162.29(13) . 6_565
C19_1 C6_1 C1_1 37.1 6_565 .
C20_1 C6_1 C1_1 149.12(15) 6_565 .
C7_1 C6_1 C1_1 118.1 . .
C32_1 C6_1 C1_1 49.91(7) 6_565 .
C19_1 C6_1 C13_1 144.1 6_565 .
C20_1 C6_1 C13_1 89.0 6_565 .
C7_1 C6_1 C13_1 118.1 . .
C32_1 C6_1 C13_1 62.8 6_565 .
C1_1 C6_1 C13_1 107.1 . .
C19_1 C6_1 C18_1 19.3(3) 6_565 6_565
C20_1 C6_1 C18_1 107.41(15) 6_565 6_565
C7_1 C6_1 C18_1 74.1 . 6_565
C32_1 C6_1 C18_1 96.5 6_565 6_565
C1_1 C6_1 C18_1 46.8 . 6_565
C13_1 C6_1 C18_1 148.0 . 6_565
C19_1 C6_1 Sc2 99.3(6) 6_565 .
C20_1 C6_1 Sc2 73.5(4) 6_565 .
C7_1 C6_1 Sc2 70.0(4) . .
C32_1 C6_1 Sc2 94.5(4) 6_565 .
C1_1 C6_1 Sc2 85.6(4) . .
C13_1 C6_1 Sc2 73.9(5) . .
C18_1 C6_1 Sc2 84.5(5) 6_565 .
C19_1 C6_1 Sc3 117.8(4) 6_565 6_565
C20_1 C6_1 Sc3 74.40(14) 6_565 6_565
C7_1 C6_1 Sc3 83.07(10) . 6_565
C32_1 C6_1 Sc3 85.08(12) 6_565 6_565
C1_1 C6_1 Sc3 94.63(9) . 6_565
C13_1 C6_1 Sc3 52.03(11) . 6_565
C18_1 C6_1 Sc3 105.26(15) 6_565 6_565
Sc2 C6_1 Sc3 22.0(4) . 6_565
C20_1 C7_1 C24_1 105.7 6_565 6_565
C20_1 C7_1 C6_1 51.3 6_565 .
C24_1 C7_1 C6_1 147.7 6_565 .
C20_1 C7_1 C8_1 162.72(12) 6_565 .
C24_1 C7_1 C8_1 77.13(12) 6_565 .
C6_1 C7_1 C8_1 118.1 . .
C20_1 C7_1 C78_1 73.24(13) 6_565 .
C24_1 C7_1 C78_1 32.65(8) 6_565 .
C6_1 C7_1 C78_1 118.1 . .
C8_1 C7_1 C78_1 107.1 . .
C20_1 C7_1 C19_1 69.55(13) 6_565 6_565
C24_1 C7_1 C19_1 158.08(15) 6_565 6_565
C6_1 C7_1 C19_1 18.48(5) . 6_565
C8_1 C7_1 C19_1 101.29(9) . 6_565
C78_1 C7_1 C19_1 134.9 . 6_565
C20_1 C7_1 C22_1 154.6(2) 6_565 6_565
C24_1 C7_1 C22_1 53.52(14) 6_565 6_565
C6_1 C7_1 C22_1 137.9 . 6_565
C8_1 C7_1 C22_1 23.6 . 6_565
C78_1 C7_1 C22_1 84.2 . 6_565
C19_1 C7_1 C22_1 123.26(10) 6_565 6_565
C20_1 C7_1 C18_1 114.11(11) 6_565 6_565
C24_1 C7_1 C18_1 132.9(2) 6_565 6_565
C6_1 C7_1 C18_1 62.82(7) . 6_565
C8_1 C7_1 C18_1 57.49(8) . 6_565
C78_1 C7_1 C18_1 151.69(8) . 6_565
C19_1 C7_1 C18_1 44.7 6_565 6_565
C22_1 C7_1 C18_1 80.77(8) 6_565 6_565
C20_1 C7_1 Sc2 79.1(5) 6_565 .
C24_1 C7_1 Sc2 82.0(4) 6_565 .
C6_1 C7_1 Sc2 72.2(4) . .
C8_1 C7_1 Sc2 84.5(5) . .
C78_1 C7_1 Sc2 72.6(4) . .
C19_1 C7_1 Sc2 76.1(4) 6_565 .
C22_1 C7_1 Sc2 83.0(5) 6_565 .
C18_1 C7_1 Sc2 81.8(4) 6_565 .
C20_1 C7_1 Sc3 60.95(15) 6_565 6_565
C24_1 C7_1 Sc3 84.81(11) 6_565 6_565
C6_1 C7_1 Sc3 64.60(9) . 6_565
C8_1 C7_1 Sc3 102.92(9) . 6_565
C78_1 C7_1 Sc3 65.82(9) . 6_565
C19_1 C7_1 Sc3 74.16(9) 6_565 6_565
C22_1 C7_1 Sc3 99.36(12) 6_565 6_565
C18_1 C7_1 Sc3 93.07(9) 6_565 6_565
Sc2 C7_1 Sc3 18.5(4) . 6_565
C22_1 C8_1 C23_1 121.7(4) 6_565 6_565
C22_1 C8_1 C21_1 9.23(17) 6_565 .
C23_1 C8_1 C21_1 116.6(2) 6_565 .
C22_1 C8_1 C9_1 126.02(19) 6_565 .
C23_1 C8_1 C9_1 16.5 6_565 .
C21_1 C8_1 C9_1 118.6 . .
C22_1 C8_1 C7_1 104.03(17) 6_565 .
C23_1 C8_1 C7_1 133.82(19) 6_565 .
C21_1 C8_1 C7_1 107.8 . .
C9_1 C8_1 C7_1 124.4 . .
C22_1 C8_1 C24_1 65.29(6) 6_565 6_565
C23_1 C8_1 C24_1 170.06(13) 6_565 6_565
C21_1 C8_1 C24_1 69.30(11) . 6_565
C9_1 C8_1 C24_1 154.0 . 6_565
C7_1 C8_1 C24_1 38.77(11) . 6_565
C22_1 C8_1 C18_1 169.2(2) 6_565 6_565
C23_1 C8_1 C18_1 55.93(11) 6_565 6_565
C21_1 C8_1 C18_1 160.19(7) . 6_565
C9_1 C8_1 C18_1 48.34(9) . 6_565
C7_1 C8_1 C18_1 77.97(7) . 6_565
C24_1 C8_1 C18_1 115.71(16) 6_565 6_565
C22_1 C8_1 Sc2 92.9(4) 6_565 .
C23_1 C8_1 Sc2 108.0(4) 6_565 .
C21_1 C8_1 Sc2 87.6(4) . .
C9_1 C8_1 Sc2 91.5(4) . .
C7_1 C8_1 Sc2 60.5(4) . .
C24_1 C8_1 Sc2 63.3(4) 6_565 .
C18_1 C8_1 Sc2 78.8(4) 6_565 .
C23_1 C9_1 C10_1 113.4(3) 6_565 6_565
C23_1 C9_1 C18_1 85.9(3) 6_565 6_565
C10_1 C9_1 C18_1 159.78(5) 6_565 6_565
C23_1 C9_1 C10_1 109.9(3) 6_565 .
C10_1 C9_1 C10_1 6.78(8) 6_565 .
C18_1 C9_1 C10_1 164.2 6_565 .
C23_1 C9_1 C8_1 21.7 6_565 .
C10_1 C9_1 C8_1 122.75(6) 6_565 .
C18_1 C9_1 C8_1 77.4 6_565 .
C10_1 C9_1 C8_1 117.4 . .
C23_1 C9_1 C2_1 130.8(3) 6_565 .
C10_1 C9_1 C2_1 115.9 6_565 .
C18_1 C9_1 C2_1 45.4 6_565 .
C10_1 C9_1 C2_1 118.9 . .
C8_1 C9_1 C2_1 117.5 . .
C23_1 C9_1 C5_1 168.39(16) 6_565 6_565
C10_1 C9_1 C5_1 58.64(6) 6_565 6_565
C18_1 C9_1 C5_1 101.36(10) 6_565 6_565
C10_1 C9_1 C5_1 63.00(11) . 6_565
C8_1 C9_1 C5_1 169.1 . 6_565
C2_1 C9_1 C5_1 58.03(10) . 6_565
C23_1 C9_1 C17_1 137.5(4) 6_565 6_565
C10_1 C9_1 C17_1 107.7 6_565 6_565
C18_1 C9_1 C17_1 52.27(8) 6_565 6_565
C10_1 C9_1 C17_1 112.01(9) . 6_565
C8_1 C9_1 C17_1 128.41(7) . 6_565
C2_1 C9_1 C17_1 13.6 . 6_565
C5_1 C9_1 C17_1 49.1 6_565 6_565
C23_1 C9_1 C22_1 25.25(11) 6_565 6_565
C10_1 C9_1 C22_1 105.49(15) 6_565 6_565
C18_1 C9_1 C22_1 94.60(9) 6_565 6_565
C10_1 C9_1 C22_1 99.93(9) . 6_565
C8_1 C9_1 C22_1 17.52(10) . 6_565
C2_1 C9_1 C22_1 131.45(7) . 6_565
C5_1 C9_1 C22_1 158.44(19) 6_565 6_565
C17_1 C9_1 C22_1 143.86(14) 6_565 6_565
C10_1 C10_1 C9_1 155.31(8) 6_565 6_565
C10_1 C10_1 C9_1 17.9 6_565 .
C9_1 C10_1 C9_1 137.39(8) 6_565 .
C10_1 C10_1 C5_1 112.0 6_565 .
C9_1 C10_1 C5_1 82.7 6_565 .
C9_1 C10_1 C5_1 120.8 . .
C10_1 C10_1 C23_1 137.5 6_565 .
C9_1 C10_1 C23_1 25.0 6_565 .
C9_1 C10_1 C23_1 121.9 . .
C5_1 C10_1 C23_1 107.3 . .
C10_1 C10_1 C5_1 54.75(10) 6_565 6_565
C9_1 C10_1 C5_1 135.34(10) 6_565 6_565
C9_1 C10_1 C5_1 65.70(9) . 6_565
C5_1 C10_1 C5_1 57.23(10) . 6_565
C23_1 C10_1 C5_1 158.59(6) . 6_565
C10_1 C10_1 C23_1 33.62(6) 6_565 6_565
C9_1 C10_1 C23_1 124.3 6_565 6_565
C9_1 C10_1 C23_1 20.79(5) . 6_565
C5_1 C10_1 C23_1 141.5 . 6_565
C23_1 C10_1 C23_1 103.91(6) . 6_565
C5_1 C10_1 C23_1 86.21(15) 6_565 6_565
C62_1 C11_1 C63_1 146.5(3) 6_565 6_565
C62_1 C11_1 C12_1 82.8 6_565 .
C63_1 C11_1 C12_1 103.5 6_565 .
C62_1 C11_1 C74_1 145.44(17) 6_565 .
C63_1 C11_1 C74_1 18.4 6_565 .
C12_1 C11_1 C74_1 120.8 . .
C62_1 C11_1 C52_1 73.76(16) 6_565 .
C63_1 C11_1 C52_1 125.11(6) 6_565 .
C12_1 C11_1 C52_1 121.9 . .
C74_1 C11_1 C52_1 107.3 . .
C62_1 C11_1 C43_1 67.3 6_565 6_565
C63_1 C11_1 C43_1 131.04(14) 6_565 6_565
C12_1 C11_1 C43_1 118.8 . 6_565
C74_1 C11_1 C43_1 113.00(8) . 6_565
C52_1 C11_1 C43_1 6.55(12) . 6_565
C62_1 C11_1 C67_1 52.6 6_565 6_565
C63_1 C11_1 C67_1 131.5 6_565 6_565
C12_1 C11_1 C67_1 30.90(8) . 6_565
C74_1 C11_1 C67_1 149.8 . 6_565
C52_1 C11_1 C67_1 101.5 . 6_565
C43_1 C11_1 C67_1 96.33(9) 6_565 6_565
C62_1 C11_1 Sc3 111.30(16) 6_565 6_565
C63_1 C11_1 Sc3 96.70(16) 6_565 6_565
C12_1 C11_1 Sc3 49.38(9) . 6_565
C74_1 C11_1 Sc3 103.24(10) . 6_565
C52_1 C11_1 Sc3 91.47(10) . 6_565
C43_1 C11_1 Sc3 93.13(12) 6_565 6_565
C67_1 C11_1 Sc3 66.74(11) 6_565 6_565
C67_1 C12_1 C66_1 96.0(2) 6_565 6_565
C67_1 C12_1 C62_1 75.44(9) 6_565 6_565
C66_1 C12_1 C62_1 161.1(3) 6_565 6_565
C67_1 C12_1 C11_1 86.9 6_565 .
C66_1 C12_1 C11_1 164.98(5) 6_565 .
C62_1 C12_1 C11_1 11.69(13) 6_565 .
C67_1 C12_1 C13_1 52.07(7) 6_565 .
C66_1 C12_1 C13_1 75.2 6_565 .
C62_1 C12_1 C13_1 110.3 6_565 .
C11_1 C12_1 C13_1 117.4 . .
C67_1 C12_1 C77_1 150.29(8) 6_565 .
C66_1 C12_1 C77_1 55.26(14) 6_565 .
C62_1 C12_1 C77_1 129.19(9) 6_565 .
C11_1 C12_1 C77_1 118.9 . .
C13_1 C12_1 C77_1 117.5 . .
C67_1 C12_1 C65_1 148.57(19) 6_565 6_565
C66_1 C12_1 C65_1 56.48(7) 6_565 6_565
C62_1 C12_1 C65_1 125.37(10) 6_565 6_565
C11_1 C12_1 C65_1 115.9 . 6_565
C13_1 C12_1 C65_1 122.9 . 6_565
C77_1 C12_1 C65_1 6.99(6) . 6_565
C67_1 C12_1 Sc3 114.95(15) 6_565 6_565
C66_1 C12_1 Sc3 98.7(2) 6_565 6_565
C62_1 C12_1 Sc3 100.27(18) 6_565 6_565
C11_1 C12_1 Sc3 93.44(15) . 6_565
C13_1 C12_1 Sc3 71.56(14) . 6_565
C77_1 C12_1 Sc3 80.13(13) . 6_565
C65_1 C12_1 Sc3 86.45(17) 6_565 6_565
C67_1 C12_1 Sc2 115.5(4) 6_565 .
C66_1 C12_1 Sc2 82.4(4) 6_565 .
C62_1 C12_1 Sc2 116.5(4) 6_565 .
C11_1 C12_1 Sc2 109.7(4) . .
C13_1 C12_1 Sc2 65.7(4) . .
C77_1 C12_1 Sc2 71.7(4) . .
C65_1 C12_1 Sc2 78.6(4) 6_565 .
Sc3 C12_1 Sc2 16.3(4) 6_565 .
C34_1 C13_1 C67_1 84.28(11) 6_565 6_565
C34_1 C13_1 C54_1 28.63(15) 6_565 .
C67_1 C13_1 C54_1 104.7 6_565 .
C34_1 C13_1 C12_1 110.5 6_565 .
C67_1 C13_1 C12_1 34.73(15) 6_565 .
C54_1 C13_1 C12_1 118.6 . .
C34_1 C13_1 C6_1 124.7 6_565 .
C67_1 C13_1 C6_1 147.4 6_565 .
C54_1 C13_1 C6_1 107.8 . .
C12_1 C13_1 C6_1 124.4 . .
C34_1 C13_1 C32_1 66.9 6_565 6_565
C67_1 C13_1 C32_1 150.19(19) 6_565 6_565
C54_1 C13_1 C32_1 52.2 . 6_565
C12_1 C13_1 C32_1 165.68(11) . 6_565
C6_1 C13_1 C32_1 58.3 . 6_565
C34_1 C13_1 C66_1 145.17(13) 6_565 6_565
C67_1 C13_1 C66_1 61.3 6_565 6_565
C54_1 C13_1 C66_1 160.5 . 6_565
C12_1 C13_1 C66_1 42.0 . 6_565
C6_1 C13_1 C66_1 87.6 . 6_565
C32_1 C13_1 C66_1 145.6 6_565 6_565
C34_1 C13_1 C20_1 162.39(8) 6_565 6_565
C67_1 C13_1 C20_1 111.1 6_565 6_565
C54_1 C13_1 C20_1 142.5 . 6_565
C12_1 C13_1 C20_1 87.0 . 6_565
C6_1 C13_1 C20_1 38.2 . 6_565
C32_1 C13_1 C20_1 96.4 6_565 6_565
C66_1 C13_1 C20_1 49.9 6_565 6_565
C34_1 C13_1 C19_1 117.0 6_565 6_565
C67_1 C13_1 C19_1 156.1 6_565 6_565
C54_1 C13_1 C19_1 99.1 . 6_565
C12_1 C13_1 C19_1 131.15(6) . 6_565
C6_1 C13_1 C19_1 8.7 . 6_565
C32_1 C13_1 C19_1 50.2 6_565 6_565
C66_1 C13_1 C19_1 96.1 6_565 6_565
C20_1 C13_1 C19_1 46.3 6_565 6_565
C34_1 C13_1 Sc3 109.6(2) 6_565 6_565
C67_1 C13_1 Sc3 92.1(2) 6_565 6_565
C54_1 C13_1 Sc3 88.73(12) . 6_565
C12_1 C13_1 Sc3 62.50(13) . 6_565
C6_1 C13_1 Sc3 91.27(15) . 6_565
C32_1 C13_1 Sc3 104.39(18) 6_565 6_565
C66_1 C13_1 Sc3 78.85(17) 6_565 6_565
C20_1 C13_1 Sc3 79.32(17) 6_565 6_565
C19_1 C13_1 Sc3 90.64(18) 6_565 6_565
C34_1 C13_1 Sc2 120.2(4) 6_565 .
C67_1 C13_1 Sc2 112.1(4) 6_565 .
C54_1 C13_1 Sc2 93.5(4) . .
C12_1 C13_1 Sc2 79.2(4) . .
C6_1 C13_1 Sc2 68.7(4) . .
C32_1 C13_1 Sc2 90.0(4) 6_565 .
C66_1 C13_1 Sc2 80.8(4) 6_565 .
C20_1 C13_1 Sc2 63.1(4) 6_565 .
C19_1 C13_1 Sc2 68.0(4) 6_565 .
Sc3 C13_1 Sc2 22.6(4) 6_565 .
C49_1 C14_1 C16_1 91.7(6) 6_565 .
C49_1 C14_1 C27_1 75.3(2) 6_565 .
C16_1 C14_1 C27_1 120.3 . .
C49_1 C14_1 C36_1 86.9(6) 6_565 6_565
C16_1 C14_1 C36_1 41.50(6) . 6_565
C27_1 C14_1 C36_1 79.21(6) . 6_565
C49_1 C14_1 C15_1 68.2(5) 6_565 .
C16_1 C14_1 C15_1 120.0 . .
C27_1 C14_1 C15_1 108.5 . .
C36_1 C14_1 C15_1 150.1 6_565 .
C49_1 C14_1 C3_1 68.75(14) 6_565 6_565
C16_1 C14_1 C3_1 68.23(12) . 6_565
C27_1 C14_1 C3_1 143.4 . 6_565
C36_1 C14_1 C3_1 104.68(18) 6_565 6_565
C15_1 C14_1 C3_1 51.77(12) . 6_565
C49_1 C14_1 C48_1 52.6(5) 6_565 6_565
C16_1 C14_1 C48_1 140.31(10) . 6_565
C27_1 C14_1 C48_1 42.3 . 6_565
C36_1 C14_1 C48_1 111.30(6) 6_565 6_565
C15_1 C14_1 C48_1 67.0 . 6_565
C3_1 C14_1 C48_1 106.52(5) 6_565 6_565
C3_1 C15_1 C49_1 66.14(15) 6_565 6_565
C3_1 C15_1 C17_1 52.3 6_565 .
C49_1 C15_1 C17_1 117.24(11) 6_565 .
C3_1 C15_1 C33_1 146.6 6_565 .
C49_1 C15_1 C33_1 103.50(7) 6_565 .
C17_1 C15_1 C33_1 120.3 . .
C3_1 C15_1 C14_1 67.7 6_565 .
C49_1 C15_1 C14_1 11.2 6_565 .
C17_1 C15_1 C14_1 120.0 . .
C33_1 C15_1 C14_1 108.5 . .
C3_1 C15_1 C2_1 57.47(8) 6_565 6_565
C49_1 C15_1 C2_1 115.4(2) 6_565 6_565
C17_1 C15_1 C2_1 17.3 . 6_565
C33_1 C15_1 C2_1 106.36(6) . 6_565
C14_1 C15_1 C2_1 121.65(11) . 6_565
C3_1 C15_1 C48_1 113.15(17) 6_565 6_565
C49_1 C15_1 C48_1 54.3 6_565 6_565
C17_1 C15_1 C48_1 142.21(7) . 6_565
C33_1 C15_1 C48_1 49.20(9) . 6_565
C14_1 C15_1 C48_1 59.90(8) . 6_565
C2_1 C15_1 C48_1 125.87(9) 6_565 6_565
C3_1 C15_1 C1_1 105.27(9) 6_565 6_565
C49_1 C15_1 C1_1 132.28(10) 6_565 6_565
C17_1 C15_1 C1_1 63.47(6) . 6_565
C33_1 C15_1 C1_1 56.79(6) . 6_565
C14_1 C15_1 C1_1 143.47(7) . 6_565
C2_1 C15_1 C1_1 50.5 6_565 6_565
C48_1 C15_1 C1_1 94.5 6_565 6_565
C3_1 C15_1 C50_1 130.95(13) 6_565 6_565
C49_1 C15_1 C50_1 100.5 6_565 6_565
C17_1 C15_1 C50_1 109.8 . 6_565
C33_1 C15_1 C50_1 15.98(9) . 6_565
C14_1 C15_1 C50_1 108.12(5) . 6_565
C2_1 C15_1 C50_1 94.1 6_565 6_565
C48_1 C15_1 C50_1 49.0 6_565 6_565
C1_1 C15_1 C50_1 47.9 6_565 6_565
C16_1 C16_1 C36_1 94.28(19) 6_565 6_565
C16_1 C16_1 C14_1 162.1 6_565 .
C36_1 C16_1 C14_1 71.22(19) 6_565 .
C16_1 C16_1 C4_1 70.4 6_565 .
C36_1 C16_1 C4_1 151.07(11) 6_565 .
C14_1 C16_1 C4_1 117.6 . .
C16_1 C16_1 C36_1 44.4 6_565 .
C36_1 C16_1 C36_1 49.87(19) 6_565 .
C14_1 C16_1 C36_1 120.3 . .
C4_1 C16_1 C36_1 110.9 . .
C16_1 C16_1 C49_1 152.95(6) 6_565 6_565
C36_1 C16_1 C49_1 70.30(14) 6_565 6_565
C14_1 C16_1 C49_1 11.45(5) . 6_565
C4_1 C16_1 C49_1 112.6 . 6_565
C36_1 C16_1 C49_1 116.5 . 6_565
C16_1 C16_1 C3_1 125.66(9) 6_565 6_565
C36_1 C16_1 C3_1 122.81(19) 6_565 6_565
C14_1 C16_1 C3_1 59.59(9) . 6_565
C4_1 C16_1 C3_1 58.00(9) . 6_565
C36_1 C16_1 C3_1 145.8 . 6_565
C49_1 C16_1 C3_1 55.60(9) 6_565 6_565
C2_1 C17_1 C3_1 107.8(3) 6_565 6_565
C2_1 C17_1 C15_1 106.15(13) 6_565 .
C3_1 C17_1 C15_1 59.44(12) 6_565 .
C2_1 C17_1 C18_1 38.3(2) 6_565 .
C3_1 C17_1 C18_1 146.04(7) 6_565 .
C15_1 C17_1 C18_1 120.3 . .
C2_1 C17_1 C5_1 90.8(4) 6_565 .
C3_1 C17_1 C5_1 60.57(12) 6_565 .
C15_1 C17_1 C5_1 120.0 . .
C18_1 C17_1 C5_1 108.5 . .
C2_1 C17_1 C1_1 52.6(3) 6_565 6_565
C3_1 C17_1 C1_1 115.3 6_565 6_565
C15_1 C17_1 C1_1 69.0 . 6_565
C18_1 C17_1 C1_1 51.3 . 6_565
C5_1 C17_1 C1_1 141.69(9) . 6_565
C2_1 C17_1 C9_1 43.57(18) 6_565 6_565
C3_1 C17_1 C9_1 111.9(2) 6_565 6_565
C15_1 C17_1 C9_1 147.5 . 6_565
C18_1 C17_1 C9_1 47.49(9) . 6_565
C5_1 C17_1 C9_1 61.05(8) . 6_565
C1_1 C17_1 C9_1 91.3 6_565 6_565
C2_1 C18_1 C9_1 73.65(17) 6_565 6_565
C2_1 C18_1 C1_1 71.1 6_565 6_565
C9_1 C18_1 C1_1 133.68(16) 6_565 6_565
C2_1 C18_1 C19_1 116.00(9) 6_565 .
C9_1 C18_1 C19_1 139.2 6_565 .
C1_1 C18_1 C19_1 46.46(5) 6_565 .
C2_1 C18_1 C17_1 16.50(10) 6_565 .
C9_1 C18_1 C17_1 80.2 6_565 .
C1_1 C18_1 C17_1 74.39(5) 6_565 .
C19_1 C18_1 C17_1 120.8 . .
C2_1 C18_1 C23_1 100.76(16) 6_565 .
C9_1 C18_1 C23_1 27.3 6_565 .
C1_1 C18_1 C23_1 146.10(10) 6_565 .
C19_1 C18_1 C23_1 121.9 . .
C17_1 C18_1 C23_1 107.3 . .
C2_1 C18_1 C8_1 121.6(2) 6_565 6_565
C9_1 C18_1 C8_1 54.22(8) 6_565 6_565
C1_1 C18_1 C8_1 127.6 6_565 6_565
C19_1 C18_1 C8_1 92.46(6) . 6_565
C17_1 C18_1 C8_1 133.01(9) . 6_565
C23_1 C18_1 C8_1 29.65(7) . 6_565
C2_1 C18_1 C6_1 117.9 6_565 6_565
C9_1 C18_1 C6_1 132.91(11) 6_565 6_565
C1_1 C18_1 C6_1 50.30(6) 6_565 6_565
C19_1 C18_1 C6_1 6.42(8) . 6_565
C17_1 C18_1 C6_1 124.5 . 6_565
C23_1 C18_1 C6_1 115.65(7) . 6_565
C8_1 C18_1 C6_1 86.4 6_565 6_565
C2_1 C18_1 C7_1 140.96(12) 6_565 6_565
C9_1 C18_1 C7_1 97.51(10) 6_565 6_565
C1_1 C18_1 C7_1 91.54(6) 6_565 6_565
C19_1 C18_1 C7_1 48.69(7) . 6_565
C17_1 C18_1 C7_1 156.8 . 6_565
C23_1 C18_1 C7_1 74.16(8) . 6_565
C8_1 C18_1 C7_1 44.5 6_565 6_565
C6_1 C18_1 C7_1 43.1 6_565 6_565
C2_1 C18_1 Sc2 89.1(3) 6_565 6_565
C9_1 C18_1 Sc2 83.6(4) 6_565 6_565
C1_1 C18_1 Sc2 66.9(4) 6_565 6_565
C19_1 C18_1 Sc2 58.3(4) . 6_565
C17_1 C18_1 Sc2 105.0(3) . 6_565
C23_1 C18_1 Sc2 80.4(4) . 6_565
C8_1 C18_1 Sc2 63.0(4) 6_565 6_565
C6_1 C18_1 Sc2 53.2(4) 6_565 6_565
C7_1 C18_1 Sc2 51.9(3) 6_565 6_565
C6_1 C19_1 C1_1 127.6 6_565 6_565
C6_1 C19_1 C18_1 154.3(4) 6_565 .
C1_1 C19_1 C18_1 64.40(10) 6_565 .
C6_1 C19_1 C20_1 40.36(19) 6_565 .
C1_1 C19_1 C20_1 152.99(12) 6_565 .
C18_1 C19_1 C20_1 117.4 . .
C6_1 C19_1 C32_1 77.76(13) 6_565 .
C1_1 C19_1 C32_1 54.55(10) 6_565 .
C18_1 C19_1 C32_1 118.9 . .
C20_1 C19_1 C32_1 117.5 . .
C6_1 C19_1 C7_1 70.73(17) 6_565 6_565
C1_1 C19_1 C7_1 140.5(3) 6_565 6_565
C18_1 C19_1 C7_1 86.64(7) . 6_565
C20_1 C19_1 C7_1 30.82(7) . 6_565
C32_1 C19_1 C7_1 144.5 . 6_565
C6_1 C19_1 C13_1 27.2 6_565 6_565
C1_1 C19_1 C13_1 100.5 6_565 6_565
C18_1 C19_1 C13_1 152.52(9) . 6_565
C20_1 C19_1 C13_1 65.3 . 6_565
C32_1 C19_1 C13_1 52.2 . 6_565
C7_1 C19_1 C13_1 93.5 6_565 6_565
C6_1 C19_1 Sc2 69.0(5) 6_565 6_565
C1_1 C19_1 Sc2 87.9(4) 6_565 6_565
C18_1 C19_1 Sc2 90.8(4) . 6_565
C20_1 C19_1 Sc2 65.4(4) . 6_565
C32_1 C19_1 Sc2 88.8(4) . 6_565
C7_1 C19_1 Sc2 65.0(4) 6_565 6_565
C13_1 C19_1 Sc2 64.8(4) 6_565 6_565
C6_1 C19_1 Sc3 53.1(3) 6_565 .
C1_1 C19_1 Sc3 91.23(13) 6_565 .
C18_1 C19_1 Sc3 109.38(9) . .
C20_1 C19_1 Sc3 62.24(8) . .
C32_1 C19_1 Sc3 75.35(9) . .
C7_1 C19_1 Sc3 72.80(11) 6_565 .
C13_1 C19_1 Sc3 45.44(11) 6_565 .
Sc2 C19_1 Sc3 19.4(4) 6_565 .
C7_1 C20_1 C6_1 95.40(6) 6_565 6_565
C7_1 C20_1 C78_1 74.92(19) 6_565 6_565
C6_1 C20_1 C78_1 149.6(2) 6_565 6_565
C7_1 C20_1 C24_1 42.37(12) 6_565 .
C6_1 C20_1 C24_1 132.31(15) 6_565 .
C78_1 C20_1 C24_1 32.68(6) 6_565 .
C7_1 C20_1 C19_1 79.63(6) 6_565 .
C6_1 C20_1 C19_1 16.11(8) 6_565 .
C78_1 C20_1 C19_1 143.77(10) 6_565 .
C24_1 C20_1 C19_1 118.6 . .
C7_1 C20_1 C66_1 149.77(14) 6_565 .
C6_1 C20_1 C66_1 108.39(6) 6_565 .
C78_1 C20_1 C66_1 75.15(6) 6_565 .
C24_1 C20_1 C66_1 107.8 . .
C19_1 C20_1 C66_1 124.4 . .
C7_1 C20_1 C13_1 139.18(12) 6_565 6_565
C6_1 C20_1 C13_1 52.8 6_565 6_565
C78_1 C20_1 C13_1 118.09(6) 6_565 6_565
C24_1 C20_1 C13_1 140.74(9) . 6_565
C19_1 C20_1 C13_1 68.4 . 6_565
C66_1 C20_1 C13_1 56.3 . 6_565
C7_1 C20_1 Sc2 80.1(5) 6_565 6_565
C6_1 C20_1 Sc2 77.0(4) 6_565 6_565
C78_1 C20_1 Sc2 73.0(4) 6_565 6_565
C24_1 C20_1 Sc2 74.9(5) . 6_565
C19_1 C20_1 Sc2 77.6(4) . 6_565
C66_1 C20_1 Sc2 87.2(5) . 6_565
C13_1 C20_1 Sc2 69.1(5) 6_565 6_565
C7_1 C20_1 Sc3 102.2(2) 6_565 .
C6_1 C20_1 Sc3 78.55(13) 6_565 .
C78_1 C20_1 Sc3 75.57(12) 6_565 .
C24_1 C20_1 Sc3 88.96(10) . .
C19_1 C20_1 Sc3 85.22(10) . .
C66_1 C20_1 Sc3 66.04(11) . .
C13_1 C20_1 Sc3 52.04(12) 6_565 .
Sc2 C20_1 Sc3 22.4(4) 6_565 .
C22_1 C21_1 C21_1 145.75(15) 6_565 6_565
C22_1 C21_1 C70_1 105.16(14) 6_565 .
C21_1 C21_1 C70_1 106.6 6_565 .
C22_1 C21_1 C22_1 129.11(15) 6_565 .
C21_1 C21_1 C22_1 16.6 6_565 .
C70_1 C21_1 C22_1 121.7 . .
C22_1 C21_1 C8_1 9.32(10) 6_565 .
C21_1 C21_1 C8_1 138.8 6_565 .
C70_1 C21_1 C8_1 108.4 . .
C22_1 C21_1 C8_1 122.3 . .
C22_1 C21_1 C24_1 55.00(18) 6_565 6_565
C21_1 C21_1 C24_1 154.2 6_565 6_565
C70_1 C21_1 C24_1 50.2 . 6_565
C22_1 C21_1 C24_1 161.7 . 6_565
C8_1 C21_1 C24_1 58.9 . 6_565
C22_1 C21_1 C70_1 158.79(15) 6_565 6_565
C21_1 C21_1 C70_1 49.26(8) 6_565 6_565
C70_1 C21_1 C70_1 57.29(8) . 6_565
C22_1 C21_1 C70_1 64.82(8) . 6_565
C8_1 C21_1 C70_1 155.4 . 6_565
C24_1 C21_1 C70_1 106.5 6_565 6_565
C22_1 C21_1 C23_1 29.36(6) 6_565 6_565
C21_1 C21_1 C23_1 116.48(9) 6_565 6_565
C70_1 C21_1 C23_1 130.06(7) . 6_565
C22_1 C21_1 C23_1 99.87(9) . 6_565
C8_1 C21_1 C23_1 22.93(8) . 6_565
C24_1 C21_1 C23_1 81.61(12) 6_565 6_565
C70_1 C21_1 C23_1 154.17(9) 6_565 6_565
C22_1 C21_1 Sc2 67.6(3) 6_565 .
C21_1 C21_1 Sc2 112.5(3) 6_565 .
C70_1 C21_1 Sc2 69.7(3) . .
C22_1 C21_1 Sc2 109.4(3) . .
C8_1 C21_1 Sc2 62.0(3) . .
C24_1 C21_1 Sc2 53.5(3) 6_565 .
C70_1 C21_1 Sc2 93.5(3) 6_565 .
C23_1 C21_1 Sc2 71.3(3) 6_565 .
C21_1 C22_1 C8_1 161.5(3) 6_565 6_565
C21_1 C22_1 C23_1 135.87(15) 6_565 .
C8_1 C22_1 C23_1 31.74(18) 6_565 .
C21_1 C22_1 C24_1 100.37(14) 6_565 .
C8_1 C22_1 C24_1 86.91(16) 6_565 .
C23_1 C22_1 C24_1 118.3 . .
C21_1 C22_1 C21_1 17.62(15) 6_565 .
C8_1 C22_1 C21_1 146.75(19) 6_565 .
C23_1 C22_1 C21_1 118.3 . .
C24_1 C22_1 C21_1 116.5 . .
C21_1 C22_1 C70_1 51.3 6_565 6_565
C8_1 C22_1 C70_1 133.1(2) 6_565 6_565
C23_1 C22_1 C70_1 157.8 . 6_565
C24_1 C22_1 C70_1 49.06(11) . 6_565
C21_1 C22_1 C70_1 67.81(11) . 6_565
C21_1 C22_1 C7_1 133.45(9) 6_565 6_565
C8_1 C22_1 C7_1 52.34(18) 6_565 6_565
C23_1 C22_1 C7_1 83.9 . 6_565
C24_1 C22_1 C7_1 34.6 . 6_565
C21_1 C22_1 C7_1 146.9 . 6_565
C70_1 C22_1 C7_1 82.77(8) 6_565 6_565
C21_1 C22_1 C22_1 34.25(15) 6_565 6_565
C8_1 C22_1 C22_1 131.2(2) 6_565 6_565
C23_1 C22_1 C22_1 101.7 . 6_565
C24_1 C22_1 C22_1 131.4 . 6_565
C21_1 C22_1 C22_1 16.6 . 6_565
C70_1 C22_1 C22_1 83.61(11) 6_565 6_565
C7_1 C22_1 C22_1 155.1 6_565 6_565
C21_1 C22_1 C9_1 128.0(2) 6_565 6_565
C8_1 C22_1 C9_1 36.46(10) 6_565 6_565
C23_1 C22_1 C9_1 11.74(6) . 6_565
C24_1 C22_1 C9_1 118.95(8) . 6_565
C21_1 C22_1 C9_1 111.02(10) . 6_565
C70_1 C22_1 C9_1 148.7 6_565 6_565
C7_1 C22_1 C9_1 86.13(9) 6_565 6_565
C22_1 C22_1 C9_1 94.89(10) 6_565 6_565
C21_1 C22_1 Sc2 97.8(3) 6_565 6_565
C8_1 C22_1 Sc2 71.1(3) 6_565 6_565
C23_1 C22_1 Sc2 85.5(3) . 6_565
C24_1 C22_1 Sc2 59.5(3) . 6_565
C21_1 C22_1 Sc2 99.6(3) . 6_565
C70_1 C22_1 Sc2 72.4(3) 6_565 6_565
C7_1 C22_1 Sc2 55.3(3) 6_565 6_565
C22_1 C22_1 Sc2 100.6(3) 6_565 6_565
C9_1 C22_1 Sc2 77.2(3) 6_565 6_565
C9_1 C23_1 C8_1 141.8 6_565 6_565
C9_1 C23_1 C22_1 143.01(16) 6_565 .
C8_1 C23_1 C22_1 26.5(2) 6_565 .
C9_1 C23_1 C18_1 66.8(3) 6_565 .
C8_1 C23_1 C18_1 94.42(18) 6_565 .
C22_1 C23_1 C18_1 120.2 . .
C9_1 C23_1 C10_1 41.6(3) 6_565 .
C8_1 C23_1 C10_1 142.8(2) 6_565 .
C22_1 C23_1 C10_1 120.2 . .
C18_1 C23_1 C10_1 108.2 . .
C9_1 C23_1 C10_1 49.3(2) 6_565 6_565
C8_1 C23_1 C10_1 134.9(3) 6_565 6_565
C22_1 C23_1 C10_1 111.51(6) . 6_565
C18_1 C23_1 C10_1 116.03(5) . 6_565
C10_1 C23_1 C10_1 8.85(6) . 6_565
C9_1 C23_1 C2_1 34.34(18) 6_565 6_565
C8_1 C23_1 C2_1 117.86(16) 6_565 6_565
C22_1 C23_1 C2_1 137.3 . 6_565
C18_1 C23_1 C2_1 32.86(9) . 6_565
C10_1 C23_1 C2_1 75.97(8) . 6_565
C10_1 C23_1 C2_1 83.4 6_565 6_565
C9_1 C23_1 C21_1 132.7(3) 6_565 6_565
C8_1 C23_1 C21_1 40.51(13) 6_565 6_565
C22_1 C23_1 C21_1 14.77(9) . 6_565
C18_1 C23_1 C21_1 131.46(7) . 6_565
C10_1 C23_1 C21_1 105.49(9) . 6_565
C10_1 C23_1 C21_1 96.74(14) 6_565 6_565
C2_1 C23_1 C21_1 139.3 6_565 6_565
C78_1 C24_1 C7_1 105.1(3) 6_565 6_565
C78_1 C24_1 C70_1 79.03(15) 6_565 6_565
C7_1 C24_1 C70_1 161.82(19) 6_565 6_565
C78_1 C24_1 C73_1 35.3(2) 6_565 .
C7_1 C24_1 C73_1 139.59(6) 6_565 .
C70_1 C24_1 C73_1 44.23(6) 6_565 .
C78_1 C24_1 C22_1 151.8(2) 6_565 .
C7_1 C24_1 C22_1 91.88(12) 6_565 .
C70_1 C24_1 C22_1 78.21(7) 6_565 .
C73_1 C24_1 C22_1 121.7 . .
C78_1 C24_1 C20_1 73.38(18) 6_565 .
C7_1 C24_1 C20_1 31.93(9) 6_565 .
C70_1 C24_1 C20_1 148.8 6_565 .
C73_1 C24_1 C20_1 108.4 . .
C22_1 C24_1 C20_1 122.3 . .
C78_1 C24_1 C8_1 155.3 6_565 6_565
C7_1 C24_1 C8_1 64.1 6_565 6_565
C70_1 C24_1 C8_1 104.75(19) 6_565 6_565
C73_1 C24_1 C8_1 145.30(11) . 6_565
C22_1 C24_1 C8_1 27.80(10) . 6_565
C20_1 C24_1 C8_1 94.75(10) . 6_565
C78_1 C24_1 C21_1 130.1(3) 6_565 6_565
C7_1 C24_1 C21_1 115.60(10) 6_565 6_565
C70_1 C24_1 C21_1 53.59(11) 6_565 6_565
C73_1 C24_1 C21_1 97.3 . 6_565
C22_1 C24_1 C21_1 24.6 . 6_565
C20_1 C24_1 C21_1 143.6 . 6_565
C8_1 C24_1 C21_1 51.80(7) 6_565 6_565
C78_1 C24_1 Sc2 76.5(4) 6_565 6_565
C7_1 C24_1 Sc2 72.1(4) 6_565 6_565
C70_1 C24_1 Sc2 92.1(4) 6_565 6_565
C73_1 C24_1 Sc2 86.2(4) . 6_565
C22_1 C24_1 Sc2 88.0(4) . 6_565
C20_1 C24_1 Sc2 67.7(4) . 6_565
C8_1 C24_1 Sc2 78.9(4) 6_565 6_565
C21_1 C24_1 Sc2 89.4(4) 6_565 6_565
C78_1 C24_1 Sc3 59.81(10) 6_565 .
C7_1 C24_1 Sc3 73.86(8) 6_565 .
C70_1 C24_1 Sc3 93.96(9) 6_565 .
C73_1 C24_1 Sc3 75.69(9) . .
C22_1 C24_1 Sc3 105.58(9) . .
C20_1 C24_1 Sc3 59.59(8) . .
C8_1 C24_1 Sc3 95.49(9) 6_565 .
C21_1 C24_1 Sc3 104.64(10) 6_565 .
Sc2 C24_1 Sc3 17.7(4) 6_565 .
C38_1 C25_1 C39_1 135.5(4) 6_565 6_565
C38_1 C25_1 C31_1 100.25(18) 6_565 .
C39_1 C25_1 C31_1 118.05(16) 6_565 .
C38_1 C25_1 C26_1 135.1(2) 6_565 .
C39_1 C25_1 C26_1 0.62(14) 6_565 .
C31_1 C25_1 C26_1 118.6 . .
C38_1 C25_1 C37_1 11.1(2) 6_565 .
C39_1 C25_1 C37_1 124.7(2) 6_565 .
C31_1 C25_1 C37_1 107.8 . .
C26_1 C25_1 C37_1 124.4 . .
C38_1 C25_1 C56_1 67.11(7) 6_565 6_565
C39_1 C25_1 C56_1 143.79(10) 6_565 6_565
C31_1 C25_1 C56_1 33.49(10) . 6_565
C26_1 C25_1 C56_1 144.4 . 6_565
C37_1 C25_1 C56_1 74.35(10) . 6_565
C38_1 C25_1 C47_1 154.01(5) 6_565 6_565
C39_1 C25_1 C47_1 58.33(11) 6_565 6_565
C31_1 C25_1 C47_1 59.94(6) . 6_565
C26_1 C25_1 C47_1 58.91(6) . 6_565
C37_1 C25_1 C47_1 153.0 . 6_565
C56_1 C25_1 C47_1 90.61(11) 6_565 6_565
C38_1 C25_1 C51_1 112.94(12) 6_565 6_565
C39_1 C25_1 C51_1 102.12(15) 6_565 6_565
C31_1 C25_1 C51_1 16.4 . 6_565
C26_1 C25_1 C51_1 102.7 . 6_565
C37_1 C25_1 C51_1 118.6 . 6_565
C56_1 C25_1 C51_1 46.20(6) 6_565 6_565
C47_1 C25_1 C51_1 44.75(6) 6_565 6_565
C38_1 C25_1 C37_1 25.33(18) 6_565 6_565
C39_1 C25_1 C37_1 110.5(3) 6_565 6_565
C31_1 C25_1 C37_1 118.8 . 6_565
C26_1 C25_1 C37_1 110.1 . 6_565
C37_1 C25_1 C37_1 14.3 . 6_565
C56_1 C25_1 C37_1 85.76(7) 6_565 6_565
C47_1 C25_1 C37_1 148.34(10) 6_565 6_565
C51_1 C25_1 C37_1 126.8 6_565 6_565
C38_1 C25_1 Sc1 73.00(15) 6_565 .
C39_1 C25_1 Sc1 85.66(16) 6_565 .
C31_1 C25_1 Sc1 88.31(6) . .
C26_1 C25_1 Sc1 85.87(8) . .
C37_1 C25_1 Sc1 65.91(6) . .
C56_1 C25_1 Sc1 74.65(9) 6_565 .
C47_1 C25_1 Sc1 88.77(7) 6_565 .
C51_1 C25_1 Sc1 82.74(5) 6_565 .
C37_1 C25_1 Sc1 59.93(7) 6_565 .
C39_1 C26_1 C35_1 125.9(4) 6_565 6_565
C39_1 C26_1 C27_1 116.6(3) 6_565 .
C35_1 C26_1 C27_1 111.86(7) 6_565 .
C39_1 C26_1 C25_1 0.9(2) 6_565 .
C35_1 C26_1 C25_1 125.40(8) 6_565 .
C27_1 C26_1 C25_1 117.4 . .
C39_1 C26_1 C35_1 118.0(3) 6_565 .
C35_1 C26_1 C35_1 7.93(8) 6_565 .
C27_1 C26_1 C35_1 118.9 . .
C25_1 C26_1 C35_1 117.5 . .
C39_1 C26_1 C47_1 67.5(2) 6_565 6_565
C35_1 C26_1 C47_1 146.3 6_565 6_565
C27_1 C26_1 C47_1 49.5 . 6_565
C25_1 C26_1 C47_1 68.4 . 6_565
C35_1 C26_1 C47_1 147.61(6) . 6_565
C39_1 C26_1 C36_1 158.73(18) 6_565 6_565
C35_1 C26_1 C36_1 47.2 6_565 6_565
C27_1 C26_1 C36_1 64.68(9) . 6_565
C25_1 C26_1 C36_1 159.2 . 6_565
C35_1 C26_1 C36_1 54.48(9) . 6_565
C47_1 C26_1 C36_1 107.75(7) 6_565 6_565
C39_1 C26_1 C38_1 14.8(2) 6_565 6_565
C35_1 C26_1 C38_1 111.34(17) 6_565 6_565
C27_1 C26_1 C38_1 130.44(8) . 6_565
C25_1 C26_1 C38_1 14.16(9) . 6_565
C35_1 C26_1 C38_1 103.41(9) . 6_565
C47_1 C26_1 C38_1 81.01(5) 6_565 6_565
C36_1 C26_1 C38_1 151.01(15) 6_565 6_565
C39_1 C26_1 Sc1 61.36(19) 6_565 .
C35_1 C26_1 Sc1 81.39(9) 6_565 .
C27_1 C26_1 Sc1 109.26(5) . .
C25_1 C26_1 Sc1 61.68(6) . .
C35_1 C26_1 Sc1 76.0 . .
C47_1 C26_1 Sc1 80.8 6_565 .
C36_1 C26_1 Sc1 97.67(9) 6_565 .
C38_1 C26_1 Sc1 55.60(7) 6_565 .
C48_1 C27_1 C47_1 75.05(8) 6_565 6_565
C48_1 C27_1 C49_1 67.7 6_565 6_565
C47_1 C27_1 C49_1 133.6 6_565 6_565
C48_1 C27_1 C26_1 134.53(9) 6_565 .
C47_1 C27_1 C26_1 70.94(12) 6_565 .
C49_1 C27_1 C26_1 118.85(13) 6_565 .
C48_1 C27_1 C14_1 74.88(7) 6_565 .
C47_1 C27_1 C14_1 144.6 6_565 .
C49_1 C27_1 C14_1 11.5 6_565 .
C26_1 C27_1 C14_1 120.8 . .
C48_1 C27_1 C28_1 34.85(11) 6_565 .
C47_1 C27_1 C28_1 50.96(12) 6_565 .
C49_1 C27_1 C28_1 101.82(10) 6_565 .
C26_1 C27_1 C28_1 121.9 . .
C14_1 C27_1 C28_1 107.3 . .
C48_1 C27_1 C39_1 122.8 6_565 6_565
C47_1 C27_1 C39_1 54.07(5) 6_565 6_565
C49_1 C27_1 C39_1 130.8(2) 6_565 6_565
C26_1 C27_1 C39_1 17.08(8) . 6_565
C14_1 C27_1 C39_1 135.31(9) . 6_565
C28_1 C27_1 C39_1 105.03(7) . 6_565
C48_1 C27_1 C36_1 113.57(12) 6_565 6_565
C47_1 C27_1 C36_1 130.39(19) 6_565 6_565
C49_1 C27_1 C36_1 51.35(9) 6_565 6_565
C26_1 C27_1 C36_1 70.6 . 6_565
C14_1 C27_1 C36_1 50.5 . 6_565
C28_1 C27_1 C36_1 147.3 . 6_565
C39_1 C27_1 C36_1 86.31(14) 6_565 6_565
C48_1 C28_1 C47_1 89.0(3) 6_565 6_565
C48_1 C28_1 C30_1 134.92(13) 6_565 .
C47_1 C28_1 C30_1 64.29(7) 6_565 .
C48_1 C28_1 C33_1 62.76(13) 6_565 .
C47_1 C28_1 C33_1 144.39(11) 6_565 .
C30_1 C28_1 C33_1 120.2 . .
C48_1 C28_1 C27_1 47.78(9) 6_565 .
C47_1 C28_1 C27_1 55.95(7) 6_565 .
C30_1 C28_1 C27_1 120.2 . .
C33_1 C28_1 C27_1 108.2 . .
C48_1 C28_1 C50_1 68.7 6_565 6_565
C47_1 C28_1 C50_1 130.03(19) 6_565 6_565
C30_1 C28_1 C50_1 100.4 . 6_565
C33_1 C28_1 C50_1 22.0 . 6_565
C27_1 C28_1 C50_1 116.40(10) . 6_565
C48_1 C28_1 C51_1 120.8(2) 6_565 6_565
C47_1 C28_1 C51_1 46.1 6_565 6_565
C30_1 C28_1 C51_1 18.75(9) . 6_565
C33_1 C28_1 C51_1 130.1 . 6_565
C27_1 C28_1 C51_1 101.85(8) . 6_565
C50_1 C28_1 C51_1 108.3 6_565 6_565
C53_1 C29_1 C54_1 113.0(4) 6_565 6_565
C53_1 C29_1 C43_1 65.2 6_565 .
C54_1 C29_1 C43_1 126.50(7) 6_565 .
C53_1 C29_1 C30_1 59.9 6_565 .
C54_1 C29_1 C30_1 92.90(6) 6_565 .
C43_1 C29_1 C30_1 121.7 . .
C53_1 C29_1 C34_1 132.7(2) 6_565 .
C54_1 C29_1 C34_1 30.65(9) 6_565 .
C43_1 C29_1 C34_1 108.4 . .
C30_1 C29_1 C34_1 122.3 . .
C53_1 C29_1 C52_1 61.72(8) 6_565 6_565
C54_1 C29_1 C52_1 123.25(12) 6_565 6_565
C43_1 C29_1 C52_1 5.29(11) . 6_565
C30_1 C29_1 C52_1 119.65(7) . 6_565
C34_1 C29_1 C52_1 107.6 . 6_565
C53_1 C29_1 C51_1 35.7 6_565 6_565
C54_1 C29_1 C51_1 108.86(14) 6_565 6_565
C43_1 C29_1 C51_1 96.3 . 6_565
C30_1 C29_1 C51_1 25.6 . 6_565
C34_1 C29_1 C51_1 139.3 . 6_565
C52_1 C29_1 C51_1 94.08(12) 6_565 6_565
C53_1 C29_1 Sc3 74.9(2) 6_565 .
C54_1 C29_1 Sc3 54.31(14) 6_565 .
C43_1 C29_1 Sc3 76.18(9) . .
C30_1 C29_1 Sc3 105.95(8) . .
C34_1 C29_1 Sc3 58.72(8) . .
C52_1 C29_1 Sc3 71.72(12) 6_565 .
C51_1 C29_1 Sc3 98.67(13) 6_565 .
C51_1 C30_1 C53_1 85.08(7) 6_565 6_565
C51_1 C30_1 C47_1 76.8(2) 6_565 6_565
C53_1 C30_1 C47_1 139.9(2) 6_565 6_565
C51_1 C30_1 C28_1 125.91(15) 6_565 .
C53_1 C30_1 C28_1 127.7 6_565 .
C47_1 C30_1 C28_1 50.03(6) 6_565 .
C51_1 C30_1 C29_1 101.79(5) 6_565 .
C53_1 C30_1 C29_1 17.29(13) 6_565 .
C47_1 C30_1 C29_1 149.21(6) 6_565 .
C28_1 C30_1 C29_1 118.3 . .
C51_1 C30_1 C31_1 16.6 6_565 .
C53_1 C30_1 C31_1 100.52(9) 6_565 .
C47_1 C30_1 C31_1 68.44(6) 6_565 .
C28_1 C30_1 C31_1 118.3 . .
C29_1 C30_1 C31_1 116.5 . .
C51_1 C30_1 C54_1 123.68(13) 6_565 6_565
C53_1 C30_1 C54_1 48.3 6_565 6_565
C47_1 C30_1 C54_1 116.53(8) 6_565 6_565
C28_1 C30_1 C54_1 80.2 . 6_565
C29_1 C30_1 C54_1 38.9 . 6_565
C31_1 C30_1 C54_1 140.07(7) . 6_565
C51_1 C31_1 C56_1 128.73(7) 6_565 6_565
C51_1 C31_1 C45_1 105.5 6_565 .
C56_1 C31_1 C45_1 27.36(13) 6_565 .
C51_1 C31_1 C30_1 17.98(13) 6_565 .
C56_1 C31_1 C30_1 146.5 6_565 .
C45_1 C31_1 C30_1 121.7 . .
C51_1 C31_1 C25_1 129.22(14) 6_565 .
C56_1 C31_1 C25_1 81.38(14) 6_565 .
C45_1 C31_1 C25_1 108.4 . .
C30_1 C31_1 C25_1 122.3 . .
C51_1 C31_1 C47_1 64.0 6_565 6_565
C56_1 C31_1 C47_1 140.0(3) 6_565 6_565
C45_1 C31_1 C47_1 151.07(8) . 6_565
C30_1 C31_1 C47_1 54.37(10) . 6_565
C25_1 C31_1 C47_1 67.97(9) . 6_565
C51_1 C31_1 C38_1 145.5(2) 6_565 6_565
C56_1 C31_1 C38_1 58.10(16) 6_565 6_565
C45_1 C31_1 C38_1 85.4 . 6_565
C30_1 C31_1 C38_1 144.3 . 6_565
C25_1 C31_1 C38_1 23.6 . 6_565
C47_1 C31_1 C38_1 90.47(11) 6_565 6_565
C51_1 C31_1 C39_1 107.23(9) 6_565 6_565
C56_1 C31_1 C39_1 100.6(2) 6_565 6_565
C45_1 C31_1 C39_1 125.86(7) . 6_565
C30_1 C31_1 C39_1 99.88(5) . 6_565
C25_1 C31_1 C39_1 22.6 . 6_565
C47_1 C31_1 C39_1 45.5 6_565 6_565
C38_1 C31_1 C39_1 45.10(6) 6_565 6_565
C51_1 C31_1 Sc1 94.8(2) 6_565 .
C56_1 C31_1 Sc1 63.41(17) 6_565 .
C45_1 C31_1 Sc1 75.19(7) . .
C30_1 C31_1 Sc1 105.67(6) . .
C25_1 C31_1 Sc1 60.00(6) . .
C47_1 C31_1 Sc1 78.83(13) 6_565 .
C38_1 C31_1 Sc1 55.74(9) 6_565 .
C39_1 C31_1 Sc1 60.30(10) 6_565 .
C50_1 C32_1 C1_1 76.71(14) 6_565 6_565
C50_1 C32_1 C54_1 72.25(6) 6_565 6_565
C1_1 C32_1 C54_1 134.6(3) 6_565 6_565
C50_1 C32_1 C33_1 21.34(9) 6_565 .
C1_1 C32_1 C33_1 71.4 6_565 .
C54_1 C32_1 C33_1 89.1 6_565 .
C50_1 C32_1 C6_1 133.4(3) 6_565 6_565
C1_1 C32_1 C6_1 65.42(8) 6_565 6_565
C54_1 C32_1 C6_1 117.04(9) 6_565 6_565
C33_1 C32_1 C6_1 136.40(9) . 6_565
C50_1 C32_1 C34_1 102.5 6_565 .
C1_1 C32_1 C34_1 151.15(11) 6_565 .
C54_1 C32_1 C34_1 30.46(8) 6_565 .
C33_1 C32_1 C34_1 117.4 . .
C6_1 C32_1 C34_1 98.5 6_565 .
C50_1 C32_1 C19_1 121.38(13) 6_565 .
C1_1 C32_1 C19_1 47.5 6_565 .
C54_1 C32_1 C19_1 132.54(9) 6_565 .
C33_1 C32_1 C19_1 118.9 . .
C6_1 C32_1 C19_1 19.1 6_565 .
C34_1 C32_1 C19_1 117.5 . .
C50_1 C32_1 C13_1 125.40(15) 6_565 6_565
C1_1 C32_1 C13_1 117.21(16) 6_565 6_565
C54_1 C32_1 C13_1 61.3 6_565 6_565
C33_1 C32_1 C13_1 146.51(7) . 6_565
C6_1 C32_1 C13_1 58.9 6_565 6_565
C34_1 C32_1 C13_1 39.96(5) . 6_565
C19_1 C32_1 C13_1 77.6 . 6_565
C50_1 C32_1 Sc3 90.30(16) 6_565 .
C1_1 C32_1 Sc3 87.44(16) 6_565 .
C54_1 C32_1 Sc3 60.85(14) 6_565 .
C33_1 C32_1 Sc3 110.31(8) . .
C6_1 C32_1 Sc3 62.97(12) 6_565 .
C34_1 C32_1 Sc3 63.71(10) . .
C19_1 C32_1 Sc3 73.18(10) . .
C13_1 C32_1 Sc3 43.07(13) 6_565 .
C50_1 C32_1 Sc2 88.1(4) 6_565 6_565
C1_1 C32_1 Sc2 68.4(4) 6_565 6_565
C54_1 C32_1 Sc2 78.1(4) 6_565 6_565
C33_1 C32_1 Sc2 104.6(3) . 6_565
C6_1 C32_1 Sc2 53.9(3) 6_565 6_565
C34_1 C32_1 Sc2 82.7(4) . 6_565
C19_1 C32_1 Sc2 59.0(3) . 6_565
C13_1 C32_1 Sc2 56.7(4) 6_565 6_565
Sc3 C32_1 Sc2 19.1(3) . 6_565
C50_1 C33_1 C48_1 91.4(3) 6_565 6_565
C50_1 C33_1 C32_1 45.0(2) 6_565 .
C48_1 C33_1 C32_1 136.3 6_565 .
C50_1 C33_1 C15_1 119.9(3) 6_565 .
C48_1 C33_1 C15_1 74.27(7) 6_565 .
C32_1 C33_1 C15_1 120.8 . .
C50_1 C33_1 C28_1 84.40(5) 6_565 .
C48_1 C33_1 C28_1 34.83(9) 6_565 .
C32_1 C33_1 C28_1 121.9 . .
C15_1 C33_1 C28_1 107.3 . .
C50_1 C33_1 C1_1 68.31(9) 6_565 6_565
C48_1 C33_1 C1_1 123.6(2) 6_565 6_565
C32_1 C33_1 C1_1 48.17(7) . 6_565
C15_1 C33_1 C1_1 72.68(7) . 6_565
C28_1 C33_1 C1_1 146.44(9) . 6_565
C50_1 C33_1 C54_1 25.5(2) 6_565 6_565
C48_1 C33_1 C54_1 99.99(6) 6_565 6_565
C32_1 C33_1 C54_1 42.8 . 6_565
C15_1 C33_1 C54_1 145.34(9) . 6_565
C28_1 C33_1 C54_1 79.1 . 6_565
C1_1 C33_1 C54_1 83.6 6_565 6_565
C54_1 C34_1 C13_1 110.2(3) 6_565 6_565
C54_1 C34_1 C29_1 56.4 6_565 .
C13_1 C34_1 C29_1 137.32(15) 6_565 .
C54_1 C34_1 C32_1 63.3 6_565 .
C13_1 C34_1 C32_1 73.1 6_565 .
C29_1 C34_1 C32_1 118.6 . .
C54_1 C34_1 C67_1 137.8(2) 6_565 .
C13_1 C34_1 C67_1 51.8 6_565 .
C29_1 C34_1 C67_1 107.8 . .
C32_1 C34_1 C67_1 124.4 . .
C54_1 C34_1 C53_1 51.51(6) 6_565 6_565
C13_1 C34_1 C53_1 127.7(2) 6_565 6_565
C29_1 C34_1 C53_1 10.45(10) . 6_565
C32_1 C34_1 C53_1 114.9 . 6_565
C67_1 C34_1 C53_1 105.2 . 6_565
C54_1 C34_1 C50_1 31.3 6_565 6_565
C13_1 C34_1 C50_1 95.38(13) 6_565 6_565
C29_1 C34_1 C50_1 86.2 . 6_565
C32_1 C34_1 C50_1 32.5 . 6_565
C67_1 C34_1 C50_1 144.11(7) . 6_565
C53_1 C34_1 C50_1 82.59(7) 6_565 6_565
C54_1 C34_1 Sc3 75.4(2) 6_565 .
C13_1 C34_1 Sc3 47.47(18) 6_565 .
C29_1 C34_1 Sc3 91.01(10) . .
C32_1 C34_1 Sc3 84.19(11) . .
C67_1 C34_1 Sc3 65.40(10) . .
C53_1 C34_1 Sc3 80.82(14) 6_565 .
C50_1 C34_1 Sc3 81.93(14) 6_565 .
C35_1 C35_1 C26_1 154.19(8) 6_565 6_565
C35_1 C35_1 C36_1 102.9 6_565 .
C26_1 C35_1 C36_1 100.66(7) 6_565 .
C35_1 C35_1 C39_1 135.4 6_565 .
C26_1 C35_1 C39_1 18.84(8) 6_565 .
C36_1 C35_1 C39_1 117.4 . .
C35_1 C35_1 C26_1 17.9 6_565 .
C26_1 C35_1 C26_1 136.31(8) 6_565 .
C36_1 C35_1 C26_1 118.9 . .
C39_1 C35_1 C26_1 117.5 . .
C35_1 C35_1 C36_1 60.64(10) 6_565 6_565
C26_1 C35_1 C36_1 141.80(16) 6_565 6_565
C36_1 C35_1 C36_1 42.22(10) . 6_565
C39_1 C35_1 C36_1 154.35(7) . 6_565
C26_1 C35_1 C36_1 77.08(10) . 6_565
C35_1 C35_1 C39_1 34.26(6) 6_565 6_565
C26_1 C35_1 C39_1 119.9 6_565 6_565
C36_1 C35_1 C39_1 132.8 . 6_565
C39_1 C35_1 C39_1 101.10(6) . 6_565
C26_1 C35_1 C39_1 16.38(6) . 6_565
C36_1 C35_1 C39_1 92.15(16) 6_565 6_565
C35_1 C35_1 Sc1 85.1 6_565 .
C26_1 C35_1 Sc1 76.7 6_565 .
C36_1 C35_1 Sc1 110.65(6) . .
C39_1 C35_1 Sc1 63.9 . .
C26_1 C35_1 Sc1 72.7 . .
C36_1 C35_1 Sc1 104.89(7) 6_565 .
C39_1 C35_1 Sc1 61.9 6_565 .
C16_1 C36_1 C36_1 85.72(19) 6_565 6_565
C16_1 C36_1 C35_1 160.08(16) 6_565 .
C36_1 C36_1 C35_1 77.1 6_565 .
C16_1 C36_1 C16_1 41.31(19) 6_565 .
C36_1 C36_1 C16_1 44.4 6_565 .
C35_1 C36_1 C16_1 120.8 . .
C16_1 C36_1 C14_1 67.28(13) 6_565 6_565
C36_1 C36_1 C14_1 151.03(6) 6_565 6_565
C35_1 C36_1 C14_1 126.8 . 6_565
C16_1 C36_1 C14_1 107.94(6) . 6_565
C16_1 C36_1 C49_1 68.93(17) 6_565 .
C36_1 C36_1 C49_1 146.2 6_565 .
C35_1 C36_1 C49_1 121.9 . .
C16_1 C36_1 C49_1 107.3 . .
C14_1 C36_1 C49_1 11.3 6_565 .
C16_1 C36_1 C35_1 145.0(3) 6_565 6_565
C36_1 C36_1 C35_1 60.64(10) 6_565 6_565
C35_1 C36_1 C35_1 16.50(10) . 6_565
C16_1 C36_1 C35_1 104.48(10) . 6_565
C14_1 C36_1 C35_1 142.27(14) 6_565 6_565
C49_1 C36_1 C35_1 135.57(8) . 6_565
C16_1 C36_1 C27_1 117.1(2) 6_565 6_565
C36_1 C36_1 C27_1 151.5 6_565 6_565
C35_1 C36_1 C27_1 76.9 . 6_565
C16_1 C36_1 C27_1 154.3 . 6_565
C14_1 C36_1 C27_1 50.30(10) 6_565 6_565
C49_1 C36_1 C27_1 48.4 . 6_565
C35_1 C36_1 C27_1 93.05(6) 6_565 6_565
C16_1 C36_1 C26_1 158.56(19) 6_565 6_565
C36_1 C36_1 C26_1 108.74(9) 6_565 6_565
C35_1 C36_1 C26_1 32.15(9) . 6_565
C16_1 C36_1 C26_1 149.98(9) . 6_565
C14_1 C36_1 C26_1 94.90(14) 6_565 6_565
C49_1 C36_1 C26_1 91.26(8) . 6_565
C35_1 C36_1 C26_1 48.4 6_565 6_565
C27_1 C36_1 C26_1 44.8 6_565 6_565
C37_1 C37_1 C38_1 145.63(14) 6_565 6_565
C37_1 C37_1 C38_1 17.9 6_565 .
C38_1 C37_1 C38_1 127.75(14) 6_565 .
C37_1 C37_1 C25_1 135.9 6_565 .
C38_1 C37_1 C25_1 9.86(13) 6_565 .
C38_1 C37_1 C25_1 118.1 . .
C37_1 C37_1 C40_1 105.1 6_565 .
C38_1 C37_1 C40_1 101.24(10) 6_565 .
C38_1 C37_1 C40_1 118.1 . .
C25_1 C37_1 C40_1 107.1 . .
C37_1 C37_1 C40_1 51.85(8) 6_565 6_565
C38_1 C37_1 C40_1 147.53(10) 6_565 6_565
C38_1 C37_1 C40_1 66.03(8) . 6_565
C25_1 C37_1 C40_1 146.7 . 6_565
C40_1 C37_1 C40_1 53.25(8) . 6_565
C37_1 C37_1 C56_1 148.96(5) 6_565 6_565
C38_1 C37_1 C56_1 49.63(14) 6_565 6_565
C38_1 C37_1 C56_1 148.0 . 6_565
C25_1 C37_1 C56_1 55.9 . 6_565
C40_1 C37_1 C56_1 51.6 . 6_565
C40_1 C37_1 C56_1 101.8 6_565 6_565
C37_1 C37_1 C25_1 29.7 6_565 6_565
C38_1 C37_1 C25_1 115.91(9) 6_565 6_565
C38_1 C37_1 C25_1 11.9 . 6_565
C25_1 C37_1 C25_1 106.2 . 6_565
C40_1 C37_1 C25_1 124.7 . 6_565
C40_1 C37_1 C25_1 75.12(12) 6_565 6_565
C56_1 C37_1 C25_1 141.5 6_565 6_565
C37_1 C37_1 Sc1 80.7 6_565 .
C38_1 C37_1 Sc1 83.69(5) 6_565 .
C38_1 C37_1 Sc1 73.3 . .
C25_1 C37_1 Sc1 77.54(6) . .
C40_1 C37_1 Sc1 77.96(9) . .
C40_1 C37_1 Sc1 72.26(7) 6_565 .
C56_1 C37_1 Sc1 74.7 6_565 .
C25_1 C37_1 Sc1 67.8 6_565 .
C25_1 C38_1 C37_1 159.0(4) 6_565 6_565
C25_1 C38_1 C37_1 142.7(2) 6_565 .
C37_1 C38_1 C37_1 16.49(14) 6_565 .
C25_1 C38_1 C39_1 24.9(2) 6_565 .
C37_1 C38_1 C39_1 134.56(14) 6_565 .
C37_1 C38_1 C39_1 118.1 . .
C25_1 C38_1 C56_1 86.76(17) 6_565 .
C37_1 C38_1 C56_1 106.14(10) 6_565 .
C37_1 C38_1 C56_1 118.1 . .
C39_1 C38_1 C56_1 107.1 . .
C25_1 C38_1 C31_1 56.20(19) 6_565 6_565
C37_1 C38_1 C31_1 136.54(6) 6_565 6_565
C37_1 C38_1 C31_1 145.7 . 6_565
C39_1 C38_1 C31_1 78.4 . 6_565
C56_1 C38_1 C31_1 30.9 . 6_565
C25_1 C38_1 C40_1 137.10(18) 6_565 6_565
C37_1 C38_1 C40_1 53.2 6_565 6_565
C37_1 C38_1 C40_1 66.34(10) . 6_565
C39_1 C38_1 C40_1 146.6 . 6_565
C56_1 C38_1 C40_1 52.94(10) . 6_565
C31_1 C38_1 C40_1 83.62(7) 6_565 6_565
C25_1 C38_1 C26_1 30.75(13) 6_565 6_565
C37_1 C38_1 C26_1 128.8(2) 6_565 6_565
C37_1 C38_1 C26_1 112.34(9) . 6_565
C39_1 C38_1 C26_1 5.83(9) . 6_565
C56_1 C38_1 C26_1 111.91(7) . 6_565
C31_1 C38_1 C26_1 83.80(8) 6_565 6_565
C40_1 C38_1 C26_1 147.1 6_565 6_565
C25_1 C38_1 C38_1 125.0(2) 6_565 6_565
C37_1 C38_1 C38_1 34.37(14) 6_565 6_565
C37_1 C38_1 C38_1 17.9 . 6_565
C39_1 C38_1 C38_1 100.2 . 6_565
C56_1 C38_1 C38_1 129.5 . 6_565
C31_1 C38_1 C38_1 149.12(6) 6_565 6_565
C40_1 C38_1 C38_1 81.35(11) 6_565 6_565
C26_1 C38_1 C38_1 94.46(9) 6_565 6_565
C25_1 C38_1 Sc1 90.04(12) 6_565 .
C37_1 C38_1 Sc1 76.34(11) 6_565 .
C37_1 C38_1 Sc1 69.46(5) . .
C39_1 C38_1 Sc1 79.75(8) . .
C56_1 C38_1 Sc1 80.15(6) . .
C31_1 C38_1 Sc1 85.9 6_565 .
C40_1 C38_1 Sc1 71.03(10) 6_565 .
C26_1 C38_1 Sc1 77.84(9) 6_565 .
C38_1 C38_1 Sc1 63.7 6_565 .
C26_1 C39_1 C25_1 178.5(3) 6_565 6_565
C26_1 C39_1 C47_1 90.7(3) 6_565 .
C25_1 C39_1 C47_1 90.71(18) 6_565 .
C26_1 C39_1 C35_1 35.2(3) 6_565 .
C25_1 C39_1 C35_1 143.9(2) 6_565 .
C47_1 C39_1 C35_1 118.6 . .
C26_1 C39_1 C38_1 159.4(3) 6_565 .
C25_1 C39_1 C38_1 19.6(2) 6_565 .
C47_1 C39_1 C38_1 107.8 . .
C35_1 C39_1 C38_1 124.4 . .
C26_1 C39_1 C27_1 46.4(2) 6_565 6_565
C25_1 C39_1 C27_1 135.0(3) 6_565 6_565
C47_1 C39_1 C27_1 44.78(7) . 6_565
C35_1 C39_1 C27_1 78.60(9) . 6_565
C38_1 C39_1 C27_1 152.56(6) . 6_565
C26_1 C39_1 C35_1 45.6(3) 6_565 6_565
C25_1 C39_1 C35_1 133.5(3) 6_565 6_565
C47_1 C39_1 C35_1 126.3 . 6_565
C35_1 C39_1 C35_1 10.38(6) . 6_565
C38_1 C39_1 C35_1 114.00(6) . 6_565
C27_1 C39_1 C35_1 88.4 6_565 6_565
C26_1 C39_1 C31_1 142.1(3) 6_565 6_565
C25_1 C39_1 C31_1 39.39(12) 6_565 6_565
C47_1 C39_1 C31_1 51.53(5) . 6_565
C35_1 C39_1 C31_1 156.0 . 6_565
C38_1 C39_1 C31_1 56.53(6) . 6_565
C27_1 C39_1 C31_1 96.26(13) 6_565 6_565
C35_1 C39_1 C31_1 152.43(9) 6_565 6_565
C26_1 C39_1 Sc1 106.8(2) 6_565 .
C25_1 C39_1 Sc1 73.74(13) 6_565 .
C47_1 C39_1 Sc1 91.4 . .
C35_1 C39_1 Sc1 84.32(6) . .
C38_1 C39_1 Sc1 64.96(7) . .
C27_1 C39_1 Sc1 107.54(7) 6_565 .
C35_1 C39_1 Sc1 77.85(8) 6_565 .
C31_1 C39_1 Sc1 74.84(6) 6_565 .
C55_1 C40_1 C41_1 79.00(11) 6_565 .
C55_1 C40_1 C45_1 34.63(10) 6_565 .
C41_1 C40_1 C45_1 113.1 . .
C55_1 C40_1 C37_1 140.10(6) 6_565 .
C41_1 C40_1 C37_1 130.3 . .
C45_1 C40_1 C37_1 107.8 . .
C55_1 C40_1 C56_1 64.08(13) 6_565 6_565
C41_1 C40_1 C56_1 138.4 . 6_565
C45_1 C40_1 C56_1 30.23(6) . 6_565
C37_1 C40_1 C56_1 77.61(6) . 6_565
C55_1 C40_1 C40_1 132.66(11) 6_565 6_565
C41_1 C40_1 C40_1 56.5 . 6_565
C45_1 C40_1 C40_1 157.0 . 6_565
C37_1 C40_1 C40_1 74.9 . 6_565
C56_1 C40_1 C40_1 144.11(8) 6_565 6_565
C55_1 C40_1 C38_1 115.32(16) 6_565 6_565
C41_1 C40_1 C38_1 148.90(9) . 6_565
C45_1 C40_1 C38_1 82.29(10) . 6_565
C37_1 C40_1 C38_1 25.56(10) . 6_565
C56_1 C40_1 C38_1 52.1 6_565 6_565
C40_1 C40_1 C38_1 98.65(11) 6_565 6_565
C55_1 C40_1 C37_1 154.1 6_565 6_565
C41_1 C40_1 C37_1 107.67(8) . 6_565
C45_1 C40_1 C37_1 128.52(7) . 6_565
C37_1 C40_1 C37_1 23.05(8) . 6_565
C56_1 C40_1 C37_1 98.8 6_565 6_565
C40_1 C40_1 C37_1 51.85(8) 6_565 6_565
C38_1 C40_1 C37_1 47.6 6_565 6_565
C55_1 C40_1 Sc1 93.37(6) 6_565 .
C41_1 C40_1 Sc1 88.48(7) . .
C45_1 C40_1 Sc1 88.2 . .
C37_1 C40_1 Sc1 65.59(8) . .
C56_1 C40_1 Sc1 75.9 6_565 .
C40_1 C40_1 Sc1 72.0 6_565 .
C38_1 C40_1 Sc1 64.25(8) 6_565 .
C37_1 C40_1 Sc1 62.48(7) 6_565 .
C40_1 C41_1 C40_1 66.98(12) . 6_565
C40_1 C41_1 C42_1 130.4 . .
C40_1 C41_1 C42_1 158.54(10) 6_565 .
C40_1 C41_1 C42_1 158.54(12) . 6_565
C40_1 C41_1 C42_1 130.4(2) 6_565 6_565
C42_1 C41_1 C42_1 29.67(13) . 6_565
C40_1 C41_1 C55_1 47.8 . 6_565
C40_1 C41_1 C55_1 112.95(9) 6_565 6_565
C42_1 C41_1 C55_1 82.6 . 6_565
C42_1 C41_1 C55_1 111.31(14) 6_565 6_565
C40_1 C41_1 C55_1 112.9 . .
C40_1 C41_1 C55_1 47.83(11) 6_565 .
C42_1 C41_1 C55_1 111.3 . .
C42_1 C41_1 C55_1 82.59(13) 6_565 .
C55_1 C41_1 C55_1 148.1 6_565 .
C40_1 C41_1 Sc1 61.88(5) . .
C40_1 C41_1 Sc1 61.88(5) 6_565 .
C42_1 C41_1 Sc1 111.90(6) . .
C42_1 C41_1 Sc1 111.90(6) 6_565 .
C55_1 C41_1 Sc1 74.1 6_565 .
C55_1 C41_1 Sc1 74.1 . .
C42_1 C42_1 C59_1 95.22(16) 6_565 6_565
C42_1 C42_1 C41_1 75.2 6_565 .
C59_1 C42_1 C41_1 159.10(8) 6_565 .
C42_1 C42_1 C59_1 55.7 6_565 .
C59_1 C42_1 C59_1 39.53(16) 6_565 .
C41_1 C42_1 C59_1 127.7 . .
C42_1 C42_1 C46_1 159.2 6_565 .
C59_1 C42_1 C46_1 68.81(16) 6_565 .
C41_1 C42_1 C46_1 115.1 . .
C59_1 C42_1 C46_1 107.3 . .
C42_1 C42_1 C60_1 140.06(7) 6_565 6_565
C59_1 C42_1 C60_1 48.10(9) 6_565 6_565
C41_1 C42_1 C60_1 132.4 . 6_565
C59_1 C42_1 C60_1 86.34(6) . 6_565
C46_1 C42_1 C60_1 20.98(6) . 6_565
C42_1 C42_1 C55_1 128.03(8) 6_565 6_565
C59_1 C42_1 C55_1 126.57(19) 6_565 6_565
C41_1 C42_1 C55_1 54.69(7) . 6_565
C59_1 C42_1 C55_1 152.6 . 6_565
C46_1 C42_1 C55_1 60.58(7) . 6_565
C60_1 C42_1 C55_1 79.71(11) 6_565 6_565
C52_1 C43_1 C53_1 117.6(6) 6_565 6_565
C52_1 C43_1 C29_1 130.5(4) 6_565 .
C53_1 C43_1 C29_1 17.70(13) 6_565 .
C52_1 C43_1 C44_1 54.64(17) 6_565 .
C53_1 C43_1 C44_1 105.03(10) 6_565 .
C29_1 C43_1 C44_1 121.7 . .
C52_1 C43_1 C62_1 72.0(3) 6_565 .
C53_1 C43_1 C62_1 118.9 6_565 .
C29_1 C43_1 C62_1 108.4 . .
C44_1 C43_1 C62_1 122.3 . .
C52_1 C43_1 C11_1 61.4(2) 6_565 6_565
C53_1 C43_1 C11_1 121.2 6_565 6_565
C29_1 C43_1 C11_1 113.6 . 6_565
C44_1 C43_1 C11_1 112.87(10) . 6_565
C62_1 C43_1 C11_1 10.67(12) . 6_565
C52_1 C43_1 C57_1 42.30(14) 6_565 6_565
C53_1 C43_1 C57_1 117.43(15) 6_565 6_565
C29_1 C43_1 C57_1 134.9 . 6_565
C44_1 C43_1 C57_1 15.3 . 6_565
C62_1 C43_1 C57_1 107.1 . 6_565
C11_1 C43_1 C57_1 97.89(12) 6_565 6_565
C57_1 C44_1 C55_1 98.6(4) 6_565 6_565
C57_1 C44_1 C52_1 97.42(18) 6_565 6_565
C55_1 C44_1 C52_1 146.06(8) 6_565 6_565
C57_1 C44_1 C46_1 15.5(3) 6_565 .
C55_1 C44_1 C46_1 83.77(8) 6_565 .
C52_1 C44_1 C46_1 112.51(6) 6_565 .
C57_1 C44_1 C45_1 132.8(4) 6_565 .
C55_1 C44_1 C45_1 34.63(7) 6_565 .
C52_1 C44_1 C45_1 119.8 6_565 .
C46_1 C44_1 C45_1 118.3 . .
C57_1 C44_1 C43_1 103.0(3) 6_565 .
C55_1 C44_1 C43_1 146.0 6_565 .
C52_1 C44_1 C43_1 6.62(10) 6_565 .
C46_1 C44_1 C43_1 118.3 . .
C45_1 C44_1 C43_1 116.5 . .
C57_1 C44_1 C60_1 5.74(10) 6_565 6_565
C55_1 C44_1 C60_1 102.49(17) 6_565 6_565
C52_1 C44_1 C60_1 91.9 6_565 6_565
C46_1 C44_1 C60_1 20.67(6) . 6_565
C45_1 C44_1 C60_1 136.00(9) . 6_565
C43_1 C44_1 C60_1 97.67(6) . 6_565
C56_1 C45_1 C55_1 133.0(4) 6_565 6_565
C56_1 C45_1 C31_1 32.1(2) 6_565 .
C55_1 C45_1 C31_1 156.50(15) 6_565 .
C56_1 C45_1 C44_1 150.37(9) 6_565 .
C55_1 C45_1 C44_1 63.70(15) 6_565 .
C31_1 C45_1 C44_1 121.7 . .
C56_1 C45_1 C40_1 76.7(2) 6_565 .
C55_1 C45_1 C40_1 59.08(17) 6_565 .
C31_1 C45_1 C40_1 108.4 . .
C44_1 C45_1 C40_1 122.3 . .
C56_1 C45_1 C57_1 154.2 6_565 6_565
C55_1 C45_1 C57_1 53.58(6) 6_565 6_565
C31_1 C45_1 C57_1 129.67(6) . 6_565
C44_1 C45_1 C57_1 10.34(10) . 6_565
C40_1 C45_1 C57_1 112.00(10) . 6_565
C56_1 C45_1 C51_1 53.49(11) 6_565 6_565
C55_1 C45_1 C51_1 146.84(7) 6_565 6_565
C31_1 C45_1 C51_1 23.3 . 6_565
C44_1 C45_1 C51_1 98.7 . 6_565
C40_1 C45_1 C51_1 125.71(9) . 6_565
C57_1 C45_1 C51_1 106.41(9) 6_565 6_565
C56_1 C45_1 Sc1 61.5(2) 6_565 .
C55_1 C45_1 Sc1 81.74(18) 6_565 .
C31_1 C45_1 Sc1 74.79(6) . .
C44_1 C45_1 Sc1 105.86(6) . .
C40_1 C45_1 Sc1 60.22(5) . .
C57_1 C45_1 Sc1 100.64(10) 6_565 .
C51_1 C45_1 Sc1 76.41(9) 6_565 .
C60_1 C46_1 C57_1 110.8(3) 6_565 6_565
C60_1 C46_1 C44_1 117.36(19) 6_565 .
C57_1 C46_1 C44_1 6.62(9) 6_565 .
C60_1 C46_1 C42_1 114.3(3) 6_565 .
C57_1 C46_1 C42_1 126.21(13) 6_565 .
C44_1 C46_1 C42_1 120.2 . .
C60_1 C46_1 C64_1 7.4(2) 6_565 .
C57_1 C46_1 C64_1 113.85(6) 6_565 .
C44_1 C46_1 C64_1 120.2 . .
C42_1 C46_1 C64_1 108.2 . .
C60_1 C46_1 C59_1 67.42(18) 6_565 6_565
C57_1 C46_1 C59_1 158.23(15) 6_565 6_565
C44_1 C46_1 C59_1 157.41(5) . 6_565
C42_1 C46_1 C59_1 47.37(6) . 6_565
C64_1 C46_1 C59_1 61.93(6) . 6_565
C60_1 C46_1 C55_1 153.7 6_565 6_565
C57_1 C46_1 C55_1 52.0 6_565 6_565
C44_1 C46_1 C55_1 45.68(10) . 6_565
C42_1 C46_1 C55_1 74.91(10) . 6_565
C64_1 C46_1 C55_1 150.6 . 6_565
C59_1 C46_1 C55_1 120.01(18) 6_565 6_565
C28_1 C47_1 C27_1 73.1 6_565 6_565
C28_1 C47_1 C30_1 65.68(13) 6_565 6_565
C27_1 C47_1 C30_1 138.77(18) 6_565 6_565
C28_1 C47_1 C51_1 97.33(6) 6_565 .
C27_1 C47_1 C51_1 168.67(6) 6_565 .
C30_1 C47_1 C51_1 32.11(8) 6_565 .
C28_1 C47_1 C48_1 35.71(11) 6_565 .
C27_1 C47_1 C48_1 46.98(7) 6_565 .
C30_1 C47_1 C48_1 95.0 6_565 .
C51_1 C47_1 C48_1 121.7 . .
C28_1 C47_1 C39_1 154.22(7) 6_565 .
C27_1 C47_1 C39_1 81.15(12) 6_565 .
C30_1 C47_1 C39_1 140.08(6) 6_565 .
C51_1 C47_1 C39_1 108.4 . .
C48_1 C47_1 C39_1 122.3 . .
C28_1 C47_1 C26_1 132.66(5) 6_565 6_565
C27_1 C47_1 C26_1 59.60(10) 6_565 6_565
C30_1 C47_1 C26_1 161.50(11) 6_565 6_565
C51_1 C47_1 C26_1 129.4 . 6_565
C48_1 C47_1 C26_1 101.4 . 6_565
C39_1 C47_1 C26_1 21.7 . 6_565
C28_1 C47_1 C31_1 122.71(18) 6_565 6_565
C27_1 C47_1 C31_1 163.79(18) 6_565 6_565
C30_1 C47_1 C31_1 57.2 6_565 6_565
C51_1 C47_1 C31_1 27.09(7) . 6_565
C48_1 C47_1 C31_1 148.3 . 6_565
C39_1 C47_1 C31_1 82.94(10) . 6_565
C26_1 C47_1 C31_1 104.62(12) 6_565 6_565
C28_1 C47_1 C25_1 173.0(2) 6_565 6_565
C27_1 C47_1 C25_1 111.84(17) 6_565 6_565
C30_1 C47_1 C25_1 109.3 6_565 6_565
C51_1 C47_1 C25_1 78.3 . 6_565
C48_1 C47_1 C25_1 151.18(9) . 6_565
C39_1 C47_1 C25_1 30.96(6) . 6_565
C26_1 C47_1 C25_1 52.69(8) 6_565 6_565
C31_1 C47_1 C25_1 52.1 6_565 6_565
C28_1 C48_1 C27_1 97.4 6_565 6_565
C28_1 C48_1 C33_1 82.4(2) 6_565 6_565
C27_1 C48_1 C33_1 160.35(17) 6_565 6_565
C28_1 C48_1 C49_1 160.0 6_565 .
C27_1 C48_1 C49_1 66.59(9) 6_565 .
C33_1 C48_1 C49_1 108.53(7) 6_565 .
C28_1 C48_1 C47_1 55.33(16) 6_565 .
C27_1 C48_1 C47_1 58.0 6_565 .
C33_1 C48_1 C47_1 132.70(6) 6_565 .
C49_1 C48_1 C47_1 118.3 . .
C28_1 C48_1 C50_1 78.35(8) 6_565 .
C27_1 C48_1 C50_1 174.5 6_565 .
C33_1 C48_1 C50_1 23.3 6_565 .
C49_1 C48_1 C50_1 118.3 . .
C47_1 C48_1 C50_1 116.6 . .
C28_1 C48_1 C14_1 151.32(9) 6_565 6_565
C27_1 C48_1 C14_1 62.87(10) 6_565 6_565
C33_1 C48_1 C14_1 109.1 6_565 6_565
C49_1 C48_1 C14_1 9.32(8) . 6_565
C47_1 C48_1 C14_1 118.17(6) . 6_565
C50_1 C48_1 C14_1 122.4 . 6_565
C28_1 C48_1 C15_1 135.2(3) 6_565 6_565
C27_1 C48_1 C15_1 115.19(10) 6_565 6_565
C33_1 C48_1 C15_1 56.5 6_565 6_565
C49_1 C48_1 C15_1 52.01(9) . 6_565
C47_1 C48_1 C15_1 169.44(11) . 6_565
C50_1 C48_1 C15_1 70.26(6) . 6_565
C14_1 C48_1 C15_1 53.1 6_565 6_565
C14_1 C49_1 C15_1 100.5(5) 6_565 6_565
C14_1 C49_1 C27_1 93.3(2) 6_565 6_565
C15_1 C49_1 C27_1 116.1(2) 6_565 6_565
C14_1 C49_1 C48_1 118.1(6) 6_565 .
C15_1 C49_1 C48_1 73.67(7) 6_565 .
C27_1 C49_1 C48_1 45.70(9) 6_565 .
C14_1 C49_1 C16_1 76.9(6) 6_565 6_565
C15_1 C49_1 C16_1 123.09(6) 6_565 6_565
C27_1 C49_1 C16_1 120.80(14) 6_565 6_565
C48_1 C49_1 C16_1 156.97(6) . 6_565
C14_1 C49_1 C3_1 100.69(13) 6_565 .
C15_1 C49_1 C3_1 54.93(10) 6_565 .
C27_1 C49_1 C3_1 164.5 6_565 .
C48_1 C49_1 C3_1 120.2 . .
C16_1 C49_1 C3_1 69.5 6_565 .
C14_1 C49_1 C36_1 81.8(6) 6_565 .
C15_1 C49_1 C36_1 163.10(10) 6_565 .
C27_1 C49_1 C36_1 80.25(12) 6_565 .
C48_1 C49_1 C36_1 120.2 . .
C16_1 C49_1 C36_1 40.8 6_565 .
C3_1 C49_1 C36_1 108.2 . .
C33_1 C50_1 C32_1 113.7(3) 6_565 6_565
C33_1 C50_1 C54_1 144.6(3) 6_565 .
C32_1 C50_1 C54_1 60.4 6_565 .
C33_1 C50_1 C48_1 65.3(2) 6_565 .
C32_1 C50_1 C48_1 177.71(8) 6_565 .
C54_1 C50_1 C48_1 121.7 . .
C33_1 C50_1 C1_1 90.30(6) 6_565 .
C32_1 C50_1 C1_1 55.41(9) 6_565 .
C54_1 C50_1 C1_1 108.4 . .
C48_1 C50_1 C1_1 122.3 . .
C33_1 C50_1 C28_1 73.6 6_565 6_565
C32_1 C50_1 C28_1 149.2(2) 6_565 6_565
C54_1 C50_1 C28_1 95.7 . 6_565
C48_1 C50_1 C28_1 32.95(10) . 6_565
C1_1 C50_1 C28_1 154.59(7) . 6_565
C33_1 C50_1 C15_1 44.2(2) 6_565 6_565
C32_1 C50_1 C15_1 117.1 6_565 6_565
C54_1 C50_1 C15_1 171.02(8) . 6_565
C48_1 C50_1 C15_1 60.7 . 6_565
C1_1 C50_1 C15_1 65.6 . 6_565
C28_1 C50_1 C15_1 89.44(6) 6_565 6_565
C33_1 C50_1 C34_1 139.1(4) 6_565 6_565
C32_1 C50_1 C34_1 45.1 6_565 6_565
C54_1 C50_1 C34_1 15.6 . 6_565
C48_1 C50_1 C34_1 137.1 . 6_565
C1_1 C50_1 C34_1 96.1 . 6_565
C28_1 C50_1 C34_1 109.00(6) 6_565 6_565
C15_1 C50_1 C34_1 161.5 6_565 6_565
C31_1 C51_1 C30_1 145.38(16) 6_565 6_565
C31_1 C51_1 C47_1 88.89(7) 6_565 .
C30_1 C51_1 C47_1 71.12(13) 6_565 .
C31_1 C51_1 C53_1 148.3 6_565 .
C30_1 C51_1 C53_1 62.1 6_565 .
C47_1 C51_1 C53_1 121.7 . .
C31_1 C51_1 C56_1 28.33(10) 6_565 .
C30_1 C51_1 C56_1 172.52(11) 6_565 .
C47_1 C51_1 C56_1 108.4 . .
C53_1 C51_1 C56_1 122.3 . .
C31_1 C51_1 C45_1 51.20(7) 6_565 6_565
C30_1 C51_1 C45_1 156.8(2) 6_565 6_565
C47_1 C51_1 C45_1 132.04(8) . 6_565
C53_1 C51_1 C45_1 97.8 . 6_565
C56_1 C51_1 C45_1 25.03(6) . 6_565
C31_1 C51_1 C29_1 154.70(9) 6_565 6_565
C30_1 C51_1 C29_1 52.63(10) 6_565 6_565
C47_1 C51_1 C29_1 116.4 . 6_565
C53_1 C51_1 C29_1 10.23(7) . 6_565
C56_1 C51_1 C29_1 131.3 . 6_565
C45_1 C51_1 C29_1 106.4 6_565 6_565
C31_1 C51_1 C28_1 123.18(7) 6_565 6_565
C30_1 C51_1 C28_1 35.35(6) 6_565 6_565
C47_1 C51_1 C28_1 36.57(7) . 6_565
C53_1 C51_1 C28_1 88.6 . 6_565
C56_1 C51_1 C28_1 144.94(8) . 6_565
C45_1 C51_1 C28_1 166.30(19) 6_565 6_565
C29_1 C51_1 C28_1 81.34(7) 6_565 6_565
C31_1 C51_1 C25_1 34.38(13) 6_565 6_565
C30_1 C51_1 C25_1 126.14(6) 6_565 6_565
C47_1 C51_1 C25_1 57.0 . 6_565
C53_1 C51_1 C25_1 160.96(7) . 6_565
C56_1 C51_1 C25_1 51.9 . 6_565
C45_1 C51_1 C25_1 76.64(10) 6_565 6_565
C29_1 C51_1 C25_1 167.28(13) 6_565 6_565
C28_1 C51_1 C25_1 93.43(5) 6_565 6_565
C43_1 C52_1 C44_1 118.74(7) 6_565 6_565
C43_1 C52_1 C62_1 100.6(5) 6_565 6_565
C44_1 C52_1 C62_1 134.76(14) 6_565 6_565
C43_1 C52_1 C53_1 55.6(4) 6_565 .
C44_1 C52_1 C53_1 105.3 6_565 .
C62_1 C52_1 C53_1 115.6 6_565 .
C43_1 C52_1 C57_1 132.69(7) 6_565 .
C44_1 C52_1 C57_1 17.03(5) 6_565 .
C62_1 C52_1 C57_1 117.72(9) 6_565 .
C53_1 C52_1 C57_1 120.2 . .
C43_1 C52_1 C11_1 112.0(3) 6_565 .
C44_1 C52_1 C11_1 125.10(6) 6_565 .
C62_1 C52_1 C11_1 11.48(13) 6_565 .
C53_1 C52_1 C11_1 120.2 . .
C57_1 C52_1 C11_1 108.2 . .
C43_1 C52_1 C29_1 44.2(3) 6_565 6_565
C44_1 C52_1 C29_1 119.5 6_565 6_565
C62_1 C52_1 C29_1 103.95(9) 6_565 6_565
C53_1 C52_1 C29_1 15.93(10) . 6_565
C57_1 C52_1 C29_1 135.36(7) . 6_565
C11_1 C52_1 C29_1 110.9 . 6_565
C43_1 C52_1 Sc3 113.71(16) 6_565 6_565
C44_1 C52_1 Sc3 114.38(16) 6_565 6_565
C62_1 C52_1 Sc3 62.16(11) 6_565 6_565
C53_1 C52_1 Sc3 74.88(9) . 6_565
C57_1 C52_1 Sc3 108.46(8) . 6_565
C11_1 C52_1 Sc3 57.31(8) . 6_565
C29_1 C52_1 Sc3 76.47(10) 6_565 6_565
C29_1 C53_1 C30_1 102.77(17) 6_565 6_565
C29_1 C53_1 C43_1 97.08(16) 6_565 6_565
C30_1 C53_1 C43_1 151.51(7) 6_565 6_565
C29_1 C53_1 C52_1 102.4 6_565 .
C30_1 C53_1 C52_1 150.21(7) 6_565 .
C43_1 C53_1 C52_1 6.85(14) 6_565 .
C29_1 C53_1 C51_1 134.12(8) 6_565 .
C30_1 C53_1 C51_1 32.77(11) 6_565 .
C43_1 C53_1 C51_1 121.36(8) 6_565 .
C52_1 C53_1 C51_1 118.3 . .
C29_1 C53_1 C54_1 50.7(2) 6_565 .
C30_1 C53_1 C54_1 90.1 6_565 .
C43_1 C53_1 C54_1 118.3 6_565 .
C52_1 C53_1 C54_1 118.3 . .
C51_1 C53_1 C54_1 116.5 . .
C29_1 C53_1 C34_1 36.88(12) 6_565 6_565
C30_1 C53_1 C34_1 110.88(6) 6_565 6_565
C43_1 C53_1 C34_1 97.27(6) 6_565 6_565
C52_1 C53_1 C34_1 98.8 . 6_565
C51_1 C53_1 C34_1 140.0 . 6_565
C54_1 C53_1 C34_1 23.8 . 6_565
C29_1 C53_1 Sc3 96.4(2) 6_565 6_565
C30_1 C53_1 Sc3 116.48(15) 6_565 6_565
C43_1 C53_1 Sc3 80.83(13) 6_565 6_565
C52_1 C53_1 Sc3 76.06(10) . 6_565
C51_1 C53_1 Sc3 112.48(8) . 6_565
C54_1 C53_1 Sc3 58.51(9) . 6_565
C34_1 C53_1 Sc3 60.31(10) 6_565 6_565
C34_1 C54_1 C29_1 92.99(13) 6_565 6_565
C34_1 C54_1 C32_1 86.19(10) 6_565 6_565
C29_1 C54_1 C32_1 168.0(3) 6_565 6_565
C34_1 C54_1 C50_1 133.1 6_565 .
C29_1 C54_1 C50_1 130.6 6_565 .
C32_1 C54_1 C50_1 47.38(7) 6_565 .
C34_1 C54_1 C53_1 104.7 6_565 .
C29_1 C54_1 C53_1 16.30(15) 6_565 .
C32_1 C54_1 C53_1 169.07(8) 6_565 .
C50_1 C54_1 C53_1 121.7 . .
C34_1 C54_1 C13_1 41.16(17) 6_565 .
C29_1 C54_1 C13_1 119.8 6_565 .
C32_1 C54_1 C13_1 66.5 6_565 .
C50_1 C54_1 C13_1 108.4 . .
C53_1 C54_1 C13_1 122.3 . .
C34_1 C54_1 C33_1 130.50(15) 6_565 6_565
C29_1 C54_1 C33_1 127.3 6_565 6_565
C32_1 C54_1 C33_1 48.1 6_565 6_565
C50_1 C54_1 C33_1 9.87(9) . 6_565
C53_1 C54_1 C33_1 121.4 . 6_565
C13_1 C54_1 C33_1 112.9 . 6_565
C34_1 C54_1 C30_1 138.90(16) 6_565 6_565
C29_1 C54_1 C30_1 48.2 6_565 6_565
C32_1 C54_1 C30_1 128.4 6_565 6_565
C50_1 C54_1 C30_1 82.5 . 6_565
C53_1 C54_1 C30_1 41.5 . 6_565
C13_1 C54_1 C30_1 161.33(6) . 6_565
C33_1 C54_1 C30_1 80.4 6_565 6_565
C34_1 C54_1 Sc3 87.1(2) 6_565 6_565
C29_1 C54_1 Sc3 101.36(17) 6_565 6_565
C32_1 C54_1 Sc3 90.57(16) 6_565 6_565
C50_1 C54_1 Sc3 98.21(11) . 6_565
C53_1 C54_1 Sc3 90.53(11) . 6_565
C13_1 C54_1 Sc3 53.80(9) . 6_565
C33_1 C54_1 Sc3 108.01(15) 6_565 6_565
C30_1 C54_1 Sc3 110.64(14) 6_565 6_565
C34_1 C54_1 Sc2 94.6(4) 6_565 .
C29_1 C54_1 Sc2 117.3(4) 6_565 .
C32_1 C54_1 Sc2 74.8(3) 6_565 .
C50_1 C54_1 Sc2 81.0(3) . .
C53_1 C54_1 Sc2 104.4(3) . .
C13_1 C54_1 Sc2 55.4(3) . .
C33_1 C54_1 Sc2 90.7(3) 6_565 .
C30_1 C54_1 Sc2 113.7(3) 6_565 .
Sc3 C54_1 Sc2 18.1(3) 6_565 .
C45_1 C55_1 C40_1 86.29(7) 6_565 6_565
C45_1 C55_1 C44_1 81.7(2) 6_565 6_565
C40_1 C55_1 C44_1 165.80(8) 6_565 6_565
C45_1 C55_1 C57_1 98.77(15) 6_565 .
C40_1 C55_1 C57_1 168.80(9) 6_565 .
C44_1 C55_1 C57_1 17.28(8) 6_565 .
C45_1 C55_1 C56_1 22.55(19) 6_565 .
C40_1 C55_1 C56_1 65.61(9) 6_565 .
C44_1 C55_1 C56_1 101.19(6) 6_565 .
C57_1 C55_1 C56_1 117.4 . .
C45_1 C55_1 C41_1 138.33(18) 6_565 .
C40_1 C55_1 C41_1 53.17(11) 6_565 .
C44_1 C55_1 C41_1 136.57(9) 6_565 .
C57_1 C55_1 C41_1 119.5 . .
C56_1 C55_1 C41_1 116.0 . .
C45_1 C55_1 C46_1 132.1(2) 6_565 6_565
C40_1 C55_1 C46_1 140.2(2) 6_565 6_565
C44_1 C55_1 C46_1 50.6 6_565 6_565
C57_1 C55_1 C46_1 33.34(9) . 6_565
C56_1 C55_1 C46_1 148.68(6) . 6_565
C41_1 C55_1 C46_1 87.12(10) . 6_565
C45_1 C55_1 C42_1 170.49(5) 6_565 6_565
C40_1 C55_1 C42_1 95.88(18) 6_565 6_565
C44_1 C55_1 C42_1 94.8 6_565 6_565
C57_1 C55_1 C42_1 77.54(7) . 6_565
C56_1 C55_1 C42_1 154.29(7) . 6_565
C41_1 C55_1 C42_1 42.72(7) . 6_565
C46_1 C55_1 C42_1 44.5 6_565 6_565
C45_1 C55_1 Sc1 81.10(14) 6_565 .
C40_1 C55_1 Sc1 59.93(8) 6_565 .
C44_1 C55_1 Sc1 110.42(6) 6_565 .
C57_1 C55_1 Sc1 110.77(5) . .
C56_1 C55_1 Sc1 63.68(6) . .
C41_1 C55_1 Sc1 70.9 . .
C46_1 C55_1 Sc1 109.49(9) 6_565 .
C42_1 C55_1 Sc1 91.96(10) 6_565 .
C45_1 C56_1 C31_1 120.6(3) 6_565 6_565
C45_1 C56_1 C51_1 101.47(17) 6_565 .
C31_1 C56_1 C51_1 22.9 6_565 .
C45_1 C56_1 C55_1 24.5(2) 6_565 .
C31_1 C56_1 C55_1 140.80(8) 6_565 .
C51_1 C56_1 C55_1 118.6 . .
C45_1 C56_1 C38_1 148.0(2) 6_565 .
C31_1 C56_1 C38_1 91.00(14) 6_565 .
C51_1 C56_1 C38_1 107.8 . .
C55_1 C56_1 C38_1 124.4 . .
C45_1 C56_1 C40_1 73.04(17) 6_565 6_565
C31_1 C56_1 C40_1 164.0(2) 6_565 6_565
C51_1 C56_1 C40_1 157.1 . 6_565
C55_1 C56_1 C40_1 50.3 . 6_565
C38_1 C56_1 C40_1 75.00(6) . 6_565
C45_1 C56_1 C25_1 170.1(3) 6_565 6_565
C31_1 C56_1 C25_1 65.1 6_565 6_565
C51_1 C56_1 C25_1 81.93(8) . 6_565
C55_1 C56_1 C25_1 146.48(11) . 6_565
C38_1 C56_1 C25_1 26.14(9) . 6_565
C40_1 C56_1 C25_1 100.20(17) 6_565 6_565
C45_1 C56_1 C37_1 123.8(3) 6_565 6_565
C31_1 C56_1 C37_1 114.92(11) 6_565 6_565
C51_1 C56_1 C37_1 129.4 . 6_565
C55_1 C56_1 C37_1 100.4 . 6_565
C38_1 C56_1 C37_1 24.2 . 6_565
C40_1 C56_1 C37_1 50.77(9) 6_565 6_565
C25_1 C56_1 C37_1 49.79(7) 6_565 6_565
C45_1 C56_1 Sc1 102.8(2) 6_565 .
C31_1 C56_1 Sc1 98.14(15) 6_565 .
C51_1 C56_1 Sc1 91.23(6) . .
C55_1 C56_1 Sc1 84.72(8) . .
C38_1 C56_1 Sc1 64.65(7) . .
C40_1 C56_1 Sc1 69.07(11) 6_565 .
C25_1 C56_1 Sc1 67.66(11) 6_565 .
C37_1 C56_1 Sc1 59.89(8) 6_565 .
C44_1 C57_1 C46_1 157.9(4) 6_565 6_565
C44_1 C57_1 C55_1 64.1(4) 6_565 .
C46_1 C57_1 C55_1 94.61(12) 6_565 .
C44_1 C57_1 C60_1 172.54(13) 6_565 .
C46_1 C57_1 C60_1 28.80(7) 6_565 .
C55_1 C57_1 C60_1 120.8 . .
C44_1 C57_1 C52_1 65.5(2) 6_565 .
C46_1 C57_1 C52_1 135.85(5) 6_565 .
C55_1 C57_1 C52_1 121.9 . .
C60_1 C57_1 C52_1 107.3 . .
C44_1 C57_1 C43_1 61.7(3) 6_565 6_565
C46_1 C57_1 C43_1 140.0 6_565 6_565
C55_1 C57_1 C43_1 120.1 . 6_565
C60_1 C57_1 C43_1 111.3 . 6_565
C52_1 C57_1 C43_1 5.01(7) . 6_565
C44_1 C57_1 C45_1 36.9(3) 6_565 6_565
C46_1 C57_1 C45_1 122.2(2) 6_565 6_565
C55_1 C57_1 C45_1 27.65(9) . 6_565
C60_1 C57_1 C45_1 147.06(11) . 6_565
C52_1 C57_1 C45_1 96.19(7) . 6_565
C43_1 C57_1 C45_1 93.66(6) 6_565 6_565
C58_1 C58_1 C59_1 94.34(16) 6_565 6_565
C58_1 C58_1 C61_1 74.1 6_565 .
C59_1 C58_1 C61_1 158.07(9) 6_565 .
C58_1 C58_1 C64_1 158.3 6_565 .
C59_1 C58_1 C64_1 70.48(15) 6_565 .
C61_1 C58_1 C64_1 114.5 . .
C58_1 C58_1 C59_1 54.9 6_565 .
C59_1 C58_1 C59_1 39.44(16) 6_565 .
C61_1 C58_1 C59_1 125.9 . .
C64_1 C58_1 C59_1 108.5 . .
C58_1 C58_1 C60_1 140.45(7) 6_565 6_565
C59_1 C58_1 C60_1 49.40(10) 6_565 6_565
C61_1 C58_1 C60_1 132.8 . 6_565
C64_1 C58_1 C60_1 21.13(6) . 6_565
C59_1 C58_1 C60_1 87.55(6) . 6_565
C58_1 C58_1 C75_1 126.52(8) 6_565 6_565
C59_1 C58_1 C75_1 128.74(19) 6_565 6_565
C61_1 C58_1 C75_1 54.09(8) . 6_565
C64_1 C58_1 C75_1 60.76(7) . 6_565
C59_1 C58_1 C75_1 153.2 . 6_565
C60_1 C58_1 C75_1 80.80(12) 6_565 6_565
C59_1 C59_1 C58_1 85.66(16) 6_565 6_565
C59_1 C59_1 C42_1 84.78(16) 6_565 6_565
C58_1 C59_1 C42_1 159.43(15) 6_565 6_565
C59_1 C59_1 C60_1 162.1 6_565 .
C58_1 C59_1 C60_1 90.83(15) 6_565 .
C42_1 C59_1 C60_1 92.71(15) 6_565 .
C59_1 C59_1 C42_1 55.7 6_565 .
C58_1 C59_1 C42_1 137.70(15) 6_565 .
C42_1 C59_1 C42_1 29.09(16) 6_565 .
C60_1 C59_1 C42_1 120.3 . .
C59_1 C59_1 C58_1 54.9 6_565 .
C58_1 C59_1 C58_1 30.76(16) 6_565 .
C42_1 C59_1 C58_1 136.18(15) 6_565 .
C60_1 C59_1 C58_1 120.0 . .
C42_1 C59_1 C58_1 108.5 . .
C59_1 C59_1 C46_1 145.90(7) 6_565 6_565
C58_1 C59_1 C46_1 119.17(19) 6_565 6_565
C42_1 C59_1 C46_1 63.82(9) 6_565 6_565
C60_1 C59_1 C46_1 29.15(6) . 6_565
C42_1 C59_1 C46_1 92.20(7) . 6_565
C58_1 C59_1 C46_1 145.6 . 6_565
C59_1 C59_1 C64_1 144.72(7) 6_565 6_565
C58_1 C59_1 C64_1 62.58(9) 6_565 6_565
C42_1 C59_1 C64_1 119.60(19) 6_565 6_565
C60_1 C59_1 C64_1 28.29(6) . 6_565
C42_1 C59_1 C64_1 143.9 . 6_565
C58_1 C59_1 C64_1 92.34(7) . 6_565
C46_1 C59_1 C64_1 57.21(11) 6_565 6_565
C64_1 C60_1 C46_1 165.1(5) 6_565 6_565
C64_1 C60_1 C59_1 85.2(2) 6_565 .
C46_1 C60_1 C59_1 83.4(2) 6_565 .
C64_1 C60_1 C57_1 143.93(13) 6_565 .
C46_1 C60_1 C57_1 40.39(19) 6_565 .
C59_1 C60_1 C57_1 120.3 . .
C64_1 C60_1 C74_1 37.0(2) 6_565 .
C46_1 C60_1 C74_1 148.06(14) 6_565 .
C59_1 C60_1 C74_1 120.0 . .
C57_1 C60_1 C74_1 108.5 . .
C64_1 C60_1 C58_1 45.54(19) 6_565 6_565
C46_1 C60_1 C58_1 122.1(3) 6_565 6_565
C59_1 C60_1 C58_1 39.78(6) . 6_565
C57_1 C60_1 C58_1 149.89(6) . 6_565
C74_1 C60_1 C58_1 80.74(5) . 6_565
C64_1 C60_1 C44_1 142.21(17) 6_565 6_565
C46_1 C60_1 C44_1 41.97(13) 6_565 6_565
C59_1 C60_1 C44_1 121.33(9) . 6_565
C57_1 C60_1 C44_1 1.7 . 6_565
C74_1 C60_1 C44_1 106.86(5) . 6_565
C58_1 C60_1 C44_1 149.84(14) 6_565 6_565
C64_1 C60_1 C42_1 122.5(3) 6_565 6_565
C46_1 C60_1 C42_1 44.67(19) 6_565 6_565
C59_1 C60_1 C42_1 39.19(6) . 6_565
C57_1 C60_1 C42_1 81.53(5) . 6_565
C74_1 C60_1 C42_1 149.20(6) . 6_565
C58_1 C60_1 C42_1 77.50(13) 6_565 6_565
C44_1 C60_1 C42_1 82.8 6_565 6_565
C64_1 C60_1 C63_1 41.30(13) 6_565 6_565
C46_1 C60_1 C63_1 142.53(15) 6_565 6_565
C59_1 C60_1 C63_1 122.02(9) . 6_565
C57_1 C60_1 C63_1 103.53(5) . 6_565
C74_1 C60_1 C63_1 5.9 . 6_565
C58_1 C60_1 C63_1 83.6 6_565 6_565
C44_1 C60_1 C63_1 101.85(10) 6_565 6_565
C42_1 C60_1 C63_1 147.05(13) 6_565 6_565
C58_1 C61_1 C58_1 31.76(14) . 6_565
C58_1 C61_1 C68_1 130.9 . .
C58_1 C61_1 C68_1 155.39(7) 6_565 .
C58_1 C61_1 C68_1 155.39(5) . 6_565
C58_1 C61_1 C68_1 130.9(2) 6_565 6_565
C68_1 C61_1 C68_1 55.39(12) . 6_565
C58_1 C61_1 C75_1 82.6 . 6_565
C58_1 C61_1 C75_1 113.34(15) 6_565 6_565
C68_1 C61_1 C75_1 49.9 . 6_565
C68_1 C61_1 C75_1 104.42(9) 6_565 6_565
C58_1 C61_1 C75_1 113.3 . .
C58_1 C61_1 C75_1 82.56(13) 6_565 .
C68_1 C61_1 C75_1 104.4 . .
C68_1 C61_1 C75_1 49.93(12) 6_565 .
C75_1 C61_1 C75_1 147.7 6_565 .
C11_1 C62_1 C52_1 94.8(3) 6_565 6_565
C11_1 C62_1 C12_1 85.50(16) 6_565 6_565
C52_1 C62_1 C12_1 126.43(7) 6_565 6_565
C11_1 C62_1 C43_1 102.08(16) 6_565 .
C52_1 C62_1 C43_1 7.37(13) 6_565 .
C12_1 C62_1 C43_1 125.5 6_565 .
C11_1 C62_1 C63_1 27.2(2) 6_565 .
C52_1 C62_1 C63_1 111.56(11) 6_565 .
C12_1 C62_1 C63_1 92.12(9) 6_565 .
C43_1 C62_1 C63_1 118.6 . .
C11_1 C62_1 C67_1 118.25(6) 6_565 .
C52_1 C62_1 C67_1 112.7 6_565 .
C12_1 C62_1 C67_1 33.50(11) 6_565 .
C43_1 C62_1 C67_1 107.8 . .
C63_1 C62_1 C67_1 124.4 . .
C11_1 C62_1 C74_1 28.95(9) 6_565 6_565
C52_1 C62_1 C74_1 97.60(13) 6_565 6_565
C12_1 C62_1 C74_1 106.40(14) 6_565 6_565
C43_1 C62_1 C74_1 104.4 . 6_565
C63_1 C62_1 C74_1 15.5 . 6_565
C67_1 C62_1 C74_1 139.4 . 6_565
C11_1 C62_1 Sc3 62.4(2) 6_565 .
C52_1 C62_1 Sc3 87.90(13) 6_565 .
C12_1 C62_1 Sc3 45.40(13) 6_565 .
C43_1 C62_1 Sc3 90.59(9) . .
C63_1 C62_1 Sc3 85.33(9) . .
C67_1 C62_1 Sc3 64.53(9) . .
C74_1 C62_1 Sc3 91.37(14) 6_565 .
C74_1 C63_1 C11_1 109.52(18) 6_565 6_565
C74_1 C63_1 C75_1 89.2(3) 6_565 6_565
C11_1 C63_1 C75_1 153.75(9) 6_565 6_565
C74_1 C63_1 C64_1 13.0(4) 6_565 .
C11_1 C63_1 C64_1 115.01(5) 6_565 .
C75_1 C63_1 C64_1 79.87(6) 6_565 .
C74_1 C63_1 C62_1 110.6(2) 6_565 .
C11_1 C63_1 C62_1 6.33(13) 6_565 .
C75_1 C63_1 C62_1 157.0 6_565 .
C64_1 C63_1 C62_1 117.4 . .
C74_1 C63_1 C69_1 129.6(3) 6_565 .
C11_1 C63_1 C69_1 116.5 6_565 .
C75_1 C63_1 C69_1 40.8 6_565 .
C64_1 C63_1 C69_1 118.9 . .
C62_1 C63_1 C69_1 117.5 . .
C74_1 C63_1 C60_1 17.8 6_565 6_565
C11_1 C63_1 C60_1 95.5 6_565 6_565
C75_1 C63_1 C60_1 98.45(15) 6_565 6_565
C64_1 C63_1 C60_1 19.58(6) . 6_565
C62_1 C63_1 C60_1 97.80(7) . 6_565
C69_1 C63_1 C60_1 135.04(9) . 6_565
C74_1 C63_1 Sc3 118.7(2) 6_565 .
C11_1 C63_1 Sc3 57.76(11) 6_565 .
C75_1 C63_1 Sc3 97.41(11) 6_565 .
C64_1 C63_1 Sc3 110.64(8) . .
C62_1 C63_1 Sc3 63.14(8) . .
C69_1 C63_1 Sc3 73.49(9) . .
C60_1 C63_1 Sc3 102.15(9) 6_565 .
C60_1 C64_1 C74_1 116.1(3) 6_565 6_565
C60_1 C64_1 C63_1 119.11(19) 6_565 .
C74_1 C64_1 C63_1 6.39(15) 6_565 .
C60_1 C64_1 C58_1 113.3(3) 6_565 .
C74_1 C64_1 C58_1 126.14(13) 6_565 .
C63_1 C64_1 C58_1 120.8 . .
C60_1 C64_1 C46_1 7.5(2) 6_565 .
C74_1 C64_1 C46_1 119.65(7) 6_565 .
C63_1 C64_1 C46_1 121.9 . .
C58_1 C64_1 C46_1 107.3 . .
C60_1 C64_1 C59_1 66.47(19) 6_565 6_565
C74_1 C64_1 C59_1 162.26(18) 6_565 6_565
C63_1 C64_1 C59_1 156.33(6) . 6_565
C58_1 C64_1 C59_1 46.94(6) . 6_565
C46_1 C64_1 C59_1 60.86(6) . 6_565
C60_1 C64_1 C75_1 159.9 6_565 6_565
C74_1 C64_1 C75_1 52.2 6_565 6_565
C63_1 C64_1 C75_1 47.51(9) . 6_565
C58_1 C64_1 C75_1 74.14(10) . 6_565
C46_1 C64_1 C75_1 156.3 . 6_565
C59_1 C64_1 C75_1 119.19(18) 6_565 6_565
C77_1 C65_1 C76_1 114.7(4) 6_565 6_565
C77_1 C65_1 C73_1 97.8(4) 6_565 .
C76_1 C65_1 C73_1 92.44(10) 6_565 .
C77_1 C65_1 C69_1 99.30(19) 6_565 .
C76_1 C65_1 C69_1 27.95(8) 6_565 .
C73_1 C65_1 C69_1 118.6 . .
C77_1 C65_1 C66_1 43.3(5) 6_565 .
C76_1 C65_1 C66_1 150.7 6_565 .
C73_1 C65_1 C66_1 107.8 . .
C69_1 C65_1 C66_1 124.4 . .
C77_1 C65_1 C78_1 72.14(13) 6_565 6_565
C76_1 C65_1 C78_1 124.5(2) 6_565 6_565
C73_1 C65_1 C78_1 35.02(10) . 6_565
C69_1 C65_1 C78_1 144.99(11) . 6_565
C66_1 C65_1 C78_1 72.82(10) . 6_565
C77_1 C65_1 C12_1 32.6(4) 6_565 6_565
C76_1 C65_1 C12_1 111.9 6_565 6_565
C73_1 C65_1 C12_1 129.9 . 6_565
C69_1 C65_1 C12_1 86.3 . 6_565
C66_1 C65_1 C12_1 38.87(6) . 6_565
C78_1 C65_1 C12_1 99.9 6_565 6_565
C77_1 C65_1 Sc3 22.0(5) 6_565 .
C76_1 C65_1 Sc3 95.35(12) 6_565 .
C73_1 C65_1 Sc3 88.56(11) . .
C69_1 C65_1 Sc3 86.38(11) . .
C66_1 C65_1 Sc3 65.15(9) . .
C78_1 C65_1 Sc3 73.56(12) 6_565 .
C12_1 C65_1 Sc3 47.76(11) 6_565 .
C77_1 C65_1 Sc2 31.2(6) 6_565 6_565
C76_1 C65_1 Sc2 100.7(3) 6_565 6_565
C73_1 C65_1 Sc2 70.1(4) . 6_565
C69_1 C65_1 Sc2 99.7(3) . 6_565
C66_1 C65_1 Sc2 68.3(3) . 6_565
C78_1 C65_1 Sc2 55.4(4) 6_565 6_565
C12_1 C65_1 Sc2 62.9(4) 6_565 6_565
Sc3 C65_1 Sc2 19.1(3) . 6_565
C12_1 C66_1 C77_1 77.93(14) 6_565 6_565
C12_1 C66_1 C67_1 34.93(15) 6_565 .
C77_1 C66_1 C67_1 112.5 6_565 .
C12_1 C66_1 C65_1 84.65(12) 6_565 .
C77_1 C66_1 C65_1 10.61(7) 6_565 .
C67_1 C66_1 C65_1 118.1 . .
C12_1 C66_1 C20_1 125.69(8) 6_565 .
C77_1 C66_1 C20_1 104.16(8) 6_565 .
C67_1 C66_1 C20_1 118.1 . .
C65_1 C66_1 C20_1 107.1 . .
C12_1 C66_1 C13_1 62.7 6_565 6_565
C77_1 C66_1 C13_1 124.60(17) 6_565 6_565
C67_1 C66_1 C13_1 44.4 . 6_565
C65_1 C66_1 C13_1 135.11(11) . 6_565
C20_1 C66_1 C13_1 73.8 . 6_565
C12_1 C66_1 C78_1 119.8(2) 6_565 6_565
C77_1 C66_1 C78_1 54.52(11) 6_565 6_565
C67_1 C66_1 C78_1 147.61(6) . 6_565
C65_1 C66_1 C78_1 55.3 . 6_565
C20_1 C66_1 C78_1 52.1 . 6_565
C13_1 C66_1 C78_1 114.03(12) 6_565 6_565
C12_1 C66_1 Sc3 52.42(17) 6_565 .
C77_1 C66_1 Sc3 68.11(14) 6_565 .
C67_1 C66_1 Sc3 72.66(12) . .
C65_1 C66_1 Sc3 78.71(10) . .
C20_1 C66_1 Sc3 77.53(12) . .
C13_1 C66_1 Sc3 57.26(14) 6_565 .
C78_1 C66_1 Sc3 74.98(14) 6_565 .
C12_1 C66_1 Sc2 72.7(4) 6_565 6_565
C77_1 C66_1 Sc2 70.4(4) 6_565 6_565
C67_1 C66_1 Sc2 89.2(4) . 6_565
C65_1 C66_1 Sc2 80.1(4) . 6_565
C20_1 C66_1 Sc2 58.4(4) . 6_565
C13_1 C66_1 Sc2 61.9(4) 6_565 6_565
C78_1 C66_1 Sc2 58.9(4) 6_565 6_565
Sc3 C66_1 Sc2 20.3(3) . 6_565
C12_1 C67_1 C13_1 93.2(2) 6_565 6_565
C12_1 C67_1 C66_1 49.11(6) 6_565 .
C13_1 C67_1 C66_1 74.34(5) 6_565 .
C12_1 C67_1 C34_1 124.67(11) 6_565 .
C13_1 C67_1 C34_1 43.95(7) 6_565 .
C66_1 C67_1 C34_1 118.1 . .
C12_1 C67_1 C62_1 71.1 6_565 .
C13_1 C67_1 C62_1 129.73(12) 6_565 .
C66_1 C67_1 C62_1 118.1 . .
C34_1 C67_1 C62_1 107.1 . .
C12_1 C67_1 C11_1 62.20(11) 6_565 6_565
C13_1 C67_1 C11_1 125.4(2) 6_565 6_565
C66_1 C67_1 C11_1 109.95(7) . 6_565
C34_1 C67_1 C11_1 109.7 . 6_565
C62_1 C67_1 C11_1 9.13(10) . 6_565
C12_1 C67_1 Sc3 45.72(16) 6_565 .
C13_1 C67_1 Sc3 57.56(19) 6_565 .
C66_1 C67_1 Sc3 70.10(11) . .
C34_1 C67_1 Sc3 79.00(10) . .
C62_1 C67_1 Sc3 80.16(12) . .
C11_1 C67_1 Sc3 72.57(16) 6_565 .
C71_1 C68_1 C76_1 74.30(6) 6_565 6_565
C71_1 C68_1 C68_1 72.70(15) 6_565 6_565
C76_1 C68_1 C68_1 143.57(9) 6_565 6_565
C71_1 C68_1 C75_1 143.3(2) 6_565 6_565
C76_1 C68_1 C75_1 70.74(17) 6_565 6_565
C68_1 C68_1 C75_1 135.43(11) 6_565 6_565
C71_1 C68_1 C61_1 133.78(15) 6_565 .
C76_1 C68_1 C61_1 142.6 6_565 .
C68_1 C68_1 C61_1 62.3 6_565 .
C75_1 C68_1 C61_1 74.82(10) 6_565 .
C71_1 C68_1 C69_1 102.20(14) 6_565 .
C76_1 C68_1 C69_1 28.47(7) 6_565 .
C68_1 C68_1 C69_1 158.8 6_565 .
C75_1 C68_1 C69_1 42.28(9) 6_565 .
C61_1 C68_1 C69_1 115.7 . .
C71_1 C68_1 C71_1 21.33(15) 6_565 .
C76_1 C68_1 C71_1 94.88(9) 6_565 .
C68_1 C68_1 C71_1 51.4 6_565 .
C75_1 C68_1 C71_1 158.0 6_565 .
C61_1 C68_1 C71_1 112.9 . .
C69_1 C68_1 C71_1 121.9 . .
C76_1 C69_1 C75_1 118.1(4) 6_565 6_565
C76_1 C69_1 C68_1 58.3(2) 6_565 .
C75_1 C69_1 C68_1 59.85(16) 6_565 .
C76_1 C69_1 C65_1 59.8(2) 6_565 .
C75_1 C69_1 C65_1 171.20(11) 6_565 .
C68_1 C69_1 C65_1 117.4 . .
C76_1 C69_1 C63_1 163.86(12) 6_565 .
C75_1 C69_1 C63_1 61.75(13) 6_565 .
C68_1 C69_1 C63_1 118.9 . .
C65_1 C69_1 C63_1 117.5 . .
C76_1 C69_1 C77_1 67.54(8) 6_565 6_565
C75_1 C69_1 C77_1 160.68(8) 6_565 6_565
C68_1 C69_1 C77_1 122.26(11) . 6_565
C65_1 C69_1 C77_1 12.2 . 6_565
C63_1 C69_1 C77_1 107.31(6) . 6_565
C76_1 C69_1 C74_1 159.2(3) 6_565 6_565
C75_1 C69_1 C74_1 50.1 6_565 6_565
C68_1 C69_1 C74_1 107.27(10) . 6_565
C65_1 C69_1 C74_1 128.50(6) . 6_565
C63_1 C69_1 C74_1 11.78(9) . 6_565
C77_1 C69_1 C74_1 117.72(11) 6_565 6_565
C76_1 C69_1 Sc3 90.24(10) 6_565 .
C75_1 C69_1 Sc3 110.58(10) 6_565 .
C68_1 C69_1 Sc3 109.72(8) . .
C65_1 C69_1 Sc3 61.68(9) . .
C63_1 C69_1 Sc3 75.61(10) . .
C77_1 C69_1 Sc3 50.10(9) 6_565 .
C74_1 C69_1 Sc3 80.60(10) 6_565 .
C73_1 C70_1 C72_1 76.3 6_565 6_565
C73_1 C70_1 C24_1 71.20(18) 6_565 6_565
C72_1 C70_1 C24_1 145.56(16) 6_565 6_565
C73_1 C70_1 C21_1 146.01(10) 6_565 .
C72_1 C70_1 C21_1 132.08(13) 6_565 .
C24_1 C70_1 C21_1 76.25(7) 6_565 .
C73_1 C70_1 C72_1 86.71(13) 6_565 .
C72_1 C70_1 C72_1 10.53(13) 6_565 .
C24_1 C70_1 C72_1 154.2 6_565 .
C21_1 C70_1 C72_1 121.7 . .
C73_1 C70_1 C78_1 38.03(11) 6_565 .
C72_1 C70_1 C78_1 112.64(12) 6_565 .
C24_1 C70_1 C78_1 33.48(6) 6_565 .
C21_1 C70_1 C78_1 108.4 . .
C72_1 C70_1 C78_1 122.3 . .
C73_1 C70_1 C70_1 134.55(13) 6_565 6_565
C72_1 C70_1 C70_1 59.34(13) 6_565 6_565
C24_1 C70_1 C70_1 147.19(8) 6_565 6_565
C21_1 C70_1 C70_1 73.4 . 6_565
C72_1 C70_1 C70_1 48.8 . 6_565
C78_1 C70_1 C70_1 158.7 . 6_565
C73_1 C70_1 C22_1 123.1(2) 6_565 6_565
C72_1 C70_1 C22_1 152.5(2) 6_565 6_565
C24_1 C70_1 C22_1 52.7 6_565 6_565
C21_1 C70_1 C22_1 23.52(10) . 6_565
C72_1 C70_1 C22_1 143.11(10) . 6_565
C78_1 C70_1 C22_1 85.15(10) . 6_565
C70_1 C70_1 C22_1 96.39(11) 6_565 6_565
C73_1 C70_1 C21_1 162.8 6_565 6_565
C72_1 C70_1 C21_1 108.2(2) 6_565 6_565
C24_1 C70_1 C21_1 99.9 6_565 6_565
C21_1 C70_1 C21_1 24.18(8) . 6_565
C72_1 C70_1 C21_1 97.71(8) . 6_565
C78_1 C70_1 C21_1 130.37(7) . 6_565
C70_1 C70_1 C21_1 49.26(8) 6_565 6_565
C22_1 C70_1 C21_1 47.4 6_565 6_565
C73_1 C70_1 Sc2 73.9(4) 6_565 .
C72_1 C70_1 Sc2 102.5(3) 6_565 .
C24_1 C70_1 Sc2 57.8(3) 6_565 .
C21_1 C70_1 Sc2 80.8(4) . .
C72_1 C70_1 Sc2 104.0(3) . .
C78_1 C70_1 Sc2 56.0(3) . .
C70_1 C70_1 Sc2 104.6(3) 6_565 .
C22_1 C70_1 Sc2 69.3(4) 6_565 .
C21_1 C70_1 Sc2 88.9(4) 6_565 .
C71_1 C71_1 C68_1 107.30(15) 6_565 6_565
C71_1 C71_1 C72_1 84.68(14) 6_565 6_565
C68_1 C71_1 C72_1 156.27(15) 6_565 6_565
C71_1 C71_1 C72_1 72.2 6_565 .
C68_1 C71_1 C72_1 160.0 6_565 .
C72_1 C71_1 C72_1 12.50(14) 6_565 .
C71_1 C71_1 C76_1 156.5 6_565 .
C68_1 C71_1 C76_1 53.74(15) 6_565 .
C72_1 C71_1 C76_1 108.55(13) 6_565 .
C72_1 C71_1 C76_1 120.2 . .
C71_1 C71_1 C68_1 51.4 6_565 .
C68_1 C71_1 C68_1 55.93(15) 6_565 .
C72_1 C71_1 C68_1 131.95(13) 6_565 .
C72_1 C71_1 C68_1 120.2 . .
C76_1 C71_1 C68_1 108.2 . .
C71_1 C71_1 C76_1 17.1 6_565 6_565
C68_1 C71_1 C76_1 92.84(13) 6_565 6_565
C72_1 C71_1 C76_1 94.76(15) 6_565 6_565
C72_1 C71_1 C76_1 82.6 . 6_565
C76_1 C71_1 C76_1 139.5 . 6_565
C68_1 C71_1 C76_1 37.9 . 6_565
C72_1 C72_1 C70_1 120.66(13) 6_565 6_565
C72_1 C72_1 C71_1 95.32(14) 6_565 6_565
C70_1 C72_1 C71_1 139.5(2) 6_565 6_565
C72_1 C72_1 C71_1 72.2 6_565 .
C70_1 C72_1 C71_1 158.23(7) 6_565 .
C71_1 C72_1 C71_1 23.14(14) 6_565 .
C72_1 C72_1 C73_1 163.8 6_565 .
C70_1 C72_1 C73_1 45.43(13) 6_565 .
C71_1 C72_1 C73_1 95.72(14) 6_565 .
C71_1 C72_1 C73_1 118.3 . .
C72_1 C72_1 C70_1 48.8 6_565 .
C70_1 C72_1 C70_1 71.85(13) 6_565 .
C71_1 C72_1 C70_1 140.17(13) 6_565 .
C71_1 C72_1 C70_1 118.3 . .
C73_1 C72_1 C70_1 116.6 . .
C72_1 C72_1 C73_1 13.4 6_565 6_565
C70_1 C72_1 C73_1 108.68(11) 6_565 6_565
C71_1 C72_1 C73_1 104.29(16) 6_565 6_565
C71_1 C72_1 C73_1 81.5 . 6_565
C73_1 C72_1 C73_1 150.5 . 6_565
C70_1 C72_1 C73_1 37.4 . 6_565
C78_1 C73_1 C70_1 95.6 6_565 6_565
C78_1 C73_1 C24_1 31.59(12) 6_565 .
C70_1 C73_1 C24_1 64.57(12) 6_565 .
C78_1 C73_1 C72_1 149.13(16) 6_565 .
C70_1 C73_1 C72_1 58.22(13) 6_565 .
C24_1 C73_1 C72_1 121.7 . .
C78_1 C73_1 C65_1 77.01(11) 6_565 .
C70_1 C73_1 C65_1 161.8 6_565 .
C24_1 C73_1 C65_1 108.4 . .
C72_1 C73_1 C65_1 122.3 . .
C78_1 C73_1 C77_1 68.07(15) 6_565 6_565
C70_1 C73_1 C77_1 150.1 6_565 6_565
C24_1 C73_1 C77_1 98.6 . 6_565
C72_1 C73_1 C77_1 125.96(9) . 6_565
C65_1 C73_1 C77_1 12.4 . 6_565
C78_1 C73_1 C72_1 146.32(18) 6_565 6_565
C70_1 C73_1 C72_1 55.91(15) 6_565 6_565
C24_1 C73_1 C72_1 119.1 . 6_565
C72_1 C73_1 C72_1 2.8 . 6_565
C65_1 C73_1 C72_1 123.9 . 6_565
C77_1 C73_1 C72_1 126.88(8) 6_565 6_565
C78_1 C73_1 C76_1 114.09(15) 6_565 6_565
C70_1 C73_1 C76_1 136.8(2) 6_565 6_565
C24_1 C73_1 C76_1 142.31(5) . 6_565
C72_1 C73_1 C76_1 82.47(10) . 6_565
C65_1 C73_1 C76_1 39.95(9) . 6_565
C77_1 C73_1 C76_1 46.4 6_565 6_565
C72_1 C73_1 C76_1 84.17(8) 6_565 6_565
C78_1 C73_1 Sc2 56.1(3) 6_565 6_565
C70_1 C73_1 Sc2 83.5(4) 6_565 6_565
C24_1 C73_1 Sc2 60.9(3) . 6_565
C72_1 C73_1 Sc2 101.2(4) . 6_565
C65_1 C73_1 Sc2 78.6(4) . 6_565
C77_1 C73_1 Sc2 66.6(4) 6_565 6_565
C72_1 C73_1 Sc2 99.1(4) 6_565 6_565
C76_1 C73_1 Sc2 87.9(4) 6_565 6_565
C78_1 C73_1 Sc3 60.10(9) 6_565 .
C70_1 C73_1 Sc3 101.70(9) 6_565 .
C24_1 C73_1 Sc3 74.57(9) . .
C72_1 C73_1 Sc3 106.13(8) . .
C65_1 C73_1 Sc3 60.19(9) . .
C77_1 C73_1 Sc3 48.63(9) 6_565 .
C72_1 C73_1 Sc3 104.69(8) 6_565 .
C76_1 C73_1 Sc3 70.75(10) 6_565 .
Sc2 C73_1 Sc3 19.1(3) 6_565 .
C63_1 C74_1 C64_1 160.7(5) 6_565 6_565
C63_1 C74_1 C75_1 70.8(3) 6_565 .
C64_1 C74_1 C75_1 94.82(13) 6_565 .
C63_1 C74_1 C11_1 52.1(2) 6_565 .
C64_1 C74_1 C11_1 134.4 6_565 .
C75_1 C74_1 C11_1 120.3 . .
C63_1 C74_1 C60_1 156.3 6_565 .
C64_1 C74_1 C60_1 26.88(9) 6_565 .
C75_1 C74_1 C60_1 120.0 . .
C11_1 C74_1 C60_1 108.5 . .
C63_1 C74_1 C62_1 53.9(2) 6_565 6_565
C64_1 C74_1 C62_1 134.8 6_565 6_565
C75_1 C74_1 C62_1 123.6 . 6_565
C11_1 C74_1 C62_1 5.61(8) . 6_565
C60_1 C74_1 C62_1 108.3 . 6_565
C63_1 C74_1 C69_1 38.7(2) 6_565 6_565
C64_1 C74_1 C69_1 124.9(2) 6_565 6_565
C75_1 C74_1 C69_1 32.53(8) . 6_565
C11_1 C74_1 C69_1 88.12(7) . 6_565
C60_1 C74_1 C69_1 145.37(10) . 6_565
C62_1 C74_1 C69_1 91.13(5) 6_565 6_565
C69_1 C75_1 C68_1 77.87(7) 6_565 6_565
C69_1 C75_1 C63_1 77.47(17) 6_565 6_565
C68_1 C75_1 C63_1 149.1 6_565 6_565
C69_1 C75_1 C74_1 97.33(12) 6_565 .
C68_1 C75_1 C74_1 158.5 6_565 .
C63_1 C75_1 C74_1 20.01(5) 6_565 .
C69_1 C75_1 C76_1 24.75(16) 6_565 .
C68_1 C75_1 C76_1 53.12(9) 6_565 .
C63_1 C75_1 C76_1 101.0 6_565 .
C74_1 C75_1 C76_1 120.3 . .
C69_1 C75_1 C61_1 131.01(17) 6_565 .
C68_1 C75_1 C61_1 55.25(10) 6_565 .
C63_1 C75_1 C61_1 138.17(9) 6_565 .
C74_1 C75_1 C61_1 120.6 . .
C76_1 C75_1 C61_1 107.1 . .
C69_1 C75_1 C64_1 127.77(16) 6_565 6_565
C68_1 C75_1 C64_1 139.5(2) 6_565 6_565
C63_1 C75_1 C64_1 52.6 6_565 6_565
C74_1 C75_1 C64_1 32.97(10) . 6_565
C76_1 C75_1 C64_1 145.9 . 6_565
C61_1 C75_1 C64_1 88.22(10) . 6_565
C69_1 C75_1 C58_1 155.76(12) 6_565 6_565
C68_1 C75_1 C58_1 97.71(18) 6_565 6_565
C63_1 C75_1 C58_1 97.2 6_565 6_565
C74_1 C75_1 C58_1 77.98(7) . 6_565
C76_1 C75_1 C58_1 143.58(7) . 6_565
C61_1 C75_1 C58_1 43.36(8) . 6_565
C64_1 C75_1 C58_1 45.1 6_565 6_565
C69_1 C76_1 C68_1 93.25(14) 6_565 6_565
C69_1 C76_1 C65_1 92.2(3) 6_565 6_565
C68_1 C76_1 C65_1 168.41(19) 6_565 6_565
C69_1 C76_1 C77_1 86.28(17) 6_565 .
C68_1 C76_1 C77_1 159.16(5) 6_565 .
C65_1 C76_1 C77_1 12.2 6_565 .
C69_1 C76_1 C75_1 37.1(2) 6_565 .
C68_1 C76_1 C75_1 56.14(7) 6_565 .
C65_1 C76_1 C75_1 128.67(7) 6_565 .
C77_1 C76_1 C75_1 120.8 . .
C69_1 C76_1 C71_1 143.6(2) 6_565 .
C68_1 C76_1 C71_1 51.97(8) 6_565 .
C65_1 C76_1 C71_1 120.17(10) 6_565 .
C77_1 C76_1 C71_1 121.9 . .
C75_1 C76_1 C71_1 107.3 . .
C69_1 C76_1 C73_1 136.2(2) 6_565 6_565
C68_1 C76_1 C73_1 123.45(19) 6_565 6_565
C65_1 C76_1 C73_1 47.6 6_565 6_565
C77_1 C76_1 C73_1 50.75(8) . 6_565
C75_1 C76_1 C73_1 159.3 . 6_565
C71_1 C76_1 C73_1 72.58(9) . 6_565
C69_1 C76_1 C71_1 137.5(3) 6_565 6_565
C68_1 C76_1 C71_1 47.20(11) 6_565 6_565
C65_1 C76_1 C71_1 124.11(9) 6_565 6_565
C77_1 C76_1 C71_1 124.4 . 6_565
C75_1 C76_1 C71_1 101.8 . 6_565
C71_1 C76_1 C71_1 6.4 . 6_565
C73_1 C76_1 C71_1 76.59(8) 6_565 6_565
C69_1 C76_1 Sc3 75.81(10) 6_565 6_565
C68_1 C76_1 Sc3 113.29(10) 6_565 6_565
C65_1 C76_1 Sc3 58.37(8) 6_565 6_565
C77_1 C76_1 Sc3 46.45(8) . 6_565
C75_1 C76_1 Sc3 92.24(9) . 6_565
C71_1 C76_1 Sc3 105.83(9) . 6_565
C73_1 C76_1 Sc3 68.47(10) 6_565 6_565
C71_1 C76_1 Sc3 103.26(9) 6_565 6_565
C65_1 C77_1 C66_1 126.1(6) 6_565 6_565
C65_1 C77_1 C76_1 53.2(4) 6_565 .
C66_1 C77_1 C76_1 160.64(7) 6_565 .
C65_1 C77_1 C78_1 95.32(15) 6_565 .
C66_1 C77_1 C78_1 81.75(6) 6_565 .
C76_1 C77_1 C78_1 117.4 . .
C65_1 C77_1 C12_1 140.4(4) 6_565 .
C66_1 C77_1 C12_1 46.8 6_565 .
C76_1 C77_1 C12_1 118.9 . .
C78_1 C77_1 C12_1 117.5 . .
C65_1 C77_1 C73_1 69.8(4) 6_565 6_565
C66_1 C77_1 C73_1 115.8 6_565 6_565
C76_1 C77_1 C73_1 82.85(7) . 6_565
C78_1 C77_1 C73_1 34.86(6) . 6_565
C12_1 C77_1 C73_1 149.0 . 6_565
C65_1 C77_1 C69_1 68.45(19) 6_565 6_565
C66_1 C77_1 C69_1 135.46(15) 6_565 6_565
C76_1 C77_1 C69_1 26.18(9) . 6_565
C78_1 C77_1 C69_1 142.44(11) . 6_565
C12_1 C77_1 C69_1 93.44(7) . 6_565
C73_1 C77_1 C69_1 108.70(17) 6_565 6_565
C65_1 C77_1 Sc3 154.7(6) 6_565 6_565
C66_1 C77_1 Sc3 79.11(10) 6_565 6_565
C76_1 C77_1 Sc3 104.25(11) . 6_565
C78_1 C77_1 Sc3 85.29(13) . 6_565
C12_1 C77_1 Sc3 56.70(12) . 6_565
C73_1 C77_1 Sc3 98.56(15) 6_565 6_565
C69_1 C77_1 Sc3 95.88(13) 6_565 6_565
C65_1 C77_1 Sc2 144.7(7) 6_565 .
C66_1 C77_1 Sc2 81.4(4) 6_565 .
C76_1 C77_1 Sc2 108.8(4) . .
C78_1 C77_1 Sc2 64.4(4) . .
C12_1 C77_1 Sc2 73.7(4) . .
C73_1 C77_1 Sc2 78.6(4) 6_565 .
C69_1 C77_1 Sc2 109.3(4) 6_565 .
Sc3 C77_1 Sc2 21.4(4) 6_565 .
C24_1 C78_1 C73_1 113.2(3) 6_565 6_565
C24_1 C78_1 C20_1 73.94(12) 6_565 6_565
C73_1 C78_1 C20_1 170.4 6_565 6_565
C24_1 C78_1 C70_1 67.5(2) 6_565 .
C73_1 C78_1 C70_1 46.32(14) 6_565 .
C20_1 C78_1 C70_1 138.81(8) 6_565 .
C24_1 C78_1 C77_1 161.9 6_565 .
C73_1 C78_1 C77_1 77.07(9) 6_565 .
C20_1 C78_1 C77_1 94.4 6_565 .
C70_1 C78_1 C77_1 118.6 . .
C24_1 C78_1 C7_1 42.22(18) 6_565 .
C73_1 C78_1 C7_1 154.06(14) 6_565 .
C20_1 C78_1 C7_1 31.84(7) 6_565 .
C70_1 C78_1 C7_1 107.8 . .
C77_1 C78_1 C7_1 124.4 . .
C24_1 C78_1 C65_1 173.72(13) 6_565 6_565
C73_1 C78_1 C65_1 68.0 6_565 6_565
C20_1 C78_1 C65_1 104.27(15) 6_565 6_565
C70_1 C78_1 C65_1 112.49(12) . 6_565
C77_1 C78_1 C65_1 12.5 . 6_565
C7_1 C78_1 C65_1 135.39(8) . 6_565
C24_1 C78_1 C66_1 126.7(2) 6_565 6_565
C73_1 C78_1 C66_1 119.83(7) 6_565 6_565
C20_1 C78_1 C66_1 52.74(9) 6_565 6_565
C70_1 C78_1 C66_1 160.98(6) . 6_565
C77_1 C78_1 C66_1 43.7 . 6_565
C7_1 C78_1 C66_1 84.5 . 6_565
C65_1 C78_1 C66_1 51.87(7) 6_565 6_565
C24_1 C78_1 Sc2 82.9(4) 6_565 .
C73_1 C78_1 Sc2 104.6(4) 6_565 .
C20_1 C78_1 Sc2 69.2(4) 6_565 .
C70_1 C78_1 Sc2 91.8(4) . .
C77_1 C78_1 Sc2 80.0(4) . .
C7_1 C78_1 Sc2 69.3(4) . .
C65_1 C78_1 Sc2 90.8(4) 6_565 .
C66_1 C78_1 Sc2 78.9(5) 6_565 .
C24_1 C78_1 Sc3 103.64(12) 6_565 6_565
C73_1 C78_1 Sc3 101.55(12) 6_565 6_565
C20_1 C78_1 Sc3 69.92(9) 6_565 6_565
C70_1 C78_1 Sc3 105.34(9) . 6_565
C77_1 C78_1 Sc3 58.74(11) . 6_565
C7_1 C78_1 Sc3 81.63(10) . 6_565
C65_1 C78_1 Sc3 70.18(11) 6_565 6_565
C66_1 C78_1 Sc3 61.24(9) 6_565 6_565
Sc2 C78_1 Sc3 21.7(4) . 6_565
C43_2 C1_2 C44_2 107.6(3) 6_565 6_565
C43_2 C1_2 C62_2 95.39(18) 6_565 6_565
C44_2 C1_2 C62_2 137.46(14) 6_565 6_565
C43_2 C1_2 C50_2 97.5(2) 6_565 .
C44_2 C1_2 C50_2 10.9 6_565 .
C62_2 C1_2 C50_2 145.77(9) 6_565 .
C43_2 C1_2 C2_2 21.2(3) 6_565 .
C44_2 C1_2 C2_2 128.79(7) 6_565 .
C62_2 C1_2 C2_2 78.6 6_565 .
C50_2 C1_2 C2_2 118.6 . .
C43_2 C1_2 C6_2 137.8(3) 6_565 .
C44_2 C1_2 C6_2 97.1 6_565 .
C62_2 C1_2 C6_2 46.0 6_565 .
C50_2 C1_2 C6_2 107.8 . .
C2_2 C1_2 C6_2 124.4 . .
C43_2 C1_2 C29_2 6.3(5) 6_565 6_565
C44_2 C1_2 C29_2 110.11(10) 6_565 6_565
C62_2 C1_2 C29_2 96.63(6) 6_565 6_565
C50_2 C1_2 C29_2 99.7 . 6_565
C2_2 C1_2 C29_2 19.2 . 6_565
C6_2 C1_2 C29_2 140.9 . 6_565
C43_2 C1_2 Sc4 82.0(6) 6_565 .
C44_2 C1_2 Sc4 87.7(3) 6_565 .
C62_2 C1_2 Sc4 60.1(3) 6_565 .
C50_2 C1_2 Sc4 90.6(3) . .
C2_2 C1_2 Sc4 84.9(2) . .
C6_2 C1_2 Sc4 65.0(2) . .
C29_2 C1_2 Sc4 88.0(2) 6_565 .
C29_2 C2_2 C43_2 101.6 6_565 6_565
C29_2 C2_2 C34_2 99.1(2) 6_565 6_565
C43_2 C2_2 C34_2 149.37(14) 6_565 6_565
C29_2 C2_2 C3_2 11.0 6_565 .
C43_2 C2_2 C3_2 112.5 6_565 .
C34_2 C2_2 C3_2 89.5 6_565 .
C29_2 C2_2 C1_2 106.5 6_565 .
C43_2 C2_2 C1_2 5.13(9) 6_565 .
C34_2 C2_2 C1_2 146.9 6_565 .
C3_2 C2_2 C1_2 117.4 . .
C29_2 C2_2 C9_2 127.4(2) 6_565 .
C43_2 C2_2 C9_2 120.9 6_565 .
C34_2 C2_2 C9_2 30.5 6_565 .
C3_2 C2_2 C9_2 118.9 . .
C1_2 C2_2 C9_2 117.5 . .
C29_2 C2_2 C62_2 149.54(18) 6_565 6_565
C43_2 C2_2 C62_2 53.2 6_565 6_565
C34_2 C2_2 C62_2 99.2 6_565 6_565
C3_2 C2_2 C62_2 159.18(7) . 6_565
C1_2 C2_2 C62_2 49.1 . 6_565
C9_2 C2_2 C62_2 68.9 . 6_565
C29_2 C2_2 C67_2 149.0(3) 6_565 6_565
C43_2 C2_2 C67_2 100.5 6_565 6_565
C34_2 C2_2 C67_2 52.8 6_565 6_565
C3_2 C2_2 C67_2 141.39(7) . 6_565
C1_2 C2_2 C67_2 96.5 . 6_565
C9_2 C2_2 C67_2 22.60(6) . 6_565
C62_2 C2_2 C67_2 47.4 6_565 6_565
C29_2 C2_2 C30_2 6.4(2) 6_565 6_565
C43_2 C2_2 C30_2 99.1 6_565 6_565
C34_2 C2_2 C30_2 98.99(12) 6_565 6_565
C3_2 C2_2 C30_2 15.2 . 6_565
C1_2 C2_2 C30_2 104.2 . 6_565
C9_2 C2_2 C30_2 125.69(6) . 6_565
C62_2 C2_2 C30_2 144.27(10) 6_565 6_565
C67_2 C2_2 C30_2 146.03(17) 6_565 6_565
C29_2 C2_2 Sc4 104.5(3) 6_565 .
C43_2 C2_2 Sc4 63.3(3) 6_565 .
C34_2 C2_2 Sc4 89.8(3) 6_565 .
C3_2 C2_2 Sc4 110.14(18) . .
C1_2 C2_2 Sc4 64.0(2) . .
C9_2 C2_2 Sc4 73.0(3) . .
C62_2 C2_2 Sc4 51.53(19) 6_565 .
C67_2 C2_2 Sc4 67.0(3) 6_565 .
C30_2 C2_2 Sc4 98.2(2) 6_565 .
C30_2 C3_2 C29_2 127.50(10) 6_565 6_565
C30_2 C3_2 C2_2 134.6 6_565 .
C29_2 C3_2 C2_2 7.6 6_565 .
C30_2 C3_2 C4_2 87.31(15) 6_565 .
C29_2 C3_2 C4_2 126.70(12) 6_565 .
C2_2 C3_2 C4_2 120.8 . .
C30_2 C3_2 C49_2 20.38(18) 6_565 .
C29_2 C3_2 C49_2 114.3 6_565 .
C2_2 C3_2 C49_2 121.9 . .
C4_2 C3_2 C49_2 107.3 . .
C30_2 C3_2 C28_2 55.47(16) 6_565 6_565
C29_2 C3_2 C28_2 145.2(3) 6_565 6_565
C2_2 C3_2 C28_2 143.10(6) . 6_565
C4_2 C3_2 C28_2 31.9 . 6_565
C49_2 C3_2 C28_2 75.5 . 6_565
C30_2 C3_2 C34_2 145.5(3) 6_565 6_565
C29_2 C3_2 C34_2 47.7 6_565 6_565
C2_2 C3_2 C34_2 40.95(5) . 6_565
C4_2 C3_2 C34_2 80.21(6) . 6_565
C49_2 C3_2 C34_2 151.39(6) . 6_565
C28_2 C3_2 C34_2 107.53(12) 6_565 6_565
C28_2 C4_2 C33_2 99.4(3) 6_565 6_565
C28_2 C4_2 C5_2 134.19(19) 6_565 .
C33_2 C4_2 C5_2 36.72(9) 6_565 .
C28_2 C4_2 C3_2 89.57(13) 6_565 .
C33_2 C4_2 C3_2 146.6 6_565 .
C5_2 C4_2 C3_2 120.3 . .
C28_2 C4_2 C16_2 18.96(13) 6_565 .
C33_2 C4_2 C16_2 83.50(10) 6_565 .
C5_2 C4_2 C16_2 120.0 . .
C3_2 C4_2 C16_2 108.5 . .
C28_2 C4_2 C30_2 61.7 6_565 6_565
C33_2 C4_2 C30_2 143.7(2) 6_565 6_565
C5_2 C4_2 C30_2 139.8 . 6_565
C3_2 C4_2 C30_2 27.86(8) . 6_565
C16_2 C4_2 C30_2 80.67(8) . 6_565
C28_2 C4_2 C32_2 139.4(3) 6_565 6_565
C33_2 C4_2 C32_2 53.4 6_565 6_565
C5_2 C4_2 C32_2 20.50(5) . 6_565
C3_2 C4_2 C32_2 99.96(6) . 6_565
C16_2 C4_2 C32_2 131.81(11) . 6_565
C30_2 C4_2 C32_2 120.0 6_565 6_565
C32_2 C5_2 C33_2 139.43(12) 6_565 6_565
C32_2 C5_2 C4_2 112.80(13) 6_565 .
C33_2 C5_2 C4_2 45.75(19) 6_565 .
C32_2 C5_2 C10_2 10.81(8) 6_565 .
C33_2 C5_2 C10_2 150.2 6_565 .
C4_2 C5_2 C10_2 120.3 . .
C32_2 C5_2 C17_2 109.2(3) 6_565 .
C33_2 C5_2 C17_2 74.5(2) 6_565 .
C4_2 C5_2 C17_2 120.0 . .
C10_2 C5_2 C17_2 108.5 . .
C32_2 C5_2 C19_2 45.57(15) 6_565 6_565
C33_2 C5_2 C19_2 130.6(3) 6_565 6_565
C4_2 C5_2 C19_2 148.9 . 6_565
C10_2 C5_2 C19_2 43.19(9) . 6_565
C17_2 C5_2 C19_2 65.36(9) . 6_565
C32_2 C5_2 C34_2 36.72(17) 6_565 6_565
C33_2 C5_2 C34_2 119.03(11) 6_565 6_565
C4_2 C5_2 C34_2 78.8 . 6_565
C10_2 C5_2 C34_2 41.8 . 6_565
C17_2 C5_2 C34_2 142.48(7) . 6_565
C19_2 C5_2 C34_2 82.2 6_565 6_565
C32_2 C5_2 C15_2 133.0(3) 6_565 6_565
C33_2 C5_2 C15_2 39.73(15) 6_565 6_565
C4_2 C5_2 C15_2 85.4 . 6_565
C10_2 C5_2 C15_2 137.4 . 6_565
C17_2 C5_2 C15_2 34.8 . 6_565
C19_2 C5_2 C15_2 96.86(14) 6_565 6_565
C34_2 C5_2 C15_2 145.61(7) 6_565 6_565
C63_2 C6_2 C62_2 85.45(11) 6_565 6_565
C63_2 C6_2 C7_2 33.9 6_565 .
C62_2 C6_2 C7_2 55.17(5) 6_565 .
C63_2 C6_2 C1_2 138.98(11) 6_565 .
C62_2 C6_2 C1_2 63.9 6_565 .
C7_2 C6_2 C1_2 118.1 . .
C63_2 C6_2 C13_2 84.31(6) 6_565 .
C62_2 C6_2 C13_2 148.10(16) 6_565 .
C7_2 C6_2 C13_2 118.1 . .
C1_2 C6_2 C13_2 107.1 . .
C63_2 C6_2 C64_2 67.23(10) 6_565 6_565
C62_2 C6_2 C64_2 144.8(3) 6_565 6_565
C7_2 C6_2 C64_2 101.15(5) . 6_565
C1_2 C6_2 C64_2 124.6 . 6_565
C13_2 C6_2 C64_2 18.6 . 6_565
C63_2 C6_2 C43_2 132.5(2) 6_565 6_565
C62_2 C6_2 C43_2 58.1 6_565 6_565
C7_2 C6_2 C43_2 111.7 . 6_565
C1_2 C6_2 C43_2 6.71(7) . 6_565
C13_2 C6_2 C43_2 110.1 . 6_565
C64_2 C6_2 C43_2 126.72(11) 6_565 6_565
C63_2 C6_2 C46_2 110.59(16) 6_565 6_565
C62_2 C6_2 C46_2 136.00(13) 6_565 6_565
C7_2 C6_2 C46_2 142.23(8) . 6_565
C1_2 C6_2 C46_2 79.4 . 6_565
C13_2 C6_2 C46_2 28.8 . 6_565
C64_2 C6_2 C46_2 47.4 6_565 6_565
C43_2 C6_2 C46_2 83.3 6_565 6_565
C63_2 C6_2 Sc4 62.8(4) 6_565 .
C62_2 C6_2 Sc4 69.4(3) 6_565 .
C7_2 C6_2 Sc4 69.8(3) . .
C1_2 C6_2 Sc4 80.5(3) . .
C13_2 C6_2 Sc4 79.1(3) . .
C64_2 C6_2 Sc4 78.3(3) 6_565 .
C43_2 C6_2 Sc4 75.5(3) 6_565 .
C46_2 C6_2 Sc4 81.9(3) 6_565 .
C63_2 C7_2 C62_2 88.7 6_565 6_565
C63_2 C7_2 C69_2 78.50(17) 6_565 6_565
C62_2 C7_2 C69_2 146.3(2) 6_565 6_565
C63_2 C7_2 C6_2 44.24(14) 6_565 .
C62_2 C7_2 C6_2 48.6 6_565 .
C69_2 C7_2 C6_2 122.2 6_565 .
C63_2 C7_2 C8_2 142.37(14) 6_565 .
C62_2 C7_2 C8_2 70.29(6) 6_565 .
C69_2 C7_2 C8_2 101.62(6) 6_565 .
C6_2 C7_2 C8_2 118.1 . .
C63_2 C7_2 C78_2 74.06(16) 6_565 .
C62_2 C7_2 C78_2 147.31(14) 6_565 .
C69_2 C7_2 C78_2 5.46(5) 6_565 .
C6_2 C7_2 C78_2 118.1 . .
C8_2 C7_2 C78_2 107.1 . .
C63_2 C7_2 C67_2 131.45(5) 6_565 6_565
C62_2 C7_2 C67_2 48.0 6_565 6_565
C69_2 C7_2 C67_2 123.22(16) 6_565 6_565
C6_2 C7_2 C67_2 96.6 . 6_565
C8_2 C7_2 C67_2 23.17(6) . 6_565
C78_2 C7_2 C67_2 128.54(9) . 6_565
C63_2 C7_2 C65_2 120.9(3) 6_565 6_565
C62_2 C7_2 C65_2 121.56(12) 6_565 6_565
C69_2 C7_2 C65_2 47.37(7) 6_565 6_565
C6_2 C7_2 C65_2 151.84(6) . 6_565
C8_2 C7_2 C65_2 55.5 . 6_565
C78_2 C7_2 C65_2 52.8 . 6_565
C67_2 C7_2 C65_2 78.42(6) 6_565 6_565
C63_2 C7_2 Sc4 65.2(3) 6_565 .
C62_2 C7_2 Sc4 70.7(4) 6_565 .
C69_2 C7_2 Sc4 75.6(3) 6_565 .
C6_2 C7_2 Sc4 73.7(4) . .
C8_2 C7_2 Sc4 78.2(3) . .
C78_2 C7_2 Sc4 76.8(3) . .
C67_2 C7_2 Sc4 78.3(3) 6_565 .
C65_2 C7_2 Sc4 78.1(4) 6_565 .
C63_2 C7_2 Sc6 83.4(4) 6_565 6_565
C62_2 C7_2 Sc6 76.7(4) 6_565 6_565
C69_2 C7_2 Sc6 71.0(4) 6_565 6_565
C6_2 C7_2 Sc6 91.6(3) . 6_565
C8_2 C7_2 Sc6 62.0(4) . 6_565
C78_2 C7_2 Sc6 73.9(4) . 6_565
C67_2 C7_2 Sc6 67.9(4) 6_565 6_565
C65_2 C7_2 Sc6 60.7(3) 6_565 6_565
Sc4 C7_2 Sc6 19.5(5) . 6_565
C67_2 C8_2 C66_2 107.66(5) 6_565 6_565
C67_2 C8_2 C21_2 136.23(16) 6_565 .
C66_2 C8_2 C21_2 32.99(12) 6_565 .
C67_2 C8_2 C9_2 20.6(2) 6_565 .
C66_2 C8_2 C9_2 95.6 6_565 .
C21_2 C8_2 C9_2 118.6 . .
C67_2 C8_2 C7_2 113.94(11) 6_565 .
C66_2 C8_2 C7_2 138.4 6_565 .
C21_2 C8_2 C7_2 107.8 . .
C9_2 C8_2 C7_2 124.4 . .
C67_2 C8_2 C62_2 67.56(11) 6_565 6_565
C66_2 C8_2 C62_2 169.41(19) 6_565 6_565
C21_2 C8_2 C62_2 146.03(9) . 6_565
C9_2 C8_2 C62_2 76.9 . 6_565
C7_2 C8_2 C62_2 47.7 . 6_565
C67_2 C8_2 C65_2 165.3(3) 6_565 6_565
C66_2 C8_2 C65_2 60.74(12) 6_565 6_565
C21_2 C8_2 C65_2 29.86(6) . 6_565
C9_2 C8_2 C65_2 145.14(9) . 6_565
C7_2 C8_2 C65_2 78.4 . 6_565
C62_2 C8_2 C65_2 122.1 6_565 6_565
C67_2 C8_2 Sc6 101.7(5) 6_565 6_565
C66_2 C8_2 Sc6 91.0(4) 6_565 6_565
C21_2 C8_2 Sc6 71.2(4) . 6_565
C9_2 C8_2 Sc6 85.4(4) . 6_565
C7_2 C8_2 Sc6 82.1(3) . 6_565
C62_2 C8_2 Sc6 81.0(3) 6_565 6_565
C65_2 C8_2 Sc6 71.0(4) 6_565 6_565
C67_2 C8_2 Sc4 97.7(3) 6_565 .
C66_2 C8_2 Sc4 110.3(4) 6_565 .
C21_2 C8_2 Sc4 87.4(3) . .
C9_2 C8_2 Sc4 86.5(3) . .
C7_2 C8_2 Sc4 66.0(2) . .
C62_2 C8_2 Sc4 62.3(3) 6_565 .
C65_2 C8_2 Sc4 79.5(3) 6_565 .
Sc6 C8_2 Sc4 19.5(4) 6_565 .
C67_2 C9_2 C34_2 160.6(4) 6_565 6_565
C67_2 C9_2 C10_2 134.05(14) 6_565 .
C34_2 C9_2 C10_2 64.09(17) 6_565 .
C67_2 C9_2 C8_2 24.0(2) 6_565 .
C34_2 C9_2 C8_2 168.35(16) 6_565 .
C10_2 C9_2 C8_2 117.4 . .
C67_2 C9_2 C2_2 106.75(12) 6_565 .
C34_2 C9_2 C2_2 56.80(11) 6_565 .
C10_2 C9_2 C2_2 118.9 . .
C8_2 C9_2 C2_2 117.5 . .
C67_2 C9_2 C66_2 49.17(12) 6_565 6_565
C34_2 C9_2 C66_2 150.2(3) 6_565 6_565
C10_2 C9_2 C66_2 86.76(6) . 6_565
C8_2 C9_2 C66_2 31.2 . 6_565
C2_2 C9_2 C66_2 146.9 . 6_565
C67_2 C9_2 C62_2 45.5 6_565 6_565
C34_2 C9_2 C62_2 120.66(10) 6_565 6_565
C10_2 C9_2 C62_2 160.84(10) . 6_565
C8_2 C9_2 C62_2 53.9 . 6_565
C2_2 C9_2 C62_2 64.0 . 6_565
C66_2 C9_2 C62_2 84.9 6_565 6_565
C67_2 C9_2 C29_2 120.70(15) 6_565 6_565
C34_2 C9_2 C29_2 44.0 6_565 6_565
C10_2 C9_2 C29_2 104.66(6) . 6_565
C8_2 C9_2 C29_2 128.6 . 6_565
C2_2 C9_2 C29_2 14.40(7) . 6_565
C66_2 C9_2 C29_2 153.66(9) 6_565 6_565
C62_2 C9_2 C29_2 76.7 6_565 6_565
C67_2 C9_2 C32_2 155.0(2) 6_565 6_565
C34_2 C9_2 C32_2 44.20(15) 6_565 6_565
C10_2 C9_2 C32_2 22.1 . 6_565
C8_2 C9_2 C32_2 134.19(7) . 6_565
C2_2 C9_2 C32_2 96.9 . 6_565
C66_2 C9_2 C32_2 105.98(13) 6_565 6_565
C62_2 C9_2 C32_2 150.10(10) 6_565 6_565
C29_2 C9_2 C32_2 82.6 6_565 6_565
C67_2 C9_2 Sc6 79.4(4) 6_565 6_565
C34_2 C9_2 Sc6 109.1(4) 6_565 6_565
C10_2 C9_2 Sc6 94.2(3) . 6_565
C8_2 C9_2 Sc6 59.7(3) . 6_565
C2_2 C9_2 Sc6 91.3(3) . 6_565
C66_2 C9_2 Sc6 64.7(3) 6_565 6_565
C62_2 C9_2 Sc6 66.6(3) 6_565 6_565
C29_2 C9_2 Sc6 90.5(3) 6_565 6_565
C32_2 C9_2 Sc6 92.5(3) 6_565 6_565
C67_2 C9_2 Sc4 76.2(2) 6_565 .
C34_2 C9_2 Sc4 106.6(3) 6_565 .
C10_2 C9_2 Sc4 108.7(2) . .
C8_2 C9_2 Sc4 61.8(2) . .
C2_2 C9_2 Sc4 76.4(3) . .
C66_2 C9_2 Sc4 75.7(3) 6_565 .
C62_2 C9_2 Sc4 52.4(2) 6_565 .
C29_2 C9_2 Sc4 78.2(3) 6_565 .
C32_2 C9_2 Sc4 102.47(19) 6_565 .
Sc6 C9_2 Sc4 17.1(4) 6_565 .
C32_2 C10_2 C19_2 87.6(3) 6_565 6_565
C32_2 C10_2 C34_2 85.29(11) 6_565 6_565
C19_2 C10_2 C34_2 153.59(16) 6_565 6_565
C32_2 C10_2 C9_2 114.46(13) 6_565 .
C19_2 C10_2 C9_2 137.9 6_565 .
C34_2 C10_2 C9_2 31.3 6_565 .
C32_2 C10_2 C5_2 9.3 6_565 .
C19_2 C10_2 C5_2 86.4 6_565 .
C34_2 C10_2 C5_2 90.4 6_565 .
C9_2 C10_2 C5_2 120.8 . .
C32_2 C10_2 C23_2 108.3(2) 6_565 .
C19_2 C10_2 C23_2 20.9 6_565 .
C34_2 C10_2 C23_2 148.86(6) 6_565 .
C9_2 C10_2 C23_2 121.9 . .
C5_2 C10_2 C23_2 107.3 . .
C32_2 C10_2 C20_2 132.9(3) 6_565 6_565
C19_2 C10_2 C20_2 49.92(6) 6_565 6_565
C34_2 C10_2 C20_2 122.4 6_565 6_565
C9_2 C10_2 C20_2 92.63(6) . 6_565
C5_2 C10_2 C20_2 134.69(9) . 6_565
C23_2 C10_2 C20_2 29.92(7) . 6_565
C32_2 C10_2 C67_2 129.06(12) 6_565 6_565
C19_2 C10_2 C67_2 127.05(7) 6_565 6_565
C34_2 C10_2 C67_2 46.37(6) 6_565 6_565
C9_2 C10_2 C67_2 15.2 . 6_565
C5_2 C10_2 C67_2 135.9 . 6_565
C23_2 C10_2 C67_2 108.74(6) . 6_565
C20_2 C10_2 C67_2 78.9 6_565 6_565
C59_2 C11_2 C58_2 97.0(3) 6_565 6_565
C59_2 C11_2 C60_2 91.05(15) 6_565 6_565
C58_2 C11_2 C60_2 170.3(2) 6_565 6_565
C59_2 C11_2 C12_2 95.5(2) 6_565 .
C58_2 C11_2 C12_2 11.7 6_565 .
C60_2 C11_2 C12_2 161.69(7) 6_565 .
C59_2 C11_2 C74_2 142.4(2) 6_565 .
C58_2 C11_2 C74_2 120.61(10) 6_565 .
C60_2 C11_2 C74_2 51.41(8) 6_565 .
C12_2 C11_2 C74_2 120.8 . .
C59_2 C11_2 C52_2 37.7(3) 6_565 .
C58_2 C11_2 C52_2 128.26(7) 6_565 .
C60_2 C11_2 C52_2 57.35(7) 6_565 .
C12_2 C11_2 C52_2 121.9 . .
C74_2 C11_2 C52_2 107.3 . .
C59_2 C11_2 C61_2 142.9(3) 6_565 6_565
C58_2 C11_2 C61_2 46.2 6_565 6_565
C60_2 C11_2 C61_2 125.22(19) 6_565 6_565
C12_2 C11_2 C61_2 47.63(8) . 6_565
C74_2 C11_2 C61_2 74.45(9) . 6_565
C52_2 C11_2 C61_2 158.3 . 6_565
C59_2 C11_2 C74_2 137.9(3) 6_565 6_565
C58_2 C11_2 C74_2 124.41(9) 6_565 6_565
C60_2 C11_2 C74_2 47.02(11) 6_565 6_565
C12_2 C11_2 C74_2 123.2 . 6_565
C74_2 C11_2 C74_2 6.8 . 6_565
C52_2 C11_2 C74_2 101.6 . 6_565
C61_2 C11_2 C74_2 78.27(8) 6_565 6_565
C59_2 C11_2 C42_2 21.6 6_565 6_565
C58_2 C11_2 C42_2 89.56(14) 6_565 6_565
C60_2 C11_2 C42_2 96.0 6_565 6_565
C12_2 C11_2 C42_2 84.35(5) . 6_565
C74_2 C11_2 C42_2 143.27(8) . 6_565
C52_2 C11_2 C42_2 38.79(7) . 6_565
C61_2 C11_2 C42_2 130.39(10) 6_565 6_565
C74_2 C11_2 C42_2 136.66(11) 6_565 6_565
C58_2 C12_2 C64_2 132.8(6) 6_565 6_565
C58_2 C12_2 C11_2 47.5(4) 6_565 .
C64_2 C12_2 C11_2 134.2 6_565 .
C58_2 C12_2 C61_2 77.6(3) 6_565 6_565
C64_2 C12_2 C61_2 139.5 6_565 6_565
C11_2 C12_2 C61_2 85.09(7) . 6_565
C58_2 C12_2 C13_2 126.6(4) 6_565 .
C64_2 C12_2 C13_2 17.0 6_565 .
C11_2 C12_2 C13_2 117.4 . .
C61_2 C12_2 C13_2 154.1 6_565 .
C58_2 C12_2 C77_2 110.8(2) 6_565 .
C64_2 C12_2 C77_2 103.1 6_565 .
C11_2 C12_2 C77_2 118.9 . .
C61_2 C12_2 C77_2 36.8 6_565 .
C13_2 C12_2 C77_2 117.5 . .
C58_2 C12_2 C59_2 54.12(17) 6_565 6_565
C64_2 C12_2 C59_2 112.25(8) 6_565 6_565
C11_2 C12_2 C59_2 22.62(10) . 6_565
C61_2 C12_2 C59_2 107.63(16) 6_565 6_565
C13_2 C12_2 C59_2 95.74(8) . 6_565
C77_2 C12_2 C59_2 141.06(11) . 6_565
C58_2 C12_2 Sc4 156.5(6) 6_565 .
C64_2 C12_2 Sc4 64.9(2) 6_565 .
C11_2 C12_2 Sc4 109.72(19) . .
C61_2 C12_2 Sc4 96.9(3) 6_565 .
C13_2 C12_2 Sc4 64.7(3) . .
C77_2 C12_2 Sc4 72.7(3) . .
C59_2 C12_2 Sc4 107.9(2) 6_565 .
C64_2 C13_2 C46_2 171.8(3) 6_565 6_565
C64_2 C13_2 C54_2 165.2(4) 6_565 .
C46_2 C13_2 C54_2 9.66(19) 6_565 .
C64_2 C13_2 C12_2 47.3(3) 6_565 .
C46_2 C13_2 C12_2 124.81(15) 6_565 .
C54_2 C13_2 C12_2 118.6 . .
C64_2 C13_2 C6_2 82.18(17) 6_565 .
C46_2 C13_2 C6_2 105.88(8) 6_565 .
C54_2 C13_2 C6_2 107.8 . .
C12_2 C13_2 C6_2 124.4 . .
C64_2 C13_2 C58_2 52.2(2) 6_565 6_565
C46_2 C13_2 C58_2 119.73(15) 6_565 6_565
C54_2 C13_2 C58_2 114.9 . 6_565
C12_2 C13_2 C58_2 9.30(5) . 6_565
C6_2 C13_2 C58_2 132.2 . 6_565
C64_2 C13_2 C63_2 48.7 6_565 6_565
C46_2 C13_2 C63_2 138.5 6_565 6_565
C54_2 C13_2 C63_2 136.2 . 6_565
C12_2 C13_2 C63_2 87.30(8) . 6_565
C6_2 C13_2 C63_2 37.07(7) . 6_565
C58_2 C13_2 C63_2 95.26(8) 6_565 6_565
C64_2 C13_2 C42_2 129.8(3) 6_565 6_565
C46_2 C13_2 C42_2 42.17(8) 6_565 6_565
C54_2 C13_2 C42_2 37.7 . 6_565
C12_2 C13_2 C42_2 82.76(6) . 6_565
C6_2 C13_2 C42_2 144.4 . 6_565
C58_2 C13_2 C42_2 77.65(8) 6_565 6_565
C63_2 C13_2 C42_2 153.23(19) 6_565 6_565
C64_2 C13_2 Sc4 83.0(4) 6_565 .
C46_2 C13_2 Sc4 99.0(3) 6_565 .
C54_2 C13_2 Sc4 91.1(3) . .
C12_2 C13_2 Sc4 83.5(3) . .
C6_2 C13_2 Sc4 66.0(2) . .
C58_2 C13_2 Sc4 92.0(3) 6_565 .
C63_2 C13_2 Sc4 55.2(3) 6_565 .
C42_2 C13_2 Sc4 98.9(2) 6_565 .
C14_2 C14_2 C27_2 124.66(13) 6_565 6_565
C14_2 C14_2 C15_2 93.13(14) 6_565 6_565
C27_2 C14_2 C15_2 133.8(2) 6_565 6_565
C14_2 C14_2 C16_2 161.4 6_565 .
C27_2 C14_2 C16_2 38.62(13) 6_565 .
C15_2 C14_2 C16_2 98.61(13) 6_565 .
C14_2 C14_2 C27_2 42.2 6_565 .
C27_2 C14_2 C27_2 82.41(13) 6_565 .
C15_2 C14_2 C27_2 129.13(13) 6_565 .
C16_2 C14_2 C27_2 120.3 . .
C14_2 C14_2 C15_2 71.0 6_565 .
C27_2 C14_2 C15_2 150.44(6) 6_565 .
C15_2 C14_2 C15_2 22.17(14) 6_565 .
C16_2 C14_2 C15_2 120.0 . .
C27_2 C14_2 C15_2 108.5 . .
C14_2 C14_2 C16_2 14.5 6_565 6_565
C27_2 C14_2 C16_2 111.09(11) 6_565 6_565
C15_2 C14_2 C16_2 102.20(15) 6_565 6_565
C16_2 C14_2 C16_2 146.9 . 6_565
C27_2 C14_2 C16_2 29.2 . 6_565
C15_2 C14_2 C16_2 80.5 . 6_565
C14_2 C14_2 C28_2 159.2 6_565 6_565
C27_2 C14_2 C28_2 47.78(11) 6_565 6_565
C15_2 C14_2 C28_2 87.21(13) 6_565 6_565
C16_2 C14_2 C28_2 13.1 . 6_565
C27_2 C14_2 C28_2 125.3 . 6_565
C15_2 C14_2 C28_2 107.9 . 6_565
C16_2 C14_2 C28_2 146.7 6_565 6_565
C15_2 C15_2 C17_2 106.61(16) 6_565 6_565
C15_2 C15_2 C14_2 86.87(14) 6_565 6_565
C17_2 C15_2 C14_2 157.51(18) 6_565 6_565
C15_2 C15_2 C17_2 51.6 6_565 .
C17_2 C15_2 C17_2 55.05(16) 6_565 .
C14_2 C15_2 C17_2 135.11(13) 6_565 .
C15_2 C15_2 C33_2 161.4 6_565 .
C17_2 C15_2 C33_2 67.96(15) 6_565 .
C14_2 C15_2 C33_2 93.48(13) 6_565 .
C17_2 C15_2 C33_2 120.3 . .
C15_2 C15_2 C14_2 71.0 6_565 .
C17_2 C15_2 C14_2 162.4 6_565 .
C14_2 C15_2 C14_2 15.92(14) 6_565 .
C17_2 C15_2 C14_2 120.0 . .
C33_2 C15_2 C14_2 108.5 . .
C15_2 C15_2 C33_2 13.5 6_565 6_565
C17_2 C15_2 C33_2 101.62(15) 6_565 6_565
C14_2 C15_2 C33_2 87.34(14) 6_565 6_565
C17_2 C15_2 C33_2 48.2 . 6_565
C33_2 C15_2 C33_2 147.8 . 6_565
C14_2 C15_2 C33_2 71.9 . 6_565
C15_2 C15_2 C5_2 148.75(5) 6_565 6_565
C17_2 C15_2 C5_2 45.87(11) 6_565 6_565
C14_2 C15_2 C5_2 115.21(16) 6_565 6_565
C17_2 C15_2 C5_2 99.3 . 6_565
C33_2 C15_2 C5_2 22.1 . 6_565
C14_2 C15_2 C5_2 129.6 . 6_565
C33_2 C15_2 C5_2 138.2 6_565 6_565
C28_2 C16_2 C27_2 139.7 6_565 6_565
C28_2 C16_2 C14_2 138.54(17) 6_565 .
C27_2 C16_2 C14_2 56.45(14) 6_565 .
C28_2 C16_2 C36_2 82.9 6_565 .
C27_2 C16_2 C36_2 64.95(13) 6_565 .
C14_2 C16_2 C36_2 120.3 . .
C28_2 C16_2 C4_2 25.6 6_565 .
C27_2 C16_2 C4_2 156.4 6_565 .
C14_2 C16_2 C4_2 120.0 . .
C36_2 C16_2 C4_2 108.5 . .
C28_2 C16_2 C33_2 60.1 6_565 6_565
C27_2 C16_2 C33_2 132.9(2) 6_565 6_565
C14_2 C16_2 C33_2 82.87(11) . 6_565
C36_2 C16_2 C33_2 137.7 . 6_565
C4_2 C16_2 C33_2 37.21(11) . 6_565
C28_2 C16_2 C14_2 139.02(18) 6_565 6_565
C27_2 C16_2 C14_2 52.96(16) 6_565 6_565
C14_2 C16_2 C14_2 4.1 . 6_565
C36_2 C16_2 C14_2 116.4 . 6_565
C4_2 C16_2 C14_2 122.1 . 6_565
C33_2 C16_2 C14_2 85.20(10) 6_565 6_565
C28_2 C16_2 C30_2 27.23(6) 6_565 6_565
C27_2 C16_2 C30_2 116.0 6_565 6_565
C14_2 C16_2 C30_2 148.59(6) . 6_565
C36_2 C16_2 C30_2 55.7 . 6_565
C4_2 C16_2 C30_2 52.9 . 6_565
C33_2 C16_2 C30_2 85.69(8) 6_565 6_565
C14_2 C16_2 C30_2 146.15(8) 6_565 6_565
C15_2 C17_2 C17_2 73.39(16) 6_565 6_565
C15_2 C17_2 C15_2 21.84(16) 6_565 .
C17_2 C17_2 C15_2 51.6 6_565 .
C15_2 C17_2 C18_2 140.26(14) 6_565 .
C17_2 C17_2 C18_2 71.3 6_565 .
C15_2 C17_2 C18_2 120.3 . .
C15_2 C17_2 C5_2 99.30(15) 6_565 .
C17_2 C17_2 C5_2 161.4 6_565 .
C15_2 C17_2 C5_2 120.0 . .
C18_2 C17_2 C5_2 108.5 . .
C15_2 C17_2 C33_2 65.46(7) 6_565 6_565
C17_2 C17_2 C33_2 134.91(9) 6_565 6_565
C15_2 C17_2 C33_2 86.25(9) . 6_565
C18_2 C17_2 C33_2 135.8 . 6_565
C5_2 C17_2 C33_2 33.87(8) . 6_565
C15_2 C17_2 C18_2 131.5(2) 6_565 6_565
C17_2 C17_2 C18_2 61.49(11) 6_565 6_565
C15_2 C17_2 C18_2 110.86(10) . 6_565
C18_2 C17_2 C18_2 9.78(11) . 6_565
C5_2 C17_2 C18_2 117.70(10) . 6_565
C33_2 C17_2 C18_2 142.33(8) 6_565 6_565
C15_2 C17_2 C32_2 114.89(14) 6_565 6_565
C17_2 C17_2 C32_2 148.78(6) 6_565 6_565
C15_2 C17_2 C32_2 132.5 . 6_565
C18_2 C17_2 C32_2 87.9 . 6_565
C5_2 C17_2 C32_2 21.0 . 6_565
C33_2 C17_2 C32_2 51.10(9) 6_565 6_565
C18_2 C17_2 C32_2 96.87(6) 6_565 6_565
C15_2 C17_2 C19_2 151.1 6_565 6_565
C17_2 C17_2 C19_2 109.60(10) 6_565 6_565
C15_2 C17_2 C19_2 147.77(7) . 6_565
C18_2 C17_2 C19_2 40.04(9) . 6_565
C5_2 C17_2 C19_2 68.51(9) . 6_565
C33_2 C17_2 C19_2 98.46(14) 6_565 6_565
C18_2 C17_2 C19_2 49.4 6_565 6_565
C32_2 C17_2 C19_2 48.18(6) 6_565 6_565
C18_2 C18_2 C19_2 156.27(7) 6_565 6_565
C18_2 C18_2 C19_2 19.2 6_565 .
C19_2 C18_2 C19_2 137.02(7) 6_565 .
C18_2 C18_2 C17_2 108.7 6_565 .
C19_2 C18_2 C17_2 87.8 6_565 .
C19_2 C18_2 C17_2 120.8 . .
C18_2 C18_2 C23_2 140.1 6_565 .
C19_2 C18_2 C23_2 19.5 6_565 .
C19_2 C18_2 C23_2 121.9 . .
C17_2 C18_2 C23_2 107.3 . .
C18_2 C18_2 C17_2 61.49(11) 6_565 6_565
C19_2 C18_2 C17_2 132.37(13) 6_565 6_565
C19_2 C18_2 C17_2 75.14(10) . 6_565
C17_2 C18_2 C17_2 47.24(11) . 6_565
C23_2 C18_2 C17_2 150.60(9) . 6_565
C18_2 C18_2 C23_2 33.78(7) 6_565 6_565
C19_2 C18_2 C23_2 123.6 6_565 6_565
C19_2 C18_2 C23_2 17.22(6) . 6_565
C17_2 C18_2 C23_2 137.6 . 6_565
C23_2 C18_2 C23_2 106.35(6) . 6_565
C17_2 C18_2 C23_2 92.36(16) 6_565 6_565
C23_2 C19_2 C18_2 112.3(4) 6_565 6_565
C23_2 C19_2 C10_2 99.0(4) 6_565 6_565
C18_2 C19_2 C10_2 148.5 6_565 6_565
C23_2 C19_2 C18_2 109.1(4) 6_565 .
C18_2 C19_2 C18_2 4.49(7) 6_565 .
C10_2 C19_2 C18_2 151.0 6_565 .
C23_2 C19_2 C20_2 17.65(11) 6_565 .
C18_2 C19_2 C20_2 121.36(6) 6_565 .
C10_2 C19_2 C20_2 87.9 6_565 .
C18_2 C19_2 C20_2 117.4 . .
C23_2 C19_2 C32_2 130.7(3) 6_565 .
C18_2 C19_2 C32_2 116.3 6_565 .
C10_2 C19_2 C32_2 32.2 6_565 .
C18_2 C19_2 C32_2 118.9 . .
C20_2 C19_2 C32_2 117.5 . .
C23_2 C19_2 C17_2 164.5(4) 6_565 6_565
C18_2 C19_2 C17_2 52.2 6_565 6_565
C10_2 C19_2 C17_2 96.51(6) 6_565 6_565
C18_2 C19_2 C17_2 55.42(10) . 6_565
C20_2 C19_2 C17_2 164.73(6) . 6_565
C32_2 C19_2 C17_2 64.62(9) . 6_565
C23_2 C19_2 C5_2 149.4(4) 6_565 6_565
C18_2 C19_2 C5_2 98.3 6_565 6_565
C10_2 C19_2 C5_2 50.41(5) 6_565 6_565
C18_2 C19_2 C5_2 101.35(9) . 6_565
C20_2 C19_2 C5_2 136.60(7) . 6_565
C32_2 C19_2 C5_2 19.16(7) . 6_565
C17_2 C19_2 C5_2 46.1 6_565 6_565
C23_2 C19_2 C22_2 21.10(13) 6_565 6_565
C18_2 C19_2 C22_2 106.23(16) 6_565 6_565
C10_2 C19_2 C22_2 101.68(11) 6_565 6_565
C18_2 C19_2 C22_2 102.10(10) . 6_565
C20_2 C19_2 C22_2 15.65(10) . 6_565
C32_2 C19_2 C22_2 128.60(7) . 6_565
C17_2 C19_2 C22_2 151.44(18) 6_565 6_565
C5_2 C19_2 C22_2 146.65(11) 6_565 6_565
C22_2 C20_2 C23_2 122.8(4) 6_565 6_565
C22_2 C20_2 C24_2 6.5(2) 6_565 .
C23_2 C20_2 C24_2 116.31(19) 6_565 .
C22_2 C20_2 C19_2 125.1(2) 6_565 .
C23_2 C20_2 C19_2 9.5 6_565 .
C24_2 C20_2 C19_2 118.6 . .
C22_2 C20_2 C66_2 101.9(2) 6_565 .
C23_2 C20_2 C66_2 131.26(17) 6_565 .
C24_2 C20_2 C66_2 107.8 . .
C19_2 C20_2 C66_2 124.4 . .
C22_2 C20_2 C21_2 69.75(8) 6_565 6_565
C23_2 C20_2 C21_2 155.00(10) 6_565 6_565
C24_2 C20_2 C21_2 75.56(11) . 6_565
C19_2 C20_2 C21_2 145.6 . 6_565
C66_2 C20_2 C21_2 32.35(11) . 6_565
C22_2 C20_2 C10_2 155.56(19) 6_565 6_565
C23_2 C20_2 C10_2 48.60(9) 6_565 6_565
C24_2 C20_2 C10_2 151.58(8) . 6_565
C19_2 C20_2 C10_2 42.18(8) . 6_565
C66_2 C20_2 C10_2 82.68(7) . 6_565
C21_2 C20_2 C10_2 110.26(13) 6_565 6_565
C22_2 C20_2 C24_2 18.48(18) 6_565 6_565
C23_2 C20_2 C24_2 104.4(2) 6_565 6_565
C24_2 C20_2 C24_2 12.0 . 6_565
C19_2 C20_2 C24_2 106.7 . 6_565
C66_2 C20_2 C24_2 118.5 . 6_565
C21_2 C20_2 C24_2 86.17(8) 6_565 6_565
C10_2 C20_2 C24_2 142.37(12) 6_565 6_565
C22_2 C20_2 Sc6 81.4(4) 6_565 .
C23_2 C20_2 Sc6 103.0(3) 6_565 .
C24_2 C20_2 Sc6 82.2(4) . .
C19_2 C20_2 Sc6 94.0(3) . .
C66_2 C20_2 Sc6 62.7(3) . .
C21_2 C20_2 Sc6 55.0(3) 6_565 .
C10_2 C20_2 Sc6 79.5(4) 6_565 .
C24_2 C20_2 Sc6 83.7(3) 6_565 .
C65_2 C21_2 C66_2 122.4(4) 6_565 6_565
C65_2 C21_2 C70_2 23.2(2) 6_565 .
C66_2 C21_2 C70_2 144.51(13) 6_565 .
C65_2 C21_2 C22_2 144.6(2) 6_565 .
C66_2 C21_2 C22_2 92.90(15) 6_565 .
C70_2 C21_2 C22_2 121.7 . .
C65_2 C21_2 C8_2 89.55(18) 6_565 .
C66_2 C21_2 C8_2 38.02(8) 6_565 .
C70_2 C21_2 C8_2 108.4 . .
C22_2 C21_2 C8_2 122.3 . .
C65_2 C21_2 C73_2 68.85(16) 6_565 6_565
C66_2 C21_2 C73_2 168.67(19) 6_565 6_565
C70_2 C21_2 C73_2 46.80(5) . 6_565
C22_2 C21_2 C73_2 75.91(6) . 6_565
C8_2 C21_2 C73_2 151.6 . 6_565
C65_2 C21_2 C20_2 167.6(3) 6_565 6_565
C66_2 C21_2 C20_2 69.1 6_565 6_565
C70_2 C21_2 C20_2 144.48(12) . 6_565
C22_2 C21_2 C20_2 23.93(11) . 6_565
C8_2 C21_2 C20_2 99.48(9) . 6_565
C73_2 C21_2 C20_2 99.75(17) 6_565 6_565
C65_2 C21_2 C24_2 118.3(3) 6_565 6_565
C66_2 C21_2 C24_2 119.28(11) 6_565 6_565
C70_2 C21_2 C24_2 95.6 . 6_565
C22_2 C21_2 C24_2 26.4 . 6_565
C8_2 C21_2 C24_2 145.2 . 6_565
C73_2 C21_2 C24_2 49.52(9) 6_565 6_565
C20_2 C21_2 C24_2 50.26(8) 6_565 6_565
C65_2 C21_2 Sc6 84.5(4) 6_565 6_565
C66_2 C21_2 Sc6 93.4(5) 6_565 6_565
C70_2 C21_2 Sc6 79.0(4) . 6_565
C22_2 C21_2 Sc6 91.9(3) . 6_565
C8_2 C21_2 Sc6 70.3(4) . 6_565
C73_2 C21_2 Sc6 88.8(4) 6_565 6_565
C20_2 C21_2 Sc6 90.5(4) 6_565 6_565
C24_2 C21_2 Sc6 90.8(3) 6_565 6_565
C65_2 C21_2 Sc4 75.2(2) 6_565 .
C66_2 C21_2 Sc4 90.2(2) 6_565 .
C70_2 C21_2 Sc4 74.4(2) . .
C22_2 C21_2 Sc4 105.28(18) . .
C8_2 C21_2 Sc4 61.2(2) . .
C73_2 C21_2 Sc4 94.5(2) 6_565 .
C20_2 C21_2 Sc4 101.6(2) 6_565 .
C24_2 C21_2 Sc4 103.8(2) 6_565 .
Sc6 C21_2 Sc4 13.6(3) 6_565 .
C20_2 C22_2 C24_2 168.6(3) 6_565 6_565
C20_2 C22_2 C23_2 35.4(2) 6_565 .
C24_2 C22_2 C23_2 133.27(13) 6_565 .
C20_2 C22_2 C24_2 153.6(2) 6_565 .
C24_2 C22_2 C24_2 14.98(13) 6_565 .
C23_2 C22_2 C24_2 118.3 . .
C20_2 C22_2 C21_2 86.32(19) 6_565 .
C24_2 C22_2 C21_2 103.73(11) 6_565 .
C23_2 C22_2 C21_2 118.3 . .
C24_2 C22_2 C21_2 116.6 . .
C20_2 C22_2 C66_2 57.1(2) 6_565 6_565
C24_2 C22_2 C66_2 133.12(8) 6_565 6_565
C23_2 C22_2 C66_2 90.8 . 6_565
C24_2 C22_2 C66_2 145.6 . 6_565
C21_2 C22_2 C66_2 29.4 . 6_565
C20_2 C22_2 C73_2 140.3(3) 6_565 6_565
C24_2 C22_2 C73_2 49.5 6_565 6_565
C23_2 C22_2 C73_2 161.1 . 6_565
C24_2 C22_2 C73_2 62.87(10) . 6_565
C21_2 C22_2 C73_2 54.23(10) . 6_565
C66_2 C22_2 C73_2 83.62(7) 6_565 6_565
C20_2 C22_2 C19_2 39.24(12) 6_565 6_565
C24_2 C22_2 C19_2 129.5(2) 6_565 6_565
C23_2 C22_2 C19_2 7.75(5) . 6_565
C24_2 C22_2 C19_2 114.54(10) . 6_565
C21_2 C22_2 C19_2 117.71(8) . 6_565
C66_2 C22_2 C19_2 91.89(11) 6_565 6_565
C73_2 C22_2 C19_2 153.9 6_565 6_565
C20_2 C22_2 Sc6 85.3(4) 6_565 6_565
C24_2 C22_2 Sc6 96.0(4) 6_565 6_565
C23_2 C22_2 Sc6 91.9(4) . 6_565
C24_2 C22_2 Sc6 96.8(3) . 6_565
C21_2 C22_2 Sc6 55.6(3) . 6_565
C66_2 C22_2 Sc6 62.1(3) 6_565 6_565
C73_2 C22_2 Sc6 69.5(4) 6_565 6_565
C19_2 C22_2 Sc6 85.7(4) 6_565 6_565
C19_2 C23_2 C20_2 152.87(16) 6_565 6_565
C19_2 C23_2 C22_2 151.16(18) 6_565 .
C20_2 C23_2 C22_2 21.80(19) 6_565 .
C19_2 C23_2 C18_2 48.1(3) 6_565 .
C20_2 C23_2 C18_2 141.78(19) 6_565 .
C22_2 C23_2 C18_2 120.2 . .
C19_2 C23_2 C10_2 60.1(3) 6_565 .
C20_2 C23_2 C10_2 101.48(16) 6_565 .
C22_2 C23_2 C10_2 120.2 . .
C18_2 C23_2 C10_2 108.2 . .
C19_2 C23_2 C18_2 53.6(3) 6_565 6_565
C20_2 C23_2 C18_2 135.8(3) 6_565 6_565
C22_2 C23_2 C18_2 114.17(6) . 6_565
C18_2 C23_2 C18_2 6.10(6) . 6_565
C10_2 C23_2 C18_2 113.43(6) . 6_565
C19_2 C23_2 C32_2 36.9(2) 6_565 6_565
C20_2 C23_2 C32_2 121.40(19) 6_565 6_565
C22_2 C23_2 C32_2 135.8 . 6_565
C18_2 C23_2 C32_2 84.65(8) . 6_565
C10_2 C23_2 C32_2 23.64(9) . 6_565
C18_2 C23_2 C32_2 89.8 6_565 6_565
C24_2 C24_2 C22_2 146.10(13) 6_565 6_565
C24_2 C24_2 C73_2 105.6 6_565 .
C22_2 C24_2 C73_2 104.12(11) 6_565 .
C24_2 C24_2 C22_2 18.9 6_565 .
C22_2 C24_2 C22_2 127.18(13) 6_565 .
C73_2 C24_2 C22_2 121.7 . .
C24_2 C24_2 C20_2 141.3 6_565 .
C22_2 C24_2 C20_2 4.85(13) 6_565 .
C73_2 C24_2 C20_2 108.4 . .
C22_2 C24_2 C20_2 122.3 . .
C24_2 C24_2 C73_2 52.66(9) 6_565 6_565
C22_2 C24_2 C73_2 152.73(14) 6_565 6_565
C73_2 C24_2 C73_2 52.93(9) . 6_565
C22_2 C24_2 C73_2 69.54(9) . 6_565
C20_2 C24_2 C73_2 155.02(6) . 6_565
C24_2 C24_2 C21_2 154.8 6_565 6_565
C22_2 C24_2 C21_2 49.88(14) 6_565 6_565
C73_2 C24_2 C21_2 54.2 . 6_565
C22_2 C24_2 C21_2 156.6 . 6_565
C20_2 C24_2 C21_2 54.2 . 6_565
C73_2 C24_2 C21_2 105.5 6_565 6_565
C24_2 C24_2 C20_2 26.8 6_565 6_565
C22_2 C24_2 C20_2 119.30(9) 6_565 6_565
C73_2 C24_2 C20_2 128.2 . 6_565
C22_2 C24_2 C20_2 7.9 . 6_565
C20_2 C24_2 C20_2 114.5 . 6_565
C73_2 C24_2 C20_2 76.75(12) 6_565 6_565
C21_2 C24_2 C20_2 153.4 6_565 6_565
C24_2 C24_2 Sc6 111.0(3) 6_565 .
C22_2 C24_2 Sc6 67.3(3) 6_565 .
C73_2 C24_2 Sc6 66.4(3) . .
C22_2 C24_2 Sc6 106.6(3) . .
C20_2 C24_2 Sc6 67.9(3) . .
C73_2 C24_2 Sc6 88.0(4) 6_565 .
C21_2 C24_2 Sc6 49.9(3) 6_565 .
C20_2 C24_2 Sc6 104.4(3) 6_565 .
C35_2 C25_2 C39_2 88.5(2) 6_565 6_565
C35_2 C25_2 C31_2 130.34(6) 6_565 .
C39_2 C25_2 C31_2 129.77(10) 6_565 .
C35_2 C25_2 C36_2 68.3 6_565 6_565
C39_2 C25_2 C36_2 154.2(3) 6_565 6_565
C31_2 C25_2 C36_2 65.72(10) . 6_565
C35_2 C25_2 C26_2 12.02(8) 6_565 .
C39_2 C25_2 C26_2 99.77(15) 6_565 .
C31_2 C25_2 C26_2 118.6 . .
C36_2 C25_2 C26_2 56.49(13) 6_565 .
C35_2 C25_2 C37_2 113.32(10) 6_565 .
C39_2 C25_2 C37_2 24.82(14) 6_565 .
C31_2 C25_2 C37_2 107.8 . .
C36_2 C25_2 C37_2 167.8 6_565 .
C26_2 C25_2 C37_2 124.4 . .
C35_2 C25_2 C47_2 143.1(2) 6_565 6_565
C39_2 C25_2 C47_2 61.3 6_565 6_565
C31_2 C25_2 C47_2 69.51(8) . 6_565
C36_2 C25_2 C47_2 133.56(14) 6_565 6_565
C26_2 C25_2 C47_2 148.82(10) . 6_565
C37_2 C25_2 C47_2 38.36(8) . 6_565
C35_2 C25_2 C49_2 115.0 6_565 6_565
C39_2 C25_2 C49_2 145.71(8) 6_565 6_565
C31_2 C25_2 C49_2 17.2 . 6_565
C36_2 C25_2 C49_2 48.60(6) 6_565 6_565
C26_2 C25_2 C49_2 102.98(6) . 6_565
C37_2 C25_2 C49_2 125.0 . 6_565
C47_2 C25_2 C49_2 86.60(11) 6_565 6_565
C35_2 C25_2 C48_2 147.8 6_565 6_565
C39_2 C25_2 C48_2 105.70(7) 6_565 6_565
C31_2 C25_2 C48_2 24.5 . 6_565
C36_2 C25_2 C48_2 89.82(11) 6_565 6_565
C26_2 C25_2 C48_2 138.1 . 6_565
C37_2 C25_2 C48_2 83.3 . 6_565
C47_2 C25_2 C48_2 44.96(6) 6_565 6_565
C49_2 C25_2 C48_2 41.70(5) 6_565 6_565
C35_2 C25_2 Sc5 83.2(2) 6_565 .
C39_2 C25_2 Sc5 61.81(17) 6_565 .
C31_2 C25_2 Sc5 89.17(16) . .
C36_2 C25_2 Sc5 102.65(18) 6_565 .
C26_2 C25_2 Sc5 84.92(19) . .
C37_2 C25_2 Sc5 66.20(17) . .
C47_2 C25_2 Sc5 64.5(2) 6_565 .
C49_2 C25_2 Sc5 94.96(15) 6_565 .
C48_2 C25_2 Sc5 78.76(18) 6_565 .
C35_2 C25_2 Sc5 71.49(18) 6_565 6_565
C39_2 C25_2 Sc5 57.23(16) 6_565 6_565
C31_2 C25_2 Sc5 101.19(12) . 6_565
C36_2 C25_2 Sc5 102.75(17) 6_565 6_565
C26_2 C25_2 Sc5 74.67(14) . 6_565
C37_2 C25_2 Sc5 67.58(14) . 6_565
C47_2 C25_2 Sc5 74.19(16) 6_565 6_565
C49_2 C25_2 Sc5 104.99(13) 6_565 6_565
C48_2 C25_2 Sc5 91.86(13) 6_565 6_565
Sc5 C25_2 Sc5 13.1(2) . 6_565
C35_2 C26_2 C26_2 114.3(3) 6_565 6_565
C35_2 C26_2 C36_2 85.4(4) 6_565 6_565
C26_2 C26_2 C36_2 155.06(6) 6_565 6_565
C35_2 C26_2 C27_2 141.5(3) 6_565 .
C26_2 C26_2 C27_2 101.1 6_565 .
C36_2 C26_2 C27_2 56.58(5) 6_565 .
C35_2 C26_2 C25_2 24.1(3) 6_565 .
C26_2 C26_2 C25_2 135.6 6_565 .
C36_2 C26_2 C25_2 61.6 6_565 .
C27_2 C26_2 C25_2 117.4 . .
C35_2 C26_2 C35_2 95.8(3) 6_565 .
C26_2 C26_2 C35_2 18.6 6_565 .
C36_2 C26_2 C35_2 164.2 6_565 .
C27_2 C26_2 C35_2 118.9 . .
C25_2 C26_2 C35_2 117.5 . .
C35_2 C26_2 C39_2 13.2(2) 6_565 6_565
C26_2 C26_2 C39_2 103.19(10) 6_565 6_565
C36_2 C26_2 C39_2 94.04(13) 6_565 6_565
C27_2 C26_2 C39_2 146.73(7) . 6_565
C25_2 C26_2 C39_2 32.90(9) . 6_565
C35_2 C26_2 C39_2 84.78(10) . 6_565
C35_2 C26_2 C27_2 155.0(4) 6_565 6_565
C26_2 C26_2 C27_2 43.91(7) 6_565 6_565
C36_2 C26_2 C27_2 112.8 6_565 6_565
C27_2 C26_2 C27_2 57.19(7) . 6_565
C25_2 C26_2 C27_2 159.5 . 6_565
C35_2 C26_2 C27_2 61.96(7) . 6_565
C39_2 C26_2 C27_2 141.84(14) 6_565 6_565
C35_2 C26_2 Sc5 61.33(17) 6_565 .
C26_2 C26_2 Sc5 85.47(15) 6_565 .
C36_2 C26_2 Sc5 91.72(14) 6_565 .
C27_2 C26_2 Sc5 109.42(13) . .
C25_2 C26_2 Sc5 62.26(15) . .
C35_2 C26_2 Sc5 75.29(15) . .
C39_2 C26_2 Sc5 50.99(14) 6_565 .
C27_2 C26_2 Sc5 99.63(15) 6_565 .
C35_2 C26_2 Sc5 70.0(2) 6_565 6_565
C26_2 C26_2 Sc5 69.99(13) 6_565 6_565
C36_2 C26_2 Sc5 105.73(13) 6_565 6_565
C27_2 C26_2 Sc5 111.40(12) . 6_565
C25_2 C26_2 Sc5 75.68(13) . 6_565
C35_2 C26_2 Sc5 60.45(13) . 6_565
C39_2 C26_2 Sc5 57.84(13) 6_565 6_565
C27_2 C26_2 Sc5 87.98(14) 6_565 6_565
Sc5 C26_2 Sc5 15.5(3) . 6_565
C16_2 C27_2 C14_2 84.9 6_565 6_565
C16_2 C27_2 C36_2 78.2(2) 6_565 6_565
C14_2 C27_2 C36_2 159.23(14) 6_565 6_565
C16_2 C27_2 C26_2 137.26(12) 6_565 .
C14_2 C27_2 C26_2 133.78(13) 6_565 .
C36_2 C27_2 C26_2 59.66(9) 6_565 .
C16_2 C27_2 C14_2 97.79(14) 6_565 .
C14_2 C27_2 C14_2 13.10(13) 6_565 .
C36_2 C27_2 C14_2 164.9 6_565 .
C26_2 C27_2 C14_2 120.8 . .
C16_2 C27_2 C28_2 17.26(6) 6_565 .
C14_2 C27_2 C28_2 95.48(12) 6_565 .
C36_2 C27_2 C28_2 65.40(8) 6_565 .
C26_2 C27_2 C28_2 121.9 . .
C14_2 C27_2 C28_2 107.3 . .
C16_2 C27_2 C27_2 138.91(14) 6_565 6_565
C14_2 C27_2 C27_2 55.34(13) 6_565 6_565
C36_2 C27_2 C27_2 136.95(10) 6_565 6_565
C26_2 C27_2 C27_2 78.9 . 6_565
C14_2 C27_2 C27_2 42.2 . 6_565
C28_2 C27_2 C27_2 142.9 . 6_565
C16_2 C27_2 C35_2 127.4(2) 6_565 6_565
C14_2 C27_2 C35_2 142.0(2) 6_565 6_565
C36_2 C27_2 C35_2 50.0 6_565 6_565
C26_2 C27_2 C35_2 9.90(9) . 6_565
C14_2 C27_2 C35_2 129.41(10) . 6_565
C28_2 C27_2 C35_2 112.12(9) . 6_565
C27_2 C27_2 C35_2 88.04(10) 6_565 6_565
C16_2 C27_2 C26_2 163.6 6_565 6_565
C14_2 C27_2 C26_2 99.0(2) 6_565 6_565
C36_2 C27_2 C26_2 94.0 6_565 6_565
C26_2 C27_2 C26_2 34.99(7) . 6_565
C14_2 C27_2 C26_2 85.96(7) . 6_565
C28_2 C27_2 C26_2 147.0 . 6_565
C27_2 C27_2 C26_2 43.91(7) 6_565 6_565
C35_2 C27_2 C26_2 44.3 6_565 6_565
C16_2 C28_2 C4_2 135.40(16) 6_565 6_565
C16_2 C28_2 C30_2 140.2 6_565 .
C4_2 C28_2 C30_2 84.39(13) 6_565 .
C16_2 C28_2 C33_2 96.45(10) 6_565 .
C4_2 C28_2 C33_2 43.49(19) 6_565 .
C30_2 C28_2 C33_2 120.2 . .
C16_2 C28_2 C27_2 23.03(8) 6_565 .
C4_2 C28_2 C27_2 151.59(18) 6_565 .
C30_2 C28_2 C27_2 120.2 . .
C33_2 C28_2 C27_2 108.2 . .
C16_2 C28_2 C36_2 71.07(6) 6_565 6_565
C4_2 C28_2 C36_2 153.5(2) 6_565 6_565
C30_2 C28_2 C36_2 69.14(9) . 6_565
C33_2 C28_2 C36_2 155.74(12) . 6_565
C27_2 C28_2 C36_2 53.33(11) . 6_565
C16_2 C28_2 C3_2 166.0 6_565 6_565
C4_2 C28_2 C3_2 58.58(14) 6_565 6_565
C30_2 C28_2 C3_2 25.8 . 6_565
C33_2 C28_2 C3_2 96.8 . 6_565
C27_2 C28_2 C3_2 145.0 . 6_565
C36_2 C28_2 C3_2 94.94(9) 6_565 6_565
C16_2 C28_2 C49_2 119.2 6_565 6_565
C4_2 C28_2 C49_2 105.4(2) 6_565 6_565
C30_2 C28_2 C49_2 21.15(5) . 6_565
C33_2 C28_2 C49_2 139.9 . 6_565
C27_2 C28_2 C49_2 100.41(7) . 6_565
C36_2 C28_2 C49_2 48.1 6_565 6_565
C3_2 C28_2 C49_2 46.84(5) 6_565 6_565
C16_2 C28_2 C14_2 28.40(15) 6_565 6_565
C4_2 C28_2 C14_2 114.94(17) 6_565 6_565
C30_2 C28_2 C14_2 149.8 . 6_565
C33_2 C28_2 C14_2 71.9 . 6_565
C27_2 C28_2 C14_2 36.7 . 6_565
C36_2 C28_2 C14_2 89.78(13) 6_565 6_565
C3_2 C28_2 C14_2 158.29(10) 6_565 6_565
C49_2 C28_2 C14_2 134.49(10) 6_565 6_565
C2_2 C29_2 C3_2 161.4 6_565 6_565
C2_2 C29_2 C43_2 54.5 6_565 .
C3_2 C29_2 C43_2 143.9 6_565 .
C2_2 C29_2 C30_2 171.0(3) 6_565 .
C3_2 C29_2 C30_2 24.22(9) 6_565 .
C43_2 C29_2 C30_2 121.7 . .
C2_2 C29_2 C34_2 57.13(15) 6_565 .
C3_2 C29_2 C34_2 106.37(7) 6_565 .
C43_2 C29_2 C34_2 108.4 . .
C30_2 C29_2 C34_2 122.3 . .
C2_2 C29_2 C1_2 54.26(6) 6_565 6_565
C3_2 C29_2 C1_2 144.0 6_565 6_565
C43_2 C29_2 C1_2 1.30(11) . 6_565
C30_2 C29_2 C1_2 122.2 . 6_565
C34_2 C29_2 C1_2 108.6 . 6_565
C2_2 C29_2 C9_2 38.22(14) 6_565 6_565
C3_2 C29_2 C9_2 126.78(14) 6_565 6_565
C43_2 C29_2 C9_2 87.4 . 6_565
C30_2 C29_2 C9_2 138.95(8) . 6_565
C34_2 C29_2 C9_2 21.0 . 6_565
C1_2 C29_2 C9_2 87.6 6_565 6_565
C2_2 C29_2 C49_2 156.3 6_565 6_565
C3_2 C29_2 C49_2 42.3 6_565 6_565
C43_2 C29_2 C49_2 102.0 . 6_565
C30_2 C29_2 C49_2 20.5 . 6_565
C34_2 C29_2 C49_2 141.66(7) . 6_565
C1_2 C29_2 C49_2 102.3 6_565 6_565
C9_2 C29_2 C49_2 153.82(19) 6_565 6_565
C3_2 C30_2 C49_2 140.8(4) 6_565 6_565
C3_2 C30_2 C28_2 98.71(15) 6_565 .
C49_2 C30_2 C28_2 119.65(17) 6_565 .
C3_2 C30_2 C29_2 28.3 6_565 .
C49_2 C30_2 C29_2 120.67(13) 6_565 .
C28_2 C30_2 C29_2 118.3 . .
C3_2 C30_2 C31_2 142.13(11) 6_565 .
C49_2 C30_2 C31_2 14.59(17) 6_565 .
C28_2 C30_2 C31_2 118.3 . .
C29_2 C30_2 C31_2 116.6 . .
C3_2 C30_2 C4_2 64.83(7) 6_565 6_565
C49_2 C30_2 C4_2 153.1(2) 6_565 6_565
C28_2 C30_2 C4_2 33.89(8) . 6_565
C29_2 C30_2 C4_2 86.17(5) . 6_565
C31_2 C30_2 C4_2 151.37(10) . 6_565
C3_2 C30_2 C36_2 157.02(17) 6_565 6_565
C49_2 C30_2 C36_2 61.53(14) 6_565 6_565
C28_2 C30_2 C36_2 58.4 . 6_565
C29_2 C30_2 C36_2 162.86(8) . 6_565
C31_2 C30_2 C36_2 60.7 . 6_565
C4_2 C30_2 C36_2 92.29(12) 6_565 6_565
C3_2 C30_2 C16_2 111.26(12) 6_565 6_565
C49_2 C30_2 C16_2 107.17(19) 6_565 6_565
C28_2 C30_2 C16_2 12.6 . 6_565
C29_2 C30_2 C16_2 130.0 . 6_565
C31_2 C30_2 C16_2 105.9 . 6_565
C4_2 C30_2 C16_2 46.45(6) 6_565 6_565
C36_2 C30_2 C16_2 45.84(6) 6_565 6_565
C3_2 C30_2 C2_2 30.2 6_565 6_565
C49_2 C30_2 C2_2 120.16(14) 6_565 6_565
C28_2 C30_2 C2_2 118.1 . 6_565
C29_2 C30_2 C2_2 2.61(8) . 6_565
C31_2 C30_2 C2_2 115.4 . 6_565
C4_2 C30_2 C2_2 86.5 6_565 6_565
C36_2 C30_2 C2_2 160.30(16) 6_565 6_565
C16_2 C30_2 C2_2 129.57(7) 6_565 6_565
C3_2 C30_2 C48_2 118.80(15) 6_565 6_565
C49_2 C30_2 C48_2 30.5 6_565 6_565
C28_2 C30_2 C48_2 139.20(8) . 6_565
C29_2 C30_2 C48_2 93.0 . 6_565
C31_2 C30_2 C48_2 23.6 . 6_565
C4_2 C30_2 C48_2 164.03(18) 6_565 6_565
C36_2 C30_2 C48_2 83.8 6_565 6_565
C16_2 C30_2 C48_2 127.54(12) 6_565 6_565
C2_2 C30_2 C48_2 92.0 6_565 6_565
C49_2 C31_2 C48_2 120.7(3) 6_565 6_565
C49_2 C31_2 C45_2 126.40(16) 6_565 .
C48_2 C31_2 C45_2 7.09(19) 6_565 .
C49_2 C31_2 C30_2 17.01(18) 6_565 .
C48_2 C31_2 C30_2 117.74(7) 6_565 .
C45_2 C31_2 C30_2 121.7 . .
C49_2 C31_2 C25_2 124.4(2) 6_565 .
C48_2 C31_2 C25_2 114.62(14) 6_565 .
C45_2 C31_2 C25_2 108.4 . .
C30_2 C31_2 C25_2 122.3 . .
C49_2 C31_2 C36_2 67.35(14) 6_565 6_565
C48_2 C31_2 C36_2 167.0(3) 6_565 6_565
C45_2 C31_2 C36_2 160.14(10) . 6_565
C30_2 C31_2 C36_2 66.5 . 6_565
C25_2 C31_2 C36_2 57.26(7) . 6_565
C49_2 C31_2 C47_2 172.68(6) 6_565 6_565
C48_2 C31_2 C47_2 54.87(7) 6_565 6_565
C45_2 C31_2 C47_2 48.70(7) . 6_565
C30_2 C31_2 C47_2 156.57(5) . 6_565
C25_2 C31_2 C47_2 59.76(8) . 6_565
C36_2 C31_2 C47_2 115.88(17) 6_565 6_565
C49_2 C31_2 Sc5 122.0(3) 6_565 .
C48_2 C31_2 Sc5 82.6(2) 6_565 .
C45_2 C31_2 Sc5 76.04(17) . .
C30_2 C31_2 Sc5 105.56(13) . .
C25_2 C31_2 Sc5 59.25(13) . .
C36_2 C31_2 Sc5 84.4(2) 6_565 .
C47_2 C31_2 Sc5 53.54(16) 6_565 .
C5_2 C32_2 C10_2 159.89(13) 6_565 6_565
C5_2 C32_2 C33_2 22.66(10) 6_565 .
C10_2 C32_2 C33_2 177.21(15) 6_565 .
C5_2 C32_2 C34_2 127.2(2) 6_565 .
C10_2 C32_2 C34_2 62.22(16) 6_565 .
C33_2 C32_2 C34_2 117.4 . .
C5_2 C32_2 C19_2 115.3(2) 6_565 .
C10_2 C32_2 C19_2 60.2(2) 6_565 .
C33_2 C32_2 C19_2 118.9 . .
C34_2 C32_2 C19_2 117.5 . .
C5_2 C32_2 C4_2 46.70(8) 6_565 6_565
C10_2 C32_2 C4_2 145.3(3) 6_565 6_565
C33_2 C32_2 C4_2 34.76(9) . 6_565
C34_2 C32_2 C4_2 83.31(8) . 6_565
C19_2 C32_2 C4_2 151.30(11) . 6_565
C5_2 C32_2 C17_2 49.9(2) 6_565 6_565
C10_2 C32_2 C17_2 126.8(2) 6_565 6_565
C33_2 C32_2 C17_2 52.9 . 6_565
C34_2 C32_2 C17_2 164.0 . 6_565
C19_2 C32_2 C17_2 67.2 . 6_565
C4_2 C32_2 C17_2 87.62(7) 6_565 6_565
C5_2 C32_2 C23_2 127.4(3) 6_565 6_565
C10_2 C32_2 C23_2 48.06(14) 6_565 6_565
C33_2 C32_2 C23_2 130.88(9) . 6_565
C34_2 C32_2 C23_2 105.43(7) . 6_565
C19_2 C32_2 C23_2 12.39(8) . 6_565
C4_2 C32_2 C23_2 160.55(18) 6_565 6_565
C17_2 C32_2 C23_2 79.59(12) 6_565 6_565
C5_2 C32_2 C9_2 148.1(3) 6_565 6_565
C10_2 C32_2 C9_2 43.41(11) 6_565 6_565
C33_2 C32_2 C9_2 135.6 . 6_565
C34_2 C32_2 C9_2 20.96(6) . 6_565
C19_2 C32_2 C9_2 96.52(6) . 6_565
C4_2 C32_2 C9_2 103.13(10) 6_565 6_565
C17_2 C32_2 C9_2 157.43(14) 6_565 6_565
C23_2 C32_2 C9_2 84.5 6_565 6_565
C5_2 C33_2 C4_2 97.5(3) 6_565 6_565
C5_2 C33_2 C32_2 17.9 6_565 .
C4_2 C33_2 C32_2 91.80(7) 6_565 .
C5_2 C33_2 C15_2 118.15(19) 6_565 .
C4_2 C33_2 C15_2 144.08(10) 6_565 .
C32_2 C33_2 C15_2 120.8 . .
C5_2 C33_2 C28_2 132.69(16) 6_565 .
C4_2 C33_2 C28_2 37.08(11) 6_565 .
C32_2 C33_2 C28_2 121.9 . .
C15_2 C33_2 C28_2 107.3 . .
C5_2 C33_2 C17_2 71.61(11) 6_565 6_565
C4_2 C33_2 C17_2 167.54(10) 6_565 6_565
C32_2 C33_2 C17_2 76.01(7) . 6_565
C15_2 C33_2 C17_2 46.58(8) . 6_565
C28_2 C33_2 C17_2 150.54(9) . 6_565
C5_2 C33_2 C16_2 156.1(3) 6_565 6_565
C4_2 C33_2 C16_2 59.3 6_565 6_565
C32_2 C33_2 C16_2 143.75(6) . 6_565
C15_2 C33_2 C16_2 84.80(11) . 6_565
C28_2 C33_2 C16_2 23.44(9) . 6_565
C17_2 C33_2 C16_2 130.6(2) 6_565 6_565
C5_2 C33_2 C15_2 117.1(2) 6_565 6_565
C4_2 C33_2 C15_2 144.11(11) 6_565 6_565
C32_2 C33_2 C15_2 118.1 . 6_565
C15_2 C33_2 C15_2 5.1 . 6_565
C28_2 C33_2 C15_2 107.0 . 6_565
C17_2 C33_2 C15_2 45.59(9) 6_565 6_565
C16_2 C33_2 C15_2 85.18(11) 6_565 6_565
C9_2 C34_2 C2_2 92.72(12) 6_565 6_565
C9_2 C34_2 C10_2 84.59(15) 6_565 6_565
C2_2 C34_2 C10_2 163.6(2) 6_565 6_565
C9_2 C34_2 C29_2 114.95(7) 6_565 .
C2_2 C34_2 C29_2 23.77(6) 6_565 .
C10_2 C34_2 C29_2 149.15(9) 6_565 .
C9_2 C34_2 C32_2 114.8(2) 6_565 .
C2_2 C34_2 C32_2 141.06(10) 6_565 .
C10_2 C34_2 C32_2 32.48(5) 6_565 .
C29_2 C34_2 C32_2 118.6 . .
C9_2 C34_2 C67_2 9.6(2) 6_565 .
C2_2 C34_2 C67_2 84.8 6_565 .
C10_2 C34_2 C67_2 93.7 6_565 .
C29_2 C34_2 C67_2 107.8 . .
C32_2 C34_2 C67_2 124.4 . .
C9_2 C34_2 C3_2 140.0 6_565 6_565
C2_2 C34_2 C3_2 49.5 6_565 6_565
C10_2 C34_2 C3_2 127.28(14) 6_565 6_565
C29_2 C34_2 C3_2 26.0 . 6_565
C32_2 C34_2 C3_2 94.91(8) . 6_565
C67_2 C34_2 C3_2 133.6 . 6_565
C9_2 C34_2 C5_2 130.9(3) 6_565 6_565
C2_2 C34_2 C5_2 128.95(7) 6_565 6_565
C10_2 C34_2 C5_2 47.83(7) 6_565 6_565
C29_2 C34_2 C5_2 105.4 . 6_565
C32_2 C34_2 C5_2 16.1 . 6_565
C67_2 C34_2 C5_2 140.5 . 6_565
C3_2 C34_2 C5_2 80.37(5) 6_565 6_565
C9_2 C34_2 Sc6 56.6(4) 6_565 .
C2_2 C34_2 Sc6 82.0(3) 6_565 .
C10_2 C34_2 Sc6 83.1(3) 6_565 .
C29_2 C34_2 Sc6 88.3(3) . .
C32_2 C34_2 Sc6 90.6(2) . .
C67_2 C34_2 Sc6 60.8(3) . .
C3_2 C34_2 Sc6 99.4(3) 6_565 .
C5_2 C34_2 Sc6 99.8(3) 6_565 .
C26_2 C35_2 C25_2 143.9(4) 6_565 6_565
C26_2 C35_2 C36_2 73.6(3) 6_565 .
C25_2 C35_2 C36_2 70.70(9) 6_565 .
C26_2 C35_2 C39_2 162.2(3) 6_565 .
C25_2 C35_2 C39_2 47.61(10) 6_565 .
C36_2 C35_2 C39_2 117.4 . .
C26_2 C35_2 C26_2 47.1(3) 6_565 .
C25_2 C35_2 C26_2 160.45(10) 6_565 .
C36_2 C35_2 C26_2 118.9 . .
C39_2 C35_2 C26_2 117.5 . .
C26_2 C35_2 C35_2 65.7(3) 6_565 6_565
C25_2 C35_2 C35_2 145.20(11) 6_565 6_565
C36_2 C35_2 C35_2 136.4 . 6_565
C39_2 C35_2 C35_2 99.2 . 6_565
C26_2 C35_2 C35_2 18.6 . 6_565
C26_2 C35_2 C27_2 28.6(2) 6_565 6_565
C25_2 C35_2 C27_2 115.26(18) 6_565 6_565
C36_2 C35_2 C27_2 45.43(10) . 6_565
C39_2 C35_2 C27_2 155.8 . 6_565
C26_2 C35_2 C27_2 73.78(10) . 6_565
C35_2 C35_2 C27_2 91.96(10) 6_565 6_565
C26_2 C35_2 Sc5 108.2(2) 6_565 6_565
C25_2 C35_2 Sc5 72.86(17) 6_565 6_565
C36_2 C35_2 Sc5 99.16(15) . 6_565
C39_2 C35_2 Sc5 57.83(16) . 6_565
C26_2 C35_2 Sc5 88.34(17) . 6_565
C35_2 C35_2 Sc5 80.14(16) 6_565 6_565
C27_2 C35_2 Sc5 103.75(15) 6_565 6_565
C26_2 C35_2 Sc5 99.7(3) 6_565 .
C25_2 C35_2 Sc5 87.80(15) 6_565 .
C36_2 C35_2 Sc5 110.41(13) . .
C39_2 C35_2 Sc5 63.84(14) . .
C26_2 C35_2 Sc5 72.99(14) . .
C35_2 C35_2 Sc5 64.07(14) 6_565 .
C27_2 C35_2 Sc5 103.10(14) 6_565 .
Sc5 C35_2 Sc5 16.1(3) 6_565 .
C27_2 C36_2 C26_2 63.76(14) 6_565 6_565
C27_2 C36_2 C35_2 84.62(9) 6_565 .
C26_2 C36_2 C35_2 21.0 6_565 .
C27_2 C36_2 C16_2 36.82(9) 6_565 .
C26_2 C36_2 C16_2 100.30(5) 6_565 .
C35_2 C36_2 C16_2 120.8 . .
C27_2 C36_2 C25_2 124.7(2) 6_565 6_565
C26_2 C36_2 C25_2 61.87(8) 6_565 6_565
C35_2 C36_2 C25_2 40.96(12) . 6_565
C16_2 C36_2 C25_2 157.03(12) . 6_565
C27_2 C36_2 C49_2 140.16(5) 6_565 .
C26_2 C36_2 C49_2 140.1 6_565 .
C35_2 C36_2 C49_2 121.9 . .
C16_2 C36_2 C49_2 107.3 . .
C25_2 C36_2 C49_2 82.91(11) 6_565 .
C27_2 C36_2 C28_2 61.3 6_565 6_565
C26_2 C36_2 C28_2 121.84(18) 6_565 6_565
C35_2 C36_2 C28_2 139.75(12) . 6_565
C16_2 C36_2 C28_2 26.04(9) . 6_565
C25_2 C36_2 C28_2 152.8 6_565 6_565
C49_2 C36_2 C28_2 81.30(10) . 6_565
C27_2 C36_2 C31_2 152.27(8) 6_565 6_565
C26_2 C36_2 C31_2 115.52(6) 6_565 6_565
C35_2 C36_2 C31_2 96.17(8) . 6_565
C16_2 C36_2 C31_2 130.2 . 6_565
C25_2 C36_2 C31_2 57.0 6_565 6_565
C49_2 C36_2 C31_2 25.97(7) . 6_565
C28_2 C36_2 C31_2 104.57(11) 6_565 6_565
C27_2 C36_2 C30_2 111.8 6_565 6_565
C26_2 C36_2 C30_2 148.38(11) 6_565 6_565
C35_2 C36_2 C30_2 140.8 . 6_565
C16_2 C36_2 C30_2 78.5 . 6_565
C25_2 C36_2 C30_2 108.64(9) 6_565 6_565
C49_2 C36_2 C30_2 29.0 . 6_565
C28_2 C36_2 C30_2 52.46(5) 6_565 6_565
C31_2 C36_2 C30_2 52.74(7) 6_565 6_565
C39_2 C37_2 C47_2 117.49(13) 6_565 6_565
C39_2 C37_2 C25_2 43.2(2) 6_565 .
C47_2 C37_2 C25_2 79.3 6_565 .
C39_2 C37_2 C40_2 140.35(9) 6_565 .
C47_2 C37_2 C40_2 28.1 6_565 .
C25_2 C37_2 C40_2 107.1 . .
C39_2 C37_2 C38_2 75.4(2) 6_565 .
C47_2 C37_2 C38_2 139.20(11) 6_565 .
C25_2 C37_2 C38_2 117.8 . .
C40_2 C37_2 C38_2 118.2 . .
C39_2 C37_2 C51_2 141.56(16) 6_565 6_565
C47_2 C37_2 C51_2 53.3 6_565 6_565
C25_2 C37_2 C51_2 127.7 . 6_565
C40_2 C37_2 C51_2 26.87(10) . 6_565
C38_2 C37_2 C51_2 91.57(10) . 6_565
C39_2 C37_2 C56_2 115.6(3) 6_565 6_565
C47_2 C37_2 C56_2 96.8 6_565 6_565
C25_2 C37_2 C56_2 144.6 . 6_565
C40_2 C37_2 C56_2 71.76(8) . 6_565
C38_2 C37_2 C56_2 46.93(8) . 6_565
C51_2 C37_2 C56_2 44.9 6_565 6_565
C39_2 C37_2 Sc5 69.7(2) 6_565 .
C47_2 C37_2 Sc5 76.55(19) 6_565 .
C25_2 C37_2 Sc5 77.12(19) . .
C40_2 C37_2 Sc5 79.1(2) . .
C38_2 C37_2 Sc5 72.53(17) . .
C51_2 C37_2 Sc5 71.9(2) 6_565 .
C56_2 C37_2 Sc5 67.85(19) 6_565 .
C39_2 C37_2 Sc5 63.8(2) 6_565 6_565
C47_2 C37_2 Sc5 91.10(16) 6_565 6_565
C25_2 C37_2 Sc5 82.02(17) . 6_565
C40_2 C37_2 Sc5 90.76(14) . 6_565
C38_2 C37_2 Sc5 58.49(14) . 6_565
C51_2 C37_2 Sc5 78.50(17) 6_565 6_565
C56_2 C37_2 Sc5 62.80(18) 6_565 6_565
Sc5 C37_2 Sc5 14.8(3) . 6_565
C39_2 C38_2 C39_2 91.81(9) . 6_565
C39_2 C38_2 C56_2 108.1 . .
C39_2 C38_2 C56_2 135.5 6_565 .
C39_2 C38_2 C56_2 135.46(10) . 6_565
C39_2 C38_2 C56_2 108.08(18) 6_565 6_565
C56_2 C38_2 C56_2 32.54(13) . 6_565
C39_2 C38_2 C37_2 26.2 . 6_565
C39_2 C38_2 C37_2 117.82(5) 6_565 6_565
C56_2 C38_2 C37_2 85.8 . 6_565
C56_2 C38_2 C37_2 117.27(14) 6_565 6_565
C39_2 C38_2 C37_2 117.8 . .
C39_2 C38_2 C37_2 26.24(9) 6_565 .
C56_2 C38_2 C37_2 117.3 . .
C56_2 C38_2 C37_2 85.77(12) 6_565 .
C37_2 C38_2 C37_2 143.4 6_565 .
C39_2 C38_2 Sc5 64.27(17) . 6_565
C39_2 C38_2 Sc5 78.8(2) 6_565 6_565
C56_2 C38_2 Sc5 75.1(2) . 6_565
C56_2 C38_2 Sc5 80.64(19) 6_565 6_565
C37_2 C38_2 Sc5 69.62(16) 6_565 6_565
C37_2 C38_2 Sc5 88.25(18) . 6_565
C39_2 C38_2 Sc5 78.8(2) . .
C39_2 C38_2 Sc5 64.27(17) 6_565 .
C56_2 C38_2 Sc5 80.64(19) . .
C56_2 C38_2 Sc5 75.1(2) 6_565 .
C37_2 C38_2 Sc5 88.25(18) 6_565 .
C37_2 C38_2 Sc5 69.62(17) . .
Sc5 C38_2 Sc5 19.3(3) 6_565 .
C37_2 C39_2 C25_2 112.0(4) 6_565 6_565
C37_2 C39_2 C38_2 78.3(2) 6_565 .
C25_2 C39_2 C38_2 165.34(13) 6_565 .
C37_2 C39_2 C47_2 38.70(17) 6_565 .
C25_2 C39_2 C47_2 78.11(12) 6_565 .
C38_2 C39_2 C47_2 107.4 . .
C37_2 C39_2 C35_2 155.7(2) 6_565 .
C25_2 C39_2 C35_2 43.85(14) 6_565 .
C38_2 C39_2 C35_2 124.9 . .
C47_2 C39_2 C35_2 118.6 . .
C37_2 C39_2 C26_2 158.4(3) 6_565 6_565
C25_2 C39_2 C26_2 47.33(5) 6_565 6_565
C38_2 C39_2 C26_2 120.85(10) . 6_565
C47_2 C39_2 C26_2 120.30(7) . 6_565
C35_2 C39_2 C26_2 4.63(8) . 6_565
C37_2 C39_2 C40_2 27.56(9) 6_565 6_565
C25_2 C39_2 C40_2 93.94(17) 6_565 6_565
C38_2 C39_2 C40_2 91.47(7) . 6_565
C47_2 C39_2 C40_2 16.01(6) . 6_565
C35_2 C39_2 C40_2 132.7 . 6_565
C26_2 C39_2 C40_2 133.57(9) 6_565 6_565
C37_2 C39_2 Sc5 93.1(2) 6_565 6_565
C25_2 C39_2 Sc5 91.29(19) 6_565 6_565
C38_2 C39_2 Sc5 77.39(18) . 6_565
C47_2 C39_2 Sc5 75.4(2) . 6_565
C35_2 C39_2 Sc5 86.1(2) . 6_565
C26_2 C39_2 Sc5 82.7(2) 6_565 6_565
C40_2 C39_2 Sc5 72.3(2) 6_565 6_565
C37_2 C39_2 Sc5 102.2(2) 6_565 .
C25_2 C39_2 Sc5 101.04(18) 6_565 .
C38_2 C39_2 Sc5 65.75(17) . .
C47_2 C39_2 Sc5 91.34(15) . .
C35_2 C39_2 Sc5 83.83(18) . .
C26_2 C39_2 Sc5 79.61(19) 6_565 .
C40_2 C39_2 Sc5 85.95(16) 6_565 .
Sc5 C39_2 Sc5 17.2(3) 6_565 .
C47_2 C40_2 C51_2 134.2(4) 6_565 6_565
C47_2 C40_2 C45_2 67.03(19) 6_565 .
C51_2 C40_2 C45_2 140.34(5) 6_565 .
C47_2 C40_2 C41_2 152.5(2) 6_565 .
C51_2 C40_2 C41_2 25.41(15) 6_565 .
C45_2 C40_2 C41_2 118.6 . .
C47_2 C40_2 C37_2 40.84(19) 6_565 .
C51_2 C40_2 C37_2 99.31(17) 6_565 .
C45_2 C40_2 C37_2 107.8 . .
C41_2 C40_2 C37_2 124.4 . .
C47_2 C40_2 C48_2 51.94(13) 6_565 6_565
C51_2 C40_2 C48_2 149.02(6) 6_565 6_565
C45_2 C40_2 C48_2 15.10(6) . 6_565
C41_2 C40_2 C48_2 131.5 . 6_565
C37_2 C40_2 C48_2 92.75(6) . 6_565
C47_2 C40_2 C53_2 149.96(8) 6_565 6_565
C51_2 C40_2 C53_2 48.6 6_565 6_565
C45_2 C40_2 C53_2 95.46(6) . 6_565
C41_2 C40_2 C53_2 23.60(8) . 6_565
C37_2 C40_2 C53_2 144.63(10) . 6_565
C48_2 C40_2 C53_2 109.13(8) 6_565 6_565
C47_2 C40_2 C39_2 32.95(17) 6_565 6_565
C51_2 C40_2 C39_2 103.1(3) 6_565 6_565
C45_2 C40_2 C39_2 98.6 . 6_565
C41_2 C40_2 C39_2 126.61(8) . 6_565
C37_2 C40_2 C39_2 12.1 . 6_565
C48_2 C40_2 C39_2 83.7 6_565 6_565
C53_2 C40_2 C39_2 142.40(17) 6_565 6_565
C47_2 C40_2 Sc5 65.9(3) 6_565 .
C51_2 C40_2 Sc5 77.4(2) 6_565 .
C45_2 C40_2 Sc5 88.47(15) . .
C41_2 C40_2 Sc5 86.87(18) . .
C37_2 C40_2 Sc5 64.70(16) . .
C48_2 C40_2 Sc5 82.25(17) 6_565 .
C53_2 C40_2 Sc5 90.42(19) 6_565 .
C39_2 C40_2 Sc5 55.49(17) 6_565 .
C53_2 C41_2 C51_2 132.2(2) 6_565 6_565
C53_2 C41_2 C42_2 10.08(11) 6_565 .
C51_2 C41_2 C42_2 142.22(16) 6_565 .
C53_2 C41_2 C40_2 107.31(11) 6_565 .
C51_2 C41_2 C40_2 26.0(2) 6_565 .
C42_2 C41_2 C40_2 117.4 . .
C53_2 C41_2 C55_2 127.28(19) 6_565 .
C51_2 C41_2 C55_2 92.2(2) 6_565 .
C42_2 C41_2 C55_2 118.9 . .
C40_2 C41_2 C55_2 117.5 . .
C53_2 C41_2 C52_2 56.18(6) 6_565 6_565
C51_2 C41_2 C52_2 158.0(3) 6_565 6_565
C42_2 C41_2 C52_2 46.85(10) . 6_565
C40_2 C41_2 C52_2 157.4 . 6_565
C55_2 C41_2 C52_2 72.48(11) . 6_565
C53_2 C41_2 C56_2 158.3(2) 6_565 6_565
C51_2 C41_2 C56_2 52.14(17) 6_565 6_565
C42_2 C41_2 C56_2 155.01(6) . 6_565
C40_2 C41_2 C56_2 77.9 . 6_565
C55_2 C41_2 C56_2 40.16(5) . 6_565
C52_2 C41_2 C56_2 111.85(17) 6_565 6_565
C53_2 C41_2 Sc5 105.25(15) 6_565 .
C51_2 C41_2 Sc5 54.40(18) 6_565 .
C42_2 C41_2 Sc5 109.99(12) . .
C40_2 C41_2 Sc5 61.32(13) . .
C55_2 C41_2 Sc5 75.74(14) . .
C52_2 C41_2 Sc5 105.43(15) 6_565 .
C56_2 C41_2 Sc5 57.93(13) 6_565 .
C53_2 C42_2 C54_2 91.06(10) 6_565 6_565
C53_2 C42_2 C52_2 87.5(3) 6_565 6_565
C54_2 C42_2 C52_2 153.23(18) 6_565 6_565
C53_2 C42_2 C41_2 11.37(17) 6_565 .
C54_2 C42_2 C41_2 102.41(6) 6_565 .
C52_2 C42_2 C41_2 77.0 6_565 .
C53_2 C42_2 C59_2 130.2(3) 6_565 .
C54_2 C42_2 C59_2 124.9 6_565 .
C52_2 C42_2 C59_2 44.5 6_565 .
C41_2 C42_2 C59_2 120.8 . .
C53_2 C42_2 C46_2 110.57(15) 6_565 .
C54_2 C42_2 C46_2 19.7 6_565 .
C52_2 C42_2 C46_2 146.2 6_565 .
C41_2 C42_2 C46_2 121.9 . .
C59_2 C42_2 C46_2 107.3 . .
C53_2 C42_2 C11_2 127.9(3) 6_565 6_565
C54_2 C42_2 C11_2 118.6 6_565 6_565
C52_2 C42_2 C11_2 46.5 6_565 6_565
C41_2 C42_2 C11_2 119.85(8) . 6_565
C59_2 C42_2 C11_2 9.2 . 6_565
C46_2 C42_2 C11_2 102.51(5) . 6_565
C53_2 C42_2 C13_2 130.8 6_565 6_565
C54_2 C42_2 C13_2 45.2 6_565 6_565
C52_2 C42_2 C13_2 120.62(7) 6_565 6_565
C41_2 C42_2 C13_2 140.6 . 6_565
C59_2 C42_2 C13_2 80.3 . 6_565
C46_2 C42_2 C13_2 27.06(5) . 6_565
C11_2 C42_2 C13_2 75.5 6_565 6_565
C1_2 C43_2 C2_2 153.6(4) 6_565 6_565
C1_2 C43_2 C29_2 172.4(6) 6_565 .
C2_2 C43_2 C29_2 23.9 6_565 .
C1_2 C43_2 C44_2 61.2(3) 6_565 .
C2_2 C43_2 C44_2 145.13(8) 6_565 .
C29_2 C43_2 C44_2 121.7 . .
C1_2 C43_2 C62_2 72.98(12) 6_565 .
C2_2 C43_2 C62_2 85.8 6_565 .
C29_2 C43_2 C62_2 108.4 . .
C44_2 C43_2 C62_2 122.3 . .
C1_2 C43_2 C50_2 71.41(15) 6_565 6_565
C2_2 C43_2 C50_2 134.77(12) 6_565 6_565
C29_2 C43_2 C50_2 111.1 . 6_565
C44_2 C43_2 C50_2 11.0 . 6_565
C62_2 C43_2 C50_2 132.6 . 6_565
C1_2 C43_2 C6_2 35.5(3) 6_565 6_565
C2_2 C43_2 C6_2 126.6 6_565 6_565
C29_2 C43_2 C6_2 148.04(5) . 6_565
C44_2 C43_2 C6_2 83.3 . 6_565
C62_2 C43_2 C6_2 40.8 . 6_565
C50_2 C43_2 C6_2 94.2 6_565 6_565
C1_2 C43_2 Sc4 91.4(6) 6_565 6_565
C2_2 C43_2 Sc4 91.7(3) 6_565 6_565
C29_2 C43_2 Sc4 95.8(2) . 6_565
C44_2 C43_2 Sc4 86.3(3) . 6_565
C62_2 C43_2 Sc4 60.7(2) . 6_565
C50_2 C43_2 Sc4 90.0(3) 6_565 6_565
C6_2 C43_2 Sc4 63.9(2) 6_565 6_565
C50_2 C44_2 C54_2 117.8(4) 6_565 6_565
C50_2 C44_2 C1_2 110.35(11) 6_565 6_565
C54_2 C44_2 C1_2 128.7 6_565 6_565
C50_2 C44_2 C46_2 138.7(3) 6_565 .
C54_2 C44_2 C46_2 20.97(7) 6_565 .
C1_2 C44_2 C46_2 109.4 6_565 .
C50_2 C44_2 C45_2 20.9(4) 6_565 .
C54_2 C44_2 C45_2 97.35(7) 6_565 .
C1_2 C44_2 C45_2 127.6 6_565 .
C46_2 C44_2 C45_2 118.3 . .
C50_2 C44_2 C43_2 100.07(8) 6_565 .
C54_2 C44_2 C43_2 136.1 6_565 .
C1_2 C44_2 C43_2 11.22(7) 6_565 .
C46_2 C44_2 C43_2 118.3 . .
C45_2 C44_2 C43_2 116.6 . .
C50_2 C44_2 C48_2 10.6(5) 6_565 6_565
C54_2 C44_2 C48_2 112.63(14) 6_565 6_565
C1_2 C44_2 C48_2 111.6 6_565 6_565
C46_2 C44_2 C48_2 133.41(6) . 6_565
C45_2 C44_2 C48_2 16.2 . 6_565
C43_2 C44_2 C48_2 100.6 . 6_565
C50_2 C44_2 Sc4 111.8(6) 6_565 6_565
C54_2 C44_2 Sc4 81.9(2) 6_565 6_565
C1_2 C44_2 Sc4 64.3(2) 6_565 6_565
C46_2 C44_2 Sc4 76.3(2) . 6_565
C45_2 C44_2 Sc4 106.47(17) . 6_565
C43_2 C44_2 Sc4 63.0(2) . 6_565
C48_2 C44_2 Sc4 102.5(2) 6_565 6_565
C48_2 C45_2 C50_2 110.07(19) 6_565 6_565
C48_2 C45_2 C47_2 89.1(3) 6_565 6_565
C50_2 C45_2 C47_2 153.17(18) 6_565 6_565
C48_2 C45_2 C31_2 12.4(4) 6_565 .
C50_2 C45_2 C31_2 117.8 6_565 .
C47_2 C45_2 C31_2 78.3 6_565 .
C48_2 C45_2 C44_2 114.55(15) 6_565 .
C50_2 C45_2 C44_2 5.15(9) 6_565 .
C47_2 C45_2 C44_2 148.23(6) 6_565 .
C31_2 C45_2 C44_2 121.7 . .
C48_2 C45_2 C40_2 119.3(3) 6_565 .
C50_2 C45_2 C40_2 127.43(7) 6_565 .
C47_2 C45_2 C40_2 30.2 6_565 .
C31_2 C45_2 C40_2 108.4 . .
C44_2 C45_2 C40_2 122.3 . .
C48_2 C45_2 C49_2 10.3 6_565 6_565
C50_2 C45_2 C49_2 101.6 6_565 6_565
C47_2 C45_2 C49_2 95.03(9) 6_565 6_565
C31_2 C45_2 C49_2 16.82(7) . 6_565
C44_2 C45_2 C49_2 105.8 . 6_565
C40_2 C45_2 C49_2 124.92(8) . 6_565
C48_2 C45_2 C54_2 149.3 6_565 6_565
C50_2 C45_2 C54_2 43.2 6_565 6_565
C47_2 C45_2 C54_2 112.19(10) 6_565 6_565
C31_2 C45_2 C54_2 150.3 . 6_565
C44_2 C45_2 C54_2 38.20(5) . 6_565
C40_2 C45_2 C54_2 84.20(6) . 6_565
C49_2 C45_2 C54_2 139.2 6_565 6_565
C48_2 C45_2 Sc5 85.7(4) 6_565 .
C50_2 C45_2 Sc5 109.24(18) 6_565 .
C47_2 C45_2 Sc5 51.87(16) 6_565 .
C31_2 C45_2 Sc5 74.15(16) . .
C44_2 C45_2 Sc5 106.49(13) . .
C40_2 C45_2 Sc5 60.26(13) . .
C49_2 C45_2 Sc5 82.90(19) 6_565 .
C54_2 C45_2 Sc5 90.45(18) 6_565 .
C54_2 C46_2 C13_2 151.2(5) 6_565 6_565
C54_2 C46_2 C44_2 64.09(15) 6_565 .
C13_2 C46_2 C44_2 117.9 6_565 .
C54_2 C46_2 C42_2 56.55(18) 6_565 .
C13_2 C46_2 C42_2 110.77(14) 6_565 .
C44_2 C46_2 C42_2 120.2 . .
C54_2 C46_2 C64_2 150.1(3) 6_565 .
C13_2 C46_2 C64_2 2.64(11) 6_565 .
C44_2 C46_2 C64_2 120.2 . .
C42_2 C46_2 C64_2 108.2 . .
C54_2 C46_2 C50_2 57.32(8) 6_565 6_565
C13_2 C46_2 C50_2 123.8 6_565 6_565
C44_2 C46_2 C50_2 6.79(6) . 6_565
C42_2 C46_2 C50_2 113.57(7) . 6_565
C64_2 C46_2 C50_2 126.1 . 6_565
C54_2 C46_2 C53_2 36.12(19) 6_565 6_565
C13_2 C46_2 C53_2 126.5(2) 6_565 6_565
C44_2 C46_2 C53_2 99.5 . 6_565
C42_2 C46_2 C53_2 20.7 . 6_565
C64_2 C46_2 C53_2 124.16(6) . 6_565
C50_2 C46_2 C53_2 92.87(7) 6_565 6_565
C54_2 C46_2 C6_2 133.9 6_565 6_565
C13_2 C46_2 C6_2 45.3 6_565 6_565
C44_2 C46_2 C6_2 74.1 . 6_565
C42_2 C46_2 C6_2 151.35(8) . 6_565
C64_2 C46_2 C6_2 48.0 . 6_565
C50_2 C46_2 C6_2 80.7 6_565 6_565
C53_2 C46_2 C6_2 152.80(16) 6_565 6_565
C54_2 C46_2 Sc4 94.8(3) 6_565 6_565
C13_2 C46_2 Sc4 60.9(2) 6_565 6_565
C44_2 C46_2 Sc4 74.8(2) . 6_565
C42_2 C46_2 Sc4 102.73(19) . 6_565
C64_2 C46_2 Sc4 61.5(2) . 6_565
C50_2 C46_2 Sc4 77.0(3) 6_565 6_565
C53_2 C46_2 Sc4 98.3(2) 6_565 6_565
C6_2 C46_2 Sc4 54.56(19) 6_565 6_565
C40_2 C47_2 C37_2 111.1(2) 6_565 6_565
C40_2 C47_2 C45_2 82.8(2) 6_565 6_565
C37_2 C47_2 C45_2 166.0 6_565 6_565
C40_2 C47_2 C51_2 24.1(3) 6_565 .
C37_2 C47_2 C51_2 91.73(5) 6_565 .
C45_2 C47_2 C51_2 101.0 6_565 .
C40_2 C47_2 C48_2 104.31(19) 6_565 .
C37_2 C47_2 C48_2 144.5 6_565 .
C45_2 C47_2 C48_2 21.6 6_565 .
C51_2 C47_2 C48_2 121.7 . .
C40_2 C47_2 C39_2 131.0(2) 6_565 .
C37_2 C47_2 C39_2 23.8 6_565 .
C45_2 C47_2 C39_2 142.7 6_565 .
C51_2 C47_2 C39_2 108.4 . .
C48_2 C47_2 C39_2 122.3 . .
C40_2 C47_2 C25_2 169.6(4) 6_565 6_565
C37_2 C47_2 C25_2 62.32(7) 6_565 6_565
C45_2 C47_2 C25_2 103.64(6) 6_565 6_565
C51_2 C47_2 C25_2 145.62(11) . 6_565
C48_2 C47_2 C25_2 82.34(8) . 6_565
C39_2 C47_2 C25_2 40.62(10) . 6_565
C40_2 C47_2 C31_2 135.4(2) 6_565 6_565
C37_2 C47_2 C31_2 113.01(6) 6_565 6_565
C45_2 C47_2 C31_2 52.97(5) 6_565 6_565
C51_2 C47_2 C31_2 147.6 . 6_565
C48_2 C47_2 C31_2 31.62(8) . 6_565
C39_2 C47_2 C31_2 90.88(8) . 6_565
C25_2 C47_2 C31_2 50.7 6_565 6_565
C40_2 C47_2 Sc5 96.5(3) 6_565 6_565
C37_2 C47_2 Sc5 77.0(2) 6_565 6_565
C45_2 C47_2 Sc5 99.77(17) 6_565 6_565
C51_2 C47_2 Sc5 78.0(2) . 6_565
C48_2 C47_2 Sc5 97.35(16) . 6_565
C39_2 C47_2 Sc5 65.59(18) . 6_565
C25_2 C47_2 Sc5 74.5(2) 6_565 6_565
C31_2 C47_2 Sc5 87.19(19) 6_565 6_565
C40_2 C47_2 Sc5 97.3(3) 6_565 .
C37_2 C47_2 Sc5 68.06(18) 6_565 .
C45_2 C47_2 Sc5 109.00(14) 6_565 .
C51_2 C47_2 Sc5 76.56(16) . .
C48_2 C47_2 Sc5 105.96(13) . .
C39_2 C47_2 Sc5 58.34(13) . .
C25_2 C47_2 Sc5 72.99(18) 6_565 .
C31_2 C47_2 Sc5 93.01(17) 6_565 .
Sc5 C47_2 Sc5 9.23(17) 6_565 .
C45_2 C48_2 C31_2 160.5(5) 6_565 6_565
C45_2 C48_2 C49_2 165.87(5) 6_565 .
C31_2 C48_2 C49_2 25.01(13) 6_565 .
C45_2 C48_2 C47_2 69.4(3) 6_565 .
C31_2 C48_2 C47_2 93.51(14) 6_565 .
C49_2 C48_2 C47_2 118.3 . .
C45_2 C48_2 C50_2 49.74(17) 6_565 .
C31_2 C48_2 C50_2 140.8 6_565 .
C49_2 C48_2 C50_2 118.3 . .
C47_2 C48_2 C50_2 116.6 . .
C45_2 C48_2 C44_2 49.28(13) 6_565 6_565
C31_2 C48_2 C44_2 140.4 6_565 6_565
C49_2 C48_2 C44_2 118.4 . 6_565
C47_2 C48_2 C44_2 115.36(6) . 6_565
C50_2 C48_2 C44_2 2.14(10) . 6_565
C45_2 C48_2 C40_2 45.6(2) 6_565 6_565
C31_2 C48_2 C40_2 116.9(2) 6_565 6_565
C49_2 C48_2 C40_2 141.31(8) . 6_565
C47_2 C48_2 C40_2 23.75(6) . 6_565
C50_2 C48_2 C40_2 93.7 . 6_565
C44_2 C48_2 C40_2 92.7 6_565 6_565
C45_2 C48_2 C25_2 121.5(3) 6_565 6_565
C31_2 C48_2 C25_2 40.83(12) 6_565 6_565
C49_2 C48_2 C25_2 65.7 . 6_565
C47_2 C48_2 C25_2 52.7 . 6_565
C50_2 C48_2 C25_2 156.22(6) . 6_565
C44_2 C48_2 C25_2 154.07(17) 6_565 6_565
C40_2 C48_2 C25_2 76.26(10) 6_565 6_565
C45_2 C48_2 C30_2 149.1 6_565 6_565
C31_2 C48_2 C30_2 38.7 6_565 6_565
C49_2 C48_2 C30_2 16.9 . 6_565
C47_2 C48_2 C30_2 127.40(8) . 6_565
C50_2 C48_2 C30_2 102.7 . 6_565
C44_2 C48_2 C30_2 102.6 6_565 6_565
C40_2 C48_2 C30_2 146.62(19) 6_565 6_565
C25_2 C48_2 C30_2 77.23(6) 6_565 6_565
C45_2 C48_2 Sc5 83.5(4) 6_565 6_565
C31_2 C48_2 Sc5 78.4(3) 6_565 6_565
C49_2 C48_2 Sc5 92.43(16) . 6_565
C47_2 C48_2 Sc5 52.07(12) . 6_565
C50_2 C48_2 Sc5 99.94(14) . 6_565
C44_2 C48_2 Sc5 97.80(17) 6_565 6_565
C40_2 C48_2 Sc5 59.04(17) 6_565 6_565
C25_2 C48_2 Sc5 56.37(16) 6_565 6_565
C30_2 C48_2 Sc5 89.30(18) 6_565 6_565
C31_2 C49_2 C30_2 148.4(3) 6_565 6_565
C31_2 C49_2 C48_2 34.30(18) 6_565 .
C30_2 C49_2 C48_2 132.6 6_565 .
C31_2 C49_2 C36_2 86.7(2) 6_565 .
C30_2 C49_2 C36_2 89.50(19) 6_565 .
C48_2 C49_2 C36_2 120.2 . .
C31_2 C49_2 C3_2 148.0 6_565 .
C30_2 C49_2 C3_2 18.8(2) 6_565 .
C48_2 C49_2 C3_2 120.2 . .
C36_2 C49_2 C3_2 108.2 . .
C31_2 C49_2 C45_2 36.78(9) 6_565 6_565
C30_2 C49_2 C45_2 128.8 6_565 6_565
C48_2 C49_2 C45_2 3.8 . 6_565
C36_2 C49_2 C45_2 121.78(9) . 6_565
C3_2 C49_2 C45_2 116.7 . 6_565
C31_2 C49_2 C25_2 38.38(16) 6_565 6_565
C30_2 C49_2 C25_2 131.3(3) 6_565 6_565
C48_2 C49_2 C25_2 72.6 . 6_565
C36_2 C49_2 C25_2 48.5 . 6_565
C3_2 C49_2 C25_2 148.51(7) . 6_565
C45_2 C49_2 C25_2 74.7 6_565 6_565
C31_2 C49_2 C28_2 130.8(3) 6_565 6_565
C30_2 C49_2 C28_2 39.20(12) 6_565 6_565
C48_2 C49_2 C28_2 150.85(7) . 6_565
C36_2 C49_2 C28_2 50.56(6) . 6_565
C3_2 C49_2 C28_2 57.66(6) . 6_565
C45_2 C49_2 C28_2 148.38(14) 6_565 6_565
C25_2 C49_2 C28_2 96.55(13) 6_565 6_565
C31_2 C49_2 C29_2 126.4 6_565 6_565
C30_2 C49_2 C29_2 38.84(8) 6_565 6_565
C48_2 C49_2 C29_2 96.9 . 6_565
C36_2 C49_2 C29_2 125.74(7) . 6_565
C3_2 C49_2 C29_2 23.4 . 6_565
C45_2 C49_2 C29_2 93.3 6_565 6_565
C25_2 C49_2 C29_2 146.87(13) 6_565 6_565
C28_2 C49_2 C29_2 77.4 6_565 6_565
C44_2 C50_2 C45_2 153.9(5) 6_565 6_565
C44_2 C50_2 C54_2 51.8(3) 6_565 .
C45_2 C50_2 C54_2 102.72(6) 6_565 .
C44_2 C50_2 C48_2 167.3(6) 6_565 .
C45_2 C50_2 C48_2 20.2 6_565 .
C54_2 C50_2 C48_2 121.7 . .
C44_2 C50_2 C1_2 58.71(13) 6_565 .
C45_2 C50_2 C1_2 141.9 6_565 .
C54_2 C50_2 C1_2 108.4 . .
C48_2 C50_2 C1_2 122.3 . .
C44_2 C50_2 C43_2 68.95(9) 6_565 6_565
C45_2 C50_2 C43_2 130.82(9) 6_565 6_565
C54_2 C50_2 C43_2 116.9 . 6_565
C48_2 C50_2 C43_2 111.4 . 6_565
C1_2 C50_2 C43_2 11.05(6) . 6_565
C44_2 C50_2 C46_2 34.5(2) 6_565 6_565
C45_2 C50_2 C46_2 120.00(13) 6_565 6_565
C54_2 C50_2 C46_2 17.29(6) . 6_565
C48_2 C50_2 C46_2 138.68(8) . 6_565
C1_2 C50_2 C46_2 92.1 . 6_565
C43_2 C50_2 C46_2 101.3 6_565 6_565
C41_2 C51_2 C40_2 128.6(4) 6_565 6_565
C41_2 C51_2 C47_2 145.16(16) 6_565 .
C40_2 C51_2 C47_2 21.62(19) 6_565 .
C41_2 C51_2 C53_2 23.45(16) 6_565 .
C40_2 C51_2 C53_2 106.21(13) 6_565 .
C47_2 C51_2 C53_2 121.7 . .
C41_2 C51_2 C56_2 102.0(2) 6_565 .
C40_2 C51_2 C56_2 128.71(17) 6_565 .
C47_2 C51_2 C56_2 108.4 . .
C53_2 C51_2 C56_2 122.3 . .
C41_2 C51_2 C55_2 59.81(16) 6_565 6_565
C40_2 C51_2 C55_2 166.8(2) 6_565 6_565
C47_2 C51_2 C55_2 145.76(7) . 6_565
C53_2 C51_2 C55_2 80.32(6) . 6_565
C56_2 C51_2 C55_2 42.35(6) . 6_565
C41_2 C51_2 C37_2 172.5(2) 6_565 6_565
C40_2 C51_2 C37_2 53.82(7) 6_565 6_565
C47_2 C51_2 C37_2 34.96(8) . 6_565
C53_2 C51_2 C37_2 155.1 . 6_565
C56_2 C51_2 C37_2 74.91(10) . 6_565
C55_2 C51_2 C37_2 116.40(17) 6_565 6_565
C41_2 C51_2 Sc5 109.8(2) 6_565 6_565
C40_2 C51_2 Sc5 83.0(2) 6_565 6_565
C47_2 C51_2 Sc5 66.08(16) . 6_565
C53_2 C51_2 Sc5 103.34(16) . 6_565
C56_2 C51_2 Sc5 71.36(15) . 6_565
C55_2 C51_2 Sc5 84.35(18) 6_565 6_565
C37_2 C51_2 Sc5 62.85(17) 6_565 6_565
C59_2 C52_2 C42_2 77.09(18) 6_565 6_565
C59_2 C52_2 C60_2 72.60(6) 6_565 6_565
C42_2 C52_2 C60_2 147.72(8) 6_565 6_565
C59_2 C52_2 C53_2 105.30(13) 6_565 .
C42_2 C52_2 C53_2 29.13(5) 6_565 .
C60_2 C52_2 C53_2 162.1 6_565 .
C59_2 C52_2 C11_2 21.63(17) 6_565 .
C42_2 C52_2 C11_2 94.7 6_565 .
C60_2 C52_2 C11_2 53.33(8) 6_565 .
C53_2 C52_2 C11_2 120.2 . .
C59_2 C52_2 C57_2 127.93(16) 6_565 .
C42_2 C52_2 C57_2 149.11(7) 6_565 .
C60_2 C52_2 C57_2 56.00(10) 6_565 .
C53_2 C52_2 C57_2 120.8 . .
C11_2 C52_2 C57_2 107.0 . .
C59_2 C52_2 C41_2 132.2(2) 6_565 6_565
C42_2 C52_2 C41_2 56.11(5) 6_565 6_565
C60_2 C52_2 C41_2 148.6(2) 6_565 6_565
C53_2 C52_2 C41_2 27.14(10) . 6_565
C11_2 C52_2 C41_2 144.1 . 6_565
C57_2 C52_2 C41_2 94.82(11) . 6_565
C59_2 C52_2 C55_2 164.42(15) 6_565 6_565
C42_2 C52_2 C55_2 104.4 6_565 6_565
C60_2 C52_2 C55_2 101.93(19) 6_565 6_565
C53_2 C52_2 C55_2 75.26(8) . 6_565
C11_2 C52_2 C55_2 145.83(7) . 6_565
C57_2 C52_2 C55_2 46.34(8) . 6_565
C41_2 C52_2 C55_2 48.6 6_565 6_565
C42_2 C53_2 C41_2 158.5(3) 6_565 6_565
C42_2 C53_2 C52_2 63.4(2) 6_565 .
C41_2 C53_2 C52_2 96.68(16) 6_565 .
C42_2 C53_2 C51_2 176.5 6_565 .
C41_2 C53_2 C51_2 24.36(9) 6_565 .
C52_2 C53_2 C51_2 118.3 . .
C42_2 C53_2 C54_2 60.48(16) 6_565 .
C41_2 C53_2 C54_2 140.91(9) 6_565 .
C52_2 C53_2 C54_2 118.3 . .
C51_2 C53_2 C54_2 116.6 . .
C42_2 C53_2 C46_2 48.73(14) 6_565 6_565
C41_2 C53_2 C46_2 152.53(7) 6_565 6_565
C52_2 C53_2 C46_2 106.9 . 6_565
C51_2 C53_2 C46_2 128.2 . 6_565
C54_2 C53_2 C46_2 12.0 . 6_565
C42_2 C53_2 C40_2 152.3(3) 6_565 6_565
C41_2 C53_2 C40_2 49.1 6_565 6_565
C52_2 C53_2 C40_2 142.46(10) . 6_565
C51_2 C53_2 C40_2 25.21(9) . 6_565
C54_2 C53_2 C40_2 92.12(7) . 6_565
C46_2 C53_2 C40_2 104.02(8) 6_565 6_565
C42_2 C53_2 C59_2 34.24(16) 6_565 6_565
C41_2 C53_2 C59_2 127.2(3) 6_565 6_565
C52_2 C53_2 C59_2 30.73(8) . 6_565
C51_2 C53_2 C59_2 146.61(10) . 6_565
C54_2 C53_2 C59_2 88.11(7) . 6_565
C46_2 C53_2 C59_2 76.4 6_565 6_565
C40_2 C53_2 C59_2 163.03(15) 6_565 6_565
C42_2 C53_2 C55_2 126.2(3) 6_565 6_565
C41_2 C53_2 C55_2 35.15(16) 6_565 6_565
C52_2 C53_2 C55_2 62.8 . 6_565
C51_2 C53_2 C55_2 55.5 . 6_565
C54_2 C53_2 C55_2 155.5 . 6_565
C46_2 C53_2 C55_2 155.55(12) 6_565 6_565
C40_2 C53_2 C55_2 80.33(8) 6_565 6_565
C59_2 C53_2 C55_2 92.52(11) 6_565 6_565
C46_2 C54_2 C42_2 103.77(14) 6_565 6_565
C46_2 C54_2 C44_2 94.9(2) 6_565 6_565
C42_2 C54_2 C44_2 159.92(19) 6_565 6_565
C46_2 C54_2 C50_2 105.38(15) 6_565 .
C42_2 C54_2 C50_2 150.09(7) 6_565 .
C44_2 C54_2 C50_2 10.46(6) 6_565 .
C46_2 C54_2 C53_2 131.9(2) 6_565 .
C42_2 C54_2 C53_2 28.46(6) 6_565 .
C44_2 C54_2 C53_2 131.86(9) 6_565 .
C50_2 C54_2 C53_2 121.7 . .
C46_2 C54_2 C13_2 19.1(3) 6_565 .
C42_2 C54_2 C13_2 97.1 6_565 .
C44_2 C54_2 C13_2 98.3 6_565 .
C50_2 C54_2 C13_2 108.4 . .
C53_2 C54_2 C13_2 122.3 . .
C46_2 C54_2 C64_2 22.3(2) 6_565 6_565
C42_2 C54_2 C64_2 94.18(6) 6_565 6_565
C44_2 C54_2 C64_2 100.65(5) 6_565 6_565
C50_2 C54_2 C64_2 110.5 . 6_565
C53_2 C54_2 C64_2 118.99(8) . 6_565
C13_2 C54_2 C64_2 3.62(9) . 6_565
C46_2 C54_2 C45_2 139.36(19) 6_565 6_565
C42_2 C54_2 C45_2 116.38(12) 6_565 6_565
C44_2 C54_2 C45_2 44.4 6_565 6_565
C50_2 C54_2 C45_2 34.03(6) . 6_565
C53_2 C54_2 C45_2 87.92(6) . 6_565
C13_2 C54_2 C45_2 138.8 . 6_565
C64_2 C54_2 C45_2 139.8 6_565 6_565
C55_2 C55_2 C56_2 86.71(16) 6_565 6_565
C55_2 C55_2 C57_2 70.0 6_565 .
C56_2 C55_2 C57_2 155.09(15) 6_565 .
C55_2 C55_2 C56_2 52.8 6_565 .
C56_2 C55_2 C56_2 33.91(16) 6_565 .
C57_2 C55_2 C56_2 122.2 . .
C55_2 C55_2 C41_2 161.4 6_565 .
C56_2 C55_2 C41_2 85.09(16) 6_565 .
C57_2 C55_2 C41_2 114.4 . .
C56_2 C55_2 C41_2 117.5 . .
C55_2 C55_2 C51_2 139.59(7) 6_565 6_565
C56_2 C55_2 C51_2 57.16(9) 6_565 6_565
C57_2 C55_2 C51_2 139.9 . 6_565
C56_2 C55_2 C51_2 89.58(7) . 6_565
C41_2 C55_2 C51_2 28.03(7) . 6_565
C55_2 C55_2 C52_2 123.81(9) 6_565 6_565
C56_2 C55_2 C52_2 142.3(2) 6_565 6_565
C57_2 C55_2 C52_2 55.62(8) . 6_565
C56_2 C55_2 C52_2 160.5 . 6_565
C41_2 C55_2 C52_2 58.92(8) . 6_565
C51_2 C55_2 C52_2 86.05(13) 6_565 6_565
C55_2 C55_2 C53_2 154.9 6_565 6_565
C56_2 C55_2 C53_2 101.04(16) 6_565 6_565
C57_2 C55_2 C53_2 97.0 . 6_565
C56_2 C55_2 C53_2 131.2 . 6_565
C41_2 C55_2 C53_2 17.6 . 6_565
C51_2 C55_2 C53_2 44.14(7) 6_565 6_565
C52_2 C55_2 C53_2 41.93(6) 6_565 6_565
C55_2 C55_2 Sc5 88.08(14) 6_565 .
C56_2 C55_2 Sc5 56.76(12) 6_565 .
C57_2 C55_2 Sc5 111.96(12) . .
C56_2 C55_2 Sc5 62.86(14) . .
C41_2 C55_2 Sc5 73.50(14) . .
C51_2 C55_2 Sc5 58.28(13) 6_565 .
C52_2 C55_2 Sc5 98.95(14) 6_565 .
C53_2 C55_2 Sc5 76.82(14) 6_565 .
C56_2 C56_2 C55_2 93.29(16) 6_565 6_565
C56_2 C56_2 C51_2 160.0 6_565 .
C55_2 C56_2 C51_2 80.49(16) 6_565 .
C56_2 C56_2 C38_2 73.7 6_565 .
C55_2 C56_2 C38_2 161.47(12) 6_565 .
C51_2 C56_2 C38_2 107.2 . .
C56_2 C56_2 C55_2 52.8 6_565 .
C55_2 C56_2 C55_2 40.48(16) 6_565 .
C51_2 C56_2 C55_2 118.6 . .
C38_2 C56_2 C55_2 125.1 . .
C56_2 C56_2 C41_2 144.50(6) 6_565 6_565
C55_2 C56_2 C41_2 54.75(10) 6_565 6_565
C51_2 C56_2 C41_2 25.84(5) . 6_565
C38_2 C56_2 C41_2 132.2 . 6_565
C55_2 C56_2 C41_2 93.95(6) . 6_565
C56_2 C56_2 C37_2 119.63(8) 6_565 6_565
C55_2 C56_2 C37_2 139.1(2) 6_565 6_565
C51_2 C56_2 C37_2 60.20(8) . 6_565
C38_2 C56_2 C37_2 47.30(8) . 6_565
C55_2 C56_2 C37_2 157.6 . 6_565
C41_2 C56_2 C37_2 85.87(12) 6_565 6_565
C56_2 C56_2 Sc5 89.35(17) 6_565 6_565
C55_2 C56_2 Sc5 98.94(17) 6_565 6_565
C51_2 C56_2 Sc5 73.08(17) . 6_565
C38_2 C56_2 Sc5 68.38(17) . 6_565
C55_2 C56_2 Sc5 96.70(16) . 6_565
C41_2 C56_2 Sc5 81.96(18) 6_565 6_565
C37_2 C56_2 Sc5 61.10(15) 6_565 6_565
C56_2 C56_2 Sc5 71.57(16) 6_565 .
C55_2 C56_2 Sc5 99.49(17) 6_565 .
C51_2 C56_2 Sc5 90.62(16) . .
C38_2 C56_2 Sc5 64.21(15) . .
C55_2 C56_2 Sc5 85.76(18) . .
C41_2 C56_2 Sc5 96.66(14) 6_565 .
C37_2 C56_2 Sc5 72.09(18) 6_565 .
Sc5 C56_2 Sc5 17.8(3) 6_565 .
C60_2 C57_2 C60_2 53.01(12) 6_565 .
C60_2 C57_2 C55_2 129.5(2) 6_565 6_565
C60_2 C57_2 C55_2 160.28(5) . 6_565
C60_2 C57_2 C55_2 160.3 6_565 .
C60_2 C57_2 C55_2 129.5 . .
C55_2 C57_2 C55_2 40.03(13) 6_565 .
C60_2 C57_2 C52_2 52.10(12) 6_565 .
C60_2 C57_2 C52_2 104.0 . .
C55_2 C57_2 C52_2 78.04(13) 6_565 .
C55_2 C57_2 C52_2 116.7 . .
C60_2 C57_2 C52_2 104.02(10) 6_565 6_565
C60_2 C57_2 C52_2 52.1 . 6_565
C55_2 C57_2 C52_2 116.72(14) 6_565 6_565
C55_2 C57_2 C52_2 78.0 . 6_565
C52_2 C57_2 C52_2 147.3 . 6_565
C12_2 C58_2 C11_2 120.8(5) 6_565 6_565
C12_2 C58_2 C61_2 88.9(4) 6_565 .
C11_2 C58_2 C61_2 94.68(11) 6_565 .
C12_2 C58_2 C64_2 37.3(5) 6_565 .
C11_2 C58_2 C64_2 129.6 6_565 .
C61_2 C58_2 C64_2 120.3 . .
C12_2 C58_2 C59_2 114.95(18) 6_565 .
C11_2 C58_2 C59_2 25.42(10) 6_565 .
C61_2 C58_2 C59_2 120.0 . .
C64_2 C58_2 C59_2 108.5 . .
C12_2 C58_2 C77_2 57.95(19) 6_565 6_565
C11_2 C58_2 C77_2 121.9(2) 6_565 6_565
C61_2 C58_2 C77_2 34.37(8) . 6_565
C64_2 C58_2 C77_2 85.92(8) . 6_565
C59_2 C58_2 C77_2 143.28(11) . 6_565
C12_2 C58_2 C13_2 44.1(4) 6_565 6_565
C11_2 C58_2 C13_2 115.2 6_565 6_565
C61_2 C58_2 C13_2 132.1 . 6_565
C64_2 C58_2 C13_2 15.0 . 6_565
C59_2 C58_2 C13_2 93.5 . 6_565
C77_2 C58_2 C13_2 98.5 6_565 6_565
C11_2 C59_2 C52_2 120.7(4) 6_565 6_565
C11_2 C59_2 C60_2 62.6(2) 6_565 .
C52_2 C59_2 C60_2 62.79(16) 6_565 .
C11_2 C59_2 C42_2 149.2 6_565 .
C52_2 C59_2 C42_2 58.43(14) 6_565 .
C60_2 C59_2 C42_2 120.3 . .
C11_2 C59_2 C58_2 57.6(2) 6_565 .
C52_2 C59_2 C58_2 154.2 6_565 .
C60_2 C59_2 C58_2 120.0 . .
C42_2 C59_2 C58_2 108.5 . .
C11_2 C59_2 C12_2 61.85(11) 6_565 6_565
C52_2 C59_2 C12_2 143.5 6_565 6_565
C60_2 C59_2 C12_2 122.07(11) . 6_565
C42_2 C59_2 C12_2 100.00(6) . 6_565
C58_2 C59_2 C12_2 10.9 . 6_565
C11_2 C59_2 C53_2 143.2(2) 6_565 6_565
C52_2 C59_2 C53_2 43.97(5) 6_565 6_565
C60_2 C59_2 C53_2 104.85(9) . 6_565
C42_2 C59_2 C53_2 15.53(9) . 6_565
C58_2 C59_2 C53_2 119.2 . 6_565
C12_2 C59_2 C53_2 109.44(8) 6_565 6_565
C11_2 C59_2 C74_2 26.45(19) 6_565 6_565
C52_2 C59_2 C74_2 96.8(2) 6_565 6_565
C60_2 C59_2 C74_2 36.2 . 6_565
C42_2 C59_2 C74_2 146.6 . 6_565
C58_2 C59_2 C74_2 84.1 . 6_565
C12_2 C59_2 C74_2 87.62(7) 6_565 6_565
C53_2 C59_2 C74_2 132.39(14) 6_565 6_565
C74_2 C60_2 C60_2 73.68(16) 6_565 6_565
C74_2 C60_2 C11_2 72.68(7) 6_565 6_565
C60_2 C60_2 C11_2 141.72(10) 6_565 6_565
C74_2 C60_2 C52_2 139.07(17) 6_565 6_565
C60_2 C60_2 C52_2 133.39(11) 6_565 6_565
C11_2 C60_2 C52_2 69.32(15) 6_565 6_565
C74_2 C60_2 C57_2 133.79(14) 6_565 .
C60_2 C60_2 C57_2 63.5 6_565 .
C11_2 C60_2 C57_2 136.6 6_565 .
C52_2 C60_2 C57_2 71.90(10) 6_565 .
C74_2 C60_2 C59_2 99.02(15) 6_565 .
C60_2 C60_2 C59_2 161.4 6_565 .
C11_2 C60_2 C59_2 26.36(8) 6_565 .
C52_2 C60_2 C59_2 44.61(10) 6_565 .
C57_2 C60_2 C59_2 116.0 . .
C74_2 C60_2 C74_2 22.13(16) 6_565 .
C60_2 C60_2 C74_2 51.6 6_565 .
C11_2 C60_2 C74_2 93.74(9) 6_565 .
C52_2 C60_2 C74_2 152.4 6_565 .
C57_2 C60_2 C74_2 112.9 . .
C59_2 C60_2 C74_2 120.0 . .
C77_2 C61_2 C76_2 85.23(8) 6_565 6_565
C77_2 C61_2 C58_2 85.86(12) 6_565 .
C76_2 C61_2 C58_2 156.7 6_565 .
C77_2 C61_2 C68_2 34.52(13) 6_565 .
C76_2 C61_2 C68_2 52.48(10) 6_565 .
C58_2 C61_2 C68_2 120.3 . .
C77_2 C61_2 C12_2 73.53(15) 6_565 6_565
C76_2 C61_2 C12_2 145.61(5) 6_565 6_565
C58_2 C61_2 C12_2 13.6 . 6_565
C68_2 C61_2 C12_2 107.5 . 6_565
C77_2 C61_2 C75_2 136.32(18) 6_565 .
C76_2 C61_2 C75_2 56.75(10) 6_565 .
C58_2 C61_2 C75_2 120.0 . .
C68_2 C61_2 C75_2 108.5 . .
C12_2 C61_2 C75_2 125.64(10) 6_565 .
C77_2 C61_2 C75_2 132.7(2) 6_565 6_565
C76_2 C61_2 C75_2 53.67(13) 6_565 6_565
C58_2 C61_2 C75_2 121.9 . 6_565
C68_2 C61_2 C75_2 105.2 . 6_565
C12_2 C61_2 C75_2 126.66(9) 6_565 6_565
C75_2 C61_2 C75_2 3.6 . 6_565
C77_2 C61_2 C11_2 117.38(11) 6_565 6_565
C76_2 C61_2 C11_2 131.1(2) 6_565 6_565
C58_2 C61_2 C11_2 39.11(9) . 6_565
C68_2 C61_2 C11_2 145.1 . 6_565
C12_2 C61_2 C11_2 47.3 6_565 6_565
C75_2 C61_2 C11_2 80.92(10) . 6_565
C75_2 C61_2 C11_2 82.94(8) 6_565 6_565
C6_2 C62_2 C7_2 76.2 6_565 6_565
C6_2 C62_2 C1_2 70.1 6_565 6_565
C7_2 C62_2 C1_2 144.39(5) 6_565 6_565
C6_2 C62_2 C43_2 81.1 6_565 .
C7_2 C62_2 C43_2 152.55(6) 6_565 .
C1_2 C62_2 C43_2 11.62(6) 6_565 .
C6_2 C62_2 C63_2 44.76(10) 6_565 .
C7_2 C62_2 C63_2 34.4 6_565 .
C1_2 C62_2 C63_2 110.0 6_565 .
C43_2 C62_2 C63_2 118.6 . .
C6_2 C62_2 C67_2 169.12(10) 6_565 .
C7_2 C62_2 C67_2 93.5 6_565 .
C1_2 C62_2 C67_2 119.2 6_565 .
C43_2 C62_2 C67_2 107.8 . .
C63_2 C62_2 C67_2 124.4 . .
C6_2 C62_2 C8_2 136.87(13) 6_565 6_565
C7_2 C62_2 C8_2 62.03(7) 6_565 6_565
C1_2 C62_2 C8_2 145.78(13) 6_565 6_565
C43_2 C62_2 C8_2 134.4 . 6_565
C63_2 C62_2 C8_2 92.1 . 6_565
C67_2 C62_2 C8_2 32.3 . 6_565
C6_2 C62_2 C2_2 122.0 6_565 6_565
C7_2 C62_2 C2_2 155.7(2) 6_565 6_565
C1_2 C62_2 C2_2 52.3 6_565 6_565
C43_2 C62_2 C2_2 41.0 . 6_565
C63_2 C62_2 C2_2 150.56(8) . 6_565
C67_2 C62_2 C2_2 66.9 . 6_565
C8_2 C62_2 C2_2 96.05(6) 6_565 6_565
C6_2 C62_2 C9_2 163.71(18) 6_565 6_565
C7_2 C62_2 C9_2 111.08(11) 6_565 6_565
C1_2 C62_2 C9_2 99.0 6_565 6_565
C43_2 C62_2 C9_2 87.5 . 6_565
C63_2 C62_2 C9_2 136.29(8) . 6_565
C67_2 C62_2 C9_2 21.0 . 6_565
C8_2 C62_2 C9_2 49.2 6_565 6_565
C2_2 C62_2 C9_2 47.1 6_565 6_565
C6_2 C62_2 Sc4 82.3(3) 6_565 6_565
C7_2 C62_2 Sc4 77.7(4) 6_565 6_565
C1_2 C62_2 Sc4 86.7(4) 6_565 6_565
C43_2 C62_2 Sc4 84.3(4) . 6_565
C63_2 C62_2 Sc4 65.4(3) . 6_565
C67_2 C62_2 Sc4 92.2(3) . 6_565
C8_2 C62_2 Sc4 79.0(4) 6_565 6_565
C2_2 C62_2 Sc4 88.5(3) 6_565 6_565
C9_2 C62_2 Sc4 85.1(3) 6_565 6_565
C6_2 C62_2 Sc6 99.7(4) 6_565 .
C7_2 C62_2 Sc6 74.7(4) 6_565 .
C1_2 C62_2 Sc6 99.7(4) 6_565 .
C43_2 C62_2 Sc6 94.4(4) . .
C63_2 C62_2 Sc6 73.8(4) . .
C67_2 C62_2 Sc6 73.8(3) . .
C8_2 C62_2 Sc6 60.8(3) 6_565 .
C2_2 C62_2 Sc6 85.7(4) 6_565 .
C9_2 C62_2 Sc6 69.5(4) 6_565 .
Sc4 C62_2 Sc6 19.0(5) 6_565 .
C7_2 C63_2 C6_2 101.81(19) 6_565 6_565
C7_2 C63_2 C64_2 172.78(19) 6_565 .
C6_2 C63_2 C64_2 71.3 6_565 .
C7_2 C63_2 C62_2 56.88(6) 6_565 .
C6_2 C63_2 C62_2 49.8 6_565 .
C64_2 C63_2 C62_2 117.4 . .
C7_2 C63_2 C78_2 73.20(12) 6_565 6_565
C6_2 C63_2 C78_2 172.59(12) 6_565 6_565
C64_2 C63_2 C78_2 113.9 . 6_565
C62_2 C63_2 C78_2 123.3 . 6_565
C7_2 C63_2 C69_2 68.24(17) 6_565 .
C6_2 C63_2 C69_2 166.90(6) 6_565 .
C64_2 C63_2 C69_2 118.9 . .
C62_2 C63_2 C69_2 117.5 . .
C78_2 C63_2 C69_2 5.8 6_565 .
C7_2 C63_2 C13_2 159.80(15) 6_565 6_565
C6_2 C63_2 C13_2 58.6 6_565 6_565
C64_2 C63_2 C13_2 14.4 . 6_565
C62_2 C63_2 C13_2 103.1 . 6_565
C78_2 C63_2 C13_2 125.68(14) 6_565 6_565
C69_2 C63_2 C13_2 130.09(9) . 6_565
C7_2 C63_2 Sc4 93.6(4) 6_565 6_565
C6_2 C63_2 Sc4 91.0(4) 6_565 6_565
C64_2 C63_2 Sc4 88.6(3) . 6_565
C62_2 C63_2 Sc4 74.9(3) . 6_565
C78_2 C63_2 Sc4 83.9(4) 6_565 6_565
C69_2 C63_2 Sc4 81.4(4) . 6_565
C13_2 C63_2 Sc4 82.5(4) 6_565 6_565
C7_2 C63_2 Sc6 77.6(4) 6_565 .
C6_2 C63_2 Sc6 101.4(4) 6_565 .
C64_2 C63_2 Sc6 105.4(3) . .
C62_2 C63_2 Sc6 72.2(4) . .
C78_2 C63_2 Sc6 72.4(4) 6_565 .
C69_2 C63_2 Sc6 68.8(4) . .
C13_2 C63_2 Sc6 100.2(3) 6_565 .
Sc4 C63_2 Sc6 17.7(5) 6_565 .
C13_2 C64_2 C12_2 115.6(3) 6_565 6_565
C13_2 C64_2 C63_2 116.97(5) 6_565 .
C12_2 C64_2 C63_2 112.7 6_565 .
C13_2 C64_2 C58_2 112.8(3) 6_565 .
C12_2 C64_2 C58_2 9.92(9) 6_565 .
C63_2 C64_2 C58_2 120.8 . .
C13_2 C64_2 C46_2 5.5(2) 6_565 .
C12_2 C64_2 C46_2 110.4 6_565 .
C63_2 C64_2 C46_2 121.9 . .
C58_2 C64_2 C46_2 107.3 . .
C13_2 C64_2 C6_2 79.24(18) 6_565 6_565
C12_2 C64_2 C6_2 151.51(18) 6_565 6_565
C63_2 C64_2 C6_2 41.52(6) . 6_565
C58_2 C64_2 C6_2 161.10(9) . 6_565
C46_2 C64_2 C6_2 84.7 . 6_565
C13_2 C64_2 C54_2 11.2(3) 6_565 6_565
C12_2 C64_2 C54_2 105.13(12) 6_565 6_565
C63_2 C64_2 C54_2 121.4 . 6_565
C58_2 C64_2 C54_2 103.13(7) . 6_565
C46_2 C64_2 C54_2 7.57(10) . 6_565
C6_2 C64_2 C54_2 87.0 6_565 6_565
C13_2 C64_2 Sc4 86.2(4) 6_565 6_565
C12_2 C64_2 Sc4 89.5(3) 6_565 6_565
C63_2 C64_2 Sc4 56.3(2) . 6_565
C58_2 C64_2 Sc4 98.9(3) . 6_565
C46_2 C64_2 Sc4 87.6(3) . 6_565
C6_2 C64_2 Sc4 66.4(2) 6_565 6_565
C54_2 C64_2 Sc4 81.9(3) 6_565 6_565
C70_2 C65_2 C21_2 130.8(4) 6_565 6_565
C70_2 C65_2 C73_2 53.94(18) 6_565 .
C21_2 C65_2 C73_2 78.9(2) 6_565 .
C70_2 C65_2 C69_2 66.73(15) 6_565 .
C21_2 C65_2 C69_2 145.05(7) 6_565 .
C73_2 C65_2 C69_2 118.6 . .
C70_2 C65_2 C66_2 157.82(18) 6_565 .
C21_2 C65_2 C66_2 28.9(2) 6_565 .
C73_2 C65_2 C66_2 107.8 . .
C69_2 C65_2 C66_2 124.4 . .
C70_2 C65_2 C78_2 65.07(5) 6_565 6_565
C21_2 C65_2 C78_2 146.94(8) 6_565 6_565
C73_2 C65_2 C78_2 117.31(11) . 6_565
C69_2 C65_2 C78_2 1.99(6) . 6_565
C66_2 C65_2 C78_2 126.32(7) . 6_565
C70_2 C65_2 C8_2 149.5 6_565 6_565
C21_2 C65_2 C8_2 60.59(12) 6_565 6_565
C73_2 C65_2 C8_2 135.62(8) . 6_565
C69_2 C65_2 C8_2 90.0 . 6_565
C66_2 C65_2 C8_2 34.4 . 6_565
C78_2 C65_2 C8_2 91.93(11) 6_565 6_565
C70_2 C65_2 C7_2 110.98(9) 6_565 6_565
C21_2 C65_2 C7_2 106.28(17) 6_565 6_565
C73_2 C65_2 C7_2 154.39(7) . 6_565
C69_2 C65_2 C7_2 44.8 . 6_565
C66_2 C65_2 C7_2 80.4 . 6_565
C78_2 C65_2 C7_2 46.62(6) 6_565 6_565
C8_2 C65_2 C7_2 46.18(6) 6_565 6_565
C70_2 C65_2 Sc6 89.2(5) 6_565 .
C21_2 C65_2 Sc6 74.3(4) 6_565 .
C73_2 C65_2 Sc6 87.8(3) . .
C69_2 C65_2 Sc6 76.4(3) . .
C66_2 C65_2 Sc6 76.5(4) . .
C78_2 C65_2 Sc6 77.7(3) 6_565 .
C8_2 C65_2 Sc6 65.4(4) 6_565 .
C7_2 C65_2 Sc6 70.2(3) 6_565 .
C70_2 C65_2 Sc4 87.7(2) 6_565 6_565
C21_2 C65_2 Sc4 87.5(2) 6_565 6_565
C73_2 C65_2 Sc4 100.2(2) . 6_565
C69_2 C65_2 Sc4 60.9(2) . 6_565
C66_2 C65_2 Sc4 83.2(2) . 6_565
C78_2 C65_2 Sc4 62.3(2) 6_565 6_565
C8_2 C65_2 Sc4 63.1(2) 6_565 6_565
C7_2 C65_2 Sc4 55.9(2) 6_565 6_565
Sc6 C65_2 Sc4 16.5(3) . 6_565
C21_2 C66_2 C8_2 109.0 6_565 6_565
C21_2 C66_2 C67_2 138.1 6_565 .
C8_2 C66_2 C67_2 33.79(5) 6_565 .
C21_2 C66_2 C20_2 78.51(15) 6_565 .
C8_2 C66_2 C20_2 141.40(11) 6_565 .
C67_2 C66_2 C20_2 118.1 . .
C21_2 C66_2 C65_2 28.68(14) 6_565 .
C8_2 C66_2 C65_2 84.84(8) 6_565 .
C67_2 C66_2 C65_2 118.1 . .
C20_2 C66_2 C65_2 107.1 . .
C21_2 C66_2 C22_2 57.70(18) 6_565 6_565
C8_2 C66_2 C22_2 144.8(2) 6_565 6_565
C67_2 C66_2 C22_2 134.5 . 6_565
C20_2 C66_2 C22_2 21.0 . 6_565
C65_2 C66_2 C22_2 86.4 . 6_565
C21_2 C66_2 C9_2 138.60(14) 6_565 6_565
C8_2 C66_2 C9_2 53.15(5) 6_565 6_565
C67_2 C66_2 C9_2 22.54(8) . 6_565
C20_2 C66_2 C9_2 95.55(8) . 6_565
C65_2 C66_2 C9_2 131.0 . 6_565
C22_2 C66_2 C9_2 112.56(9) 6_565 6_565
C21_2 C66_2 Sc6 66.3(4) 6_565 .
C8_2 C66_2 Sc6 65.9(3) 6_565 .
C67_2 C66_2 Sc6 76.8(4) . .
C20_2 C66_2 Sc6 84.7(3) . .
C65_2 C66_2 Sc6 67.3(4) . .
C22_2 C66_2 Sc6 79.3(3) 6_565 .
C9_2 C66_2 Sc6 72.4(4) 6_565 .
C9_2 C67_2 C8_2 135.4(5) 6_565 6_565
C9_2 C67_2 C66_2 108.3(2) 6_565 .
C8_2 C67_2 C66_2 38.55(11) 6_565 .
C9_2 C67_2 C34_2 9.8(2) 6_565 .
C8_2 C67_2 C34_2 143.7(2) 6_565 .
C66_2 C67_2 C34_2 118.1 . .
C9_2 C67_2 C62_2 113.5 6_565 .
C8_2 C67_2 C62_2 80.15(7) 6_565 .
C66_2 C67_2 C62_2 118.1 . .
C34_2 C67_2 C62_2 107.1 . .
C9_2 C67_2 C2_2 50.66(6) 6_565 6_565
C8_2 C67_2 C2_2 136.71(11) 6_565 6_565
C66_2 C67_2 C2_2 149.03(10) . 6_565
C34_2 C67_2 C2_2 42.4 . 6_565
C62_2 C67_2 C2_2 65.7 . 6_565
C9_2 C67_2 C7_2 142.71(16) 6_565 6_565
C8_2 C67_2 C7_2 42.9 6_565 6_565
C66_2 C67_2 C7_2 81.44(6) . 6_565
C34_2 C67_2 C7_2 140.6 . 6_565
C62_2 C67_2 C7_2 38.5 . 6_565
C2_2 C67_2 C7_2 103.1 6_565 6_565
C9_2 C67_2 C10_2 30.79(11) 6_565 6_565
C8_2 C67_2 C10_2 113.3(2) 6_565 6_565
C66_2 C67_2 C10_2 79.21(5) . 6_565
C34_2 C67_2 C10_2 40.0 . 6_565
C62_2 C67_2 C10_2 139.6 . 6_565
C2_2 C67_2 C10_2 81.3 6_565 6_565
C7_2 C67_2 C10_2 147.00(18) 6_565 6_565
C9_2 C67_2 Sc6 83.9(4) 6_565 .
C8_2 C67_2 Sc6 59.1(4) 6_565 .
C66_2 C67_2 Sc6 69.1(3) . .
C34_2 C67_2 Sc6 88.6(4) . .
C62_2 C67_2 Sc6 72.2(3) . .
C2_2 C67_2 Sc6 84.7(4) 6_565 .
C7_2 C67_2 Sc6 65.6(3) 6_565 .
C10_2 C67_2 Sc6 82.5(3) 6_565 .
C9_2 C67_2 Sc4 88.5(3) 6_565 6_565
C8_2 C67_2 Sc4 64.2(3) 6_565 6_565
C66_2 C67_2 Sc4 83.7(3) . 6_565
C34_2 C67_2 Sc4 90.3(2) . 6_565
C62_2 C67_2 Sc4 54.9(2) . 6_565
C2_2 C67_2 Sc4 74.3(3) 6_565 6_565
C7_2 C67_2 Sc4 56.1(2) 6_565 6_565
C10_2 C67_2 Sc4 95.2(2) 6_565 6_565
Sc6 C67_2 Sc4 17.8(4) . 6_565
C77_2 C68_2 C76_2 87.70(10) 6_565 6_565
C77_2 C68_2 C78_2 80.21(19) 6_565 6_565
C76_2 C68_2 C78_2 158.26(6) 6_565 6_565
C77_2 C68_2 C69_2 83.61(13) 6_565 .
C76_2 C68_2 C69_2 157.0 6_565 .
C78_2 C68_2 C69_2 4.64(10) 6_565 .
C77_2 C68_2 C61_2 37.34(14) 6_565 .
C76_2 C68_2 C61_2 52.25(9) 6_565 .
C78_2 C68_2 C61_2 117.5 6_565 .
C69_2 C68_2 C61_2 120.8 . .
C77_2 C68_2 C71_2 138.2(2) 6_565 .
C76_2 C68_2 C71_2 55.49(10) 6_565 .
C78_2 C68_2 C71_2 126.48(9) 6_565 .
C69_2 C68_2 C71_2 121.9 . .
C61_2 C68_2 C71_2 107.3 . .
C77_2 C68_2 C71_2 133.7(2) 6_565 6_565
C76_2 C68_2 C71_2 51.75(12) 6_565 6_565
C78_2 C68_2 C71_2 128.64(8) 6_565 6_565
C69_2 C68_2 C71_2 124.0 . 6_565
C61_2 C68_2 C71_2 103.3 . 6_565
C71_2 C68_2 C71_2 4.5 . 6_565
C77_2 C68_2 C70_2 124.18(13) 6_565 6_565
C76_2 C68_2 C70_2 130.1(2) 6_565 6_565
C78_2 C68_2 C70_2 49.1 6_565 6_565
C69_2 C68_2 C70_2 44.71(9) . 6_565
C61_2 C68_2 C70_2 154.6 . 6_565
C71_2 C68_2 C70_2 77.92(10) . 6_565
C71_2 C68_2 C70_2 80.73(8) 6_565 6_565
C78_2 C69_2 C70_2 130.1(11) 6_565 6_565
C78_2 C69_2 C7_2 112.0(11) 6_565 6_565
C70_2 C69_2 C7_2 117.8 6_565 6_565
C78_2 C69_2 C68_2 46.1(12) 6_565 .
C70_2 C69_2 C68_2 86.98(9) 6_565 .
C7_2 C69_2 C68_2 152.2 6_565 .
C78_2 C69_2 C65_2 158.2(7) 6_565 .
C70_2 C69_2 C65_2 30.42(8) 6_565 .
C7_2 C69_2 C65_2 87.8 6_565 .
C68_2 C69_2 C65_2 117.4 . .
C78_2 C69_2 C63_2 84.1(8) 6_565 .
C70_2 C69_2 C63_2 143.6 6_565 .
C7_2 C69_2 C63_2 33.3 6_565 .
C68_2 C69_2 C63_2 118.9 . .
C65_2 C69_2 C63_2 117.5 . .
C78_2 C69_2 C77_2 29.6(10) 6_565 6_565
C70_2 C69_2 C77_2 116.6(2) 6_565 6_565
C7_2 C69_2 C77_2 119.62(9) 6_565 6_565
C68_2 C69_2 C77_2 32.56(8) . 6_565
C65_2 C69_2 C77_2 145.15(11) . 6_565
C63_2 C69_2 C77_2 86.41(8) . 6_565
C78_2 C69_2 Sc4 108.4(5) 6_565 6_565
C70_2 C69_2 Sc4 92.5(3) 6_565 6_565
C7_2 C69_2 Sc4 69.4(3) 6_565 6_565
C68_2 C69_2 Sc4 98.9(3) . 6_565
C65_2 C69_2 Sc4 86.5(3) . 6_565
C63_2 C69_2 Sc4 60.4(3) . 6_565
C77_2 C69_2 Sc4 84.3(3) 6_565 6_565
C78_2 C69_2 Sc6 124.7(8) 6_565 .
C70_2 C69_2 Sc6 73.1(3) 6_565 .
C7_2 C69_2 Sc6 75.7(4) 6_565 .
C68_2 C69_2 Sc6 102.0(4) . .
C65_2 C69_2 Sc6 67.4(3) . .
C63_2 C69_2 Sc6 76.4(3) . .
C77_2 C69_2 Sc6 97.1(4) 6_565 .
Sc4 C69_2 Sc6 19.9(4) 6_565 .
C65_2 C70_2 C73_2 95.36(8) 6_565 6_565
C65_2 C70_2 C69_2 82.8(2) 6_565 6_565
C73_2 C70_2 C69_2 163.45(9) 6_565 6_565
C65_2 C70_2 C21_2 26.03(19) 6_565 .
C73_2 C70_2 C21_2 70.88(9) 6_565 .
C69_2 C70_2 C21_2 103.86(6) 6_565 .
C65_2 C70_2 C72_2 147.42(19) 6_565 .
C73_2 C70_2 C72_2 52.43(10) 6_565 .
C69_2 C70_2 C72_2 126.23(10) 6_565 .
C21_2 C70_2 C72_2 121.7 . .
C65_2 C70_2 C78_2 87.22(15) 6_565 .
C73_2 C70_2 C78_2 164.47(6) 6_565 .
C69_2 C70_2 C78_2 4.53(6) 6_565 .
C21_2 C70_2 C78_2 108.4 . .
C72_2 C70_2 C78_2 122.3 . .
C65_2 C70_2 C72_2 143.7(2) 6_565 6_565
C73_2 C70_2 C72_2 49.41(12) 6_565 6_565
C69_2 C70_2 C72_2 127.86(9) 6_565 6_565
C21_2 C70_2 C72_2 117.8 . 6_565
C72_2 C70_2 C72_2 4.5 . 6_565
C78_2 C70_2 C72_2 124.2 . 6_565
C65_2 C70_2 C68_2 131.1(2) 6_565 6_565
C73_2 C70_2 C68_2 130.4(2) 6_565 6_565
C69_2 C70_2 C68_2 48.3 6_565 6_565
C21_2 C70_2 C68_2 148.1 . 6_565
C72_2 C70_2 C68_2 78.91(10) . 6_565
C78_2 C70_2 C68_2 44.01(9) . 6_565
C72_2 C70_2 C68_2 81.39(8) 6_565 6_565
C65_2 C70_2 Sc6 72.7(4) 6_565 6_565
C73_2 C70_2 Sc6 89.6(3) 6_565 6_565
C69_2 C70_2 Sc6 74.1(3) 6_565 6_565
C21_2 C70_2 Sc6 65.0(4) . 6_565
C72_2 C70_2 Sc6 99.3(4) . 6_565
C78_2 C70_2 Sc6 76.5(3) . 6_565
C72_2 C70_2 Sc6 95.6(4) 6_565 6_565
C68_2 C70_2 Sc6 89.2(4) 6_565 6_565
C65_2 C70_2 Sc4 76.7(2) 6_565 .
C73_2 C70_2 Sc4 105.2(2) 6_565 .
C69_2 C70_2 Sc4 58.4(2) 6_565 .
C21_2 C70_2 Sc4 75.8(2) . .
C72_2 C70_2 Sc4 104.6(2) . .
C78_2 C70_2 Sc4 60.5(2) . .
C72_2 C70_2 Sc4 101.8(2) 6_565 .
C68_2 C70_2 Sc4 75.4(2) 6_565 .
Sc6 C70_2 Sc4 16.4(3) 6_565 .
C71_2 C71_2 C76_2 111.24(14) 6_565 6_565
C71_2 C71_2 C72_2 91.15(14) 6_565 6_565
C76_2 C71_2 C72_2 147.44(19) 6_565 6_565
C71_2 C71_2 C72_2 71.5 6_565 .
C76_2 C71_2 C72_2 157.1 6_565 .
C72_2 C71_2 C72_2 19.62(14) 6_565 .
C71_2 C71_2 C68_2 159.5 6_565 .
C76_2 C71_2 C68_2 51.01(14) 6_565 .
C72_2 C71_2 C68_2 101.48(14) 6_565 .
C72_2 C71_2 C68_2 120.2 . .
C71_2 C71_2 C76_2 53.2 6_565 .
C76_2 C71_2 C76_2 58.02(14) 6_565 .
C72_2 C71_2 C76_2 137.96(12) 6_565 .
C72_2 C71_2 C76_2 120.2 . .
C68_2 C71_2 C76_2 108.2 . .
C71_2 C71_2 C68_2 15.9 6_565 6_565
C76_2 C71_2 C68_2 96.94(12) 6_565 6_565
C72_2 C71_2 C68_2 100.99(16) 6_565 6_565
C72_2 C71_2 C68_2 81.8 . 6_565
C68_2 C71_2 C68_2 143.6 . 6_565
C76_2 C71_2 C68_2 39.5 . 6_565
C72_2 C72_2 C73_2 114.11(15) 6_565 6_565
C72_2 C72_2 C71_2 88.85(14) 6_565 6_565
C73_2 C72_2 C71_2 152.7(2) 6_565 6_565
C72_2 C72_2 C71_2 71.5 6_565 .
C73_2 C72_2 C71_2 164.6 6_565 .
C71_2 C72_2 C71_2 17.31(14) 6_565 .
C72_2 C72_2 C73_2 48.4 6_565 .
C73_2 C72_2 C73_2 65.67(15) 6_565 .
C71_2 C72_2 C73_2 135.08(14) 6_565 .
C71_2 C72_2 C73_2 118.3 . .
C72_2 C72_2 C70_2 161.7 6_565 .
C73_2 C72_2 C70_2 52.36(14) 6_565 .
C71_2 C72_2 C70_2 101.66(14) 6_565 .
C71_2 C72_2 C70_2 118.3 . .
C73_2 C72_2 C70_2 116.6 . .
C72_2 C72_2 C70_2 13.8 6_565 6_565
C73_2 C72_2 C70_2 103.14(13) 6_565 6_565
C71_2 C72_2 C70_2 96.87(15) 6_565 6_565
C71_2 C72_2 C70_2 79.9 . 6_565
C73_2 C72_2 C70_2 38.5 . 6_565
C70_2 C72_2 C70_2 147.9 . 6_565
C70_2 C73_2 C72_2 75.2 6_565 6_565
C70_2 C73_2 C24_2 136.96(7) 6_565 .
C72_2 C73_2 C24_2 138.50(14) 6_565 .
C70_2 C73_2 C73_2 138.61(11) 6_565 6_565
C72_2 C73_2 C73_2 65.89(15) 6_565 6_565
C24_2 C73_2 C73_2 74.4 . 6_565
C70_2 C73_2 C72_2 92.13(10) 6_565 .
C72_2 C73_2 C72_2 17.45(15) 6_565 .
C24_2 C73_2 C72_2 121.7 . .
C73_2 C73_2 C72_2 48.4 6_565 .
C70_2 C73_2 C65_2 30.70(10) 6_565 .
C72_2 C73_2 C65_2 105.78(14) 6_565 .
C24_2 C73_2 C65_2 108.4 . .
C73_2 C73_2 C65_2 161.7 6_565 .
C72_2 C73_2 C65_2 122.3 . .
C70_2 C73_2 C21_2 62.32(14) 6_565 6_565
C72_2 C73_2 C21_2 135.30(16) 6_565 6_565
C24_2 C73_2 C21_2 76.24(6) . 6_565
C73_2 C73_2 C21_2 146.18(7) 6_565 6_565
C72_2 C73_2 C21_2 148.8 . 6_565
C65_2 C73_2 C21_2 32.22(6) . 6_565
C70_2 C73_2 C24_2 153.11(7) 6_565 6_565
C72_2 C73_2 C24_2 117.5(2) 6_565 6_565
C24_2 C73_2 C24_2 21.74(9) . 6_565
C73_2 C73_2 C24_2 52.66(9) 6_565 6_565
C72_2 C73_2 C24_2 100.30(9) . 6_565
C65_2 C73_2 C24_2 128.73(8) . 6_565
C21_2 C73_2 C24_2 97.1 6_565 6_565
C70_2 C73_2 C22_2 111.31(17) 6_565 6_565
C72_2 C73_2 C22_2 156.34(15) 6_565 6_565
C24_2 C73_2 C22_2 26.38(10) . 6_565
C73_2 C73_2 C22_2 99.76(10) 6_565 6_565
C72_2 C73_2 C22_2 143.76(9) . 6_565
C65_2 C73_2 C22_2 82.04(10) . 6_565
C21_2 C73_2 C22_2 49.9 6_565 6_565
C24_2 C73_2 C22_2 47.6 6_565 6_565
C70_2 C73_2 Sc6 64.1(3) 6_565 .
C72_2 C73_2 Sc6 94.0(4) 6_565 .
C24_2 C73_2 Sc6 84.0(3) . .
C73_2 C73_2 Sc6 104.1(3) 6_565 .
C72_2 C73_2 Sc6 97.9(4) . .
C65_2 C73_2 Sc6 59.1(3) . .
C21_2 C73_2 Sc6 56.1(4) 6_565 .
C24_2 C73_2 Sc6 90.4(3) 6_565 .
C22_2 C73_2 Sc6 70.5(3) 6_565 .
C74_2 C74_2 C60_2 106.32(16) 6_565 6_565
C74_2 C74_2 C75_2 85.36(14) 6_565 6_565
C60_2 C74_2 C75_2 158.56(16) 6_565 6_565
C74_2 C74_2 C75_2 71.0 6_565 .
C60_2 C74_2 C75_2 162.3 6_565 .
C75_2 C74_2 C75_2 14.40(14) 6_565 .
C74_2 C74_2 C11_2 155.6 6_565 .
C60_2 C74_2 C11_2 55.90(15) 6_565 .
C75_2 C74_2 C11_2 106.95(13) 6_565 .
C75_2 C74_2 C11_2 120.3 . .
C74_2 C74_2 C60_2 51.6 6_565 .
C60_2 C74_2 C60_2 54.76(16) 6_565 .
C75_2 C74_2 C60_2 133.69(13) 6_565 .
C75_2 C74_2 C60_2 120.0 . .
C11_2 C74_2 C60_2 108.5 . .
C74_2 C74_2 C11_2 17.5 6_565 6_565
C60_2 C74_2 C11_2 92.59(13) 6_565 6_565
C75_2 C74_2 C11_2 94.70(15) 6_565 6_565
C75_2 C74_2 C11_2 80.8 . 6_565
C11_2 C74_2 C11_2 138.1 . 6_565
C60_2 C74_2 C11_2 39.2 . 6_565
C74_2 C74_2 C59_2 147.58(5) 6_565 6_565
C60_2 C74_2 C59_2 44.79(10) 6_565 6_565
C75_2 C74_2 C59_2 117.89(17) 6_565 6_565
C75_2 C74_2 C59_2 130.9 . 6_565
C11_2 C74_2 C59_2 11.1 . 6_565
C60_2 C74_2 C59_2 98.0 . 6_565
C11_2 C74_2 C59_2 130.5 6_565 6_565
C75_2 C75_2 C76_2 112.60(14) 6_565 6_565
C75_2 C75_2 C74_2 94.64(14) 6_565 6_565
C76_2 C75_2 C74_2 143.1(2) 6_565 6_565
C75_2 C75_2 C74_2 71.0 6_565 .
C76_2 C75_2 C74_2 155.9 6_565 .
C74_2 C75_2 C74_2 23.69(14) 6_565 .
C75_2 C75_2 C76_2 54.4 6_565 .
C76_2 C75_2 C76_2 58.21(14) 6_565 .
C74_2 C75_2 C76_2 141.14(12) 6_565 .
C74_2 C75_2 C76_2 120.3 . .
C75_2 C75_2 C61_2 161.4 6_565 .
C76_2 C75_2 C61_2 50.93(14) 6_565 .
C74_2 C75_2 C61_2 97.14(14) 6_565 .
C74_2 C75_2 C61_2 120.0 . .
C76_2 C75_2 C61_2 108.5 . .
C75_2 C75_2 C61_2 15.0 6_565 6_565
C76_2 C75_2 C61_2 98.95(11) 6_565 6_565
C74_2 C75_2 C61_2 103.97(16) 6_565 6_565
C74_2 C75_2 C61_2 80.8 . 6_565
C76_2 C75_2 C61_2 41.2 . 6_565
C61_2 C75_2 C61_2 146.5 . 6_565
C61_2 C76_2 C68_2 75.27(19) 6_565 6_565
C61_2 C76_2 C71_2 147.7(2) 6_565 6_565
C68_2 C76_2 C71_2 73.5 6_565 6_565
C61_2 C76_2 C75_2 72.3 6_565 6_565
C68_2 C76_2 C75_2 145.9(2) 6_565 6_565
C71_2 C76_2 C75_2 135.6(3) 6_565 6_565
C61_2 C76_2 C76_2 138.53(11) 6_565 6_565
C68_2 C76_2 C76_2 140.50(10) 6_565 6_565
C71_2 C76_2 C76_2 68.76(14) 6_565 6_565
C75_2 C76_2 C76_2 67.40(14) 6_565 6_565
C61_2 C76_2 C77_2 39.76(9) 6_565 .
C68_2 C76_2 C77_2 36.81(8) 6_565 .
C71_2 C76_2 C77_2 107.97(13) 6_565 .
C75_2 C76_2 C77_2 109.18(13) 6_565 .
C76_2 C76_2 C77_2 156.2 6_565 .
C61_2 C76_2 C75_2 85.13(11) 6_565 .
C68_2 C76_2 C75_2 156.53(5) 6_565 .
C71_2 C76_2 C75_2 122.76(14) 6_565 .
C75_2 C76_2 C75_2 13.00(14) 6_565 .
C76_2 C76_2 C75_2 54.4 6_565 .
C77_2 C76_2 C75_2 120.8 . .
C61_2 C76_2 C71_2 160.33(5) 6_565 .
C68_2 C76_2 C71_2 88.72(10) 6_565 .
C71_2 C76_2 C71_2 15.53(14) 6_565 .
C75_2 C76_2 C71_2 120.25(14) 6_565 .
C76_2 C76_2 C71_2 53.2 6_565 .
C77_2 C76_2 C71_2 121.9 . .
C75_2 C76_2 C71_2 107.3 . .
C68_2 C77_2 C61_2 108.1(3) 6_565 6_565
C68_2 C77_2 C76_2 55.48(18) 6_565 .
C61_2 C77_2 C76_2 55.01(16) 6_565 .
C68_2 C77_2 C78_2 64.30(14) 6_565 .
C61_2 C77_2 C78_2 172.32(15) 6_565 .
C76_2 C77_2 C78_2 117.4 . .
C68_2 C77_2 C12_2 169.85(17) 6_565 .
C61_2 C77_2 C12_2 69.71(11) 6_565 .
C76_2 C77_2 C12_2 118.9 . .
C78_2 C77_2 C12_2 117.5 . .
C68_2 C77_2 C69_2 63.83(5) 6_565 6_565
C61_2 C77_2 C69_2 170.9(3) 6_565 6_565
C76_2 C77_2 C69_2 116.03(10) . 6_565
C78_2 C77_2 C69_2 2.91(9) . 6_565
C12_2 C77_2 C69_2 117.38(6) . 6_565
C68_2 C77_2 C58_2 167.2(3) 6_565 6_565
C61_2 C77_2 C58_2 59.8 6_565 6_565
C76_2 C77_2 C58_2 111.69(10) . 6_565
C78_2 C77_2 C58_2 127.65(8) . 6_565
C12_2 C77_2 C58_2 11.2 . 6_565
C69_2 C77_2 C58_2 127.82(15) 6_565 6_565
C68_2 C77_2 Sc4 97.2(3) 6_565 .
C61_2 C77_2 Sc4 119.2(2) 6_565 .
C76_2 C77_2 Sc4 108.2(2) . .
C78_2 C77_2 Sc4 62.4(2) . .
C12_2 C77_2 Sc4 76.0(3) . .
C69_2 C77_2 Sc4 60.1(2) 6_565 .
C58_2 C77_2 Sc4 86.3(3) 6_565 .
C69_2 C78_2 C68_2 129.3(13) 6_565 6_565
C69_2 C78_2 C70_2 45.4(10) 6_565 .
C68_2 C78_2 C70_2 86.87(8) 6_565 .
C69_2 C78_2 C77_2 147.5(10) 6_565 .
C68_2 C78_2 C77_2 35.50(5) 6_565 .
C70_2 C78_2 C77_2 118.6 . .
C69_2 C78_2 C7_2 62.6(11) 6_565 .
C68_2 C78_2 C7_2 159.1 6_565 .
C70_2 C78_2 C7_2 107.8 . .
C77_2 C78_2 C7_2 124.4 . .
C69_2 C78_2 C63_2 90.1(8) 6_565 6_565
C68_2 C78_2 C63_2 126.8 6_565 6_565
C70_2 C78_2 C63_2 133.7 . 6_565
C77_2 C78_2 C63_2 91.6 . 6_565
C7_2 C78_2 C63_2 32.7 . 6_565
C69_2 C78_2 C65_2 19.8(6) 6_565 6_565
C68_2 C78_2 C65_2 114.51(19) 6_565 6_565
C70_2 C78_2 C65_2 27.71(10) . 6_565
C77_2 C78_2 C65_2 143.78(12) . 6_565
C7_2 C78_2 C65_2 80.61(9) . 6_565
C63_2 C78_2 C65_2 109.68(6) 6_565 6_565
C69_2 C78_2 Sc4 68.2(5) 6_565 .
C68_2 C78_2 Sc4 99.6(3) 6_565 .
C70_2 C78_2 Sc4 87.9(3) . .
C77_2 C78_2 Sc4 85.1(3) . .
C7_2 C78_2 Sc4 67.1(3) . .
C63_2 C78_2 Sc4 58.9(3) 6_565 .
C65_2 C78_2 Sc4 81.8(3) 6_565 .
C69_2 C78_2 Sc6 52.5(7) 6_565 6_565
C68_2 C78_2 Sc6 101.1(4) 6_565 6_565
C70_2 C78_2 Sc6 69.0(3) . 6_565
C77_2 C78_2 Sc6 97.2(4) . 6_565
C7_2 C78_2 Sc6 71.8(4) . 6_565
C63_2 C78_2 Sc6 73.5(3) 6_565 6_565
C65_2 C78_2 Sc6 63.5(3) 6_565 6_565
Sc4 C78_2 Sc6 19.2(4) . 6_565
C24_3 C1_3 C22_3 109.1(6) 6_565 6_565
C24_3 C1_3 C20_3 104.1(4) 6_565 6_565
C22_3 C1_3 C20_3 140.37(11) 6_565 6_565
C24_3 C1_3 C50_3 76.1(3) 6_565 .
C22_3 C1_3 C50_3 153.48(8) 6_565 .
C20_3 C1_3 C50_3 28.4 6_565 .
C24_3 C1_3 C2_3 152.0(7) 6_565 .
C22_3 C1_3 C2_3 46.8 6_565 .
C20_3 C1_3 C2_3 94.83(7) 6_565 .
C50_3 C1_3 C2_3 118.6 . .
C24_3 C1_3 C6_3 32.2(4) 6_565 .
C22_3 C1_3 C6_3 78.0 6_565 .
C20_3 C1_3 C6_3 136.2 6_565 .
C50_3 C1_3 C6_3 107.8 . .
C2_3 C1_3 C6_3 124.4 . .
C24_3 C1_3 C73_3 7.6(2) 6_565 6_565
C22_3 C1_3 C73_3 111.32(13) 6_565 6_565
C20_3 C1_3 C73_3 99.09(8) 6_565 6_565
C50_3 C1_3 C73_3 70.74(6) . 6_565
C2_3 C1_3 C73_3 149.99(11) . 6_565
C6_3 C1_3 C73_3 37.09(6) . 6_565
C23_3 C2_3 C22_3 91.6(2) 6_565 6_565
C23_3 C2_3 C18_3 77.33(7) 6_565 6_565
C22_3 C2_3 C18_3 164.0(3) 6_565 6_565
C23_3 C2_3 C3_3 88.9 6_565 .
C22_3 C2_3 C3_3 166.41(9) 6_565 .
C18_3 C2_3 C3_3 11.76(9) 6_565 .
C23_3 C2_3 C1_3 151.89(8) 6_565 .
C22_3 C2_3 C1_3 60.45(13) 6_565 .
C18_3 C2_3 C1_3 129.13(9) 6_565 .
C3_3 C2_3 C1_3 117.4 . .
C23_3 C2_3 C9_3 34.62(9) 6_565 .
C22_3 C2_3 C9_3 58.31(15) 6_565 .
C18_3 C2_3 C9_3 108.37(13) 6_565 .
C3_3 C2_3 C9_3 118.9 . .
C1_3 C2_3 C9_3 117.5 . .
C23_3 C2_3 C24_3 148.10(17) 6_565 6_565
C22_3 C2_3 C24_3 57.04(6) 6_565 6_565
C18_3 C2_3 C24_3 131.70(13) 6_565 6_565
C3_3 C2_3 C24_3 120.0 . 6_565
C1_3 C2_3 C24_3 4.25(10) . 6_565
C9_3 C2_3 C24_3 113.56(8) . 6_565
C23_3 C2_3 C19_3 123.0 6_565 6_565
C22_3 C2_3 C19_3 140.37(9) 6_565 6_565
C18_3 C2_3 C19_3 46.4 6_565 6_565
C3_3 C2_3 C19_3 34.7 . 6_565
C1_3 C2_3 C19_3 82.7 . 6_565
C9_3 C2_3 C19_3 146.71(8) . 6_565
C24_3 C2_3 C19_3 85.40(9) 6_565 6_565
C18_3 C3_3 C19_3 176.29(15) 6_565 6_565
C18_3 C3_3 C2_3 76.6 6_565 .
C19_3 C3_3 C2_3 99.8 6_565 .
C18_3 C3_3 C4_3 51.5(3) 6_565 .
C19_3 C3_3 C4_3 131.22(7) 6_565 .
C2_3 C3_3 C4_3 120.8 . .
C18_3 C3_3 C49_3 158.8(2) 6_565 .
C19_3 C3_3 C49_3 24.2 6_565 .
C2_3 C3_3 C49_3 121.9 . .
C4_3 C3_3 C49_3 107.3 . .
C18_3 C3_3 C17_3 52.1(3) 6_565 6_565
C19_3 C3_3 C17_3 130.6 6_565 6_565
C2_3 C3_3 C17_3 121.07(7) . 6_565
C4_3 C3_3 C17_3 0.8 . 6_565
C49_3 C3_3 C17_3 106.7 . 6_565
C18_3 C3_3 C23_3 46.79(8) 6_565 6_565
C19_3 C3_3 C23_3 129.5 6_565 6_565
C2_3 C3_3 C23_3 30.33(7) . 6_565
C4_3 C3_3 C23_3 91.70(9) . 6_565
C49_3 C3_3 C23_3 148.9 . 6_565
C17_3 C3_3 C23_3 92.06(15) 6_565 6_565
C17_3 C4_3 C18_3 173.8(9) 6_565 6_565
C17_3 C4_3 C3_3 172.22(9) 6_565 .
C18_3 C4_3 C3_3 10.29(6) 6_565 .
C17_3 C4_3 C16_3 65.2(4) 6_565 .
C18_3 C4_3 C16_3 118.81(6) 6_565 .
C3_3 C4_3 C16_3 108.5 . .
C17_3 C4_3 C5_3 61.5(7) 6_565 .
C18_3 C4_3 C5_3 112.60(10) 6_565 .
C3_3 C4_3 C5_3 121.1 . .
C16_3 C4_3 C5_3 118.8 . .
C17_3 C4_3 C15_3 57.6(3) 6_565 6_565
C18_3 C4_3 C15_3 126.24(15) 6_565 6_565
C3_3 C4_3 C15_3 115.97(10) . 6_565
C16_3 C4_3 C15_3 7.69(12) . 6_565
C5_3 C4_3 C15_3 111.65(13) . 6_565
C17_3 C5_3 C17_3 114.85(7) . 6_565
C17_3 C5_3 C10_3 112.0 . .
C17_3 C5_3 C10_3 122.91(6) 6_565 .
C17_3 C5_3 C10_3 122.91(13) . 6_565
C17_3 C5_3 C10_3 112.03(19) 6_565 6_565
C10_3 C5_3 C10_3 11.46(13) . 6_565
C17_3 C5_3 C4_3 5.9 . 6_565
C17_3 C5_3 C4_3 119.9 6_565 6_565
C10_3 C5_3 C4_3 106.2 . 6_565
C10_3 C5_3 C4_3 117.07(17) 6_565 6_565
C17_3 C5_3 C4_3 119.9 . .
C17_3 C5_3 C4_3 5.88(6) 6_565 .
C10_3 C5_3 C4_3 117.1 . .
C10_3 C5_3 C4_3 106.16(13) 6_565 .
C4_3 C5_3 C4_3 124.67(6) 6_565 .
C73_3 C6_3 C24_3 77.58(10) 6_565 6_565
C73_3 C6_3 C7_3 138.88(15) 6_565 .
C24_3 C6_3 C7_3 123.98(13) 6_565 .
C73_3 C6_3 C72_3 68.6 6_565 6_565
C24_3 C6_3 C72_3 137.3 6_565 6_565
C7_3 C6_3 C72_3 73.85(11) . 6_565
C73_3 C6_3 C13_3 24.06(9) 6_565 .
C24_3 C6_3 C13_3 100.7 6_565 .
C7_3 C6_3 C13_3 118.1 . .
C72_3 C6_3 C13_3 45.03(9) 6_565 .
C73_3 C6_3 C1_3 84.1 6_565 .
C24_3 C6_3 C1_3 6.63(8) 6_565 .
C7_3 C6_3 C1_3 118.1 . .
C72_3 C6_3 C1_3 141.4 6_565 .
C13_3 C6_3 C1_3 107.1 . .
C73_3 C6_3 C22_3 126.2 6_565 6_565
C24_3 C6_3 C22_3 54.1 6_565 6_565
C7_3 C6_3 C22_3 71.05(9) . 6_565
C72_3 C6_3 C22_3 133.0(2) 6_565 6_565
C13_3 C6_3 C22_3 141.9 . 6_565
C1_3 C6_3 C22_3 47.67(8) . 6_565
C73_3 C6_3 C70_3 115.57(14) 6_565 6_565
C24_3 C6_3 C70_3 134.83(19) 6_565 6_565
C7_3 C6_3 C70_3 23.7 . 6_565
C72_3 C6_3 C70_3 50.66(9) 6_565 6_565
C13_3 C6_3 C70_3 94.4 . 6_565
C1_3 C6_3 C70_3 130.9 . 6_565
C22_3 C6_3 C70_3 88.91(14) 6_565 6_565
C73_3 C6_3 C21_3 142.6(2) 6_565 6_565
C24_3 C6_3 C21_3 97.80(11) 6_565 6_565
C7_3 C6_3 C21_3 26.2 . 6_565
C72_3 C6_3 C21_3 93.92(16) 6_565 6_565
C13_3 C6_3 C21_3 132.2 . 6_565
C1_3 C6_3 C21_3 91.9 . 6_565
C22_3 C6_3 C21_3 45.32(6) 6_565 6_565
C70_3 C6_3 C21_3 44.48(7) 6_565 6_565
C73_3 C6_3 Sc7 76.4(15) 6_565 .
C24_3 C6_3 Sc7 91.5(16) 6_565 .
C7_3 C6_3 Sc7 69.2(15) . .
C72_3 C6_3 Sc7 56.4(16) 6_565 .
C13_3 C6_3 Sc7 69.3(16) . .
C1_3 C6_3 Sc7 91.9(16) . .
C22_3 C6_3 Sc7 82.2(16) 6_565 .
C70_3 C6_3 Sc7 54.9(15) 6_565 .
C21_3 C6_3 Sc7 66.6(15) 6_565 .
C70_3 C7_3 C21_3 116.8(4) 6_565 6_565
C70_3 C7_3 C6_3 106.78(19) 6_565 .
C21_3 C7_3 C6_3 109.39(16) 6_565 .
C70_3 C7_3 C8_3 113.2(2) 6_565 .
C21_3 C7_3 C8_3 8.82(14) 6_565 .
C6_3 C7_3 C8_3 118.1 . .
C70_3 C7_3 C78_3 11.54(17) 6_565 .
C21_3 C7_3 C78_3 112.14(18) 6_565 .
C6_3 C7_3 C78_3 118.1 . .
C8_3 C7_3 C78_3 107.1 . .
C70_3 C7_3 C72_3 54.64(11) 6_565 6_565
C21_3 C7_3 C72_3 139.9 6_565 6_565
C6_3 C7_3 C72_3 53.19(9) . 6_565
C8_3 C7_3 C72_3 145.5 . 6_565
C78_3 C7_3 C72_3 65.41(9) . 6_565
C70_3 C7_3 C22_3 138.90(6) 6_565 6_565
C21_3 C7_3 C22_3 48.04(8) 6_565 6_565
C6_3 C7_3 C22_3 62.26(8) . 6_565
C8_3 C7_3 C22_3 56.35(9) . 6_565
C78_3 C7_3 C22_3 144.35(6) . 6_565
C72_3 C7_3 C22_3 108.87(11) 6_565 6_565
C70_3 C7_3 Sc7 56.1(17) 6_565 .
C21_3 C7_3 Sc7 84.1(17) 6_565 .
C6_3 C7_3 Sc7 77.2(15) . .
C8_3 C7_3 Sc7 87.9(16) . .
C78_3 C7_3 Sc7 63.9(17) . .
C72_3 C7_3 Sc7 58.1(16) 6_565 .
C22_3 C7_3 Sc7 82.9(17) 6_565 .
C21_3 C8_3 C8_3 133.7(2) 6_565 6_565
C21_3 C8_3 C21_3 117.1(2) 6_565 .
C8_3 C8_3 C21_3 16.7 6_565 .
C21_3 C8_3 C9_3 110.63(18) 6_565 .
C8_3 C8_3 C9_3 106.0 6_565 .
C21_3 C8_3 C9_3 118.6 . .
C21_3 C8_3 C7_3 14.06(15) 6_565 .
C8_3 C8_3 C7_3 124.1 6_565 .
C21_3 C8_3 C7_3 107.8 . .
C9_3 C8_3 C7_3 124.4 . .
C21_3 C8_3 C22_3 61.8(2) 6_565 6_565
C8_3 C8_3 C22_3 150.72(6) 6_565 6_565
C21_3 C8_3 C22_3 152.5 . 6_565
C9_3 C8_3 C22_3 49.6 . 6_565
C7_3 C8_3 C22_3 75.0 . 6_565
C21_3 C8_3 C70_3 30.52(14) 6_565 6_565
C8_3 C8_3 C70_3 103.54(10) 6_565 6_565
C21_3 C8_3 C70_3 86.96(10) . 6_565
C9_3 C8_3 C70_3 135.80(6) . 6_565
C7_3 C8_3 C70_3 21.77(9) . 6_565
C22_3 C8_3 C70_3 90.61(12) 6_565 6_565
C21_3 C8_3 C9_3 152.58(5) 6_565 6_565
C8_3 C8_3 C9_3 45.15(7) 6_565 6_565
C21_3 C8_3 C9_3 58.87(7) . 6_565
C9_3 C8_3 C9_3 60.86(7) . 6_565
C7_3 C8_3 C9_3 157.8 . 6_565
C22_3 C8_3 C9_3 108.3 6_565 6_565
C70_3 C8_3 C9_3 137.86(12) 6_565 6_565
C21_3 C8_3 Sc7 55.5(13) 6_565 .
C8_3 C8_3 Sc7 93.3(13) 6_565 .
C21_3 C8_3 Sc7 81.2(13) . .
C9_3 C8_3 Sc7 96.9(15) . .
C7_3 C8_3 Sc7 60.7(14) . .
C22_3 C8_3 Sc7 76.7(14) 6_565 .
C70_3 C8_3 Sc7 49.0(14) 6_565 .
C9_3 C8_3 Sc7 98.1(13) 6_565 .
C23_3 C9_3 C10_3 83.4 6_565 6_565
C23_3 C9_3 C22_3 76.6(2) 6_565 6_565
C10_3 C9_3 C22_3 156.02(12) 6_565 6_565
C23_3 C9_3 C10_3 92.30(15) 6_565 .
C10_3 C9_3 C10_3 9.12(12) 6_565 .
C22_3 C9_3 C10_3 161.1 6_565 .
C23_3 C9_3 C8_3 148.09(12) 6_565 .
C10_3 C9_3 C8_3 126.49(12) 6_565 .
C22_3 C9_3 C8_3 71.64(8) 6_565 .
C10_3 C9_3 C8_3 117.4 . .
C23_3 C9_3 C2_3 30.78(11) 6_565 .
C10_3 C9_3 C2_3 110.89(11) 6_565 .
C22_3 C9_3 C2_3 46.85(7) 6_565 .
C10_3 C9_3 C2_3 118.9 . .
C8_3 C9_3 C2_3 117.5 . .
C23_3 C9_3 C21_3 130.2(2) 6_565 6_565
C10_3 C9_3 C21_3 141.7(2) 6_565 6_565
C22_3 C9_3 C21_3 54.0 6_565 6_565
C10_3 C9_3 C21_3 132.75(11) . 6_565
C8_3 C9_3 C21_3 17.96(10) . 6_565
C2_3 C9_3 C21_3 99.51(10) . 6_565
C23_3 C9_3 C9_3 134.25(15) 6_565 6_565
C10_3 C9_3 C9_3 52.50(12) 6_565 6_565
C22_3 C9_3 C9_3 141.03(9) 6_565 6_565
C10_3 C9_3 C9_3 43.4 . 6_565
C8_3 C9_3 C9_3 74.0 . 6_565
C2_3 C9_3 C9_3 151.1 . 6_565
C21_3 C9_3 C9_3 89.86(11) 6_565 6_565
C23_3 C9_3 C8_3 167.5 6_565 6_565
C10_3 C9_3 C8_3 97.64(19) 6_565 6_565
C22_3 C9_3 C8_3 99.1 6_565 6_565
C10_3 C9_3 C8_3 88.52(7) . 6_565
C8_3 C9_3 C8_3 28.85(7) . 6_565
C2_3 C9_3 C8_3 141.26(5) . 6_565
C21_3 C9_3 C8_3 45.3 6_565 6_565
C9_3 C9_3 C8_3 45.15(7) 6_565 6_565
C10_3 C10_3 C9_3 127.50(12) 6_565 6_565
C10_3 C10_3 C9_3 43.4 6_565 .
C9_3 C10_3 C9_3 84.12(12) 6_565 .
C10_3 C10_3 C5_3 84.3 6_565 .
C9_3 C10_3 C5_3 140.91(9) 6_565 .
C9_3 C10_3 C5_3 123.1 . .
C10_3 C10_3 C23_3 163.5 6_565 .
C9_3 C10_3 C23_3 38.86(12) 6_565 .
C9_3 C10_3 C23_3 121.9 . .
C5_3 C10_3 C23_3 104.9 . .
C10_3 C10_3 C23_3 13.8 6_565 6_565
C9_3 C10_3 C23_3 115.29(10) 6_565 6_565
C9_3 C10_3 C23_3 32.0 . 6_565
C5_3 C10_3 C23_3 92.2 . 6_565
C23_3 C10_3 C23_3 149.7 . 6_565
C68_3 C11_3 C61_3 171.6(4) 6_565 6_565
C68_3 C11_3 C12_3 50.7(4) 6_565 .
C61_3 C11_3 C12_3 133.42(12) 6_565 .
C68_3 C11_3 C74_3 168.8(3) 6_565 .
C61_3 C11_3 C74_3 12.62(12) 6_565 .
C12_3 C11_3 C74_3 120.8 . .
C68_3 C11_3 C52_3 83.8(3) 6_565 .
C61_3 C11_3 C52_3 97.10(8) 6_565 .
C12_3 C11_3 C52_3 121.9 . .
C74_3 C11_3 C52_3 107.3 . .
C68_3 C11_3 C71_3 64.2(3) 6_565 6_565
C61_3 C11_3 C71_3 118.6(2) 6_565 6_565
C12_3 C11_3 C71_3 16.26(8) . 6_565
C74_3 C11_3 C71_3 106.22(11) . 6_565
C52_3 C11_3 C71_3 137.77(6) . 6_565
C68_3 C11_3 C69_3 51.4(3) 6_565 6_565
C61_3 C11_3 C69_3 130.6 6_565 6_565
C12_3 C11_3 C69_3 89.6 . 6_565
C74_3 C11_3 C69_3 139.6 . 6_565
C52_3 C11_3 C69_3 33.8 . 6_565
C71_3 C11_3 C69_3 105.89(7) 6_565 6_565
C71_3 C12_3 C68_3 107.38(8) 6_565 6_565
C71_3 C12_3 C72_3 97.14(16) 6_565 6_565
C68_3 C12_3 C72_3 155.04(17) 6_565 6_565
C71_3 C12_3 C11_3 98.9 6_565 .
C68_3 C12_3 C11_3 10.71(14) 6_565 .
C72_3 C12_3 C11_3 160.4 6_565 .
C71_3 C12_3 C13_3 143.8 6_565 .
C68_3 C12_3 C13_3 108.67(11) 6_565 .
C72_3 C12_3 C13_3 47.44(12) 6_565 .
C11_3 C12_3 C13_3 117.4 . .
C71_3 C12_3 C77_3 33.1(2) 6_565 .
C68_3 C12_3 C77_3 129.50(14) 6_565 .
C72_3 C12_3 C77_3 71.00(14) 6_565 .
C11_3 C12_3 C77_3 118.9 . .
C13_3 C12_3 C77_3 117.5 . .
C71_3 C12_3 C76_3 24.9(2) 6_565 6_565
C68_3 C12_3 C76_3 96.98(12) 6_565 6_565
C72_3 C12_3 C76_3 103.61(17) 6_565 6_565
C11_3 C12_3 C76_3 86.6 . 6_565
C13_3 C12_3 C76_3 148.0 . 6_565
C77_3 C12_3 C76_3 32.8 . 6_565
C71_3 C12_3 Sc7 97.0(17) 6_565 .
C68_3 C12_3 Sc7 108.6(17) 6_565 .
C72_3 C12_3 Sc7 62.7(17) 6_565 .
C11_3 C12_3 Sc7 103.9(17) . .
C13_3 C12_3 Sc7 75.0(17) . .
C77_3 C12_3 Sc7 67.3(16) . .
C76_3 C12_3 Sc7 78.9(17) 6_565 .
C73_3 C13_3 C72_3 104.9(2) 6_565 6_565
C73_3 C13_3 C65_3 77.15(17) 6_565 6_565
C72_3 C13_3 C65_3 162.9(2) 6_565 6_565
C73_3 C13_3 C54_3 69.63(13) 6_565 .
C72_3 C13_3 C54_3 155.88(10) 6_565 .
C65_3 C13_3 C54_3 10.22(6) 6_565 .
C73_3 C13_3 C12_3 156.5(3) 6_565 .
C72_3 C13_3 C12_3 57.9 6_565 .
C65_3 C13_3 C12_3 114.40(5) 6_565 .
C54_3 C13_3 C12_3 118.6 . .
C73_3 C13_3 C6_3 38.90(17) 6_565 .
C72_3 C13_3 C6_3 67.0 6_565 .
C65_3 C13_3 C6_3 116.0 6_565 .
C54_3 C13_3 C6_3 107.8 . .
C12_3 C13_3 C6_3 124.4 . .
C73_3 C13_3 C71_3 151.8(3) 6_565 6_565
C72_3 C13_3 C71_3 50.01(8) 6_565 6_565
C65_3 C13_3 C71_3 122.6 6_565 6_565
C54_3 C13_3 C71_3 126.6 . 6_565
C12_3 C13_3 C71_3 8.2 . 6_565
C6_3 C13_3 C71_3 116.82(6) . 6_565
C73_3 C13_3 Sc7 87.9(18) 6_565 .
C72_3 C13_3 Sc7 60.0(16) 6_565 .
C65_3 C13_3 Sc7 103.5(16) 6_565 .
C54_3 C13_3 Sc7 96.0(16) . .
C12_3 C13_3 Sc7 69.8(17) . .
C6_3 C13_3 Sc7 76.9(17) . .
C71_3 C13_3 Sc7 68.8(17) 6_565 .
C15_3 C14_3 C15_3 117.22(7) . 6_565
C15_3 C14_3 C27_3 116.6 . .
C15_3 C14_3 C27_3 116.63(6) 6_565 .
C15_3 C14_3 C16_3 4.1 . 6_565
C15_3 C14_3 C16_3 119.9 6_565 6_565
C27_3 C14_3 C16_3 112.6 . 6_565
C15_3 C14_3 C16_3 119.9 . .
C15_3 C14_3 C16_3 4.1 6_565 .
C27_3 C14_3 C16_3 112.6 . .
C16_3 C14_3 C16_3 122.29(6) 6_565 .
C16_3 C15_3 C14_3 147.36(17) 6_565 .
C16_3 C15_3 C17_3 79.58(14) 6_565 .
C14_3 C15_3 C17_3 122.5 . .
C16_3 C15_3 C33_3 43.0 6_565 .
C14_3 C15_3 C33_3 106.4 . .
C17_3 C15_3 C33_3 120.3 . .
C16_3 C15_3 C4_3 74.1 6_565 6_565
C14_3 C15_3 C4_3 126.99(13) . 6_565
C17_3 C15_3 C4_3 5.59(11) . 6_565
C33_3 C15_3 C4_3 114.68(10) . 6_565
C16_3 C15_3 C36_3 26.6 6_565 6_565
C14_3 C15_3 C36_3 121.41(6) . 6_565
C17_3 C15_3 C36_3 103.4 . 6_565
C33_3 C15_3 C36_3 17.0 . 6_565
C4_3 C15_3 C36_3 97.86(13) 6_565 6_565
C15_3 C16_3 C33_3 130.93(9) 6_565 6_565
C15_3 C16_3 C17_3 92.2(3) 6_565 6_565
C33_3 C16_3 C17_3 133.67(16) 6_565 6_565
C15_3 C16_3 C36_3 149.78(5) 6_565 .
C33_3 C16_3 C36_3 19.51(8) 6_565 .
C17_3 C16_3 C36_3 114.61(11) 6_565 .
C15_3 C16_3 C4_3 98.23(15) 6_565 .
C33_3 C16_3 C4_3 127.65(6) 6_565 .
C17_3 C16_3 C4_3 6.11(11) 6_565 .
C36_3 C16_3 C4_3 108.5 . .
C15_3 C16_3 C14_3 28.53(17) 6_565 .
C33_3 C16_3 C14_3 104.36(11) 6_565 .
C17_3 C16_3 C14_3 112.36(14) 6_565 .
C36_3 C16_3 C14_3 121.9 . .
C4_3 C16_3 C14_3 117.6 . .
C4_3 C17_3 C16_3 108.7(6) 6_565 6_565
C4_3 C17_3 C5_3 112.6(7) 6_565 .
C16_3 C17_3 C5_3 128.63(14) 6_565 .
C4_3 C17_3 C15_3 116.8(4) 6_565 .
C16_3 C17_3 C15_3 8.22(13) 6_565 .
C5_3 C17_3 C15_3 121.3 . .
C4_3 C17_3 C18_3 5.5(8) 6_565 .
C16_3 C17_3 C18_3 112.28(11) 6_565 .
C5_3 C17_3 C18_3 107.4 . .
C15_3 C17_3 C18_3 120.3 . .
C4_3 C17_3 C3_3 6.99(7) 6_565 6_565
C16_3 C17_3 C3_3 103.08(14) 6_565 6_565
C5_3 C17_3 C3_3 115.02(7) . 6_565
C15_3 C17_3 C3_3 111.1 . 6_565
C18_3 C17_3 C3_3 9.2 . 6_565
C3_3 C18_3 C4_3 118.2(2) 6_565 6_565
C3_3 C18_3 C2_3 91.65(12) 6_565 6_565
C4_3 C18_3 C2_3 138.3(2) 6_565 6_565
C3_3 C18_3 C19_3 2.95(11) 6_565 .
C4_3 C18_3 C19_3 120.39(6) 6_565 .
C2_3 C18_3 C19_3 88.77(9) 6_565 .
C3_3 C18_3 C17_3 118.7(3) 6_565 .
C4_3 C18_3 C17_3 0.69(11) 6_565 .
C2_3 C18_3 C17_3 137.60(14) 6_565 .
C19_3 C18_3 C17_3 120.8 . .
C3_3 C18_3 C23_3 124.8 6_565 .
C4_3 C18_3 C23_3 107.98(10) 6_565 .
C2_3 C18_3 C23_3 33.72(11) 6_565 .
C19_3 C18_3 C23_3 121.9 . .
C17_3 C18_3 C23_3 107.3 . .
C3_3 C18_3 C49_3 17.73(18) 6_565 6_565
C4_3 C18_3 C49_3 100.5 6_565 6_565
C2_3 C18_3 C49_3 107.27(10) 6_565 6_565
C19_3 C18_3 C49_3 20.08(6) . 6_565
C17_3 C18_3 C49_3 100.99(7) . 6_565
C23_3 C18_3 C49_3 138.6 . 6_565
C49_3 C19_3 C3_3 107.5(3) 6_565 6_565
C49_3 C19_3 C48_3 78.64(11) 6_565 6_565
C3_3 C19_3 C48_3 157.9(2) 6_565 6_565
C49_3 C19_3 C18_3 108.2(2) 6_565 .
C3_3 C19_3 C18_3 0.8 6_565 .
C48_3 C19_3 C18_3 157.29(11) 6_565 .
C49_3 C19_3 C20_3 131.02(13) 6_565 .
C3_3 C19_3 C20_3 118.1 6_565 .
C48_3 C19_3 C20_3 52.4 6_565 .
C18_3 C19_3 C20_3 117.4 . .
C49_3 C19_3 C32_3 13.99(5) 6_565 .
C3_3 C19_3 C32_3 118.38(7) 6_565 .
C48_3 C19_3 C32_3 65.2 6_565 .
C18_3 C19_3 C32_3 118.9 . .
C20_3 C19_3 C32_3 117.5 . .
C49_3 C19_3 C2_3 147.1(4) 6_565 6_565
C3_3 C19_3 C2_3 45.6 6_565 6_565
C48_3 C19_3 C2_3 119.4 6_565 6_565
C18_3 C19_3 C2_3 44.8 . 6_565
C20_3 C19_3 C2_3 72.64(5) . 6_565
C32_3 C19_3 C2_3 149.88(8) . 6_565
C49_3 C19_3 C36_3 17.9(2) 6_565 6_565
C3_3 C19_3 C36_3 91.34(13) 6_565 6_565
C48_3 C19_3 C36_3 90.8 6_565 6_565
C18_3 C19_3 C36_3 91.89(6) . 6_565
C20_3 C19_3 C36_3 141.3 . 6_565
C32_3 C19_3 C36_3 27.09(6) . 6_565
C2_3 C19_3 C36_3 129.22(17) 6_565 6_565
C49_3 C19_3 Sc8 83.4(11) 6_565 .
C3_3 C19_3 Sc8 111.6(10) 6_565 .
C48_3 C19_3 Sc8 47.0(10) 6_565 .
C18_3 C19_3 Sc8 111.2(10) . .
C20_3 C19_3 Sc8 64.6(10) . .
C32_3 C19_3 Sc8 71.6(11) . .
C2_3 C19_3 Sc8 90.4(11) 6_565 .
C36_3 C19_3 Sc8 82.0(11) 6_565 .
C50_3 C20_3 C48_3 90.0 6_565 6_565
C50_3 C20_3 C1_3 82.88(13) 6_565 6_565
C48_3 C20_3 C1_3 150.0(3) 6_565 6_565
C50_3 C20_3 C24_3 72.74(13) 6_565 .
C48_3 C20_3 C24_3 148.10(13) 6_565 .
C1_3 C20_3 C24_3 10.3 6_565 .
C50_3 C20_3 C19_3 142.04(17) 6_565 .
C48_3 C20_3 C19_3 61.00(6) 6_565 .
C1_3 C20_3 C19_3 109.48(8) 6_565 .
C24_3 C20_3 C19_3 118.6 . .
C50_3 C20_3 C66_3 35.95(18) 6_565 .
C48_3 C20_3 C66_3 63.37(6) 6_565 .
C1_3 C20_3 C66_3 118.1 6_565 .
C24_3 C20_3 C66_3 107.8 . .
C19_3 C20_3 C66_3 124.4 . .
C50_3 C20_3 C49_3 131.16(14) 6_565 6_565
C48_3 C20_3 C49_3 46.8 6_565 6_565
C1_3 C20_3 C49_3 121.43(17) 6_565 6_565
C24_3 C20_3 C49_3 129.67(8) . 6_565
C19_3 C20_3 C49_3 14.2 . 6_565
C66_3 C20_3 C49_3 110.2 . 6_565
C50_3 C20_3 Sc8 58.1(11) 6_565 .
C48_3 C20_3 Sc8 56.1(11) 6_565 .
C1_3 C20_3 Sc8 96.2(11) 6_565 .
C24_3 C20_3 Sc8 92.1(11) . .
C19_3 C20_3 Sc8 84.5(11) . .
C66_3 C20_3 Sc8 64.2(11) . .
C49_3 C20_3 Sc8 76.4(11) 6_565 .
C8_3 C21_3 C7_3 157.1(3) 6_565 6_565
C8_3 C21_3 C70_3 137.7(2) 6_565 .
C7_3 C21_3 C70_3 28.52(16) 6_565 .
C8_3 C21_3 C22_3 97.6(2) 6_565 .
C7_3 C21_3 C22_3 103.84(18) 6_565 .
C70_3 C21_3 C22_3 121.7 . .
C8_3 C21_3 C8_3 29.6(2) 6_565 .
C7_3 C21_3 C8_3 132.92(18) 6_565 .
C70_3 C21_3 C8_3 108.4 . .
C22_3 C21_3 C8_3 122.3 . .
C8_3 C21_3 C9_3 51.41(9) 6_565 6_565
C7_3 C21_3 C9_3 150.7(3) 6_565 6_565
C70_3 C21_3 C9_3 156.8 . 6_565
C22_3 C21_3 C9_3 46.92(11) . 6_565
C8_3 C21_3 C9_3 75.78(11) . 6_565
C8_3 C21_3 C21_3 46.3(2) 6_565 6_565
C7_3 C21_3 C21_3 117.48(19) 6_565 6_565
C70_3 C21_3 C21_3 91.9 . 6_565
C22_3 C21_3 C21_3 134.8 . 6_565
C8_3 C21_3 C21_3 16.7 . 6_565
C9_3 C21_3 C21_3 90.14(11) 6_565 6_565
C8_3 C21_3 C6_3 157.9(2) 6_565 6_565
C7_3 C21_3 C6_3 44.41(14) 6_565 6_565
C70_3 C21_3 C6_3 63.0 . 6_565
C22_3 C21_3 C6_3 60.3 . 6_565
C8_3 C21_3 C6_3 163.7 . 6_565
C9_3 C21_3 C6_3 106.60(12) 6_565 6_565
C21_3 C21_3 C6_3 150.0 6_565 6_565
C8_3 C21_3 C78_3 122.0(3) 6_565 6_565
C7_3 C21_3 C78_3 42.76(9) 6_565 6_565
C70_3 C21_3 C78_3 15.71(9) . 6_565
C22_3 C21_3 C78_3 135.41(7) . 6_565
C8_3 C21_3 C78_3 92.71(9) . 6_565
C9_3 C21_3 C78_3 154.60(11) 6_565 6_565
C21_3 C21_3 C78_3 76.23(9) 6_565 6_565
C6_3 C21_3 C78_3 78.4 6_565 6_565
C8_3 C21_3 Sc7 113.6(15) 6_565 6_565
C7_3 C21_3 Sc7 74.8(16) 6_565 6_565
C70_3 C21_3 Sc7 57.0(16) . 6_565
C22_3 C21_3 Sc7 89.6(16) . 6_565
C8_3 C21_3 Sc7 95.4(14) . 6_565
C9_3 C21_3 Sc7 100.2(16) 6_565 6_565
C21_3 C21_3 Sc7 84.6(15) 6_565 6_565
C6_3 C21_3 Sc7 68.2(14) 6_565 6_565
C78_3 C21_3 Sc7 57.8(16) 6_565 6_565
C2_3 C22_3 C9_3 74.85(8) 6_565 6_565
C2_3 C22_3 C1_3 72.72(13) 6_565 6_565
C9_3 C22_3 C1_3 145.0 6_565 6_565
C2_3 C22_3 C23_3 36.10(14) 6_565 .
C9_3 C22_3 C23_3 39.53(8) 6_565 .
C1_3 C22_3 C23_3 108.8 6_565 .
C2_3 C22_3 C21_3 149.49(17) 6_565 .
C9_3 C22_3 C21_3 79.08(8) 6_565 .
C1_3 C22_3 C21_3 126.6 6_565 .
C23_3 C22_3 C21_3 118.3 . .
C2_3 C22_3 C24_3 82.45(12) 6_565 .
C9_3 C22_3 C24_3 152.2 6_565 .
C1_3 C22_3 C24_3 10.2 6_565 .
C23_3 C22_3 C24_3 118.3 . .
C21_3 C22_3 C24_3 116.6 . .
C2_3 C22_3 C8_3 132.2(2) 6_565 6_565
C9_3 C22_3 C8_3 58.76(13) 6_565 6_565
C1_3 C22_3 C8_3 145.9 6_565 6_565
C23_3 C22_3 C8_3 98.2 . 6_565
C21_3 C22_3 C8_3 20.6 . 6_565
C24_3 C22_3 C8_3 136.3 . 6_565
C2_3 C22_3 C6_3 126.47(18) 6_565 6_565
C9_3 C22_3 C6_3 151.41(19) 6_565 6_565
C1_3 C22_3 C6_3 54.29(6) 6_565 6_565
C23_3 C22_3 C6_3 160.8 . 6_565
C21_3 C22_3 C6_3 74.35(9) . 6_565
C24_3 C22_3 C6_3 44.28(7) . 6_565
C8_3 C22_3 C6_3 94.97(6) 6_565 6_565
C2_3 C22_3 C7_3 163.84(7) 6_565 6_565
C9_3 C22_3 C7_3 107.19(18) 6_565 6_565
C1_3 C22_3 C7_3 100.50(5) 6_565 6_565
C23_3 C22_3 C7_3 146.17(10) . 6_565
C21_3 C22_3 C7_3 28.12(9) . 6_565
C24_3 C22_3 C7_3 90.36(8) . 6_565
C8_3 C22_3 C7_3 48.6 6_565 6_565
C6_3 C22_3 C7_3 46.7 6_565 6_565
C2_3 C23_3 C9_3 114.6 6_565 6_565
C2_3 C23_3 C22_3 52.29(6) 6_565 .
C9_3 C23_3 C22_3 63.88(13) 6_565 .
C2_3 C23_3 C10_3 155.55(14) 6_565 .
C9_3 C23_3 C10_3 57.72(14) 6_565 .
C22_3 C23_3 C10_3 120.2 . .
C2_3 C23_3 C18_3 69.0 6_565 .
C9_3 C23_3 C18_3 155.29(10) 6_565 .
C22_3 C23_3 C18_3 120.2 . .
C10_3 C23_3 C18_3 108.2 . .
C2_3 C23_3 C3_3 60.74(10) 6_565 6_565
C9_3 C23_3 C3_3 154.20(13) 6_565 6_565
C22_3 C23_3 C3_3 111.83(6) . 6_565
C10_3 C23_3 C3_3 114.74(10) . 6_565
C18_3 C23_3 C3_3 8.40(5) . 6_565
C2_3 C23_3 C10_3 153.41(16) 6_565 6_565
C9_3 C23_3 C10_3 55.66(17) 6_565 6_565
C22_3 C23_3 C10_3 117.8 . 6_565
C10_3 C23_3 C10_3 2.7 . 6_565
C18_3 C23_3 C10_3 109.4 . 6_565
C3_3 C23_3 C10_3 115.74(9) 6_565 6_565
C1_3 C24_3 C6_3 141.1(5) 6_565 6_565
C1_3 C24_3 C50_3 93.2(3) 6_565 6_565
C6_3 C24_3 C50_3 124.9 6_565 6_565
C1_3 C24_3 C73_3 171.0(2) 6_565 .
C6_3 C24_3 C73_3 44.59(6) 6_565 .
C50_3 C24_3 C73_3 80.3 6_565 .
C1_3 C24_3 C22_3 60.8(6) 6_565 .
C6_3 C24_3 C22_3 81.65(11) 6_565 .
C50_3 C24_3 C22_3 143.42(9) 6_565 .
C73_3 C24_3 C22_3 121.7 . .
C1_3 C24_3 C20_3 65.6(4) 6_565 .
C6_3 C24_3 C20_3 152.98(6) 6_565 .
C50_3 C24_3 C20_3 28.1 6_565 .
C73_3 C24_3 C20_3 108.4 . .
C22_3 C24_3 C20_3 122.3 . .
C1_3 C24_3 C2_3 23.8(6) 6_565 6_565
C6_3 C24_3 C2_3 121.92(19) 6_565 6_565
C50_3 C24_3 C2_3 106.7 6_565 6_565
C73_3 C24_3 C2_3 153.46(10) . 6_565
C22_3 C24_3 C2_3 40.50(7) . 6_565
C20_3 C24_3 C2_3 82.10(6) . 6_565
C1_3 C24_3 Sc7 113.0(16) 6_565 6_565
C6_3 C24_3 Sc7 62.9(14) 6_565 6_565
C50_3 C24_3 Sc7 92.9(14) 6_565 6_565
C73_3 C24_3 Sc7 61.4(14) . 6_565
C22_3 C24_3 Sc7 76.7(14) . 6_565
C20_3 C24_3 Sc7 107.6(14) . 6_565
C2_3 C24_3 Sc7 92.4(14) 6_565 6_565
C31_3 C25_3 C25_3 100.7(4) 6_565 6_565
C31_3 C25_3 C30_3 97.5(4) 6_565 6_565
C25_3 C25_3 C30_3 147.79(8) 6_565 6_565
C31_3 C25_3 C31_3 84.2(4) 6_565 .
C25_3 C25_3 C31_3 16.5 6_565 .
C30_3 C25_3 C31_3 153.47(7) 6_565 .
C31_3 C25_3 C26_3 140.0(3) 6_565 .
C25_3 C25_3 C26_3 104.7 6_565 .
C30_3 C25_3 C26_3 47.09(6) 6_565 .
C31_3 C25_3 C26_3 118.6 . .
C31_3 C25_3 C37_3 23.9(4) 6_565 .
C25_3 C25_3 C37_3 124.3 6_565 .
C30_3 C25_3 C37_3 77.75(6) 6_565 .
C31_3 C25_3 C37_3 107.8 . .
C26_3 C25_3 C37_3 124.4 . .
C31_3 C25_3 C45_3 6.9(3) 6_565 6_565
C25_3 C25_3 C45_3 93.87(10) 6_565 6_565
C30_3 C25_3 C45_3 103.29(13) 6_565 6_565
C31_3 C25_3 C45_3 77.34(10) . 6_565
C26_3 C25_3 C45_3 143.28(5) . 6_565
C37_3 C25_3 C45_3 30.75(10) . 6_565
C31_3 C25_3 Sc9 60.7(11) 6_565 .
C25_3 C25_3 Sc9 103.5(9) 6_565 .
C30_3 C25_3 Sc9 63.4(10) 6_565 .
C31_3 C25_3 Sc9 95.5(10) . .
C26_3 C25_3 Sc9 83.5(11) . .
C37_3 C25_3 Sc9 62.5(10) . .
C45_3 C25_3 Sc9 61.3(11) 6_565 .
C28_3 C26_3 C30_3 98.2(3) 6_565 6_565
C28_3 C26_3 C27_3 82.4(2) 6_565 .
C30_3 C26_3 C27_3 166.43(6) 6_565 .
C28_3 C26_3 C25_3 158.1(2) 6_565 .
C30_3 C26_3 C25_3 60.03(12) 6_565 .
C27_3 C26_3 C25_3 118.3 . .
C28_3 C26_3 C35_3 40.85(18) 6_565 .
C30_3 C26_3 C35_3 58.68(10) 6_565 .
C27_3 C26_3 C35_3 118.1 . .
C25_3 C26_3 C35_3 117.5 . .
C28_3 C26_3 C31_3 150.3(3) 6_565 6_565
C30_3 C26_3 C31_3 53.0 6_565 6_565
C27_3 C26_3 C31_3 123.68(10) . 6_565
C25_3 C26_3 C31_3 8.63(7) . 6_565
C35_3 C26_3 C31_3 109.41(9) . 6_565
C26_3 C27_3 C26_3 93.76(9) 6_565 .
C26_3 C27_3 C14_3 127.40(8) 6_565 .
C26_3 C27_3 C14_3 127.4 . .
C26_3 C27_3 C28_3 28.22(9) 6_565 .
C26_3 C27_3 C28_3 121.3 . .
C14_3 C27_3 C28_3 101.0 . .
C26_3 C27_3 C28_3 121.33(6) 6_565 6_565
C26_3 C27_3 C28_3 28.2 . 6_565
C14_3 C27_3 C28_3 101.0 . 6_565
C28_3 C27_3 C28_3 147.4 . 6_565
C26_3 C28_3 C35_3 112.72(13) 6_565 6_565
C26_3 C28_3 C30_3 51.8(2) 6_565 .
C35_3 C28_3 C30_3 62.4 6_565 .
C26_3 C28_3 C33_3 157.1 6_565 .
C35_3 C28_3 C33_3 58.8 6_565 .
C30_3 C28_3 C33_3 120.2 . .
C26_3 C28_3 C27_3 69.4(2) 6_565 .
C35_3 C28_3 C27_3 153.82(9) 6_565 .
C30_3 C28_3 C27_3 119.9 . .
C33_3 C28_3 C27_3 108.4 . .
C26_3 C28_3 C36_3 150.6 6_565 6_565
C35_3 C28_3 C36_3 50.03(6) 6_565 6_565
C30_3 C28_3 C36_3 110.9 . 6_565
C33_3 C28_3 C36_3 9.4 . 6_565
C27_3 C28_3 C36_3 114.85(8) . 6_565
C39_3 C29_3 C38_3 156.4(4) 6_565 6_565
C39_3 C29_3 C43_3 126.48(16) 6_565 .
C38_3 C29_3 C43_3 31.86(6) 6_565 .
C39_3 C29_3 C30_3 107.1(3) 6_565 .
C38_3 C29_3 C30_3 96.36(14) 6_565 .
C43_3 C29_3 C30_3 121.7 . .
C39_3 C29_3 C34_3 18.20(12) 6_565 .
C38_3 C29_3 C34_3 139.31(11) 6_565 .
C43_3 C29_3 C34_3 108.4 . .
C30_3 C29_3 C34_3 122.3 . .
C39_3 C29_3 C35_3 57.6(2) 6_565 6_565
C38_3 C29_3 C35_3 145.6(2) 6_565 6_565
C43_3 C29_3 C35_3 157.06(9) . 6_565
C30_3 C29_3 C35_3 49.62(8) . 6_565
C34_3 C29_3 C35_3 73.04(7) . 6_565
C39_3 C29_3 C47_3 44.85(12) 6_565 6_565
C38_3 C29_3 C47_3 113.53(9) 6_565 6_565
C43_3 C29_3 C47_3 82.0 . 6_565
C30_3 C29_3 C47_3 140.82(7) . 6_565
C34_3 C29_3 C47_3 26.7 . 6_565
C35_3 C29_3 C47_3 95.8 6_565 6_565
C39_3 C29_3 Sc9 102.6(14) 6_565 6_565
C38_3 C29_3 Sc9 77.5(14) 6_565 6_565
C43_3 C29_3 Sc9 65.6(13) . 6_565
C30_3 C29_3 Sc9 83.4(13) . 6_565
C34_3 C29_3 Sc9 93.7(14) . 6_565
C35_3 C29_3 Sc9 91.5(13) 6_565 6_565
C47_3 C29_3 Sc9 79.3(13) 6_565 6_565
C39_3 C29_3 Sc8 73.2(11) 6_565 .
C38_3 C29_3 Sc8 98.8(11) 6_565 .
C43_3 C29_3 Sc8 73.9(11) . .
C30_3 C29_3 Sc8 105.5(10) . .
C34_3 C29_3 Sc8 61.5(11) . .
C35_3 C29_3 Sc8 87.8(11) 6_565 .
C47_3 C29_3 Sc8 47.4(10) 6_565 .
Sc9 C29_3 Sc8 32.8(14) 6_565 .
C26_3 C30_3 C35_3 74.4 6_565 6_565
C26_3 C30_3 C25_3 72.88(18) 6_565 6_565
C35_3 C30_3 C25_3 144.8(2) 6_565 6_565
C26_3 C30_3 C28_3 30.01(11) 6_565 .
C35_3 C30_3 C28_3 45.10(11) 6_565 .
C25_3 C30_3 C28_3 102.87(6) 6_565 .
C26_3 C30_3 C29_3 145.35(7) 6_565 .
C35_3 C30_3 C29_3 73.40(10) 6_565 .
C25_3 C30_3 C29_3 133.3 6_565 .
C28_3 C30_3 C29_3 118.3 . .
C26_3 C30_3 C31_3 88.63(12) 6_565 .
C35_3 C30_3 C31_3 154.63(13) 6_565 .
C25_3 C30_3 C31_3 16.8 6_565 .
C28_3 C30_3 C31_3 118.3 . .
C29_3 C30_3 C31_3 116.6 . .
C26_3 C30_3 C39_3 131.61(6) 6_565 6_565
C35_3 C30_3 C39_3 58.58(10) 6_565 6_565
C25_3 C30_3 C39_3 146.5 6_565 6_565
C28_3 C30_3 C39_3 103.6 . 6_565
C29_3 C30_3 C39_3 14.8 . 6_565
C31_3 C30_3 C39_3 130.2 . 6_565
C26_3 C30_3 C37_3 127.0(2) 6_565 6_565
C35_3 C30_3 C37_3 151.60(11) 6_565 6_565
C25_3 C30_3 C37_3 54.6 6_565 6_565
C28_3 C30_3 C37_3 156.10(11) . 6_565
C29_3 C30_3 C37_3 80.55(9) . 6_565
C31_3 C30_3 C37_3 38.40(10) . 6_565
C39_3 C30_3 C37_3 95.26(7) 6_565 6_565
C26_3 C30_3 C38_3 164.28(16) 6_565 6_565
C35_3 C30_3 C38_3 107.12(15) 6_565 6_565
C25_3 C30_3 C38_3 101.0 6_565 6_565
C28_3 C30_3 C38_3 151.3 . 6_565
C29_3 C30_3 C38_3 33.88(6) . 6_565
C31_3 C30_3 C38_3 84.31(8) . 6_565
C39_3 C30_3 C38_3 48.72(6) 6_565 6_565
C37_3 C30_3 C38_3 46.9 6_565 6_565
C26_3 C30_3 Sc9 105.5(11) 6_565 6_565
C35_3 C30_3 Sc9 88.6(12) 6_565 6_565
C25_3 C30_3 Sc9 88.1(12) 6_565 6_565
C28_3 C30_3 Sc9 105.9(12) . 6_565
C29_3 C30_3 Sc9 61.4(11) . 6_565
C31_3 C30_3 Sc9 77.8(12) . 6_565
C39_3 C30_3 Sc9 65.2(11) 6_565 6_565
C37_3 C30_3 Sc9 68.8(12) 6_565 6_565
C38_3 C30_3 Sc9 59.3(11) 6_565 6_565
C25_3 C31_3 C37_3 147.1(6) 6_565 6_565
C25_3 C31_3 C45_3 171.1(4) 6_565 .
C37_3 C31_3 C45_3 41.75(13) 6_565 .
C25_3 C31_3 C30_3 65.6(4) 6_565 .
C37_3 C31_3 C30_3 86.41(12) 6_565 .
C45_3 C31_3 C30_3 121.7 . .
C25_3 C31_3 C25_3 62.8(4) 6_565 .
C37_3 C31_3 C25_3 149.64(13) 6_565 .
C45_3 C31_3 C25_3 108.4 . .
C30_3 C31_3 C25_3 122.3 . .
C25_3 C31_3 C31_3 79.3(4) 6_565 6_565
C37_3 C31_3 C31_3 133.21(13) 6_565 6_565
C45_3 C31_3 C31_3 91.9 . 6_565
C30_3 C31_3 C31_3 136.3 . 6_565
C25_3 C31_3 C31_3 16.5 . 6_565
C25_3 C31_3 C26_3 31.4(2) 6_565 6_565
C37_3 C31_3 C26_3 124.7(2) 6_565 6_565
C45_3 C31_3 C26_3 152.4 . 6_565
C30_3 C31_3 C26_3 38.35(10) . 6_565
C25_3 C31_3 C26_3 84.26(10) . 6_565
C31_3 C31_3 C26_3 99.36(10) 6_565 6_565
C25_3 C31_3 C40_3 164.7(5) 6_565 6_565
C37_3 C31_3 C40_3 48.2 6_565 6_565
C45_3 C31_3 C40_3 6.44(10) . 6_565
C30_3 C31_3 C40_3 127.15(8) . 6_565
C25_3 C31_3 C40_3 101.96(10) . 6_565
C31_3 C31_3 C40_3 85.43(10) 6_565 6_565
C26_3 C31_3 C40_3 154.3 6_565 6_565
C25_3 C31_3 Sc9 111.2(12) 6_565 6_565
C37_3 C31_3 Sc9 71.1(10) 6_565 6_565
C45_3 C31_3 Sc9 69.6(12) . 6_565
C30_3 C31_3 Sc9 69.3(11) . 6_565
C25_3 C31_3 Sc9 107.7(10) . 6_565
C31_3 C31_3 Sc9 102.7(10) 6_565 6_565
C26_3 C31_3 Sc9 83.4(12) 6_565 6_565
C40_3 C31_3 Sc9 70.9(12) 6_565 6_565
C49_3 C32_3 C36_3 102.29(19) 6_565 6_565
C49_3 C32_3 C33_3 111.35(16) 6_565 .
C36_3 C32_3 C33_3 9.5 6_565 .
C49_3 C32_3 C34_3 127.09(9) 6_565 .
C36_3 C32_3 C34_3 126.9 6_565 .
C33_3 C32_3 C34_3 117.4 . .
C49_3 C32_3 C19_3 9.9 6_565 .
C36_3 C32_3 C19_3 110.3 6_565 .
C33_3 C32_3 C19_3 118.9 . .
C34_3 C32_3 C19_3 117.5 . .
C49_3 C32_3 C48_3 64.31(7) 6_565 6_565
C36_3 C32_3 C48_3 156.5(2) 6_565 6_565
C33_3 C32_3 C48_3 157.90(11) . 6_565
C34_3 C32_3 C48_3 62.8 . 6_565
C19_3 C32_3 C48_3 54.8 . 6_565
C49_3 C32_3 C35_3 151.2(3) 6_565 6_565
C36_3 C32_3 C35_3 56.35(8) 6_565 6_565
C33_3 C32_3 C35_3 46.82(6) . 6_565
C34_3 C32_3 C35_3 70.56(6) . 6_565
C19_3 C32_3 C35_3 152.31(9) . 6_565
C48_3 C32_3 C35_3 127.0 6_565 6_565
C49_3 C32_3 C47_3 109.35(8) 6_565 6_565
C36_3 C32_3 C47_3 138.46(13) 6_565 6_565
C33_3 C32_3 C47_3 129.55(6) . 6_565
C34_3 C32_3 C47_3 18.7 . 6_565
C19_3 C32_3 C47_3 99.5 . 6_565
C48_3 C32_3 C47_3 45.5 6_565 6_565
C35_3 C32_3 C47_3 83.9 6_565 6_565
C49_3 C32_3 Sc8 86.0(12) 6_565 .
C36_3 C32_3 Sc8 111.8(10) 6_565 .
C33_3 C32_3 Sc8 108.5(10) . .
C34_3 C32_3 Sc8 60.4(11) . .
C19_3 C32_3 Sc8 77.7(12) . .
C48_3 C32_3 Sc8 50.8(10) 6_565 .
C35_3 C32_3 Sc8 85.3(12) 6_565 .
C47_3 C32_3 Sc8 46.7(10) 6_565 .
C36_3 C33_3 C35_3 98.27(19) 6_565 6_565
C36_3 C33_3 C16_3 96.78(12) 6_565 6_565
C35_3 C33_3 C16_3 151.0(3) 6_565 6_565
C36_3 C33_3 C32_3 19.82(11) 6_565 .
C35_3 C33_3 C32_3 78.49(10) 6_565 .
C16_3 C33_3 C32_3 115.15(7) 6_565 .
C36_3 C33_3 C15_3 102.7(2) 6_565 .
C35_3 C33_3 C15_3 146.55(15) 6_565 .
C16_3 C33_3 C15_3 6.06(10) 6_565 .
C32_3 C33_3 C15_3 120.8 . .
C36_3 C33_3 C28_3 141.0 6_565 .
C35_3 C33_3 C28_3 44.28(12) 6_565 .
C16_3 C33_3 C28_3 113.22(11) 6_565 .
C32_3 C33_3 C28_3 121.9 . .
C15_3 C33_3 C28_3 107.3 . .
C36_3 C33_3 C49_3 8.8(2) 6_565 6_565
C35_3 C33_3 C49_3 101.66(11) 6_565 6_565
C16_3 C33_3 C49_3 90.2 6_565 6_565
C32_3 C33_3 C49_3 25.03(5) . 6_565
C15_3 C33_3 C49_3 95.94(6) . 6_565
C28_3 C33_3 C49_3 141.6 . 6_565
C47_3 C34_3 C39_3 104.19(12) 6_565 6_565
C47_3 C34_3 C29_3 96.75(12) 6_565 .
C39_3 C34_3 C29_3 7.4 6_565 .
C47_3 C34_3 C32_3 124.63(8) 6_565 .
C39_3 C34_3 C32_3 112.98(11) 6_565 .
C29_3 C34_3 C32_3 118.6 . .
C47_3 C34_3 C67_3 16.5(2) 6_565 .
C39_3 C34_3 C67_3 115.2 6_565 .
C29_3 C34_3 C67_3 107.8 . .
C32_3 C34_3 C67_3 124.4 . .
C47_3 C34_3 C48_3 66.1 6_565 6_565
C39_3 C34_3 C48_3 150.8(3) 6_565 6_565
C29_3 C34_3 C48_3 147.40(10) . 6_565
C32_3 C34_3 C48_3 61.29(5) . 6_565
C67_3 C34_3 C48_3 63.07(5) . 6_565
C47_3 C34_3 C35_3 140.8(3) 6_565 6_565
C39_3 C34_3 C35_3 51.93(10) 6_565 6_565
C29_3 C34_3 C35_3 58.3 . 6_565
C32_3 C34_3 C35_3 61.4 . 6_565
C67_3 C34_3 C35_3 157.32(7) . 6_565
C48_3 C34_3 C35_3 117.54(13) 6_565 6_565
C47_3 C34_3 Sc8 51.7(12) 6_565 .
C39_3 C34_3 Sc8 90.7(13) 6_565 .
C29_3 C34_3 Sc8 86.3(13) . .
C32_3 C34_3 Sc8 87.5(13) . .
C67_3 C34_3 Sc8 66.0(12) . .
C48_3 C34_3 Sc8 61.2(13) 6_565 .
C35_3 C34_3 Sc8 93.9(12) 6_565 .
C47_3 C34_3 Sc9 68.5(11) 6_565 6_565
C39_3 C34_3 Sc9 58.0(11) 6_565 6_565
C29_3 C34_3 Sc9 54.0(11) . 6_565
C32_3 C34_3 Sc9 98.2(10) . 6_565
C67_3 C34_3 Sc9 85.0(11) . 6_565
C48_3 C34_3 Sc9 93.5(11) 6_565 6_565
C35_3 C34_3 Sc9 72.3(11) 6_565 6_565
Sc8 C34_3 Sc9 32.9(14) . 6_565
C28_3 C35_3 C33_3 76.90(11) 6_565 6_565
C28_3 C35_3 C30_3 72.52(14) 6_565 6_565
C33_3 C35_3 C30_3 147.5(3) 6_565 6_565
C28_3 C35_3 C36_3 96.0 6_565 .
C33_3 C35_3 C36_3 19.55(10) 6_565 .
C30_3 C35_3 C36_3 161.04(13) 6_565 .
C28_3 C35_3 C39_3 143.8 6_565 .
C33_3 C35_3 C39_3 136.91(9) 6_565 .
C30_3 C35_3 C39_3 71.52(10) 6_565 .
C36_3 C35_3 C39_3 117.4 . .
C28_3 C35_3 C26_3 26.4 6_565 .
C33_3 C35_3 C26_3 101.13(13) 6_565 .
C30_3 C35_3 C26_3 46.92(12) 6_565 .
C36_3 C35_3 C26_3 118.9 . .
C39_3 C35_3 C26_3 117.5 . .
C28_3 C35_3 C29_3 129.26(13) 6_565 6_565
C33_3 C35_3 C29_3 149.90(11) 6_565 6_565
C30_3 C35_3 C29_3 57.0 6_565 6_565
C36_3 C35_3 C29_3 130.7 . 6_565
C39_3 C35_3 C29_3 14.57(9) . 6_565
C26_3 C35_3 C29_3 102.99(9) . 6_565
C28_3 C35_3 C32_3 130.41(9) 6_565 6_565
C33_3 C35_3 C32_3 54.7 6_565 6_565
C30_3 C35_3 C32_3 149.5 6_565 6_565
C36_3 C35_3 C32_3 35.14(6) . 6_565
C39_3 C35_3 C32_3 82.31(5) . 6_565
C26_3 C35_3 C32_3 148.67(10) . 6_565
C29_3 C35_3 C32_3 96.05(11) 6_565 6_565
C28_3 C35_3 C34_3 169.87(18) 6_565 6_565
C33_3 C35_3 C34_3 102.74(10) 6_565 6_565
C30_3 C35_3 C34_3 105.40(7) 6_565 6_565
C36_3 C35_3 C34_3 83.2 . 6_565
C39_3 C35_3 C34_3 34.4 . 6_565
C26_3 C35_3 C34_3 148.30(5) . 6_565
C29_3 C35_3 C34_3 48.66(6) 6_565 6_565
C32_3 C35_3 C34_3 48.06(6) 6_565 6_565
C28_3 C35_3 Sc9 102.5(10) 6_565 .
C33_3 C35_3 Sc9 114.1(10) 6_565 .
C30_3 C35_3 Sc9 63.3(11) 6_565 .
C36_3 C35_3 Sc9 106.1(11) . .
C39_3 C35_3 Sc9 56.9(9) . .
C26_3 C35_3 Sc9 83.1(10) . .
C29_3 C35_3 Sc9 52.1(10) 6_565 .
C32_3 C35_3 Sc9 89.5(11) 6_565 .
C34_3 C35_3 Sc9 68.2(10) 6_565 .
C33_3 C36_3 C32_3 150.64(10) 6_565 6_565
C33_3 C36_3 C35_3 62.18(10) 6_565 .
C32_3 C36_3 C35_3 88.5 6_565 .
C33_3 C36_3 C16_3 63.7(2) 6_565 .
C32_3 C36_3 C16_3 142.75(6) 6_565 .
C35_3 C36_3 C16_3 120.8 . .
C33_3 C36_3 C49_3 168.3(3) 6_565 .
C32_3 C36_3 C49_3 36.1 6_565 .
C35_3 C36_3 C49_3 121.9 . .
C16_3 C36_3 C49_3 107.3 . .
C33_3 C36_3 C15_3 60.3(2) 6_565 6_565
C32_3 C36_3 C15_3 145.61(6) 6_565 6_565
C35_3 C36_3 C15_3 117.26(6) . 6_565
C16_3 C36_3 C15_3 3.59(5) . 6_565
C49_3 C36_3 C15_3 110.5 . 6_565
C33_3 C36_3 C28_3 29.6 6_565 6_565
C32_3 C36_3 C28_3 121.9 6_565 6_565
C35_3 C36_3 C28_3 33.98(6) . 6_565
C16_3 C36_3 C28_3 87.64(8) . 6_565
C49_3 C36_3 C28_3 150.2 . 6_565
C15_3 C36_3 C28_3 84.05(13) 6_565 6_565
C33_3 C36_3 C19_3 160.8(4) 6_565 6_565
C32_3 C36_3 C19_3 42.6 6_565 6_565
C35_3 C36_3 C19_3 125.6 . 6_565
C16_3 C36_3 C19_3 100.36(7) . 6_565
C49_3 C36_3 C19_3 7.61(8) . 6_565
C15_3 C36_3 C19_3 103.5 6_565 6_565
C28_3 C36_3 C19_3 149.75(6) 6_565 6_565
C45_3 C37_3 C31_3 88.8(3) 6_565 6_565
C45_3 C37_3 C38_3 123.99(11) 6_565 .
C31_3 C37_3 C38_3 124.25(10) 6_565 .
C45_3 C37_3 C25_3 97.76(13) 6_565 .
C31_3 C37_3 C25_3 8.99(13) 6_565 .
C38_3 C37_3 C25_3 118.1 . .
C45_3 C37_3 C40_3 9.35(13) 6_565 .
C31_3 C37_3 C40_3 98.08(13) 6_565 .
C38_3 C37_3 C40_3 118.1 . .
C25_3 C37_3 C40_3 107.1 . .
C45_3 C37_3 C44_3 63.8 6_565 6_565
C31_3 C37_3 C44_3 139.40(17) 6_565 6_565
C38_3 C37_3 C44_3 62.43(10) . 6_565
C25_3 C37_3 C44_3 145.26(8) . 6_565
C40_3 C37_3 C44_3 56.34(11) . 6_565
C45_3 C37_3 C30_3 134.02(19) 6_565 6_565
C31_3 C37_3 C30_3 55.2 6_565 6_565
C38_3 C37_3 C30_3 71.09(9) . 6_565
C25_3 C37_3 C30_3 47.62(10) . 6_565
C40_3 C37_3 C30_3 141.83(9) . 6_565
C44_3 C37_3 C30_3 124.40(9) 6_565 6_565
C45_3 C37_3 C43_3 106.01(6) 6_565 6_565
C31_3 C37_3 C43_3 130.4 6_565 6_565
C38_3 C37_3 C43_3 17.97(5) . 6_565
C25_3 C37_3 C43_3 126.8 . 6_565
C40_3 C37_3 C43_3 100.3 . 6_565
C44_3 C37_3 C43_3 45.40(6) 6_565 6_565
C30_3 C37_3 C43_3 83.45(9) 6_565 6_565
C45_3 C37_3 Sc9 80.1(12) 6_565 .
C31_3 C37_3 Sc9 84.2(11) 6_565 .
C38_3 C37_3 Sc9 62.8(11) . .
C25_3 C37_3 Sc9 85.8(11) . .
C40_3 C37_3 Sc9 81.9(12) . .
C44_3 C37_3 Sc9 63.0(12) 6_565 .
C30_3 C37_3 Sc9 69.8(12) 6_565 .
C43_3 C37_3 Sc9 53.8(11) 6_565 .
C43_3 C38_3 C29_3 102.32(11) 6_565 6_565
C43_3 C38_3 C37_3 126.8(2) 6_565 .
C29_3 C38_3 C37_3 111.42(16) 6_565 .
C43_3 C38_3 C39_3 96.35(7) 6_565 .
C29_3 C38_3 C39_3 6.84(13) 6_565 .
C37_3 C38_3 C39_3 118.1 . .
C43_3 C38_3 C56_3 10.86(10) 6_565 .
C29_3 C38_3 C56_3 112.9 6_565 .
C37_3 C38_3 C56_3 118.1 . .
C39_3 C38_3 C56_3 107.1 . .
C43_3 C38_3 C44_3 65.79(11) 6_565 6_565
C29_3 C38_3 C44_3 145.23(19) 6_565 6_565
C37_3 C38_3 C44_3 62.94(8) . 6_565
C39_3 C38_3 C44_3 145.2 . 6_565
C56_3 C38_3 C44_3 55.83(7) . 6_565
C43_3 C38_3 C30_3 138.72(13) 6_565 6_565
C29_3 C38_3 C30_3 49.76(8) 6_565 6_565
C37_3 C38_3 C30_3 62.03(7) . 6_565
C39_3 C38_3 C30_3 56.57(6) . 6_565
C56_3 C38_3 C30_3 144.3 . 6_565
C44_3 C38_3 C30_3 117.20(19) 6_565 6_565
C43_3 C38_3 Sc9 68.6(13) 6_565 .
C29_3 C38_3 Sc9 74.9(14) 6_565 .
C37_3 C38_3 Sc9 81.7(13) . .
C39_3 C38_3 Sc9 75.4(14) . .
C56_3 C38_3 Sc9 70.8(13) . .
C44_3 C38_3 Sc9 70.3(14) 6_565 .
C30_3 C38_3 Sc9 74.1(13) 6_565 .
C29_3 C39_3 C34_3 154.35(13) 6_565 6_565
C29_3 C39_3 C47_3 122.95(11) 6_565 .
C34_3 C39_3 C47_3 31.4 6_565 .
C29_3 C39_3 C35_3 107.9(3) 6_565 .
C34_3 C39_3 C35_3 93.64(9) 6_565 .
C47_3 C39_3 C35_3 118.6 . .
C29_3 C39_3 C38_3 16.7(3) 6_565 .
C34_3 C39_3 C38_3 138.7 6_565 .
C47_3 C39_3 C38_3 107.8 . .
C35_3 C39_3 C38_3 124.4 . .
C29_3 C39_3 C30_3 58.0(3) 6_565 6_565
C34_3 C39_3 C30_3 142.31(14) 6_565 6_565
C47_3 C39_3 C30_3 152.43(7) . 6_565
C35_3 C39_3 C30_3 49.9 . 6_565
C38_3 C39_3 C30_3 74.7 . 6_565
C29_3 C39_3 C43_3 41.83(10) 6_565 6_565
C34_3 C39_3 C43_3 112.65(8) 6_565 6_565
C47_3 C39_3 C43_3 81.48(5) . 6_565
C35_3 C39_3 C43_3 142.34(11) . 6_565
C38_3 C39_3 C43_3 26.5 . 6_565
C30_3 C39_3 C43_3 96.99(11) 6_565 6_565
C29_3 C39_3 Sc9 66.9(13) 6_565 .
C34_3 C39_3 Sc9 99.6(13) 6_565 .
C47_3 C39_3 Sc9 80.3(13) . .
C35_3 C39_3 Sc9 91.4(12) . .
C38_3 C39_3 Sc9 67.2(13) . .
C30_3 C39_3 Sc9 75.5(12) 6_565 .
C43_3 C39_3 Sc9 59.1(12) 6_565 .
C29_3 C39_3 Sc8 97.7(12) 6_565 6_565
C34_3 C39_3 Sc8 65.7(11) 6_565 6_565
C47_3 C39_3 Sc8 49.2(10) . 6_565
C35_3 C39_3 Sc8 95.4(11) . 6_565
C38_3 C39_3 Sc8 92.6(12) . 6_565
C30_3 C39_3 Sc8 103.8(10) 6_565 6_565
C43_3 C39_3 Sc8 73.4(12) 6_565 6_565
Sc9 C39_3 Sc8 34.0(13) . 6_565
C45_3 C40_3 C40_3 111.8(3) 6_565 6_565
C45_3 C40_3 C44_3 79.2(3) 6_565 6_565
C40_3 C40_3 C44_3 153.85(6) 6_565 6_565
C45_3 C40_3 C45_3 91.5(3) 6_565 .
C40_3 C40_3 C45_3 20.3 6_565 .
C44_3 C40_3 C45_3 153.7 6_565 .
C45_3 C40_3 C41_3 134.9(2) 6_565 .
C40_3 C40_3 C41_3 101.6 6_565 .
C44_3 C40_3 C41_3 58.7 6_565 .
C45_3 C40_3 C41_3 118.6 . .
C45_3 C40_3 C37_3 16.6(3) 6_565 .
C40_3 C40_3 C37_3 128.1 6_565 .
C44_3 C40_3 C37_3 66.0 6_565 .
C45_3 C40_3 C37_3 107.8 . .
C41_3 C40_3 C37_3 124.4 . .
C45_3 C40_3 C31_3 17.2(2) 6_565 6_565
C40_3 C40_3 C31_3 94.57(10) 6_565 6_565
C44_3 C40_3 C31_3 94.69(11) 6_565 6_565
C45_3 C40_3 C31_3 74.31(10) . 6_565
C41_3 C40_3 C31_3 144.8 . 6_565
C37_3 C40_3 C31_3 33.75(10) . 6_565
C45_3 C40_3 C41_3 145.4(3) 6_565 6_565
C40_3 C40_3 C41_3 44.52(7) 6_565 6_565
C44_3 C40_3 C41_3 113.4 6_565 6_565
C45_3 C40_3 C41_3 62.58(6) . 6_565
C41_3 C40_3 C41_3 57.06(7) . 6_565
C37_3 C40_3 C41_3 158.7 . 6_565
C31_3 C40_3 C41_3 130.75(13) 6_565 6_565
C45_3 C40_3 Sc9 63.2(11) 6_565 .
C40_3 C40_3 Sc9 105.7(10) 6_565 .
C44_3 C40_3 Sc9 56.8(10) 6_565 .
C45_3 C40_3 Sc9 97.1(10) . .
C41_3 C40_3 Sc9 79.5(11) . .
C37_3 C40_3 Sc9 65.5(10) . .
C31_3 C40_3 Sc9 66.0(11) 6_565 .
C41_3 C40_3 Sc9 95.8(10) 6_565 .
C46_3 C41_3 C42_3 94.3 6_565 6_565
C46_3 C41_3 C44_3 71.17(19) 6_565 6_565
C42_3 C41_3 C44_3 160.77(12) 6_565 6_565
C46_3 C41_3 C42_3 109.86(12) 6_565 .
C42_3 C41_3 C42_3 16.03(14) 6_565 .
C44_3 C41_3 C42_3 164.14(5) 6_565 .
C46_3 C41_3 C40_3 131.10(10) 6_565 .
C42_3 C41_3 C40_3 133.40(14) 6_565 .
C44_3 C41_3 C40_3 59.94(9) 6_565 .
C42_3 C41_3 C40_3 117.4 . .
C46_3 C41_3 C55_3 16.6 6_565 .
C42_3 C41_3 C55_3 104.74(13) 6_565 .
C44_3 C41_3 C55_3 58.35(8) 6_565 .
C42_3 C41_3 C55_3 118.9 . .
C40_3 C41_3 C55_3 117.5 . .
C46_3 C41_3 C41_3 146.85(12) 6_565 6_565
C42_3 C41_3 C41_3 54.98(14) 6_565 6_565
C44_3 C41_3 C41_3 134.70(10) 6_565 6_565
C42_3 C41_3 C41_3 39.0 . 6_565
C40_3 C41_3 C41_3 78.4 . 6_565
C55_3 C41_3 C41_3 148.8 . 6_565
C46_3 C41_3 C45_3 120.29(19) 6_565 6_565
C42_3 C41_3 C45_3 141.6(2) 6_565 6_565
C44_3 C41_3 C45_3 49.3 6_565 6_565
C42_3 C41_3 C45_3 125.84(10) . 6_565
C40_3 C41_3 C45_3 11.76(8) . 6_565
C55_3 C41_3 C45_3 106.02(9) . 6_565
C41_3 C41_3 C45_3 87.21(10) 6_565 6_565
C46_3 C41_3 C40_3 161.30(10) 6_565 6_565
C42_3 C41_3 C40_3 99.5(2) 6_565 6_565
C44_3 C41_3 C40_3 92.4 6_565 6_565
C42_3 C41_3 C40_3 83.46(7) . 6_565
C40_3 C41_3 C40_3 33.91(7) . 6_565
C55_3 C41_3 C40_3 144.8 . 6_565
C41_3 C41_3 C40_3 44.52(7) 6_565 6_565
C45_3 C41_3 C40_3 43.3 6_565 6_565
C46_3 C41_3 Sc9 82.0(10) 6_565 .
C42_3 C41_3 Sc9 114.6(10) 6_565 .
C44_3 C41_3 Sc9 52.4(9) 6_565 .
C42_3 C41_3 Sc9 111.8(9) . .
C40_3 C41_3 Sc9 69.8(10) . .
C55_3 C41_3 Sc9 66.1(10) . .
C41_3 C41_3 Sc9 98.9(9) 6_565 .
C45_3 C41_3 Sc9 60.2(10) 6_565 .
C40_3 C41_3 Sc9 80.8(10) 6_565 .
C42_3 C42_3 C41_3 125.02(14) 6_565 6_565
C42_3 C42_3 C41_3 39.0 6_565 .
C41_3 C42_3 C41_3 86.07(14) 6_565 .
C42_3 C42_3 C59_3 85.9 6_565 .
C41_3 C42_3 C59_3 141.43(11) 6_565 .
C41_3 C42_3 C59_3 120.8 . .
C42_3 C42_3 C46_3 159.6 6_565 .
C41_3 C42_3 C46_3 36.92(14) 6_565 .
C41_3 C42_3 C46_3 121.9 . .
C59_3 C42_3 C46_3 107.3 . .
C42_3 C42_3 C59_3 75.21(12) 6_565 6_565
C41_3 C42_3 C59_3 149.80(17) 6_565 6_565
C41_3 C42_3 C59_3 110.64(12) . 6_565
C59_3 C42_3 C59_3 10.66(12) . 6_565
C46_3 C42_3 C59_3 117.55(12) . 6_565
C42_3 C42_3 C46_3 15.4 6_565 6_565
C41_3 C42_3 C46_3 110.76(12) 6_565 6_565
C41_3 C42_3 C46_3 25.5 . 6_565
C59_3 C42_3 C46_3 96.1 . 6_565
C46_3 C42_3 C46_3 144.2 . 6_565
C59_3 C42_3 C46_3 85.61(14) 6_565 6_565
C56_3 C43_3 C38_3 157.4(2) 6_565 6_565
C56_3 C43_3 C29_3 155.9 6_565 .
C38_3 C43_3 C29_3 45.82(5) 6_565 .
C56_3 C43_3 C44_3 74.3(2) 6_565 .
C38_3 C43_3 C44_3 84.86(18) 6_565 .
C29_3 C43_3 C44_3 121.7 . .
C56_3 C43_3 C62_3 49.92(16) 6_565 .
C38_3 C43_3 C62_3 152.36(15) 6_565 .
C29_3 C43_3 C62_3 108.4 . .
C44_3 C43_3 C62_3 122.3 . .
C56_3 C43_3 C51_3 58.95(10) 6_565 6_565
C38_3 C43_3 C51_3 143.64(10) 6_565 6_565
C29_3 C43_3 C51_3 98.1 . 6_565
C44_3 C43_3 C51_3 127.15(7) . 6_565
C62_3 C43_3 C51_3 12.13(5) . 6_565
C56_3 C43_3 C39_3 145.03(11) 6_565 6_565
C38_3 C43_3 C39_3 57.2 6_565 6_565
C29_3 C43_3 C39_3 11.68(6) . 6_565
C44_3 C43_3 C39_3 131.89(10) . 6_565
C62_3 C43_3 C39_3 96.72(6) . 6_565
C51_3 C43_3 C39_3 86.56(5) 6_565 6_565
C56_3 C43_3 C37_3 125.5(3) 6_565 6_565
C38_3 C43_3 C37_3 35.22(16) 6_565 6_565
C29_3 C43_3 C37_3 72.0 . 6_565
C44_3 C43_3 C37_3 51.4 . 6_565
C62_3 C43_3 C37_3 164.58(6) . 6_565
C51_3 C43_3 C37_3 155.69(14) 6_565 6_565
C39_3 C43_3 C37_3 83.38(7) 6_565 6_565
C56_3 C43_3 C55_3 31.18(17) 6_565 6_565
C38_3 C43_3 C55_3 129.1(2) 6_565 6_565
C29_3 C43_3 C55_3 153.02(8) . 6_565
C44_3 C43_3 C55_3 44.24(6) . 6_565
C62_3 C43_3 C55_3 78.17(6) . 6_565
C51_3 C43_3 C55_3 84.4 6_565 6_565
C39_3 C43_3 C55_3 153.19(13) 6_565 6_565
C37_3 C43_3 C55_3 94.76(11) 6_565 6_565
C56_3 C43_3 Sc9 92.8(14) 6_565 6_565
C38_3 C43_3 Sc9 90.9(14) 6_565 6_565
C29_3 C43_3 Sc9 75.2(14) . 6_565
C44_3 C43_3 Sc9 77.4(15) . 6_565
C62_3 C43_3 Sc9 90.6(14) . 6_565
C51_3 C43_3 Sc9 81.5(14) 6_565 6_565
C39_3 C43_3 Sc9 75.1(14) 6_565 6_565
C37_3 C43_3 Sc9 74.5(14) 6_565 6_565
C55_3 C43_3 Sc9 78.6(14) 6_565 6_565
C56_3 C43_3 Sc8 83.2(11) 6_565 .
C38_3 C43_3 Sc8 110.9(11) 6_565 .
C29_3 C43_3 Sc8 75.4(11) . .
C44_3 C43_3 Sc8 104.8(10) . .
C62_3 C43_3 Sc8 60.7(10) . .
C51_3 C43_3 Sc8 50.1(10) 6_565 .
C39_3 C43_3 Sc8 68.8(11) 6_565 .
C37_3 C43_3 Sc8 105.6(10) 6_565 .
C55_3 C43_3 Sc8 86.2(11) 6_565 .
Sc9 C43_3 Sc8 32.8(15) 6_565 .
C46_3 C44_3 C55_3 27.92(10) . 6_565
C46_3 C44_3 C41_3 36.20(9) . 6_565
C55_3 C44_3 C41_3 62.8 6_565 6_565
C46_3 C44_3 C56_3 89.8 . 6_565
C55_3 C44_3 C56_3 61.96(8) 6_565 6_565
C41_3 C44_3 C56_3 123.8 6_565 6_565
C46_3 C44_3 C40_3 97.6 . 6_565
C55_3 C44_3 C40_3 123.23(18) 6_565 6_565
C41_3 C44_3 C40_3 61.38(13) 6_565 6_565
C56_3 C44_3 C40_3 160.64(9) 6_565 6_565
C46_3 C44_3 C45_3 118.3 . .
C55_3 C44_3 C45_3 141.43(13) 6_565 .
C41_3 C44_3 C45_3 82.27(9) 6_565 .
C56_3 C44_3 C45_3 143.3 6_565 .
C40_3 C44_3 C45_3 21.7 6_565 .
C46_3 C44_3 C43_3 118.3 . .
C55_3 C44_3 C43_3 90.40(10) 6_565 .
C41_3 C44_3 C43_3 149.0 6_565 .
C56_3 C44_3 C43_3 28.9 6_565 .
C40_3 C44_3 C43_3 137.7 6_565 .
C45_3 C44_3 C43_3 116.6 . .
C46_3 C44_3 C38_3 147.64(6) . 6_565
C55_3 C44_3 C38_3 119.75(16) 6_565 6_565
C41_3 C44_3 C38_3 164.96(16) 6_565 6_565
C56_3 C44_3 C38_3 58.10(9) 6_565 6_565
C40_3 C44_3 C38_3 111.68(6) 6_565 6_565
C45_3 C44_3 C38_3 90.00(9) . 6_565
C43_3 C44_3 C38_3 29.35(7) . 6_565
C46_3 C44_3 C37_3 154.67(12) . 6_565
C55_3 C44_3 C37_3 165.24(6) 6_565 6_565
C41_3 C44_3 C37_3 118.7(2) 6_565 6_565
C56_3 C44_3 C37_3 112.12(10) 6_565 6_565
C40_3 C44_3 C37_3 57.65(7) 6_565 6_565
C45_3 C44_3 C37_3 36.47(11) . 6_565
C43_3 C44_3 C37_3 83.23(9) . 6_565
C38_3 C44_3 C37_3 54.6 6_565 6_565
C46_3 C44_3 Sc9 98.7(13) . 6_565
C55_3 C44_3 Sc9 87.1(13) 6_565 6_565
C41_3 C44_3 Sc9 97.6(12) 6_565 6_565
C56_3 C44_3 Sc9 70.4(12) 6_565 6_565
C40_3 C44_3 Sc9 90.8(12) 6_565 6_565
C45_3 C44_3 Sc9 81.7(13) . 6_565
C43_3 C44_3 Sc9 63.8(12) . 6_565
C38_3 C44_3 Sc9 68.4(12) 6_565 6_565
C37_3 C44_3 Sc9 78.2(13) 6_565 6_565
C40_3 C45_3 C37_3 154.0(5) 6_565 6_565
C40_3 C45_3 C31_3 156.3(3) 6_565 .
C37_3 C45_3 C31_3 49.48(13) 6_565 .
C40_3 C45_3 C44_3 79.1(3) 6_565 .
C37_3 C45_3 C44_3 79.76(13) 6_565 .
C31_3 C45_3 C44_3 121.7 . .
C40_3 C45_3 C40_3 47.9(3) 6_565 .
C37_3 C45_3 C40_3 157.11(14) 6_565 .
C31_3 C45_3 C40_3 108.4 . .
C44_3 C45_3 C40_3 122.3 . .
C40_3 C45_3 C45_3 68.2(3) 6_565 6_565
C37_3 C45_3 C45_3 137.12(14) 6_565 6_565
C31_3 C45_3 C45_3 88.1 . 6_565
C44_3 C45_3 C45_3 139.2 . 6_565
C40_3 C45_3 C45_3 20.3 . 6_565
C40_3 C45_3 C25_3 154.3(4) 6_565 6_565
C37_3 C45_3 C25_3 51.5 6_565 6_565
C31_3 C45_3 C25_3 2.02(10) . 6_565
C44_3 C45_3 C25_3 123.34(9) . 6_565
C40_3 C45_3 C25_3 106.39(10) . 6_565
C45_3 C45_3 C25_3 86.13(10) 6_565 6_565
C40_3 C45_3 C41_3 33.32(15) 6_565 6_565
C37_3 C45_3 C41_3 128.2(2) 6_565 6_565
C31_3 C45_3 C41_3 156.2 . 6_565
C44_3 C45_3 C41_3 48.41(10) . 6_565
C40_3 C45_3 C41_3 74.17(10) . 6_565
C45_3 C45_3 C41_3 92.79(10) 6_565 6_565
C25_3 C45_3 C41_3 156.0 6_565 6_565
C40_3 C45_3 Sc9 105.6(12) 6_565 6_565
C37_3 C45_3 Sc9 77.7(11) 6_565 6_565
C31_3 C45_3 Sc9 77.8(12) . 6_565
C44_3 C45_3 Sc9 63.3(11) . 6_565
C40_3 C45_3 Sc9 105.6(11) . 6_565
C45_3 C45_3 Sc9 102.2(10) 6_565 6_565
C25_3 C45_3 Sc9 78.0(12) 6_565 6_565
C41_3 C45_3 Sc9 78.8(12) 6_565 6_565
C55_3 C46_3 C41_3 141.78(7) 6_565 6_565
C55_3 C46_3 C44_3 76.3 6_565 .
C41_3 C46_3 C44_3 72.64(10) 6_565 .
C55_3 C46_3 C64_3 44.4 6_565 .
C41_3 C46_3 C64_3 150.16(11) 6_565 .
C44_3 C46_3 C64_3 120.2 . .
C55_3 C46_3 C42_3 144.74(15) 6_565 .
C41_3 C46_3 C42_3 48.80(11) 6_565 .
C44_3 C46_3 C42_3 120.2 . .
C64_3 C46_3 C42_3 108.2 . .
C55_3 C46_3 C57_3 51.4 6_565 6_565
C41_3 C46_3 C57_3 141.6(2) 6_565 6_565
C44_3 C46_3 C57_3 125.58(5) . 6_565
C64_3 C46_3 C57_3 8.97(10) . 6_565
C42_3 C46_3 C57_3 99.48(10) . 6_565
C55_3 C46_3 C42_3 144.58(17) 6_565 6_565
C41_3 C46_3 C42_3 44.64(14) 6_565 6_565
C44_3 C46_3 C42_3 115.5 . 6_565
C64_3 C46_3 C42_3 111.0 . 6_565
C42_3 C46_3 C42_3 5.0 . 6_565
C57_3 C46_3 C42_3 102.16(9) 6_565 6_565
C55_3 C46_3 C56_3 31.10(5) 6_565 6_565
C41_3 C46_3 C56_3 115.7 6_565 6_565
C44_3 C46_3 C56_3 45.4 . 6_565
C64_3 C46_3 C56_3 75.5 . 6_565
C42_3 C46_3 C56_3 152.33(7) . 6_565
C57_3 C46_3 C56_3 82.06(9) 6_565 6_565
C42_3 C46_3 C56_3 147.94(9) 6_565 6_565
C55_3 C46_3 Sc9 63.2(10) 6_565 6_565
C41_3 C46_3 Sc9 80.1(10) 6_565 6_565
C44_3 C46_3 Sc9 51.8(10) . 6_565
C64_3 C46_3 Sc9 88.1(10) . 6_565
C42_3 C46_3 Sc9 101.0(9) . 6_565
C57_3 C46_3 Sc9 87.5(10) 6_565 6_565
C42_3 C46_3 Sc9 96.8(9) 6_565 6_565
C56_3 C46_3 Sc9 51.3(9) 6_565 6_565
C67_3 C47_3 C34_3 146.1(4) 6_565 6_565
C67_3 C47_3 C51_3 53.44(13) 6_565 .
C34_3 C47_3 C51_3 152.46(8) 6_565 .
C67_3 C47_3 C48_3 87.0 6_565 .
C34_3 C47_3 C48_3 84.2 6_565 .
C51_3 C47_3 C48_3 121.7 . .
C67_3 C47_3 C39_3 149.55(6) 6_565 .
C34_3 C47_3 C39_3 44.40(12) 6_565 .
C51_3 C47_3 C39_3 108.4 . .
C48_3 C47_3 C39_3 122.3 . .
C67_3 C47_3 C62_3 59.8 6_565 6_565
C34_3 C47_3 C62_3 141.62(7) 6_565 6_565
C51_3 C47_3 C62_3 11.6 . 6_565
C48_3 C47_3 C62_3 133.3 . 6_565
C39_3 C47_3 C62_3 98.51(5) . 6_565
C67_3 C47_3 C29_3 140.90(6) 6_565 6_565
C34_3 C47_3 C29_3 56.59(10) 6_565 6_565
C51_3 C47_3 C29_3 96.2 . 6_565
C48_3 C47_3 C29_3 132.1 . 6_565
C39_3 C47_3 C29_3 12.2 . 6_565
C62_3 C47_3 C29_3 86.51(5) 6_565 6_565
C67_3 C47_3 C66_3 42.1 6_565 6_565
C34_3 C47_3 C66_3 130.85(7) 6_565 6_565
C51_3 C47_3 C66_3 76.6 . 6_565
C48_3 C47_3 C66_3 48.4 . 6_565
C39_3 C47_3 C66_3 167.86(8) . 6_565
C62_3 C47_3 C66_3 87.5 6_565 6_565
C29_3 C47_3 C66_3 165.93(18) 6_565 6_565
C67_3 C47_3 Sc8 98.4(14) 6_565 6_565
C34_3 C47_3 Sc8 110.5(15) 6_565 6_565
C51_3 C47_3 Sc8 71.9(15) . 6_565
C48_3 C47_3 Sc8 74.7(16) . 6_565
C39_3 C47_3 Sc8 97.5(15) . 6_565
C62_3 C47_3 Sc8 78.8(15) 6_565 6_565
C29_3 C47_3 Sc8 93.1(15) 6_565 6_565
C66_3 C47_3 Sc8 73.2(15) 6_565 6_565
C67_3 C47_3 C32_3 133.90(11) 6_565 6_565
C34_3 C47_3 C32_3 36.71(6) 6_565 6_565
C51_3 C47_3 C32_3 158.30(8) . 6_565
C48_3 C47_3 C32_3 50.0 . 6_565
C39_3 C47_3 C32_3 72.8 . 6_565
C62_3 C47_3 C32_3 161.8(2) 6_565 6_565
C29_3 C47_3 C32_3 83.80(7) 6_565 6_565
C66_3 C47_3 C32_3 98.3 6_565 6_565
Sc8 C47_3 C32_3 86.4(15) 6_565 6_565
C67_3 C47_3 Sc9 119.1(12) 6_565 .
C34_3 C47_3 Sc9 94.8(12) 6_565 .
C51_3 C47_3 Sc9 71.0(12) . .
C48_3 C47_3 Sc9 104.6(11) . .
C39_3 C47_3 Sc9 65.2(11) . .
C62_3 C47_3 Sc9 70.9(12) 6_565 .
C29_3 C47_3 Sc9 58.5(11) 6_565 .
C66_3 C47_3 Sc9 107.5(11) 6_565 .
Sc8 C47_3 Sc9 35.6(16) 6_565 .
C32_3 C47_3 Sc9 90.9(12) 6_565 .
C20_3 C48_3 C19_3 66.6 6_565 6_565
C20_3 C48_3 C49_3 92.48(6) 6_565 .
C19_3 C48_3 C49_3 25.9 6_565 .
C20_3 C48_3 C66_3 65.1 6_565 6_565
C19_3 C48_3 C66_3 131.8 6_565 6_565
C49_3 C48_3 C66_3 157.6 . 6_565
C20_3 C48_3 C50_3 29.0 6_565 .
C19_3 C48_3 C50_3 93.1 6_565 .
C49_3 C48_3 C50_3 118.3 . .
C66_3 C48_3 C50_3 40.02(6) 6_565 .
C20_3 C48_3 C47_3 145.5 6_565 .
C19_3 C48_3 C47_3 142.67(7) 6_565 .
C49_3 C48_3 C47_3 118.3 . .
C66_3 C48_3 C47_3 83.2 6_565 .
C50_3 C48_3 C47_3 116.6 . .
C20_3 C48_3 C32_3 126.52(11) 6_565 6_565
C19_3 C48_3 C32_3 60.03(6) 6_565 6_565
C49_3 C48_3 C32_3 34.3 . 6_565
C66_3 C48_3 C32_3 167.7 6_565 6_565
C50_3 C48_3 C32_3 149.17(8) . 6_565
C47_3 C48_3 C32_3 84.5 . 6_565
C20_3 C48_3 C34_3 173.33(18) 6_565 6_565
C19_3 C48_3 C34_3 115.88(9) 6_565 6_565
C49_3 C48_3 C34_3 90.19(5) . 6_565
C66_3 C48_3 C34_3 112.00(6) 6_565 6_565
C50_3 C48_3 C34_3 145.7 . 6_565
C47_3 C48_3 C34_3 29.7 . 6_565
C32_3 C48_3 C34_3 55.9 6_565 6_565
C20_3 C48_3 C67_3 121.92(8) 6_565 6_565
C19_3 C48_3 C67_3 170.67(13) 6_565 6_565
C49_3 C48_3 C67_3 145.4 . 6_565
C66_3 C48_3 C67_3 56.9 6_565 6_565
C50_3 C48_3 C67_3 94.6 . 6_565
C47_3 C48_3 C67_3 28.01(7) . 6_565
C32_3 C48_3 C67_3 111.1 6_565 6_565
C34_3 C48_3 C67_3 55.2 6_565 6_565
C20_3 C48_3 Sc8 94.6(15) 6_565 6_565
C19_3 C48_3 Sc8 104.6(14) 6_565 6_565
C49_3 C48_3 Sc8 103.8(13) . 6_565
C66_3 C48_3 Sc8 78.9(13) 6_565 6_565
C50_3 C48_3 Sc8 76.3(14) . 6_565
C47_3 C48_3 Sc8 64.7(15) . 6_565
C32_3 C48_3 Sc8 95.1(14) 6_565 6_565
C34_3 C48_3 Sc8 78.8(15) 6_565 6_565
C67_3 C48_3 Sc8 72.2(14) 6_565 6_565
C19_3 C49_3 C32_3 156.10(9) 6_565 6_565
C19_3 C49_3 C48_3 75.49(13) 6_565 .
C32_3 C49_3 C48_3 81.43(9) 6_565 .
C19_3 C49_3 C36_3 154.4(3) 6_565 .
C32_3 C49_3 C36_3 41.61(16) 6_565 .
C48_3 C49_3 C36_3 120.2 . .
C19_3 C49_3 C3_3 48.3(2) 6_565 .
C32_3 C49_3 C3_3 148.1(2) 6_565 .
C48_3 C49_3 C3_3 120.2 . .
C36_3 C49_3 C3_3 108.2 . .
C19_3 C49_3 C18_3 51.77(17) 6_565 6_565
C32_3 C49_3 C18_3 144.8(3) 6_565 6_565
C48_3 C49_3 C18_3 123.2 . 6_565
C36_3 C49_3 C18_3 104.69(7) . 6_565
C3_3 C49_3 C18_3 3.50(6) . 6_565
C19_3 C49_3 C20_3 34.79(10) 6_565 6_565
C32_3 C49_3 C20_3 121.89(10) 6_565 6_565
C48_3 C49_3 C20_3 40.7 . 6_565
C36_3 C49_3 C20_3 154.9 . 6_565
C3_3 C49_3 C20_3 81.35(6) . 6_565
C18_3 C49_3 C20_3 84.7 6_565 6_565
C19_3 C49_3 C33_3 151.6(4) 6_565 6_565
C32_3 C49_3 C33_3 43.62(11) 6_565 6_565
C48_3 C49_3 C33_3 121.1 . 6_565
C36_3 C49_3 C33_3 2.92(8) . 6_565
C3_3 C49_3 C33_3 105.77(7) . 6_565
C18_3 C49_3 C33_3 102.30(14) 6_565 6_565
C20_3 C49_3 C33_3 153.95(9) 6_565 6_565
C19_3 C49_3 Sc8 83.9(11) 6_565 6_565
C32_3 C49_3 Sc8 75.9(11) 6_565 6_565
C48_3 C49_3 Sc8 47.3(9) . 6_565
C36_3 C49_3 Sc8 93.1(11) . 6_565
C3_3 C49_3 Sc8 101.0(11) . 6_565
C18_3 C49_3 Sc8 101.7(11) 6_565 6_565
C20_3 C49_3 Sc8 62.0(11) 6_565 6_565
C33_3 C49_3 Sc8 91.9(11) 6_565 6_565
C20_3 C50_3 C66_3 119.5(2) 6_565 6_565
C20_3 C50_3 C24_3 79.14(12) 6_565 6_565
C66_3 C50_3 C24_3 157.82(8) 6_565 6_565
C20_3 C50_3 C54_3 177.04(13) 6_565 .
C66_3 C50_3 C54_3 63.32(6) 6_565 .
C24_3 C50_3 C54_3 97.9 6_565 .
C20_3 C50_3 C48_3 61.0 6_565 .
C66_3 C50_3 C48_3 69.9 6_565 .
C24_3 C50_3 C48_3 132.24(5) 6_565 .
C54_3 C50_3 C48_3 121.7 . .
C20_3 C50_3 C1_3 68.67(14) 6_565 .
C66_3 C50_3 C1_3 167.19(8) 6_565 .
C24_3 C50_3 C1_3 10.6 6_565 .
C54_3 C50_3 C1_3 108.4 . .
C48_3 C50_3 C1_3 122.3 . .
C20_3 C50_3 C65_3 174.7(3) 6_565 6_565
C66_3 C50_3 C65_3 61.1 6_565 6_565
C24_3 C50_3 C65_3 99.17(6) 6_565 6_565
C54_3 C50_3 C65_3 4.94(11) . 6_565
C48_3 C50_3 C65_3 122.7 . 6_565
C1_3 C50_3 C65_3 109.76(6) . 6_565
C20_3 C50_3 C73_3 129.35(14) 6_565 6_565
C66_3 C50_3 C73_3 109.5 6_565 6_565
C24_3 C50_3 C73_3 50.3 6_565 6_565
C54_3 C50_3 C73_3 47.7 . 6_565
C48_3 C50_3 C73_3 157.92(8) . 6_565
C1_3 C50_3 C73_3 60.9 . 6_565
C65_3 C50_3 C73_3 48.9 6_565 6_565
C20_3 C50_3 Sc8 106.8(13) 6_565 6_565
C66_3 C50_3 Sc8 81.0(13) 6_565 6_565
C24_3 C50_3 Sc8 106.2(13) 6_565 6_565
C54_3 C50_3 Sc8 74.2(13) . 6_565
C48_3 C50_3 Sc8 65.8(13) . 6_565
C1_3 C50_3 Sc8 106.8(13) . 6_565
C65_3 C50_3 Sc8 78.5(13) 6_565 6_565
C73_3 C50_3 Sc8 92.2(13) 6_565 6_565
C62_3 C51_3 C67_3 132.7(4) 6_565 6_565
C62_3 C51_3 C47_3 122.8 6_565 .
C67_3 C51_3 C47_3 31.22(11) 6_565 .
C62_3 C51_3 C53_3 115.4 6_565 .
C67_3 C51_3 C53_3 102.3 6_565 .
C47_3 C51_3 C53_3 121.7 . .
C62_3 C51_3 C56_3 32.6(4) 6_565 .
C67_3 C51_3 C56_3 134.8 6_565 .
C47_3 C51_3 C56_3 108.4 . .
C53_3 C51_3 C56_3 122.3 . .
C62_3 C51_3 C63_3 71.99(12) 6_565 6_565
C67_3 C51_3 C63_3 147.37(9) 6_565 6_565
C47_3 C51_3 C63_3 161.36(8) . 6_565
C53_3 C51_3 C63_3 45.9 . 6_565
C56_3 C51_3 C63_3 77.77(5) . 6_565
C62_3 C51_3 C43_3 48.9(2) 6_565 6_565
C67_3 C51_3 C43_3 110.5 6_565 6_565
C47_3 C51_3 C43_3 83.5 . 6_565
C53_3 C51_3 C43_3 143.83(8) . 6_565
C56_3 C51_3 C43_3 25.0 . 6_565
C63_3 C51_3 C43_3 102.06(10) 6_565 6_565
C62_3 C51_3 Sc8 130.8(16) 6_565 6_565
C67_3 C51_3 Sc8 82.6(14) 6_565 6_565
C47_3 C51_3 Sc8 66.9(14) . 6_565
C53_3 C51_3 Sc8 78.1(14) . 6_565
C56_3 C51_3 Sc8 98.9(15) . 6_565
C63_3 C51_3 Sc8 95.0(14) 6_565 6_565
C43_3 C51_3 Sc8 91.2(15) 6_565 6_565
C62_3 C51_3 Sc9 95.4(13) 6_565 .
C67_3 C51_3 Sc9 103.7(12) 6_565 .
C47_3 C51_3 Sc9 75.6(12) . .
C53_3 C51_3 Sc9 102.3(11) . .
C56_3 C51_3 Sc9 62.8(12) . .
C63_3 C51_3 Sc9 92.6(12) 6_565 .
C43_3 C51_3 Sc9 55.9(12) 6_565 .
Sc8 C51_3 Sc9 36.6(16) 6_565 .
C69_3 C52_3 C63_3 95.55(15) 6_565 6_565
C69_3 C52_3 C53_3 42.09(5) 6_565 .
C63_3 C52_3 C53_3 53.78(6) 6_565 .
C69_3 C52_3 C68_3 70.4 6_565 6_565
C63_3 C52_3 C68_3 160.69(6) 6_565 6_565
C53_3 C52_3 C68_3 110.1 . 6_565
C69_3 C52_3 C11_3 81.91(12) 6_565 .
C63_3 C52_3 C11_3 162.96(13) 6_565 .
C53_3 C52_3 C11_3 120.2 . .
C68_3 C52_3 C11_3 11.95(10) 6_565 .
C69_3 C52_3 C57_3 159.55(6) 6_565 .
C63_3 C52_3 C57_3 69.49(11) 6_565 .
C53_3 C52_3 C57_3 120.2 . .
C68_3 C52_3 C57_3 120.10(10) 6_565 .
C11_3 C52_3 C57_3 108.2 . .
C69_3 C52_3 C64_3 150.7 6_565 6_565
C63_3 C52_3 C64_3 57.8 6_565 6_565
C53_3 C52_3 C64_3 109.4 . 6_565
C68_3 C52_3 C64_3 131.5(2) 6_565 6_565
C11_3 C52_3 C64_3 119.58(9) . 6_565
C57_3 C52_3 C64_3 11.73(8) . 6_565
C69_3 C52_3 C61_3 116.91(13) 6_565 6_565
C63_3 C52_3 C61_3 141.42(19) 6_565 6_565
C53_3 C52_3 C61_3 149.6 . 6_565
C68_3 C52_3 C61_3 47.14(7) 6_565 6_565
C11_3 C52_3 C61_3 35.3 . 6_565
C57_3 C52_3 C61_3 73.5 . 6_565
C64_3 C52_3 C61_3 85.18(11) 6_565 6_565
C69_3 C52_3 C58_3 154.7(2) 6_565 6_565
C63_3 C52_3 C58_3 101.69(11) 6_565 6_565
C53_3 C52_3 C58_3 147.2 . 6_565
C68_3 C52_3 C58_3 88.09(13) 6_565 6_565
C11_3 C52_3 C58_3 76.2 . 6_565
C57_3 C52_3 C58_3 32.5 . 6_565
C64_3 C52_3 C58_3 44.20(6) 6_565 6_565
C61_3 C52_3 C58_3 41.11(5) 6_565 6_565
C69_3 C53_3 C63_3 87.66(11) 6_565 6_565
C69_3 C53_3 C65_3 75.1 6_565 6_565
C63_3 C53_3 C65_3 162.11(17) 6_565 6_565
C69_3 C53_3 C52_3 39.28(7) 6_565 .
C63_3 C53_3 C52_3 48.66(6) 6_565 .
C65_3 C53_3 C52_3 113.70(7) 6_565 .
C69_3 C53_3 C51_3 156.80(13) 6_565 .
C63_3 C53_3 C51_3 71.3 6_565 .
C65_3 C53_3 C51_3 124.6 6_565 .
C52_3 C53_3 C51_3 118.3 . .
C69_3 C53_3 C54_3 81.4 6_565 .
C63_3 C53_3 C54_3 162.85(15) 6_565 .
C65_3 C53_3 C54_3 10.19(8) 6_565 .
C52_3 C53_3 C54_3 118.3 . .
C51_3 C53_3 C54_3 116.6 . .
C69_3 C53_3 C62_3 146.75(14) 6_565 6_565
C63_3 C53_3 C62_3 59.4 6_565 6_565
C65_3 C53_3 C62_3 137.07(5) 6_565 6_565
C52_3 C53_3 C62_3 107.47(6) . 6_565
C51_3 C53_3 C62_3 12.8 . 6_565
C54_3 C53_3 C62_3 129.3 . 6_565
C69_3 C53_3 C66_3 124.4 6_565 6_565
C63_3 C53_3 C66_3 147.4 6_565 6_565
C65_3 C53_3 C66_3 49.3 6_565 6_565
C52_3 C53_3 C66_3 161.48(5) . 6_565
C51_3 C53_3 C66_3 76.2 . 6_565
C54_3 C53_3 C66_3 43.6 . 6_565
C62_3 C53_3 C66_3 88.1 6_565 6_565
C69_3 C53_3 C67_3 166.8 6_565 6_565
C63_3 C53_3 C67_3 104.7 6_565 6_565
C65_3 C53_3 C67_3 92.10(5) 6_565 6_565
C52_3 C53_3 C67_3 152.0 . 6_565
C51_3 C53_3 C67_3 33.8 . 6_565
C54_3 C53_3 C67_3 85.5 . 6_565
C62_3 C53_3 C67_3 45.3 6_565 6_565
C66_3 C53_3 C67_3 42.9 6_565 6_565
C69_3 C53_3 Sc8 111.8(13) 6_565 6_565
C63_3 C53_3 Sc8 97.7(14) 6_565 6_565
C65_3 C53_3 Sc8 84.4(15) 6_565 6_565
C52_3 C53_3 Sc8 107.4(12) . 6_565
C51_3 C53_3 Sc8 63.4(13) . 6_565
C54_3 C53_3 Sc8 74.5(15) . 6_565
C62_3 C53_3 Sc8 72.0(14) 6_565 6_565
C66_3 C53_3 Sc8 67.3(13) 6_565 6_565
C67_3 C53_3 Sc8 62.5(12) 6_565 6_565
C65_3 C54_3 C66_3 117.0(7) 6_565 6_565
C65_3 C54_3 C73_3 103.26(17) 6_565 6_565
C66_3 C54_3 C73_3 121.6 6_565 6_565
C65_3 C54_3 C50_3 146.5(6) 6_565 .
C66_3 C54_3 C50_3 41.64(7) 6_565 .
C73_3 C54_3 C50_3 81.7 6_565 .
C65_3 C54_3 C53_3 70.49(14) 6_565 .
C66_3 C54_3 C53_3 87.8 6_565 .
C73_3 C54_3 C53_3 147.37(9) 6_565 .
C50_3 C54_3 C53_3 121.7 . .
C65_3 C54_3 C13_3 83.6(4) 6_565 .
C66_3 C54_3 C13_3 148.8 6_565 .
C73_3 C54_3 C13_3 27.2 6_565 .
C50_3 C54_3 C13_3 108.4 . .
C53_3 C54_3 C13_3 122.3 . .
C65_3 C54_3 C69_3 52.1(4) 6_565 6_565
C66_3 C54_3 C69_3 123.43(6) 6_565 6_565
C73_3 C54_3 C69_3 114.42(12) 6_565 6_565
C50_3 C54_3 C69_3 154.7 . 6_565
C53_3 C54_3 C69_3 36.1 . 6_565
C13_3 C54_3 C69_3 87.54(6) . 6_565
C65_3 C54_3 Sc8 137.6(14) 6_565 6_565
C66_3 C54_3 Sc8 73.5(12) 6_565 6_565
C73_3 C54_3 Sc8 103.9(13) 6_565 6_565
C50_3 C54_3 Sc8 69.7(13) . 6_565
C53_3 C54_3 Sc8 69.1(14) . 6_565
C13_3 C54_3 Sc8 107.9(12) . 6_565
C69_3 C54_3 Sc8 87.0(13) 6_565 6_565
C46_3 C55_3 C64_3 109.52(16) 6_565 6_565
C46_3 C55_3 C44_3 75.74(10) 6_565 6_565
C64_3 C55_3 C44_3 170.2 6_565 6_565
C46_3 C55_3 C57_3 106.84(5) 6_565 .
C64_3 C55_3 C57_3 7.70(15) 6_565 .
C44_3 C55_3 C57_3 164.19(7) 6_565 .
C46_3 C55_3 C56_3 135.0 6_565 .
C64_3 C55_3 C56_3 115.44(13) 6_565 .
C44_3 C55_3 C56_3 59.40(11) 6_565 .
C57_3 C55_3 C56_3 117.4 . .
C46_3 C55_3 C41_3 21.63(11) 6_565 .
C64_3 C55_3 C41_3 123.80(16) 6_565 .
C44_3 C55_3 C41_3 58.89(12) 6_565 .
C57_3 C55_3 C41_3 118.9 . .
C56_3 C55_3 C41_3 117.5 . .
C46_3 C55_3 C63_3 157.04(14) 6_565 6_565
C64_3 C55_3 C63_3 49.03(8) 6_565 6_565
C44_3 C55_3 C63_3 124.23(10) 6_565 6_565
C57_3 C55_3 C63_3 50.7 . 6_565
C56_3 C55_3 C63_3 66.7 . 6_565
C41_3 C55_3 C63_3 156.84(8) . 6_565
C46_3 C55_3 C43_3 121.08(7) 6_565 6_565
C64_3 C55_3 C43_3 128.55(16) 6_565 6_565
C44_3 C55_3 C43_3 45.4 6_565 6_565
C57_3 C55_3 C43_3 129.3 . 6_565
C56_3 C55_3 C43_3 14.70(8) . 6_565
C41_3 C55_3 C43_3 102.83(7) . 6_565
C63_3 C55_3 C43_3 79.53(8) 6_565 6_565
C46_3 C55_3 Sc9 103.3(11) 6_565 .
C64_3 C55_3 Sc9 110.4(11) 6_565 .
C44_3 C55_3 Sc9 59.9(11) 6_565 .
C57_3 C55_3 Sc9 104.6(11) . .
C56_3 C55_3 Sc9 58.8(10) . .
C41_3 C55_3 Sc9 82.6(11) . .
C63_3 C55_3 Sc9 81.2(11) 6_565 .
C43_3 C55_3 Sc9 51.4(10) 6_565 .
C43_3 C56_3 C62_3 101.18(16) 6_565 6_565
C43_3 C56_3 C44_3 76.8(2) 6_565 6_565
C62_3 C56_3 C44_3 164.7(2) 6_565 6_565
C43_3 C56_3 C51_3 96.09(12) 6_565 .
C62_3 C56_3 C51_3 11.11(12) 6_565 .
C44_3 C56_3 C51_3 153.85(8) 6_565 .
C43_3 C56_3 C55_3 134.1(2) 6_565 .
C62_3 C56_3 C55_3 118.67(6) 6_565 .
C44_3 C56_3 C55_3 58.6 6_565 .
C51_3 C56_3 C55_3 118.6 . .
C43_3 C56_3 C38_3 11.76(13) 6_565 .
C62_3 C56_3 C38_3 112.8 6_565 .
C44_3 C56_3 C38_3 66.1 6_565 .
C51_3 C56_3 C38_3 107.8 . .
C55_3 C56_3 C38_3 124.4 . .
C43_3 C56_3 C63_3 146.7 6_565 6_565
C62_3 C56_3 C63_3 51.1 6_565 6_565
C44_3 C56_3 C63_3 124.40(14) 6_565 6_565
C51_3 C56_3 C63_3 53.0 . 6_565
C55_3 C56_3 C63_3 67.65(7) . 6_565
C38_3 C56_3 C63_3 157.2 . 6_565
C43_3 C56_3 C46_3 121.0(3) 6_565 6_565
C62_3 C56_3 C46_3 132.3 6_565 6_565
C44_3 C56_3 C46_3 44.78(7) 6_565 6_565
C51_3 C56_3 C46_3 131.1 . 6_565
C55_3 C56_3 C46_3 13.9 . 6_565
C38_3 C56_3 C46_3 110.7 . 6_565
C63_3 C56_3 C46_3 81.42(5) 6_565 6_565
C43_3 C56_3 Sc9 68.4(13) 6_565 .
C62_3 C56_3 Sc9 92.6(14) 6_565 .
C44_3 C56_3 Sc9 72.4(14) 6_565 .
C51_3 C56_3 Sc9 81.5(14) . .
C55_3 C56_3 Sc9 87.0(13) . .
C38_3 C56_3 Sc9 70.7(13) . .
C63_3 C56_3 Sc9 92.3(13) 6_565 .
C46_3 C56_3 Sc9 84.0(13) 6_565 .
C43_3 C56_3 Sc8 81.5(11) 6_565 6_565
C62_3 C56_3 Sc8 60.0(10) 6_565 6_565
C44_3 C56_3 Sc8 104.8(10) 6_565 6_565
C51_3 C56_3 Sc8 49.1(10) . 6_565
C55_3 C56_3 Sc8 98.6(10) . 6_565
C38_3 C56_3 Sc8 89.3(11) . 6_565
C63_3 C56_3 Sc8 68.9(11) 6_565 6_565
C46_3 C56_3 Sc8 102.6(10) 6_565 6_565
Sc9 C56_3 Sc8 32.9(14) . 6_565
C64_3 C57_3 C58_3 137.7(4) 6_565 6_565
C64_3 C57_3 C55_3 21.9(4) 6_565 .
C58_3 C57_3 C55_3 127.18(10) 6_565 .
C64_3 C57_3 C60_3 133.3(4) 6_565 .
C58_3 C57_3 C60_3 7.13(12) 6_565 .
C55_3 C57_3 C60_3 120.8 . .
C64_3 C57_3 C52_3 118.6(3) 6_565 .
C58_3 C57_3 C52_3 103.65(6) 6_565 .
C55_3 C57_3 C52_3 121.9 . .
C60_3 C57_3 C52_3 107.3 . .
C64_3 C57_3 C63_3 75.5(3) 6_565 6_565
C58_3 C57_3 C63_3 146.2 6_565 6_565
C55_3 C57_3 C63_3 80.7 . 6_565
C60_3 C57_3 C63_3 148.3 . 6_565
C52_3 C57_3 C63_3 43.2 . 6_565
C64_3 C57_3 C46_3 35.8(4) 6_565 6_565
C58_3 C57_3 C46_3 106.05(19) 6_565 6_565
C55_3 C57_3 C46_3 21.77(8) . 6_565
C60_3 C57_3 C46_3 100.11(9) . 6_565
C52_3 C57_3 C46_3 141.9 . 6_565
C63_3 C57_3 C46_3 102.4 6_565 6_565
C60_3 C58_3 C57_3 149.2(3) 6_565 6_565
C60_3 C58_3 C61_3 85.81(5) 6_565 .
C57_3 C58_3 C61_3 109.9 6_565 .
C60_3 C58_3 C64_3 142.26(12) 6_565 .
C57_3 C58_3 C64_3 10.46(6) 6_565 .
C61_3 C58_3 C64_3 120.3 . .
C60_3 C58_3 C59_3 35.91(9) 6_565 .
C57_3 C58_3 C59_3 117.74(11) 6_565 .
C61_3 C58_3 C59_3 120.0 . .
C64_3 C58_3 C59_3 108.5 . .
C60_3 C58_3 C74_3 70.33(7) 6_565 6_565
C57_3 C58_3 C74_3 123.20(12) 6_565 6_565
C61_3 C58_3 C74_3 15.49(12) . 6_565
C64_3 C58_3 C74_3 133.12(8) . 6_565
C59_3 C58_3 C74_3 104.70(12) . 6_565
C60_3 C58_3 C59_3 31.82(13) 6_565 6_565
C57_3 C58_3 C59_3 120.86(8) 6_565 6_565
C61_3 C58_3 C59_3 115.5 . 6_565
C64_3 C58_3 C59_3 112.0 . 6_565
C59_3 C58_3 C59_3 4.5 . 6_565
C74_3 C58_3 C59_3 100.21(17) 6_565 6_565
C60_3 C58_3 C52_3 143.72(10) 6_565 6_565
C57_3 C58_3 C52_3 43.87(8) 6_565 6_565
C61_3 C58_3 C52_3 66.2 . 6_565
C64_3 C58_3 C52_3 54.3 . 6_565
C59_3 C58_3 C52_3 148.2 . 6_565
C74_3 C58_3 C52_3 80.28(6) 6_565 6_565
C59_3 C58_3 C52_3 147.80(6) 6_565 6_565
C59_3 C59_3 C60_3 141.79(10) 6_565 6_565
C59_3 C59_3 C60_3 31.2 6_565 .
C60_3 C59_3 C60_3 110.55(10) 6_565 .
C59_3 C59_3 C42_3 94.1 6_565 .
C60_3 C59_3 C42_3 118.08(8) 6_565 .
C60_3 C59_3 C42_3 120.3 . .
C59_3 C59_3 C58_3 151.1 6_565 .
C60_3 C59_3 C58_3 10.00(10) 6_565 .
C60_3 C59_3 C58_3 120.0 . .
C42_3 C59_3 C58_3 108.5 . .
C59_3 C59_3 C42_3 75.21(12) 6_565 6_565
C60_3 C59_3 C42_3 135.38(18) 6_565 6_565
C60_3 C59_3 C42_3 102.15(12) . 6_565
C42_3 C59_3 C42_3 18.92(12) . 6_565
C58_3 C59_3 C42_3 126.35(12) . 6_565
C59_3 C59_3 C58_3 24.3 6_565 6_565
C60_3 C59_3 C58_3 117.55(5) 6_565 6_565
C60_3 C59_3 C58_3 7.5 . 6_565
C42_3 C59_3 C58_3 113.0 . 6_565
C58_3 C59_3 C58_3 126.8 . 6_565
C42_3 C59_3 C58_3 94.74(16) 6_565 6_565
C58_3 C60_3 C59_3 134.1 6_565 6_565
C58_3 C60_3 C59_3 140.66(9) 6_565 .
C59_3 C60_3 C59_3 6.96(10) 6_565 .
C58_3 C60_3 C61_3 80.03(18) 6_565 6_565
C59_3 C60_3 C61_3 142.8(2) 6_565 6_565
C59_3 C60_3 C61_3 135.94(13) . 6_565
C58_3 C60_3 C57_3 23.66(13) 6_565 .
C59_3 C60_3 C57_3 114.60(8) 6_565 .
C59_3 C60_3 C57_3 120.3 . .
C61_3 C60_3 C57_3 93.25(11) 6_565 .
C58_3 C60_3 C74_3 96.5 6_565 .
C59_3 C60_3 C74_3 126.95(10) 6_565 .
C59_3 C60_3 C74_3 120.0 . .
C61_3 C60_3 C74_3 16.49(13) 6_565 .
C57_3 C60_3 C74_3 108.5 . .
C58_3 C60_3 C64_3 30.6 6_565 6_565
C59_3 C60_3 C64_3 105.6 6_565 6_565
C59_3 C60_3 C64_3 111.53(7) . 6_565
C61_3 C60_3 C64_3 102.59(15) 6_565 6_565
C57_3 C60_3 C64_3 9.41(5) . 6_565
C74_3 C60_3 C64_3 117.7 . 6_565
C74_3 C61_3 C11_3 130.20(12) 6_565 6_565
C74_3 C61_3 C58_3 98.69(8) 6_565 .
C11_3 C61_3 C58_3 119.81(6) 6_565 .
C74_3 C61_3 C60_3 84.5(2) 6_565 6_565
C11_3 C61_3 C60_3 131.61(12) 6_565 6_565
C58_3 C61_3 C60_3 14.15(13) . 6_565
C74_3 C61_3 C68_3 131.0 6_565 .
C11_3 C61_3 C68_3 1.76(10) 6_565 .
C58_3 C61_3 C68_3 120.3 . .
C60_3 C61_3 C68_3 132.33(9) 6_565 .
C74_3 C61_3 C75_3 23.1 6_565 .
C11_3 C61_3 C75_3 107.85(12) 6_565 .
C58_3 C61_3 C75_3 120.0 . .
C60_3 C61_3 C75_3 106.10(13) 6_565 .
C68_3 C61_3 C75_3 108.5 . .
C74_3 C61_3 C75_3 17.6 6_565 6_565
C11_3 C61_3 C75_3 112.70(9) 6_565 6_565
C58_3 C61_3 C75_3 113.5 . 6_565
C60_3 C61_3 C75_3 99.59(17) 6_565 6_565
C68_3 C61_3 C75_3 113.5 . 6_565
C75_3 C61_3 C75_3 6.6 . 6_565
C74_3 C61_3 C52_3 153.62(18) 6_565 6_565
C11_3 C61_3 C52_3 47.61(9) 6_565 6_565
C58_3 C61_3 C52_3 72.7 . 6_565
C60_3 C61_3 C52_3 85.73(7) 6_565 6_565
C68_3 C61_3 C52_3 47.8 . 6_565
C75_3 C61_3 C52_3 145.6 . 6_565
C75_3 C61_3 C52_3 146.2 6_565 6_565
C51_3 C62_3 C56_3 136.2(6) 6_565 6_565
C51_3 C62_3 C43_3 118.9(3) 6_565 .
C56_3 C62_3 C43_3 28.9 6_565 .
C51_3 C62_3 C63_3 92.73(14) 6_565 .
C56_3 C62_3 C63_3 91.78(5) 6_565 .
C43_3 C62_3 C63_3 118.6 . .
C51_3 C62_3 C67_3 35.6(3) 6_565 .
C56_3 C62_3 C67_3 136.4 6_565 .
C43_3 C62_3 C67_3 107.8 . .
C63_3 C62_3 C67_3 124.4 . .
C51_3 C62_3 C53_3 51.8 6_565 6_565
C56_3 C62_3 C53_3 129.79(19) 6_565 6_565
C43_3 C62_3 C53_3 146.06(12) . 6_565
C63_3 C62_3 C53_3 43.3 . 6_565
C67_3 C62_3 C53_3 81.0 . 6_565
C51_3 C62_3 C47_3 45.6 6_565 6_565
C56_3 C62_3 C47_3 110.65(11) 6_565 6_565
C43_3 C62_3 C47_3 82.90(6) . 6_565
C63_3 C62_3 C47_3 136.8 . 6_565
C67_3 C62_3 C47_3 26.18(9) . 6_565
C53_3 C62_3 C47_3 97.3 6_565 6_565
C51_3 C62_3 Sc8 41.7(13) 6_565 .
C56_3 C62_3 Sc8 95.4(13) 6_565 .
C43_3 C62_3 Sc8 86.8(13) . .
C63_3 C62_3 Sc8 85.9(12) . .
C67_3 C62_3 Sc8 67.2(12) . .
C53_3 C62_3 Sc8 66.1(13) 6_565 .
C47_3 C62_3 Sc8 56.6(12) 6_565 .
C51_3 C62_3 Sc9 75.5(13) 6_565 6_565
C56_3 C62_3 Sc9 60.9(12) 6_565 6_565
C43_3 C62_3 Sc9 54.5(11) . 6_565
C63_3 C62_3 Sc9 91.7(11) . 6_565
C67_3 C62_3 Sc9 91.6(12) . 6_565
C53_3 C62_3 Sc9 93.4(11) 6_565 6_565
C47_3 C62_3 Sc9 70.2(12) 6_565 6_565
Sc8 C62_3 Sc9 34.8(14) . 6_565
C52_3 C63_3 C53_3 77.6 6_565 6_565
C52_3 C63_3 C64_3 82.47(11) 6_565 .
C53_3 C63_3 C64_3 152.73(15) 6_565 .
C52_3 C63_3 C62_3 153.0 6_565 .
C53_3 C63_3 C62_3 77.3 6_565 .
C64_3 C63_3 C62_3 117.4 . .
C52_3 C63_3 C69_3 37.49(8) 6_565 .
C53_3 C63_3 C69_3 40.31(5) 6_565 .
C64_3 C63_3 C69_3 118.9 . .
C62_3 C63_3 C69_3 117.5 . .
C52_3 C63_3 C57_3 67.30(12) 6_565 6_565
C53_3 C63_3 C57_3 139.81(18) 6_565 6_565
C64_3 C63_3 C57_3 15.2 . 6_565
C62_3 C63_3 C57_3 131.1 . 6_565
C69_3 C63_3 C57_3 103.8 . 6_565
C52_3 C63_3 C51_3 137.8 6_565 6_565
C53_3 C63_3 C51_3 62.8 6_565 6_565
C64_3 C63_3 C51_3 128.08(8) . 6_565
C62_3 C63_3 C51_3 15.3 . 6_565
C69_3 C63_3 C51_3 102.6 . 6_565
C57_3 C63_3 C51_3 139.56(16) 6_565 6_565
C52_3 C63_3 C56_3 153.6(3) 6_565 6_565
C53_3 C63_3 C56_3 110.8 6_565 6_565
C64_3 C63_3 C56_3 80.24(7) . 6_565
C62_3 C63_3 C56_3 37.14(7) . 6_565
C69_3 C63_3 C56_3 146.7 . 6_565
C57_3 C63_3 C56_3 94.14(10) 6_565 6_565
C51_3 C63_3 C56_3 49.2 6_565 6_565
C52_3 C63_3 C55_3 113.9(2) 6_565 6_565
C53_3 C63_3 C55_3 145.92(14) 6_565 6_565
C64_3 C63_3 C55_3 34.8 . 6_565
C62_3 C63_3 C55_3 82.8 . 6_565
C69_3 C63_3 C55_3 144.20(8) . 6_565
C57_3 C63_3 C55_3 48.55(6) 6_565 6_565
C51_3 C63_3 C55_3 93.53(5) 6_565 6_565
C56_3 C63_3 C55_3 45.6 6_565 6_565
C52_3 C63_3 Sc8 96.5(11) 6_565 .
C53_3 C63_3 Sc8 56.8(11) 6_565 .
C64_3 C63_3 Sc8 108.1(11) . .
C62_3 C63_3 Sc8 61.2(10) . .
C69_3 C63_3 Sc8 77.4(12) . .
C57_3 C63_3 Sc8 107.5(10) 6_565 .
C51_3 C63_3 Sc8 50.3(10) 6_565 .
C56_3 C63_3 Sc8 70.4(12) 6_565 .
C55_3 C63_3 Sc8 89.4(12) 6_565 .
C57_3 C64_3 C55_3 150.4(6) 6_565 6_565
C57_3 C64_3 C63_3 89.3(3) 6_565 .
C55_3 C64_3 C63_3 96.21(11) 6_565 .
C57_3 C64_3 C58_3 31.8(4) 6_565 .
C55_3 C64_3 C58_3 130.81(17) 6_565 .
C63_3 C64_3 C58_3 120.8 . .
C57_3 C64_3 C46_3 135.2(5) 6_565 .
C55_3 C64_3 C46_3 26.08(13) 6_565 .
C63_3 C64_3 C46_3 121.9 . .
C58_3 C64_3 C46_3 107.3 . .
C57_3 C64_3 C52_3 49.7(3) 6_565 6_565
C55_3 C64_3 C52_3 131.25(7) 6_565 6_565
C63_3 C64_3 C52_3 39.72(7) . 6_565
C58_3 C64_3 C52_3 81.49(8) . 6_565
C46_3 C64_3 C52_3 151.3 . 6_565
C57_3 C64_3 C60_3 37.3(4) 6_565 6_565
C55_3 C64_3 C60_3 123.7(2) 6_565 6_565
C63_3 C64_3 C60_3 125.0 . 6_565
C58_3 C64_3 C60_3 7.10(8) . 6_565
C46_3 C64_3 C60_3 100.56(7) . 6_565
C52_3 C64_3 C60_3 86.4 6_565 6_565
C54_3 C65_3 C53_3 99.3(2) 6_565 6_565
C54_3 C65_3 C13_3 86.2(5) 6_565 6_565
C53_3 C65_3 C13_3 127.74(19) 6_565 6_565
C54_3 C65_3 C73_3 66.8(2) 6_565 .
C53_3 C65_3 C73_3 145.14(14) 6_565 .
C13_3 C65_3 C73_3 26.7 6_565 .
C54_3 C65_3 C69_3 119.9(5) 6_565 .
C53_3 C65_3 C69_3 39.2 6_565 .
C13_3 C65_3 C69_3 93.5 6_565 .
C73_3 C65_3 C69_3 118.6 . .
C54_3 C65_3 C66_3 53.9(6) 6_565 .
C53_3 C65_3 C66_3 85.1 6_565 .
C13_3 C65_3 C66_3 133.9 6_565 .
C73_3 C65_3 C66_3 107.8 . .
C69_3 C65_3 C66_3 124.4 . .
C54_3 C65_3 C50_3 28.5(5) 6_565 6_565
C53_3 C65_3 C50_3 111.5 6_565 6_565
C13_3 C65_3 C50_3 97.76(9) 6_565 6_565
C73_3 C65_3 C50_3 72.07(6) . 6_565
C69_3 C65_3 C50_3 144.18(7) . 6_565
C66_3 C65_3 C50_3 36.21(7) . 6_565
C54_3 C65_3 Sc8 38.4(13) 6_565 .
C53_3 C65_3 Sc8 62.8(13) 6_565 .
C13_3 C65_3 Sc8 99.0(11) 6_565 .
C73_3 C65_3 Sc8 92.7(12) . .
C69_3 C65_3 Sc8 83.0(12) . .
C66_3 C65_3 Sc8 65.3(11) . .
C50_3 C65_3 Sc8 61.7(12) 6_565 .
C50_3 C66_3 C54_3 75.04(13) 6_565 6_565
C50_3 C66_3 C48_3 70.05(10) 6_565 6_565
C54_3 C66_3 C48_3 130.3(2) 6_565 6_565
C50_3 C66_3 C67_3 131.58(10) 6_565 .
C54_3 C66_3 C67_3 119.5 6_565 .
C48_3 C66_3 C67_3 66.7 6_565 .
C50_3 C66_3 C65_3 82.7 6_565 .
C54_3 C66_3 C65_3 9.06(12) 6_565 .
C48_3 C66_3 C65_3 139.14(12) 6_565 .
C67_3 C66_3 C65_3 118.1 . .
C50_3 C66_3 C20_3 24.55(7) 6_565 .
C54_3 C66_3 C20_3 99.59(7) 6_565 .
C48_3 C66_3 C20_3 51.5 6_565 .
C67_3 C66_3 C20_3 118.1 . .
C65_3 C66_3 C20_3 107.1 . .
C50_3 C66_3 C47_3 111.45(17) 6_565 6_565
C54_3 C66_3 C47_3 121.48(16) 6_565 6_565
C48_3 C66_3 C47_3 48.4 6_565 6_565
C67_3 C66_3 C47_3 20.21(7) . 6_565
C65_3 C66_3 C47_3 123.71(6) . 6_565
C20_3 C66_3 C47_3 98.9 . 6_565
C50_3 C66_3 C53_3 115.7(2) 6_565 6_565
C54_3 C66_3 C53_3 48.6 6_565 6_565
C48_3 C66_3 C53_3 122.00(14) 6_565 6_565
C67_3 C66_3 C53_3 72.6 . 6_565
C65_3 C66_3 C53_3 45.6 . 6_565
C20_3 C66_3 C53_3 136.88(9) . 6_565
C47_3 C66_3 C53_3 81.83(5) 6_565 6_565
C50_3 C66_3 Sc8 74.4(14) 6_565 .
C54_3 C66_3 Sc8 73.5(12) 6_565 .
C48_3 C66_3 Sc8 63.9(12) 6_565 .
C67_3 C66_3 Sc8 67.9(13) . .
C65_3 C66_3 Sc8 80.1(12) . .
C20_3 C66_3 Sc8 81.6(13) . .
C47_3 C66_3 Sc8 55.2(13) 6_565 .
C53_3 C66_3 Sc8 63.4(13) 6_565 .
C47_3 C67_3 C51_3 95.3(2) 6_565 6_565
C47_3 C67_3 C66_3 117.73(8) 6_565 .
C51_3 C67_3 C66_3 107.6 6_565 .
C47_3 C67_3 C34_3 17.34(19) 6_565 .
C51_3 C67_3 C34_3 110.41(10) 6_565 .
C66_3 C67_3 C34_3 118.1 . .
C47_3 C67_3 C62_3 94.07(10) 6_565 .
C51_3 C67_3 C62_3 11.76(8) 6_565 .
C66_3 C67_3 C62_3 118.1 . .
C34_3 C67_3 C62_3 107.1 . .
C47_3 C67_3 C48_3 65.04(8) 6_565 6_565
C51_3 C67_3 C48_3 131.8(2) 6_565 6_565
C66_3 C67_3 C48_3 56.4 . 6_565
C34_3 C67_3 C48_3 61.7 . 6_565
C62_3 C67_3 C48_3 141.03(11) . 6_565
C47_3 C67_3 C53_3 122.4(3) 6_565 6_565
C51_3 C67_3 C53_3 43.9 6_565 6_565
C66_3 C67_3 C53_3 64.5 . 6_565
C34_3 C67_3 C53_3 139.46(9) . 6_565
C62_3 C67_3 C53_3 53.6 . 6_565
C48_3 C67_3 C53_3 108.56(9) 6_565 6_565
C47_3 C67_3 Sc8 62.3(13) 6_565 .
C51_3 C67_3 Sc8 66.5(14) 6_565 .
C66_3 C67_3 Sc8 75.3(14) . .
C34_3 C67_3 Sc8 77.4(13) . .
C62_3 C67_3 Sc8 75.9(14) . .
C48_3 C67_3 Sc8 65.4(14) 6_565 .
C53_3 C67_3 Sc8 63.9(13) 6_565 .
C11_3 C68_3 C12_3 118.6(6) 6_565 6_565
C11_3 C68_3 C69_3 119.0(2) 6_565 .
C12_3 C68_3 C69_3 105.10(9) 6_565 .
C11_3 C68_3 C61_3 6.6(3) 6_565 .
C12_3 C68_3 C61_3 122.00(14) 6_565 .
C69_3 C68_3 C61_3 120.8 . .
C11_3 C68_3 C52_3 84.24(19) 6_565 6_565
C12_3 C68_3 C52_3 136.5 6_565 6_565
C69_3 C68_3 C52_3 36.33(8) . 6_565
C61_3 C68_3 C52_3 85.05(9) . 6_565
C11_3 C68_3 C71_3 105.0(4) 6_565 .
C12_3 C68_3 C71_3 16.87(10) 6_565 .
C69_3 C68_3 C71_3 121.9 . .
C61_3 C68_3 C71_3 107.3 . .
C52_3 C68_3 C71_3 150.6 6_565 .
C11_3 C68_3 C74_3 9.2(2) 6_565 6_565
C12_3 C68_3 C74_3 111.7(2) 6_565 6_565
C69_3 C68_3 C74_3 128.2 . 6_565
C61_3 C68_3 C74_3 10.29(6) . 6_565
C52_3 C68_3 C74_3 93.44(6) 6_565 6_565
C71_3 C68_3 C74_3 97.13(6) . 6_565
C52_3 C69_3 C53_3 98.6 6_565 6_565
C52_3 C69_3 C68_3 73.26(12) 6_565 .
C53_3 C69_3 C68_3 158.63(19) 6_565 .
C52_3 C69_3 C65_3 160.98(6) 6_565 .
C53_3 C69_3 C65_3 65.6 6_565 .
C68_3 C69_3 C65_3 117.4 . .
C52_3 C69_3 C63_3 46.96(8) 6_565 .
C53_3 C69_3 C63_3 52.03(6) 6_565 .
C68_3 C69_3 C63_3 118.9 . .
C65_3 C69_3 C63_3 117.5 . .
C52_3 C69_3 C11_3 64.26(14) 6_565 6_565
C53_3 C69_3 C11_3 151.8(3) 6_565 6_565
C68_3 C69_3 C11_3 9.5 . 6_565
C65_3 C69_3 C11_3 125.0 . 6_565
C63_3 C69_3 C11_3 109.5 . 6_565
C52_3 C69_3 C54_3 153.74(15) 6_565 6_565
C53_3 C69_3 C54_3 62.6 6_565 6_565
C68_3 C69_3 C54_3 117.17(7) . 6_565
C65_3 C69_3 C54_3 8.02(10) . 6_565
C63_3 C69_3 C54_3 113.4 . 6_565
C11_3 C69_3 C54_3 123.73(11) 6_565 6_565
C52_3 C69_3 Sc8 96.5(12) 6_565 .
C53_3 C69_3 Sc8 49.5(10) 6_565 .
C68_3 C69_3 Sc8 110.8(10) . .
C65_3 C69_3 Sc8 65.4(11) . .
C63_3 C69_3 Sc8 71.2(12) . .
C11_3 C69_3 Sc8 107.6(9) 6_565 .
C54_3 C69_3 Sc8 57.5(11) 6_565 .
C78_3 C70_3 C7_3 156.3(3) 6_565 6_565
C78_3 C70_3 C21_3 132.00(18) 6_565 .
C7_3 C70_3 C21_3 34.64(19) 6_565 .
C78_3 C70_3 C72_3 102.36(16) 6_565 .
C7_3 C70_3 C72_3 99.6(2) 6_565 .
C21_3 C70_3 C72_3 121.7 . .
C78_3 C70_3 C78_3 23.77(18) 6_565 .
C7_3 C70_3 C78_3 137.8(2) 6_565 .
C21_3 C70_3 C78_3 108.4 . .
C72_3 C70_3 C78_3 122.3 . .
C78_3 C70_3 C6_3 153.51(17) 6_565 6_565
C7_3 C70_3 C6_3 49.47(18) 6_565 6_565
C21_3 C70_3 C6_3 72.5 . 6_565
C72_3 C70_3 C6_3 51.2 . 6_565
C78_3 C70_3 C6_3 165.6 . 6_565
C78_3 C70_3 C77_3 46.35(5) 6_565 6_565
C7_3 C70_3 C77_3 156.2(3) 6_565 6_565
C21_3 C70_3 C77_3 156.9 . 6_565
C72_3 C70_3 C77_3 56.58(10) . 6_565
C78_3 C70_3 C77_3 66.03(10) . 6_565
C6_3 C70_3 C77_3 107.25(11) 6_565 6_565
C78_3 C70_3 C70_3 44.13(18) 6_565 6_565
C7_3 C70_3 C70_3 119.2(2) 6_565 6_565
C21_3 C70_3 C70_3 88.1 . 6_565
C72_3 C70_3 C70_3 137.7 . 6_565
C78_3 C70_3 C70_3 20.4 . 6_565
C6_3 C70_3 C70_3 154.3 6_565 6_565
C77_3 C70_3 C70_3 83.92(10) 6_565 6_565
C78_3 C70_3 C8_3 120.2(3) 6_565 6_565
C7_3 C70_3 C8_3 44.98(11) 6_565 6_565
C21_3 C70_3 C8_3 11.78(10) . 6_565
C72_3 C70_3 C8_3 132.29(8) . 6_565
C78_3 C70_3 C8_3 96.66(10) . 6_565
C6_3 C70_3 C8_3 84.11(6) 6_565 6_565
C77_3 C70_3 C8_3 151.95(14) 6_565 6_565
C70_3 C70_3 C8_3 76.46(10) 6_565 6_565
C78_3 C70_3 Sc7 89(2) 6_565 6_565
C7_3 C70_3 Sc7 106(2) 6_565 6_565
C21_3 C70_3 Sc7 88(2) . 6_565
C72_3 C70_3 Sc7 70.5(18) . 6_565
C78_3 C70_3 Sc7 85.3(18) . 6_565
C6_3 C70_3 Sc7 80.4(18) 6_565 6_565
C77_3 C70_3 Sc7 69(2) 6_565 6_565
C70_3 C70_3 Sc7 82.3(17) 6_565 6_565
C8_3 C70_3 Sc7 88(2) 6_565 6_565
C78_3 C70_3 Sc7 68.5(15) 6_565 .
C7_3 C70_3 Sc7 118.1(16) 6_565 .
C21_3 C70_3 Sc7 87.8(16) . .
C72_3 C70_3 Sc7 95.8(15) . .
C78_3 C70_3 Sc7 57.7(14) . .
C6_3 C70_3 Sc7 108.4(14) 6_565 .
C77_3 C70_3 Sc7 70.2(16) 6_565 .
C70_3 C70_3 Sc7 52.7(14) 6_565 .
C8_3 C70_3 Sc7 82.0(16) 6_565 .
Sc7 C70_3 Sc7 30(3) 6_565 .
C12_3 C71_3 C77_3 134.5(2) 6_565 6_565
C12_3 C71_3 C72_3 64.7 6_565 .
C77_3 C71_3 C72_3 77.83(7) 6_565 .
C12_3 C71_3 C76_3 147.7(3) 6_565 .
C77_3 C71_3 C76_3 43.46(8) 6_565 .
C72_3 C71_3 C76_3 120.2 . .
C12_3 C71_3 C68_3 55.8 6_565 .
C77_3 C71_3 C68_3 146.21(8) 6_565 .
C72_3 C71_3 C68_3 120.2 . .
C76_3 C71_3 C68_3 108.2 . .
C12_3 C71_3 C11_3 64.87(7) 6_565 6_565
C77_3 C71_3 C11_3 136.2(2) 6_565 6_565
C72_3 C71_3 C11_3 128.32(6) . 6_565
C76_3 C71_3 C11_3 97.38(11) . 6_565
C68_3 C71_3 C11_3 10.80(11) . 6_565
C12_3 C71_3 C13_3 28.0 6_565 6_565
C77_3 C71_3 C13_3 113.4 6_565 6_565
C72_3 C71_3 C13_3 37.34(5) . 6_565
C76_3 C71_3 C13_3 149.75(8) . 6_565
C68_3 C71_3 C13_3 83.7 . 6_565
C11_3 C71_3 C13_3 92.90(11) 6_565 6_565
C12_3 C71_3 Sc7 72.8(16) 6_565 6_565
C77_3 C71_3 Sc7 66.1(15) 6_565 6_565
C72_3 C71_3 Sc7 59.0(16) . 6_565
C76_3 C71_3 Sc7 83.2(16) . 6_565
C68_3 C71_3 Sc7 97.4(16) . 6_565
C11_3 C71_3 Sc7 95.9(16) 6_565 6_565
C13_3 C71_3 Sc7 67.4(16) 6_565 6_565
C13_3 C72_3 C12_3 74.63(9) 6_565 6_565
C13_3 C72_3 C71_3 92.6 6_565 .
C12_3 C72_3 C71_3 18.21(11) 6_565 .
C13_3 C72_3 C70_3 142.3 6_565 .
C12_3 C72_3 C70_3 133.39(15) 6_565 .
C71_3 C72_3 C70_3 118.3 . .
C13_3 C72_3 C73_3 26.7 6_565 .
C12_3 C72_3 C73_3 100.11(11) 6_565 .
C71_3 C72_3 C73_3 118.3 . .
C70_3 C72_3 C73_3 116.5 . .
C13_3 C72_3 C6_3 67.93(11) 6_565 6_565
C12_3 C72_3 C6_3 141.65(17) 6_565 6_565
C71_3 C72_3 C6_3 159.78(7) . 6_565
C70_3 C72_3 C6_3 78.14(11) . 6_565
C73_3 C72_3 C6_3 41.73(8) . 6_565
C13_3 C72_3 C77_3 133.3 6_565 6_565
C12_3 C72_3 C77_3 60.08(8) 6_565 6_565
C71_3 C72_3 C77_3 43.33(6) . 6_565
C70_3 C72_3 C77_3 75.09(7) . 6_565
C73_3 C72_3 C77_3 153.0 . 6_565
C6_3 C72_3 C77_3 151.66(19) 6_565 6_565
C13_3 C72_3 C7_3 120.00(8) 6_565 6_565
C12_3 C72_3 C7_3 157.6(2) 6_565 6_565
C71_3 C72_3 C7_3 144.03(10) . 6_565
C70_3 C72_3 C7_3 25.73(10) . 6_565
C73_3 C72_3 C7_3 93.35(8) . 6_565
C6_3 C72_3 C7_3 53.0 6_565 6_565
C77_3 C72_3 C7_3 100.82(16) 6_565 6_565
C13_3 C72_3 C78_3 160.56(10) 6_565 6_565
C12_3 C72_3 C78_3 110.92(18) 6_565 6_565
C71_3 C72_3 C78_3 94.7 . 6_565
C70_3 C72_3 C78_3 24.0 . 6_565
C73_3 C72_3 C78_3 138.8 . 6_565
C6_3 C72_3 C78_3 102.10(9) 6_565 6_565
C77_3 C72_3 C78_3 51.38(9) 6_565 6_565
C7_3 C72_3 C78_3 49.53(7) 6_565 6_565
C13_3 C72_3 Sc7 93.0(18) 6_565 6_565
C12_3 C72_3 Sc7 85(2) 6_565 6_565
C71_3 C72_3 Sc7 86(2) . 6_565
C70_3 C72_3 Sc7 69.8(18) . 6_565
C73_3 C72_3 Sc7 87.6(19) . 6_565
C6_3 C72_3 Sc7 89(2) 6_565 6_565
C77_3 C72_3 Sc7 73(2) 6_565 6_565
C7_3 C72_3 Sc7 77.8(19) 6_565 6_565
C78_3 C72_3 Sc7 69.6(18) 6_565 6_565
C13_3 C73_3 C6_3 117.0(3) 6_565 6_565
C13_3 C73_3 C54_3 83.18(9) 6_565 6_565
C6_3 C73_3 C54_3 157.1 6_565 6_565
C13_3 C73_3 C24_3 165.3(3) 6_565 .
C6_3 C73_3 C24_3 57.8 6_565 .
C54_3 C73_3 C24_3 99.8 6_565 .
C13_3 C73_3 C72_3 48.4(2) 6_565 .
C6_3 C73_3 C72_3 69.71(11) 6_565 .
C54_3 C73_3 C72_3 126.61(8) 6_565 .
C24_3 C73_3 C72_3 121.7 . .
C13_3 C73_3 C65_3 76.19(16) 6_565 .
C6_3 C73_3 C65_3 166.2 6_565 .
C54_3 C73_3 C65_3 9.96(6) 6_565 .
C24_3 C73_3 C65_3 108.4 . .
C72_3 C73_3 C65_3 122.3 . .
C13_3 C73_3 C1_3 164.5(4) 6_565 6_565
C6_3 C73_3 C1_3 58.8 6_565 6_565
C54_3 C73_3 C1_3 98.77(5) 6_565 6_565
C24_3 C73_3 C1_3 1.4 . 6_565
C72_3 C73_3 C1_3 122.04(10) . 6_565
C65_3 C73_3 C1_3 107.42(6) . 6_565
C13_3 C73_3 C50_3 132.63(8) 6_565 6_565
C6_3 C73_3 C50_3 107.2 6_565 6_565
C54_3 C73_3 C50_3 50.6 6_565 6_565
C24_3 C73_3 C50_3 49.4 . 6_565
C72_3 C73_3 C50_3 153.19(10) . 6_565
C65_3 C73_3 C50_3 59.1 . 6_565
C1_3 C73_3 C50_3 48.4 6_565 6_565
C13_3 C73_3 Sc7 76.7(17) 6_565 6_565
C6_3 C73_3 Sc7 80.2(16) 6_565 6_565
C54_3 C73_3 Sc7 95.3(15) 6_565 6_565
C24_3 C73_3 Sc7 88.6(17) . 6_565
C72_3 C73_3 Sc7 57.5(16) . 6_565
C65_3 C73_3 Sc7 100.4(16) . 6_565
C1_3 C73_3 Sc7 87.8(17) 6_565 6_565
C50_3 C73_3 Sc7 95.7(16) 6_565 6_565
C61_3 C74_3 C75_3 148.28(14) 6_565 6_565
C61_3 C74_3 C75_3 157.3 6_565 .
C75_3 C74_3 C75_3 10.18(11) 6_565 .
C61_3 C74_3 C11_3 37.2 6_565 .
C75_3 C74_3 C11_3 111.92(9) 6_565 .
C75_3 C74_3 C11_3 120.3 . .
C61_3 C74_3 C60_3 78.97(8) 6_565 .
C75_3 C74_3 C60_3 130.15(11) 6_565 .
C75_3 C74_3 C60_3 120.0 . .
C11_3 C74_3 C60_3 108.5 . .
C61_3 C74_3 C58_3 65.8 6_565 6_565
C75_3 C74_3 C58_3 142.7(2) 6_565 6_565
C75_3 C74_3 C58_3 132.61(12) . 6_565
C11_3 C74_3 C58_3 96.19(10) . 6_565
C60_3 C74_3 C58_3 13.16(12) . 6_565
C61_3 C74_3 C68_3 38.66(8) 6_565 6_565
C75_3 C74_3 C68_3 110.3 6_565 6_565
C75_3 C74_3 C68_3 118.72(6) . 6_565
C11_3 C74_3 C68_3 1.9 . 6_565
C60_3 C74_3 C68_3 110.5 . 6_565
C58_3 C74_3 C68_3 98.11(14) 6_565 6_565
C75_3 C75_3 C74_3 140.96(11) 6_565 6_565
C75_3 C75_3 C74_3 28.9 6_565 .
C74_3 C75_3 C74_3 112.11(11) 6_565 .
C75_3 C75_3 C76_3 96.1 6_565 .
C74_3 C75_3 C76_3 116.96(9) 6_565 .
C74_3 C75_3 C76_3 120.3 . .
C75_3 C75_3 C61_3 148.8 6_565 .
C74_3 C75_3 C61_3 8.62(10) 6_565 .
C74_3 C75_3 C61_3 120.0 . .
C76_3 C75_3 C61_3 108.5 . .
C75_3 C75_3 C76_3 69.07(12) 6_565 6_565
C74_3 C75_3 C76_3 141.35(17) 6_565 6_565
C74_3 C75_3 C76_3 94.18(11) . 6_565
C76_3 C75_3 C76_3 27.04(12) . 6_565
C61_3 C75_3 C76_3 133.57(10) . 6_565
C75_3 C75_3 C61_3 24.7 6_565 6_565
C74_3 C75_3 C61_3 116.38(7) 6_565 6_565
C74_3 C75_3 C61_3 5.1 . 6_565
C76_3 C75_3 C61_3 115.2 . 6_565
C61_3 C75_3 C61_3 124.1 . 6_565
C76_3 C75_3 C61_3 89.11(15) 6_565 6_565
C76_3 C76_3 C77_3 113.01(18) 6_565 6_565
C76_3 C76_3 C77_3 40.2 6_565 .
C77_3 C76_3 C77_3 72.80(18) 6_565 .
C76_3 C76_3 C75_3 83.9 6_565 .
C77_3 C76_3 C75_3 152.59(10) 6_565 .
C77_3 C76_3 C75_3 120.8 . .
C76_3 C76_3 C71_3 159.8 6_565 .
C77_3 C76_3 C71_3 50.55(17) 6_565 .
C77_3 C76_3 C71_3 121.9 . .
C75_3 C76_3 C71_3 107.3 . .
C76_3 C76_3 C75_3 69.07(12) 6_565 6_565
C77_3 C76_3 C75_3 159.2 6_565 6_565
C77_3 C76_3 C75_3 106.54(11) . 6_565
C75_3 C76_3 C75_3 14.83(12) . 6_565
C71_3 C76_3 C75_3 121.41(11) . 6_565
C76_3 C76_3 C12_3 155.7 6_565 6_565
C77_3 C76_3 C12_3 52.66(14) 6_565 6_565
C77_3 C76_3 C12_3 121.3 . 6_565
C75_3 C76_3 C12_3 103.3 . 6_565
C71_3 C76_3 C12_3 7.4 . 6_565
C75_3 C76_3 C12_3 116.76(11) 6_565 6_565
C76_3 C76_3 Sc7 96.5(13) 6_565 6_565
C77_3 C76_3 Sc7 53.2(14) 6_565 6_565
C77_3 C76_3 Sc7 72.4(14) . 6_565
C75_3 C76_3 Sc7 105.5(15) . 6_565
C71_3 C76_3 Sc7 64.6(13) . 6_565
C75_3 C76_3 Sc7 106.2(14) 6_565 6_565
C12_3 C76_3 Sc7 59.2(13) 6_565 6_565
C76_3 C76_3 Sc7 69.5(13) 6_565 .
C77_3 C76_3 Sc7 67.3(13) 6_565 .
C77_3 C76_3 Sc7 50.7(13) . .
C75_3 C76_3 Sc7 101.7(14) . .
C71_3 C76_3 Sc7 91.4(13) . .
C75_3 C76_3 Sc7 95.8(14) 6_565 .
C12_3 C76_3 Sc7 86.2(13) 6_565 .
Sc7 C76_3 Sc7 27(3) 6_565 .
C76_3 C77_3 C71_3 85.99(9) 6_565 6_565
C76_3 C77_3 C76_3 26.77(18) 6_565 .
C71_3 C77_3 C76_3 111.95(8) 6_565 .
C76_3 C77_3 C78_3 144.12(17) 6_565 .
C71_3 C77_3 C78_3 128.00(7) 6_565 .
C76_3 C77_3 C78_3 117.4 . .
C76_3 C77_3 C12_3 94.50(16) 6_565 .
C71_3 C77_3 C12_3 12.4 6_565 .
C76_3 C77_3 C12_3 118.9 . .
C78_3 C77_3 C12_3 117.5 . .
C76_3 C77_3 C77_3 66.99(18) 6_565 6_565
C71_3 C77_3 C77_3 149.76(9) 6_565 6_565
C76_3 C77_3 C77_3 40.2 . 6_565
C78_3 C77_3 C77_3 77.2 . 6_565
C12_3 C77_3 C77_3 151.1 . 6_565
C76_3 C77_3 C72_3 142.9(2) 6_565 6_565
C71_3 C77_3 C72_3 58.84(13) 6_565 6_565
C76_3 C77_3 C72_3 160.6 . 6_565
C78_3 C77_3 C72_3 69.16(6) . 6_565
C12_3 C77_3 C72_3 48.92(6) . 6_565
C77_3 C77_3 C72_3 141.64(7) 6_565 6_565
C76_3 C77_3 C78_3 117.7(3) 6_565 6_565
C71_3 C77_3 C78_3 152.07(12) 6_565 6_565
C76_3 C77_3 C78_3 90.91(8) . 6_565
C78_3 C77_3 C78_3 26.47(8) . 6_565
C12_3 C77_3 C78_3 140.05(6) . 6_565
C77_3 C77_3 C78_3 50.71(8) 6_565 6_565
C72_3 C77_3 C78_3 94.4 6_565 6_565
C76_3 C77_3 C70_3 159.9(2) 6_565 6_565
C71_3 C77_3 C70_3 107.07(16) 6_565 6_565
C76_3 C77_3 C70_3 135.27(10) . 6_565
C78_3 C77_3 C70_3 21.09(9) . 6_565
C12_3 C77_3 C70_3 96.39(9) . 6_565
C77_3 C77_3 C70_3 96.08(10) 6_565 6_565
C72_3 C77_3 C70_3 48.3 6_565 6_565
C78_3 C77_3 C70_3 46.2 6_565 6_565
C76_3 C77_3 Sc7 106.0(18) 6_565 .
C71_3 C77_3 Sc7 86.8(16) 6_565 .
C76_3 C77_3 Sc7 100.0(17) . .
C78_3 C77_3 Sc7 69.8(18) . .
C12_3 C77_3 Sc7 75.8(16) . .
C77_3 C77_3 Sc7 87.8(16) 6_565 .
C72_3 C77_3 Sc7 63.9(17) 6_565 .
C78_3 C77_3 Sc7 73.0(17) 6_565 .
C70_3 C77_3 Sc7 60.8(18) 6_565 .
C76_3 C77_3 Sc7 92.3(15) 6_565 6_565
C71_3 C77_3 Sc7 112.3(14) 6_565 6_565
C76_3 C77_3 Sc7 76.8(15) . 6_565
C78_3 C77_3 Sc7 66.2(15) . 6_565
C12_3 C77_3 Sc7 103.0(14) . 6_565
C77_3 C77_3 Sc7 58.2(14) 6_565 6_565
C72_3 C77_3 Sc7 90.8(14) 6_565 6_565
C78_3 C77_3 Sc7 55.9(15) 6_565 6_565
C70_3 C77_3 Sc7 68.7(15) 6_565 6_565
Sc7 C77_3 Sc7 30(3) . 6_565
C70_3 C78_3 C78_3 135.87(18) 6_565 6_565
C70_3 C78_3 C70_3 115.51(18) 6_565 .
C78_3 C78_3 C70_3 20.4 6_565 .
C70_3 C78_3 C77_3 112.56(14) 6_565 .
C78_3 C78_3 C77_3 102.8 6_565 .
C70_3 C78_3 C77_3 118.6 . .
C70_3 C78_3 C7_3 12.19(11) 6_565 .
C78_3 C78_3 C7_3 127.8 6_565 .
C70_3 C78_3 C7_3 107.8 . .
C77_3 C78_3 C7_3 124.4 . .
C70_3 C78_3 C72_3 53.68(18) 6_565 6_565
C78_3 C78_3 C72_3 155.3 6_565 6_565
C70_3 C78_3 C72_3 151.8 . 6_565
C77_3 C78_3 C72_3 59.5 . 6_565
C7_3 C78_3 C72_3 65.1 . 6_565
C70_3 C78_3 C77_3 152.3 6_565 6_565
C78_3 C78_3 C77_3 50.71(8) 6_565 6_565
C70_3 C78_3 C77_3 67.77(8) . 6_565
C77_3 C78_3 C77_3 52.11(8) . 6_565
C7_3 C78_3 C77_3 160.8 . 6_565
C72_3 C78_3 C77_3 109.4 6_565 6_565
C70_3 C78_3 C21_3 32.30(9) 6_565 6_565
C78_3 C78_3 C21_3 103.77(9) 6_565 6_565
C70_3 C78_3 C21_3 83.46(9) . 6_565
C77_3 C78_3 C21_3 138.10(6) . 6_565
C7_3 C78_3 C21_3 25.10(9) . 6_565
C72_3 C78_3 C21_3 84.03(10) 6_565 6_565
C77_3 C78_3 C21_3 141.58(11) 6_565 6_565
C70_3 C78_3 Sc7 71.6(18) 6_565 .
C78_3 C78_3 Sc7 96.1(16) 6_565 .
C70_3 C78_3 Sc7 88.9(16) . .
C77_3 C78_3 Sc7 72.4(19) . .
C7_3 C78_3 Sc7 80.1(19) . .
C72_3 C78_3 Sc7 63.3(16) 6_565 .
C77_3 C78_3 Sc7 81.1(18) 6_565 .
C21_3 C78_3 Sc7 73.1(19) 6_565 .
C70_3 C78_3 Sc7 95.6(16) 6_565 6_565
C78_3 C78_3 Sc7 64.1(15) 6_565 6_565
C70_3 C78_3 Sc7 58.8(15) . 6_565
C77_3 C78_3 Sc7 81.0(17) . 6_565
C7_3 C78_3 Sc7 99.9(16) . 6_565
C72_3 C78_3 Sc7 94.5(15) 6_565 6_565
C77_3 C78_3 Sc7 61.5(16) 6_565 6_565
C21_3 C78_3 Sc7 82.2(17) 6_565 6_565
Sc7 C78_3 Sc7 32(3) . 6_565

loop_
_geom_bond_atom_site_label_1
_geom_bond_atom_site_label_2
_geom_bond_distance
_geom_bond_site_symmetry_2
N Sc7 1.89(7) .
N Sc7 1.89(7) 6_565
N Sc6 1.898(15) .
N Sc6 1.898(15) 6_565
N Sc4 1.947(8) 6_565
N Sc4 1.947(8) .
N Sc2 1.967(15) .
N Sc2 1.967(15) 6_565
N Sc1 1.981(6) .
N Sc9 2.00(5) 6_565
N Sc9 2.00(5) .
N Sc5 2.007(8) 6_565
Sc1 C37_1 2.230(3) 6_565
Sc1 C37_1 2.230(3) .
Sc1 C38_1 2.281(3) 6_565
Sc1 C38_1 2.281(3) .
Sc1 C25_1 2.385(3) 6_565
Sc1 C25_1 2.385(3) .
Sc1 C40_1 2.395(3) 6_565
Sc1 C40_1 2.395(3) .
Sc1 C39_1 2.478(3) 6_565
Sc1 C39_1 2.478(3) .
Sc1 C56_1 2.487(2) .
Sc2 Sc3 0.911(16) 6_565
Sc2 C20_1 2.200(15) 6_565
Sc2 C7_1 2.206(15) .
Sc2 C6_1 2.235(15) .
Sc2 C78_1 2.250(15) .
Sc2 C24_1 2.296(15) 6_565
Sc2 C13_1 2.305(17) .
Sc2 C19_1 2.362(15) 6_565
Sc2 C77_1 2.457(16) .
Sc2 C12_1 2.483(17) .
Sc2 C8_1 2.523(17) .
Sc3 Sc2 0.911(16) 6_565
Sc3 C12_1 1.795(4) 6_565
Sc3 C13_1 1.919(4) 6_565
Sc3 C77_1 2.115(4) 6_565
Sc3 C66_1 2.239(4) .
Sc3 C67_1 2.273(4) .
Sc3 C11_1 2.360(5) 6_565
Sc3 C54_1 2.378(4) 6_565
Sc3 C20_1 2.392(4) .
Sc3 C65_1 2.419(4) .
Sc3 C6_1 2.434(4) 6_565
Sc4 Sc6 0.821(18) 6_565
Sc4 C63_2 2.068(8) 6_565
Sc4 C62_2 2.196(9) 6_565
Sc4 C7_2 2.273(8) .
Sc4 C6_2 2.325(9) .
Sc4 C69_2 2.351(11) 6_565
Sc4 C78_2 2.402(11) .
Sc4 C8_2 2.436(10) .
Sc4 C64_2 2.485(10) 6_565
Sc4 C13_2 2.498(11) .
Sc4 C43_2 2.506(12) 6_565
Sc5 Sc5 0.759(13) 6_565
Sc5 C39_2 2.093(6) 6_565
Sc5 C47_2 2.224(6) 6_565
Sc5 C37_2 2.228(6) .
Sc5 C38_2 2.267(6) .
Sc5 C56_2 2.357(7) 6_565
Sc5 C25_2 2.374(6) .
Sc5 C51_2 2.380(7) 6_565
Sc5 C40_2 2.420(7) .
Sc5 C39_2 2.440(7) .
Sc5 C35_2 2.467(7) 6_565
Sc6 Sc4 0.821(18) 6_565
Sc6 C8_2 2.190(15) 6_565
Sc6 C21_2 2.201(15) 6_565
Sc6 C65_2 2.276(15) .
Sc6 C70_2 2.384(16) 6_565
Sc6 C69_2 2.396(14) .
Sc6 C66_2 2.399(15) .
Sc6 C7_2 2.457(13) 6_565
Sc6 C62_2 2.478(14) .
Sc6 C78_2 2.484(14) 6_565
Sc6 C67_2 2.500(16) .
Sc7 Sc7 1.31(13) 6_565
Sc7 C70_3 2.11(7) 6_565
Sc7 C72_3 2.12(6) 6_565
Sc7 C78_3 2.22(7) .
Sc7 C77_3 2.26(7) .
Sc7 C12_3 2.37(7) .
Sc7 Sc8 2.43(8) 6_565
Sc7 C7_3 2.44(7) .
Sc7 C13_3 2.44(6) .
Sc7 C78_3 2.46(7) 6_565
Sc7 C71_3 2.47(7) 6_565
Sc8 Sc9 1.47(6) 6_565
Sc8 C47_3 2.00(5) 6_565
Sc8 C51_3 2.06(5) 6_565
Sc8 C48_3 2.13(5) 6_565
Sc8 C67_3 2.23(5) .
Sc8 C53_3 2.25(5) 6_565
Sc8 C50_3 2.27(5) 6_565
Sc8 C66_3 2.33(5) .
Sc8 C54_3 2.33(5) 6_565
Sc8 C62_3 2.34(5) .
Sc8 C34_3 2.38(5) .
Sc9 Sc8 1.47(6) 6_565
Sc9 C43_3 2.06(5) 6_565
Sc9 C29_3 2.18(5) 6_565
Sc9 C38_3 2.21(5) .
Sc9 C56_3 2.21(5) .
Sc9 C44_3 2.24(5) 6_565
Sc9 C39_3 2.32(5) .
Sc9 C51_3 2.46(5) .
Sc9 C37_3 2.46(5) .
Sc9 C30_3 2.47(5) 6_565
Sc9 C45_3 2.48(5) 6_565
C79 C81 1.423(12) 2_655
C79 C80 1.425(14) .
C80 C81 1.419(14) .
C81 C79 1.423(12) 2_655
C83 C84 1.356(11) .
C83 C88 1.407(11) .
C84 C85 1.421(12) .
C85 C86 1.340(11) .
C86 C87 1.384(10) .
C87 C88 1.341(10) .
Cl1 C82 1.764(10) .
Cl1 Cl3 1.92(2) 2_655
Cl1 Cl2 2.044(19) 2_655
Cl1 C82 2.24(2) 2_655
Cl2 Cl3 1.145(19) 2_655
Cl2 C82 1.64(2) 2_655
Cl2 C82 1.762(10) .
Cl2 Cl1 2.044(19) 2_655
Cl3 Cl2 1.145(19) 2_655
Cl3 C82 1.55(2) 2_655
Cl3 C82 1.762(10) .
Cl3 Cl1 1.92(2) 2_655
C82 C82 0.50(3) 2_655
C82 Cl3 1.55(2) 2_655
C82 Cl2 1.64(2) 2_655
C82 Cl1 2.24(2) 2_655
Co N3 1.966(4) .
Co N1 1.971(4) .
Co N2 1.979(3) .
Co N2 1.979(3) 6_565
N1 C91 1.374(4) 6_565
N1 C91 1.374(4) .
N2 C93 1.369(5) .
N2 C96 1.371(5) .
N3 C98 1.387(4) .
N3 C98 1.387(4) 6_565
C90 C90 1.352(8) 6_565
C90 C91 1.437(5) .
C90 C100 1.499(5) .
C91 C92 1.373(5) .
C92 C93 1.375(5) .
C93 C94 1.447(5) .
C94 C95 1.344(6) .
C94 C102 1.504(5) .
C95 C96 1.449(5) .
C95 C104 1.510(5) .
C96 C97 1.370(5) .
C97 C98 1.377(5) .
C98 C99 1.431(5) .
C99 C99 1.357(7) 6_565
C99 C106 1.501(5) .
C100 C101 1.518(7) .
C102 C103 1.525(8) .
C104 C105 1.520(6) .
C106 C107 1.526(4) .
C1_1 C19_1 1.1082 6_565
C1_1 C32_1 1.224(2) 6_565
C1_1 C18_1 1.3788(16) 6_565
C1_1 C50_1 1.4468 .
C1_1 C2_1 1.4540 .
C1_1 C6_1 1.4549 .
C1_1 C33_1 1.5570 6_565
C1_1 C17_1 1.7025(19) 6_565
C1_1 C15_1 1.7765 6_565
C2_1 C17_1 0.4994 6_565
C2_1 C18_1 1.0894(14) 6_565
C2_1 C3_1 1.4286 .
C2_1 C9_1 1.4691 .
C2_1 C5_1 1.532(3) 6_565
C2_1 C15_1 1.6151(13) 6_565
C2_1 C23_1 1.9724(12) 6_565
C3_1 C17_1 1.1948(19) 6_565
C3_1 C15_1 1.301(3) 6_565
C3_1 C5_1 1.3462(17) 6_565
C3_1 C49_1 1.4534 .
C3_1 C4_1 1.5009 .
C3_1 C14_1 1.5324 6_565
C3_1 C16_1 1.6501(19) 6_565
C4_1 C5_1 1.3660 .
C4_1 C5_1 1.3660(18) 6_565
C4_1 C16_1 1.4168 .
C4_1 C16_1 1.4168(11) 6_565
C4_1 C3_1 1.501(3) 6_565
C5_1 C3_1 1.3462(17) 6_565
C5_1 C10_1 1.4366 .
C5_1 C17_1 1.4413 .
C5_1 C5_1 1.479(3) 6_565
C5_1 C2_1 1.532(3) 6_565
C5_1 C10_1 1.6312(19) 6_565
C5_1 C9_1 1.6685 6_565
C6_1 C19_1 0.4840 6_565
C6_1 C20_1 1.1295 6_565
C6_1 C7_1 1.4410 .
C6_1 C32_1 1.4461(10) 6_565
C6_1 C13_1 1.4549 .
C6_1 C18_1 1.8765(18) 6_565
C6_1 Sc3 2.434(4) 6_565
C7_1 C20_1 0.795(2) 6_565
C7_1 C24_1 1.013(2) 6_565
C7_1 C8_1 1.4549 .
C7_1 C78_1 1.4549 .
C7_1 C19_1 1.5263(16) 6_565
C7_1 C22_1 1.783(3) 6_565
C7_1 C18_1 2.0287 6_565
C7_1 Sc3 2.675(4) 6_565
C8_1 C22_1 0.737(2) 6_565
C8_1 C23_1 0.8678 6_565
C8_1 C21_1 1.4468 .
C8_1 C9_1 1.4539 .
C8_1 C24_1 1.5767 6_565
C8_1 C18_1 1.7493(18) 6_565
C9_1 C23_1 0.6692 6_565
C9_1 C10_1 1.052(3) 6_565
C9_1 C18_1 1.339(3) 6_565
C9_1 C10_1 1.4286 .
C9_1 C5_1 1.6685 6_565
C9_1 C17_1 1.7900(18) 6_565
C9_1 C22_1 1.9789 6_565
C10_1 C10_1 0.404(3) 6_565
C10_1 C9_1 1.052(3) 6_565
C10_1 C23_1 1.4534 .
C10_1 C5_1 1.6312(19) 6_565
C10_1 C23_1 1.772(3) 6_565
C11_1 C62_1 0.290(3) 6_565
C11_1 C63_1 1.203(2) 6_565
C11_1 C12_1 1.4286 .
C11_1 C74_1 1.4365 .
C11_1 C52_1 1.4533 .
C11_1 C43_1 1.5341 6_565
C11_1 C67_1 1.6127(17) 6_565
C11_1 Sc3 2.360(5) 6_565
C12_1 C67_1 0.830(3) 6_565
C12_1 C66_1 1.0953 6_565
C12_1 C62_1 1.4218 6_565
C12_1 C13_1 1.4539 .
C12_1 C77_1 1.4691 .
C12_1 C65_1 1.7376(17) 6_565
C12_1 Sc3 1.795(4) 6_565
C13_1 C34_1 1.0148(14) 6_565
C13_1 C67_1 1.1486 6_565
C13_1 C54_1 1.4468 .
C13_1 C32_1 1.5119 6_565
C13_1 C66_1 1.5818 6_565
C13_1 C20_1 1.8268(11) 6_565
C13_1 C19_1 1.8686 6_565
C13_1 Sc3 1.919(4) 6_565
C14_1 C49_1 0.2860 6_565
C14_1 C16_1 1.4034 .
C14_1 C27_1 1.4366 .
C14_1 C36_1 1.440(3) 6_565
C14_1 C15_1 1.4413 .
C14_1 C3_1 1.5324 6_565
C14_1 C48_1 1.5583(18) 6_565
C15_1 C3_1 1.301(3) 6_565
C15_1 C49_1 1.361(2) 6_565
C15_1 C17_1 1.4034 .
C15_1 C33_1 1.4366 .
C15_1 C2_1 1.6151(13) 6_565
C15_1 C48_1 1.6575 6_565
C15_1 C1_1 1.7765 6_565
C15_1 C50_1 1.7884(13) 6_565
C16_1 C16_1 0.951(3) 6_565
C16_1 C36_1 1.0081 6_565
C16_1 C36_1 1.4366 .
C16_1 C49_1 1.440(3) 6_565
C16_1 C3_1 1.6501(19) 6_565
C17_1 C2_1 0.4994 6_565
C17_1 C3_1 1.1948(19) 6_565
C17_1 C18_1 1.4366 .
C17_1 C1_1 1.7025(19) 6_565
C17_1 C9_1 1.7900(18) 6_565
C18_1 C2_1 1.0894(14) 6_565
C18_1 C9_1 1.339(3) 6_565
C18_1 C1_1 1.3787(16) 6_565
C18_1 C19_1 1.4286 .
C18_1 C23_1 1.4533 .
C18_1 C8_1 1.7493(18) 6_565
C18_1 C6_1 1.8765(18) 6_565
C18_1 C7_1 2.0287 6_565
C18_1 Sc2 2.777(16) 6_565
C19_1 C6_1 0.4840 6_565
C19_1 C1_1 1.1082 6_565
C19_1 C20_1 1.4539 .
C19_1 C32_1 1.4691 .
C19_1 C7_1 1.5263(16) 6_565
C19_1 C13_1 1.8686 6_565
C19_1 Sc2 2.362(15) 6_565
C20_1 C7_1 0.795(2) 6_565
C20_1 C6_1 1.1294 6_565
C20_1 C78_1 1.443(2) 6_565
C20_1 C24_1 1.4468 .
C20_1 C66_1 1.4549 .
C20_1 C13_1 1.8268(11) 6_565
C20_1 Sc2 2.200(15) 6_565
C21_1 C22_1 0.729(3) 6_565
C21_1 C21_1 0.771(3) 6_565
C21_1 C70_1 1.4270 .
C21_1 C22_1 1.4344 .
C21_1 C24_1 1.722(3) 6_565
C21_1 C70_1 1.805(2) 6_565
C21_1 C23_1 1.9923(15) 6_565
C22_1 C21_1 0.729(3) 6_565
C22_1 C8_1 0.737(2) 6_565
C22_1 C23_1 1.4029 .
C22_1 C24_1 1.4344 .
C22_1 C70_1 1.7643 6_565
C22_1 C7_1 1.783(3) 6_565
C22_1 C22_1 1.977(3) 6_565
C22_1 C9_1 1.9789 6_565
C22_1 Sc2 2.664(17) 6_565
C23_1 C9_1 0.6692 6_565
C23_1 C8_1 0.8678 6_565
C23_1 C10_1 1.772(3) 6_565
C23_1 C2_1 1.9724(12) 6_565
C23_1 C21_1 1.9923(15) 6_565
C24_1 C78_1 0.8130 6_565
C24_1 C7_1 1.013(2) 6_565
C24_1 C70_1 1.361(3) 6_565
C24_1 C73_1 1.4270 .
C24_1 C8_1 1.5767 6_565
C24_1 C21_1 1.722(3) 6_565
C24_1 Sc2 2.296(15) 6_565
C25_1 C38_1 0.6957(19) 6_565
C25_1 C39_1 0.8745 6_565
C25_1 C31_1 1.4468 .
C25_1 C26_1 1.4540 .
C25_1 C37_1 1.4549 .
C25_1 C56_1 1.5768(11) 6_565
C25_1 C47_1 1.700(2) 6_565
C25_1 C51_1 1.985(2) 6_565
C25_1 C37_1 2.039(3) 6_565
C26_1 C39_1 0.5796 6_565
C26_1 C35_1 1.036(3) 6_565
C26_1 C27_1 1.4286 .
C26_1 C35_1 1.4691 .
C26_1 C47_1 1.565(3) 6_565
C26_1 C36_1 1.9136(11) 6_565
C26_1 C38_1 2.0077 6_565
C27_1 C48_1 1.0854(16) 6_565
C27_1 C47_1 1.2585 6_565
C27_1 C49_1 1.3916 6_565
C27_1 C28_1 1.4534 .
C27_1 C39_1 1.7655(17) 6_565
C27_1 C36_1 1.834(3) 6_565
C28_1 C48_1 0.837(2) 6_565
C28_1 C47_1 1.180(2) 6_565
C28_1 C30_1 1.4030 .
C28_1 C33_1 1.4533 .
C28_1 C50_1 1.5078 6_565
C28_1 C51_1 1.9642 6_565
C29_1 C53_1 0.437(3) 6_565
C29_1 C54_1 1.2062 6_565
C29_1 C43_1 1.4270 .
C29_1 C30_1 1.4344 .
C29_1 C34_1 1.4468 .
C29_1 C52_1 1.5563(12) 6_565
C29_1 C51_1 1.767(2) 6_565
C30_1 C51_1 0.779(2) 6_565
C30_1 C53_1 1.2729 6_565
C30_1 C47_1 1.387(2) 6_565
C30_1 C31_1 1.4344 .
C30_1 C54_1 1.9202 6_565
C31_1 C51_1 0.7230(17) 6_565
C31_1 C56_1 0.880(2) 6_565
C31_1 C45_1 1.4270 .
C31_1 C47_1 1.5872 6_565
C31_1 C38_1 1.713(3) 6_565
C31_1 C39_1 2.012(2) 6_565
C32_1 C50_1 1.1026(15) 6_565
C32_1 C1_1 1.224(2) 6_565
C32_1 C54_1 1.3023 6_565
C32_1 C33_1 1.4286 .
C32_1 C6_1 1.4461 6_565
C32_1 C34_1 1.4539 .
C32_1 C13_1 1.5119 6_565
C32_1 Sc2 2.756(16) 6_565
C33_1 C50_1 0.5677 6_565
C33_1 C48_1 1.304(2) 6_565
C33_1 C1_1 1.5570 6_565
C33_1 C54_1 1.9181 6_565
C34_1 C54_1 0.7387(19) 6_565
C34_1 C13_1 1.0148(14) 6_565
C34_1 C67_1 1.4549 .
C34_1 C53_1 1.7726(13) 6_565
C34_1 C50_1 2.0053(14) 6_565
C35_1 C35_1 0.465(3) 6_565
C35_1 C26_1 1.036(3) 6_565
C35_1 C36_1 1.4286 .
C35_1 C39_1 1.4539 .
C35_1 C36_1 1.5980(16) 6_565
C35_1 C39_1 1.815(3) 6_565
C36_1 C16_1 1.0081 6_565
C36_1 C36_1 1.101(3) 6_565
C36_1 C14_1 1.440(3) 6_565
C36_1 C49_1 1.4534 .
C36_1 C35_1 1.5980(16) 6_565
C36_1 C27_1 1.834(3) 6_565
C36_1 C26_1 1.9136(11) 6_565
C37_1 C37_1 0.724(3) 6_565
C37_1 C38_1 0.784(3) 6_565
C37_1 C38_1 1.4410 .
C37_1 C40_1 1.4549 .
C37_1 C40_1 1.786(2) 6_565
C37_1 C56_1 1.834(3) 6_565
C37_1 C25_1 2.039(3) 6_565
C38_1 C25_1 0.6958(19) 6_565
C38_1 C37_1 0.784(3) 6_565
C38_1 C39_1 1.4549 .
C38_1 C56_1 1.4549 .
C38_1 C31_1 1.713(3) 6_565
C38_1 C40_1 1.7820 6_565
C38_1 C26_1 2.0077 6_565
C38_1 C38_1 2.018(3) 6_565
C39_1 C26_1 0.5796 6_565
C39_1 C25_1 0.8745 6_565
C39_1 C47_1 1.4469 .
C39_1 C27_1 1.7655(17) 6_565
C39_1 C35_1 1.815(3) 6_565
C39_1 C31_1 2.012(2) 6_565
C40_1 C55_1 1.244(2) 6_565
C40_1 C41_1 1.3432 .
C40_1 C45_1 1.4469 .
C40_1 C56_1 1.472(3) 6_565
C40_1 C40_1 1.482(3) 6_565
C40_1 C38_1 1.7820 6_565
C40_1 C37_1 1.786(2) 6_565
C41_1 C40_1 1.3432(18) 6_565
C41_1 C42_1 1.3696 .
C41_1 C42_1 1.3696 6_565
C41_1 C55_1 1.647(3) 6_565
C41_1 C55_1 1.6473 .
C42_1 C42_1 0.701(3) 6_565
C42_1 C59_1 1.1915 6_565
C42_1 C59_1 1.4366 .
C42_1 C46_1 1.4533 .
C42_1 C60_1 1.883(3) 6_565
C42_1 C55_1 2.002(2) 6_565
C43_1 C52_1 0.189(3) 6_565
C43_1 C53_1 1.3056 6_565
C43_1 C44_1 1.4344 .
C43_1 C62_1 1.4468 .
C43_1 C11_1 1.5341 6_565
C43_1 C57_1 1.587(2) 6_565
C44_1 C57_1 0.4293(15) 6_565
C44_1 C55_1 1.300(2) 6_565
C44_1 C52_1 1.3341(19) 6_565
C44_1 C46_1 1.4029 .
C44_1 C45_1 1.4344 .
C44_1 C60_1 1.8631(14) 6_565
C45_1 C56_1 0.7616 6_565
C45_1 C55_1 0.824(2) 6_565
C45_1 C57_1 1.7546 6_565
C45_1 C51_1 1.7640(15) 6_565
C46_1 C60_1 0.7403 6_565
C46_1 C57_1 0.996(2) 6_565
C46_1 C64_1 1.4534 .
C46_1 C59_1 1.510(3) 6_565
C46_1 C55_1 1.8060 6_565
C47_1 C28_1 1.180(2) 6_565
C47_1 C27_1 1.2586 6_565
C47_1 C30_1 1.387(2) 6_565
C47_1 C51_1 1.4270 .
C47_1 C48_1 1.4343 .
C47_1 C26_1 1.565(3) 6_565
C47_1 C31_1 1.5872 6_565
C47_1 C25_1 1.700(2) 6_565
C48_1 C28_1 0.837(2) 6_565
C48_1 C27_1 1.0853(16) 6_565
C48_1 C33_1 1.304(2) 6_565
C48_1 C49_1 1.4030 .
C48_1 C50_1 1.4344 .
C48_1 C14_1 1.5583(18) 6_565
C48_1 C15_1 1.6575 6_565
C49_1 C14_1 0.2860 6_565
C49_1 C15_1 1.361(2) 6_565
C49_1 C27_1 1.3916 6_565
C49_1 C16_1 1.441(3) 6_565
C50_1 C33_1 0.5677 6_565
C50_1 C32_1 1.1026(15) 6_565
C50_1 C54_1 1.4270 .
C50_1 C28_1 1.5078 6_565
C50_1 C15_1 1.7884(13) 6_565
C50_1 C34_1 2.0053(14) 6_565
C51_1 C31_1 0.7230(17) 6_565
C51_1 C30_1 0.779(2) 6_565
C51_1 C53_1 1.4344 .
C51_1 C56_1 1.4469 .
C51_1 C45_1 1.7640(15) 6_565
C51_1 C29_1 1.767(2) 6_565
C51_1 C28_1 1.9642 6_565
C51_1 C25_1 1.985(2) 6_565
C52_1 C43_1 0.189(3) 6_565
C52_1 C44_1 1.3341(19) 6_565
C52_1 C62_1 1.4002 6_565
C52_1 C53_1 1.4030 .
C52_1 C57_1 1.4533 .
C52_1 C29_1 1.5563(12) 6_565
C52_1 Sc3 2.803(5) 6_565
C53_1 C29_1 0.437(3) 6_565
C53_1 C30_1 1.2729 6_565
C53_1 C43_1 1.3056 6_565
C53_1 C54_1 1.4344 .
C53_1 C34_1 1.7726(13) 6_565
C53_1 Sc3 2.788(4) 6_565
C54_1 C34_1 0.7387(19) 6_565
C54_1 C29_1 1.2061 6_565
C54_1 C32_1 1.3023 6_565
C54_1 C33_1 1.9181 6_565
C54_1 C30_1 1.9202 6_565
C54_1 Sc3 2.378(4) 6_565
C55_1 C45_1 0.824(2) 6_565
C55_1 C40_1 1.244(2) 6_565
C55_1 C44_1 1.300(2) 6_565
C55_1 C57_1 1.4286 .
C55_1 C56_1 1.4539 .
C55_1 C46_1 1.8060 6_565
C55_1 C42_1 2.002(2) 6_565
C56_1 C45_1 0.7616 6_565
C56_1 C31_1 0.880(2) 6_565
C56_1 C40_1 1.472(3) 6_565
C56_1 C25_1 1.5768(11) 6_565
C56_1 C37_1 1.834(3) 6_565
C57_1 C44_1 0.4293(15) 6_565
C57_1 C46_1 0.996(2) 6_565
C57_1 C60_1 1.4366 .
C57_1 C43_1 1.587(2) 6_565
C57_1 C45_1 1.7546 6_565
C58_1 C58_1 0.739(3) 6_565
C58_1 C59_1 1.1826 6_565
C58_1 C61_1 1.3508 .
C58_1 C64_1 1.4366 .
C58_1 C59_1 1.4413 .
C58_1 C60_1 1.848(3) 6_565
C58_1 C75_1 1.951(2) 6_565
C59_1 C59_1 0.918(3) 6_565
C59_1 C58_1 1.1826 6_565
C59_1 C42_1 1.1915 6_565
C59_1 C60_1 1.4034 .
C59_1 C46_1 1.510(3) 6_565
C59_1 C64_1 1.525(3) 6_565
C60_1 C64_1 0.7255 6_565
C60_1 C46_1 0.7403 6_565
C60_1 C74_1 1.4413 .
C60_1 C58_1 1.848(3) 6_565
C60_1 C44_1 1.8631(14) 6_565
C60_1 C42_1 1.883(3) 6_565
C60_1 C63_1 1.8909(13) 6_565
C61_1 C58_1 1.3508 6_565
C61_1 C68_1 1.3566 .
C61_1 C68_1 1.3566(16) 6_565
C61_1 C75_1 1.594(3) 6_565
C61_1 C75_1 1.5936 .
C62_1 C11_1 0.290(3) 6_565
C62_1 C52_1 1.4002 6_565
C62_1 C12_1 1.4218 6_565
C62_1 C63_1 1.4539 .
C62_1 C67_1 1.4549 .
C62_1 C74_1 1.684(2) 6_565
C63_1 C74_1 0.4803(12) 6_565
C63_1 C11_1 1.203(2) 6_565
C63_1 C75_1 1.326(2) 6_565
C63_1 C64_1 1.4286 .
C63_1 C69_1 1.4691 .
C63_1 C60_1 1.8909(13) 6_565
C64_1 C60_1 0.7255 6_565
C64_1 C74_1 0.967(2) 6_565
C64_1 C59_1 1.525(3) 6_565
C64_1 C75_1 1.7697 6_565
C65_1 C77_1 0.3317 6_565
C65_1 C76_1 1.258(2) 6_565
C65_1 C73_1 1.4469 .
C65_1 C69_1 1.4539 .
C65_1 C66_1 1.4549 .
C65_1 C78_1 1.5209 6_565
C65_1 C12_1 1.7376(17) 6_565
C65_1 Sc2 2.734(16) 6_565
C66_1 C12_1 1.0953 6_565
C66_1 C77_1 1.234(3) 6_565
C66_1 C67_1 1.4410 .
C66_1 C13_1 1.5818 6_565
C66_1 C78_1 1.767(3) 6_565
C66_1 Sc2 2.579(16) 6_565
C67_1 C12_1 0.830(3) 6_565
C67_1 C13_1 1.1486 6_565
C67_1 C11_1 1.6127(17) 6_565
C68_1 C71_1 1.1891 6_565
C68_1 C76_1 1.217(3) 6_565
C68_1 C68_1 1.261(3) 6_565
C68_1 C75_1 1.264(2) 6_565
C68_1 C69_1 1.4286 .
C68_1 C71_1 1.4534 .
C69_1 C76_1 0.6820(17) 6_565
C69_1 C75_1 0.9830(15) 6_565
C69_1 C77_1 1.5426(12) 6_565
C69_1 C74_1 1.8132 6_565
C70_1 C73_1 1.051(2) 6_565
C70_1 C72_1 1.2548(17) 6_565
C70_1 C24_1 1.361(3) 6_565
C70_1 C72_1 1.4344 .
C70_1 C78_1 1.4469 .
C70_1 C70_1 1.585(3) 6_565
C70_1 C22_1 1.7643 6_565
C70_1 C21_1 1.805(2) 6_565
C71_1 C71_1 0.554(3) 6_565
C71_1 C68_1 1.1891(10) 6_565
C71_1 C72_1 1.3414 6_565
C71_1 C72_1 1.4029 .
C71_1 C76_1 1.4533 .
C71_1 C76_1 1.974(3) 6_565
C72_1 C72_1 0.305(3) 6_565
C72_1 C70_1 1.2548(17) 6_565
C72_1 C71_1 1.3414 6_565
C72_1 C73_1 1.4344 .
C72_1 C73_1 1.729(3) 6_565
C73_1 C78_1 0.896(2) 6_565
C73_1 C70_1 1.051(2) 6_565
C73_1 C77_1 1.527(2) 6_565
C73_1 C72_1 1.729(3) 6_565
C73_1 C76_1 1.9572 6_565
C73_1 Sc2 2.623(16) 6_565
C74_1 C63_1 0.4803(12) 6_565
C74_1 C64_1 0.967(2) 6_565
C74_1 C75_1 1.4034 .
C74_1 C62_1 1.684(2) 6_565
C74_1 C69_1 1.8132 6_565
C75_1 C69_1 0.9830(15) 6_565
C75_1 C68_1 1.264(2) 6_565
C75_1 C63_1 1.326(2) 6_565
C75_1 C76_1 1.4366 .
C75_1 C64_1 1.7697 6_565
C75_1 C58_1 1.951(2) 6_565
C76_1 C69_1 0.6820(17) 6_565
C76_1 C68_1 1.217(3) 6_565
C76_1 C65_1 1.258(2) 6_565
C76_1 C77_1 1.4286 .
C76_1 C73_1 1.9572 6_565
C76_1 C71_1 1.974(3) 6_565
C76_1 Sc3 2.829(4) 6_565
C77_1 C65_1 0.3317 6_565
C77_1 C66_1 1.234(3) 6_565
C77_1 C78_1 1.4539 .
C77_1 C73_1 1.528(2) 6_565
C77_1 C69_1 1.5426(12) 6_565
C77_1 Sc3 2.115(4) 6_565
C78_1 C24_1 0.8130 6_565
C78_1 C73_1 0.896(2) 6_565
C78_1 C20_1 1.443(2) 6_565
C78_1 C65_1 1.5209 6_565
C78_1 C66_1 1.767(3) 6_565
C78_1 Sc3 2.466(4) 6_565
C1_2 C43_2 0.2927(13) 6_565
C1_2 C44_2 1.3187 6_565
C1_2 C62_2 1.3897 6_565
C1_2 C50_2 1.4469 .
C1_2 C2_2 1.4539 .
C1_2 C6_2 1.4549 .
C1_2 C29_2 1.7175 6_565
C2_2 C29_2 0.5905(10) 6_565
C2_2 C43_2 1.1858 6_565
C2_2 C34_2 1.2307(14) 6_565
C2_2 C3_2 1.4286 .
C2_2 C9_2 1.4691 .
C2_2 C62_2 1.8025 6_565
C2_2 C67_2 1.8191 6_565
C2_2 C30_2 2.0198(13) 6_565
C3_2 C30_2 0.7418(17) 6_565
C3_2 C29_2 0.8564 6_565
C3_2 C4_2 1.4365 .
C3_2 C49_2 1.4534 .
C3_2 C28_2 1.683(3) 6_565
C3_2 C34_2 1.8776 6_565
C4_2 C28_2 0.8883(15) 6_565
C4_2 C33_2 1.014(3) 6_565
C4_2 C5_2 1.4034 .
C4_2 C16_2 1.4413 .
C4_2 C30_2 1.5855(11) 6_565
C4_2 C32_2 1.7777 6_565
C5_2 C32_2 0.6753 6_565
C5_2 C33_2 0.8464(13) 6_565
C5_2 C10_2 1.4366 .
C5_2 C17_2 1.4413 .
C5_2 C19_2 1.8605(14) 6_565
C5_2 C34_2 1.938(2) 6_565
C5_2 C15_2 1.982(3) 6_565
C6_2 C63_2 1.0271(19) 6_565
C6_2 C62_2 1.1138 6_565
C6_2 C7_2 1.4409 .
C6_2 C13_2 1.4549 .
C6_2 C64_2 1.4672(15) 6_565
C6_2 C43_2 1.6832 6_565
C6_2 C46_2 1.9673 6_565
C7_2 C63_2 0.8220 6_565
C7_2 C62_2 1.2180 6_565
C7_2 C69_2 1.392(2) 6_565
C7_2 C8_2 1.4549 .
C7_2 C78_2 1.4549 .
C7_2 C67_2 1.9536 6_565
C7_2 C65_2 1.975(2) 6_565
C7_2 Sc6 2.457(13) 6_565
C8_2 C67_2 0.8409(14) 6_565
C8_2 C66_2 0.9425(19) 6_565
C8_2 C21_2 1.4469 .
C8_2 C9_2 1.4539 .
C8_2 C62_2 1.5508(15) 6_565
C8_2 C65_2 1.661(2) 6_565
C8_2 Sc6 2.190(15) 6_565
C9_2 C67_2 0.7299(11) 6_565
C9_2 C34_2 0.7460 6_565
C9_2 C10_2 1.4286 .
C9_2 C66_2 1.8082(12) 6_565
C9_2 C62_2 1.8699(11) 6_565
C9_2 C29_2 1.8869 6_565
C9_2 C32_2 1.892(2) 6_565
C9_2 Sc6 2.529(17) 6_565
C10_2 C32_2 0.7835(11) 6_565
C10_2 C19_2 1.276(3) 6_565
C10_2 C34_2 1.291(2) 6_565
C10_2 C23_2 1.4534 .
C10_2 C20_2 1.8988(16) 6_565
C10_2 C67_2 2.0060(19) 6_565
C11_2 C59_2 0.6232(19) 6_565
C11_2 C58_2 1.226(2) 6_565
C11_2 C60_2 1.246(3) 6_565
C11_2 C12_2 1.4286 .
C11_2 C74_2 1.4366 .
C11_2 C52_2 1.4534 .
C11_2 C61_2 1.9376 6_565
C11_2 C74_2 1.966(3) 6_565
C11_2 C42_2 1.9976(16) 6_565
C12_2 C58_2 0.3372 6_565
C12_2 C64_2 1.186(3) 6_565
C12_2 C61_2 1.437(2) 6_565
C12_2 C13_2 1.4539 .
C12_2 C77_2 1.4691 .
C12_2 C59_2 1.6127(11) 6_565
C13_2 C64_2 0.4719 6_565
C13_2 C46_2 0.9847 6_565
C13_2 C54_2 1.4468 .
C13_2 C58_2 1.677(2) 6_565
C13_2 C63_2 1.6956 6_565
C13_2 C42_2 2.0241(14) 6_565
C14_2 C14_2 0.396(3) 6_565
C14_2 C27_2 1.1741(19) 6_565
C14_2 C15_2 1.3644 6_565
C14_2 C16_2 1.4034 .
C14_2 C27_2 1.4366 .
C14_2 C15_2 1.4413 .
C14_2 C16_2 1.783(3) 6_565
C14_2 C28_2 1.954(3) 6_565
C15_2 C15_2 0.545(3) 6_565
C15_2 C17_2 1.1471 6_565
C15_2 C14_2 1.3644 6_565
C15_2 C17_2 1.4034 .
C15_2 C33_2 1.4366 .
C15_2 C33_2 1.960(3) 6_565
C15_2 C5_2 1.982(3) 6_565
C16_2 C28_2 0.667(2) 6_565
C16_2 C27_2 0.879(3) 6_565
C16_2 C36_2 1.4366 .
C16_2 C33_2 1.6657 6_565
C16_2 C14_2 1.783(3) 6_565
C16_2 C30_2 1.962(2) 6_565
C17_2 C15_2 1.1470 6_565
C17_2 C17_2 1.200(3) 6_565
C17_2 C18_2 1.4366 .
C17_2 C33_2 1.464(2) 6_565
C17_2 C18_2 1.5482(16) 6_565
C17_2 C32_2 1.781(3) 6_565
C17_2 C19_2 1.8175(11) 6_565
C18_2 C18_2 0.278(3) 6_565
C18_2 C19_2 1.170(3) 6_565
C18_2 C19_2 1.4286 .
C18_2 C23_2 1.4533 .
C18_2 C17_2 1.5482(16) 6_565
C18_2 C23_2 1.676(3) 6_565
C19_2 C23_2 0.5253 6_565
C19_2 C18_2 1.170(3) 6_565
C19_2 C10_2 1.276(3) 6_565
C19_2 C20_2 1.4539 .
C19_2 C32_2 1.4691 .
C19_2 C17_2 1.8175(11) 6_565
C19_2 C5_2 1.8605(14) 6_565
C19_2 C22_2 1.8802 6_565
C20_2 C22_2 0.620(2) 6_565
C20_2 C23_2 0.9665 6_565
C20_2 C24_2 1.4469 .
C20_2 C66_2 1.4549 .
C20_2 C21_2 1.5257(11) 6_565
C20_2 C10_2 1.8988(16) 6_565
C20_2 C24_2 2.009(3) 6_565
C21_2 C65_2 0.8270 6_565
C21_2 C66_2 0.833(2) 6_565
C21_2 C70_2 1.4270 .
C21_2 C22_2 1.4344 .
C21_2 C73_2 1.522(3) 6_565
C21_2 C20_2 1.5257(11) 6_565
C21_2 C24_2 1.822(3) 6_565
C21_2 Sc6 2.201(15) 6_565
C22_2 C20_2 0.620(2) 6_565
C22_2 C24_2 0.834(3) 6_565
C22_2 C23_2 1.4030 .
C22_2 C24_2 1.4344 .
C22_2 C66_2 1.695(3) 6_565
C22_2 C73_2 1.8199 6_565
C22_2 C19_2 1.8802 6_565
C22_2 Sc6 2.667(13) 6_565
C23_2 C19_2 0.5253 6_565
C23_2 C20_2 0.9665 6_565
C23_2 C18_2 1.676(3) 6_565
C23_2 C32_2 1.8550(16) 6_565
C24_2 C24_2 0.665(3) 6_565
C24_2 C22_2 0.834(3) 6_565
C24_2 C73_2 1.4270 .
C24_2 C73_2 1.729(2) 6_565
C24_2 C21_2 1.822(3) 6_565
C24_2 C20_2 2.009(3) 6_565
C25_2 C35_2 1.008(3) 6_565
C25_2 C39_2 1.0742(18) 6_565
C25_2 C31_2 1.4468 .
C25_2 C36_2 1.4507 6_565
C25_2 C26_2 1.4539 .
C25_2 C37_2 1.4549 .
C25_2 C47_2 1.6145(11) 6_565
C25_2 C49_2 1.923(2) 6_565
C25_2 C48_2 2.012(2) 6_565
C25_2 Sc5 2.848(7) 6_565
C26_2 C35_2 0.5133(14) 6_565
C26_2 C26_2 1.181(3) 6_565
C26_2 C36_2 1.375(3) 6_565
C26_2 C27_2 1.4286 .
C26_2 C35_2 1.4691 .
C26_2 C39_2 1.9488 6_565
C26_2 C27_2 2.021(2) 6_565
C26_2 Sc5 2.835(8) 6_565
C27_2 C16_2 0.879(3) 6_565
C27_2 C14_2 1.1741(19) 6_565
C27_2 C36_2 1.329(2) 6_565
C27_2 C28_2 1.4534 .
C27_2 C27_2 1.731(3) 6_565
C27_2 C35_2 1.8580 6_565
C27_2 C26_2 2.021(2) 6_565
C28_2 C16_2 0.667(2) 6_565
C28_2 C4_2 0.8883(15) 6_565
C28_2 C30_2 1.4029 .
C28_2 C33_2 1.4534 .
C28_2 C36_2 1.5070 6_565
C28_2 C3_2 1.683(3) 6_565
C28_2 C49_2 1.9290(17) 6_565
C28_2 C14_2 1.954(3) 6_565
C29_2 C2_2 0.5905(10) 6_565
C29_2 C3_2 0.8565 6_565
C29_2 C43_2 1.4270 .
C29_2 C30_2 1.4344 .
C29_2 C34_2 1.4468 .
C29_2 C1_2 1.7175 6_565
C29_2 C9_2 1.8869 6_565
C29_2 C49_2 1.9673 6_565
C30_2 C3_2 0.7418(17) 6_565
C30_2 C49_2 0.8007 6_565
C30_2 C31_2 1.4344 .
C30_2 C4_2 1.5855(11) 6_565
C30_2 C36_2 1.653(2) 6_565
C30_2 C16_2 1.962(2) 6_565
C30_2 C2_2 2.0198(13) 6_565
C30_2 C48_2 2.0324 6_565
C31_2 C49_2 0.6896(11) 6_565
C31_2 C48_2 0.9194(13) 6_565
C31_2 C45_2 1.4270 .
C31_2 C36_2 1.5722(19) 6_565
C31_2 C47_2 1.7505(12) 6_565
C32_2 C5_2 0.6753 6_565
C32_2 C10_2 0.7835(11) 6_565
C32_2 C33_2 1.4286 .
C32_2 C34_2 1.4539 .
C32_2 C4_2 1.7777 6_565
C32_2 C17_2 1.781(3) 6_565
C32_2 C23_2 1.8550(16) 6_565
C32_2 C9_2 1.892(2) 6_565
C33_2 C5_2 0.8464(13) 6_565
C33_2 C4_2 1.014(3) 6_565
C33_2 C17_2 1.464(2) 6_565
C33_2 C16_2 1.6657 6_565
C33_2 C15_2 1.960(3) 6_565
C34_2 C9_2 0.7460 6_565
C34_2 C2_2 1.2307(14) 6_565
C34_2 C10_2 1.291(2) 6_565
C34_2 C67_2 1.4548 .
C34_2 C3_2 1.8776 6_565
C34_2 C5_2 1.938(2) 6_565
C35_2 C26_2 0.5133(14) 6_565
C35_2 C25_2 1.008(3) 6_565
C35_2 C36_2 1.4286 .
C35_2 C39_2 1.4539 .
C35_2 C35_2 1.604(3) 6_565
C35_2 C27_2 1.8580 6_565
C35_2 Sc5 2.467(7) 6_565
C36_2 C27_2 1.329(2) 6_565
C36_2 C26_2 1.375(3) 6_565
C36_2 C25_2 1.4507 6_565
C36_2 C49_2 1.4534 .
C36_2 C28_2 1.5070 6_565
C36_2 C31_2 1.5722(19) 6_565
C36_2 C30_2 1.653(2) 6_565
C37_2 C39_2 0.6586(18) 6_565
C37_2 C47_2 1.020(2) 6_565
C37_2 C40_2 1.4549 .
C37_2 C38_2 1.4586 .
C37_2 C51_2 1.7787 6_565
C37_2 C56_2 1.9792(17) 6_565
C37_2 Sc5 2.658(6) 6_565
C38_2 C39_2 1.4413 .
C38_2 C39_2 1.441(2) 6_565
C38_2 C56_2 1.4498 .
C38_2 C56_2 1.4498 6_565
C38_2 C37_2 1.459(3) 6_565
C38_2 Sc5 2.267(6) 6_565
C39_2 C37_2 0.6586(18) 6_565
C39_2 C25_2 1.0742(18) 6_565
C39_2 C47_2 1.4469 .
C39_2 C26_2 1.9488 6_565
C39_2 C40_2 2.006(2) 6_565
C39_2 Sc5 2.093(6) 6_565
C40_2 C47_2 0.7338 6_565
C40_2 C51_2 0.815(2) 6_565
C40_2 C45_2 1.4468 .
C40_2 C41_2 1.4539 .
C40_2 C48_2 1.7653(16) 6_565
C40_2 C53_2 1.8368 6_565
C40_2 C39_2 2.006(2) 6_565
C41_2 C53_2 0.7703(19) 6_565
C41_2 C51_2 0.7986 6_565
C41_2 C42_2 1.4286 .
C41_2 C55_2 1.4691 .
C41_2 C52_2 1.6772 6_565
C41_2 C56_2 1.792(3) 6_565
C42_2 C53_2 0.6836(13) 6_565
C42_2 C54_2 1.2485(19) 6_565
C42_2 C52_2 1.256(3) 6_565
C42_2 C59_2 1.4366 .
C42_2 C46_2 1.4533 .
C42_2 C11_2 1.9976(16) 6_565
C42_2 C13_2 2.0241(14) 6_565
C43_2 C1_2 0.2927(13) 6_565
C43_2 C2_2 1.1858 6_565
C43_2 C44_2 1.4344 .
C43_2 C62_2 1.4469 .
C43_2 C50_2 1.5133 6_565
C43_2 C6_2 1.6832 6_565
C43_2 Sc4 2.506(12) 6_565
C44_2 C50_2 0.2929 6_565
C44_2 C54_2 1.2667(12) 6_565
C44_2 C1_2 1.3187 6_565
C44_2 C46_2 1.4030 .
C44_2 C45_2 1.4344 .
C44_2 C48_2 1.7214(12) 6_565
C44_2 Sc4 2.806(14) 6_565
C45_2 C48_2 0.5270 6_565
C45_2 C50_2 1.1654(15) 6_565
C45_2 C47_2 1.343(2) 6_565
C45_2 C49_2 1.9183 6_565
C45_2 C54_2 2.0315 6_565
C46_2 C54_2 0.5040(14) 6_565
C46_2 C13_2 0.9847 6_565
C46_2 C64_2 1.4534 .
C46_2 C50_2 1.6346 6_565
C46_2 C53_2 1.810(2) 6_565
C46_2 C6_2 1.9673 6_565
C46_2 Sc4 2.825(13) 6_565
C47_2 C40_2 0.7338 6_565
C47_2 C37_2 1.020(3) 6_565
C47_2 C45_2 1.343(2) 6_565
C47_2 C51_2 1.4270 .
C47_2 C48_2 1.4344 .
C47_2 C25_2 1.6145(11) 6_565
C47_2 C31_2 1.7505(12) 6_565
C47_2 Sc5 2.224(6) 6_565
C48_2 C45_2 0.5270 6_565
C48_2 C31_2 0.9194(13) 6_565
C48_2 C49_2 1.4029 .
C48_2 C50_2 1.4344 .
C48_2 C44_2 1.7214(12) 6_565
C48_2 C40_2 1.7653(16) 6_565
C48_2 C25_2 2.012(2) 6_565
C48_2 C30_2 2.0324 6_565
C48_2 Sc5 2.797(7) 6_565
C49_2 C31_2 0.6896(11) 6_565
C49_2 C30_2 0.8007 6_565
C49_2 C45_2 1.9183 6_565
C49_2 C25_2 1.923(2) 6_565
C49_2 C28_2 1.9290(16) 6_565
C49_2 C29_2 1.9673 6_565
C50_2 C44_2 0.2929 6_565
C50_2 C45_2 1.1654(15) 6_565
C50_2 C54_2 1.4270 .
C50_2 C43_2 1.5133 6_565
C50_2 C46_2 1.6345 6_565
C51_2 C41_2 0.7986 6_565
C51_2 C40_2 0.815(2) 6_565
C51_2 C53_2 1.4344 .
C51_2 C56_2 1.4468 .
C51_2 C55_2 1.698(3) 6_565
C51_2 C37_2 1.7787 6_565
C51_2 Sc5 2.380(7) 6_565
C52_2 C59_2 1.0328(14) 6_565
C52_2 C42_2 1.256(3) 6_565
C52_2 C60_2 1.308(2) 6_565
C52_2 C53_2 1.4030 .
C52_2 C57_2 1.5756 .
C52_2 C41_2 1.6772 6_565
C52_2 C55_2 1.8675(19) 6_565
C53_2 C42_2 0.6836(13) 6_565
C53_2 C41_2 0.7703(19) 6_565
C53_2 C54_2 1.4344 .
C53_2 C46_2 1.810(2) 6_565
C53_2 C40_2 1.8368 6_565
C53_2 C59_2 1.9493 6_565
C53_2 C55_2 2.030(3) 6_565
C54_2 C46_2 0.5040(14) 6_565
C54_2 C42_2 1.2485(19) 6_565
C54_2 C44_2 1.2667(12) 6_565
C54_2 C64_2 1.9069 6_565
C54_2 C45_2 2.0315 6_565
C55_2 C55_2 0.945(3) 6_565
C55_2 C56_2 1.1601 6_565
C55_2 C57_2 1.3809 .
C55_2 C56_2 1.4539 .
C55_2 C51_2 1.698(3) 6_565
C55_2 C52_2 1.8675(19) 6_565
C55_2 C53_2 2.030(3) 6_565
C56_2 C56_2 0.812(3) 6_565
C56_2 C55_2 1.1601 6_565
C56_2 C41_2 1.792(3) 6_565
C56_2 C37_2 1.9792(17) 6_565
C56_2 Sc5 2.357(7) 6_565
C57_2 C60_2 1.3741(15) 6_565
C57_2 C60_2 1.3741 .
C57_2 C55_2 1.3809(11) 6_565
C57_2 C52_2 1.576(3) 6_565
C58_2 C12_2 0.3372 6_565
C58_2 C11_2 1.226(2) 6_565
C58_2 C61_2 1.4034 .
C58_2 C64_2 1.4366 .
C58_2 C59_2 1.4413 .
C58_2 C77_2 1.6200 6_565
C58_2 C13_2 1.677(2) 6_565
C59_2 C11_2 0.6232(19) 6_565
C59_2 C52_2 1.0328(14) 6_565
C59_2 C60_2 1.4034 .
C59_2 C12_2 1.6128(10) 6_565
C59_2 C53_2 1.9492 6_565
C59_2 C74_2 1.967(3) 6_565
C60_2 C74_2 1.1762 6_565
C60_2 C60_2 1.227(3) 6_565
C60_2 C11_2 1.246(3) 6_565
C60_2 C52_2 1.308(2) 6_565
C60_2 C74_2 1.4413 .
C61_2 C77_2 0.9169(16) 6_565
C61_2 C76_2 1.174(2) 6_565
C61_2 C68_2 1.4366 .
C61_2 C12_2 1.437(2) 6_565
C61_2 C75_2 1.4413 .
C61_2 C75_2 1.777(3) 6_565
C61_2 C11_2 1.9376 6_565
C62_2 C6_2 1.1138 6_565
C62_2 C7_2 1.2180 6_565
C62_2 C1_2 1.3897 6_565
C62_2 C63_2 1.4539 .
C62_2 C67_2 1.4549 .
C62_2 C8_2 1.5508(15) 6_565
C62_2 C2_2 1.8025 6_565
C62_2 C9_2 1.8699(11) 6_565
C62_2 Sc4 2.196(9) 6_565
C63_2 C7_2 0.8220 6_565
C63_2 C6_2 1.0271(19) 6_565
C63_2 C64_2 1.4286 .
C63_2 C78_2 1.461(2) 6_565
C63_2 C69_2 1.4691 .
C63_2 C13_2 1.6956 6_565
C63_2 Sc4 2.068(8) 6_565
C64_2 C13_2 0.4719 6_565
C64_2 C12_2 1.186(3) 6_565
C64_2 C6_2 1.4672(15) 6_565
C64_2 C54_2 1.9069 6_565
C64_2 Sc4 2.485(10) 6_565
C65_2 C70_2 0.742(2) 6_565
C65_2 C21_2 0.8270 6_565
C65_2 C73_2 1.4469 .
C65_2 C69_2 1.4539 .
C65_2 C66_2 1.4549 .
C65_2 C78_2 1.5936 6_565
C65_2 C8_2 1.661(2) 6_565
C65_2 C7_2 1.975(2) 6_565
C65_2 Sc4 2.687(13) 6_565
C66_2 C21_2 0.833(2) 6_565
C66_2 C8_2 0.9425(19) 6_565
C66_2 C67_2 1.4410 .
C66_2 C22_2 1.695(3) 6_565
C66_2 C9_2 1.8082(12) 6_565
C67_2 C9_2 0.7299(11) 6_565
C67_2 C8_2 0.8410(14) 6_565
C67_2 C2_2 1.8191 6_565
C67_2 C7_2 1.9536 6_565
C67_2 C10_2 2.0060(19) 6_565
C67_2 Sc4 2.681(10) 6_565
C68_2 C77_2 0.8567(16) 6_565
C68_2 C76_2 1.178(3) 6_565
C68_2 C78_2 1.329(2) 6_565
C68_2 C69_2 1.4286 .
C68_2 C71_2 1.4533 .
C68_2 C71_2 1.850(3) 6_565
C68_2 C70_2 1.9107 6_565
C69_2 C78_2 0.1494 6_565
C69_2 C70_2 1.346(2) 6_565
C69_2 C7_2 1.392(2) 6_565
C69_2 C77_2 1.5819(11) 6_565
C69_2 Sc4 2.351(11) 6_565
C70_2 C65_2 0.742(2) 6_565
C70_2 C73_2 1.175(3) 6_565
C70_2 C69_2 1.346(2) 6_565
C70_2 C72_2 1.4344 .
C70_2 C78_2 1.4468 .
C70_2 C72_2 1.887(3) 6_565
C70_2 C68_2 1.9107 6_565
C70_2 Sc6 2.384(16) 6_565
C71_2 C71_2 0.418(3) 6_565
C71_2 C76_2 1.2490(12) 6_565
C71_2 C72_2 1.3310 6_565
C71_2 C72_2 1.4030 .
C71_2 C76_2 1.4534 .
C71_2 C68_2 1.850(3) 6_565
C72_2 C72_2 0.471(3) 6_565
C72_2 C73_2 1.1759(14) 6_565
C72_2 C71_2 1.3310 6_565
C72_2 C73_2 1.4344 .
C72_2 C70_2 1.887(3) 6_565
C73_2 C70_2 1.175(3) 6_565
C73_2 C72_2 1.1759(14) 6_565
C73_2 C73_2 1.432(3) 6_565
C73_2 C21_2 1.522(3) 6_565
C73_2 C24_2 1.729(2) 6_565
C73_2 C22_2 1.8199 6_565
C74_2 C74_2 0.566(3) 6_565
C74_2 C60_2 1.1762 6_565
C74_2 C75_2 1.3310 6_565
C74_2 C75_2 1.4034 .
C74_2 C11_2 1.966(3) 6_565
C74_2 C59_2 1.967(3) 6_565
C75_2 C75_2 0.350(3) 6_565
C75_2 C76_2 1.2652(13) 6_565
C75_2 C74_2 1.3310 6_565
C75_2 C76_2 1.4366 .
C75_2 C61_2 1.777(3) 6_565
C76_2 C61_2 1.174(2) 6_565
C76_2 C68_2 1.178(3) 6_565
C76_2 C71_2 1.2490(12) 6_565
C76_2 C75_2 1.2652(13) 6_565
C76_2 C76_2 1.323(3) 6_565
C76_2 C77_2 1.4286 .
C77_2 C68_2 0.8567(16) 6_565
C77_2 C61_2 0.9169(16) 6_565
C77_2 C78_2 1.4539 .
C77_2 C69_2 1.5819(11) 6_565
C77_2 C58_2 1.6200 6_565
C78_2 C69_2 0.1494 6_565
C78_2 C68_2 1.329(2) 6_565
C78_2 C63_2 1.461(2) 6_565
C78_2 C65_2 1.5936 6_565
C78_2 Sc6 2.484(14) 6_565
C1_3 C24_3 0.2675 6_565
C1_3 C22_3 1.325(3) 6_565
C1_3 C20_3 1.3582(17) 6_565
C1_3 C50_3 1.4469 .
C1_3 C2_3 1.4539 .
C1_3 C6_3 1.4549 .
C1_3 C73_3 1.6916 6_565
C2_3 C23_3 0.827(3) 6_565
C2_3 C22_3 1.1103 6_565
C2_3 C18_3 1.3902 6_565
C2_3 C3_3 1.4286 .
C2_3 C9_3 1.4691 .
C2_3 C24_3 1.6947(16) 6_565
C2_3 C19_3 1.9718(16) 6_565
C3_3 C18_3 0.291(2) 6_565
C3_3 C19_3 1.138(2) 6_565
C3_3 C4_3 1.4365 .
C3_3 C49_3 1.4534 .
C3_3 C17_3 1.597(2) 6_565
C3_3 C23_3 1.6372(17) 6_565
C4_3 C17_3 0.162(3) 6_565
C4_3 C18_3 1.276(2) 6_565
C4_3 C16_3 1.4413 .
C4_3 C5_3 1.4582 .
C4_3 C15_3 1.4833 6_565
C5_3 C17_3 1.3883 .
C5_3 C17_3 1.388(3) 6_565
C5_3 C10_3 1.4289 .
C5_3 C10_3 1.4289 6_565
C5_3 C4_3 1.458(3) 6_565
C6_3 C73_3 1.0257(15) 6_565
C6_3 C24_3 1.2369(11) 6_565
C6_3 C7_3 1.4410 .
C6_3 C72_3 1.4454(13) 6_565
C6_3 C13_3 1.4548 .
C6_3 C22_3 1.7527(13) 6_565
C6_3 C70_3 1.815(3) 6_565
C6_3 C21_3 1.942(3) 6_565
C7_3 C70_3 0.7635(16) 6_565
C7_3 C21_3 0.9091(15) 6_565
C7_3 C8_3 1.4549 .
C7_3 C78_3 1.4549 .
C7_3 C72_3 1.7341(13) 6_565
C7_3 C22_3 1.8729(11) 6_565
C8_3 C21_3 0.574(2) 6_565
C8_3 C8_3 0.990(3) 6_565
C8_3 C21_3 1.4468 .
C8_3 C9_3 1.4539 .
C8_3 C22_3 1.614(3) 6_565
C8_3 C70_3 1.8912 6_565
C8_3 C9_3 1.971(2) 6_565
C9_3 C23_3 0.918(2) 6_565
C9_3 C10_3 1.237(2) 6_565
C9_3 C22_3 1.295(3) 6_565
C9_3 C10_3 1.4286 .
C9_3 C21_3 1.7409 6_565
C9_3 C9_3 1.791(3) 6_565
C9_3 C8_3 1.971(2) 6_565
C10_3 C10_3 0.285(3) 6_565
C10_3 C9_3 1.237(2) 6_565
C10_3 C23_3 1.4533 .
C10_3 C23_3 1.729(3) 6_565
C11_3 C68_3 0.302(2) 6_565
C11_3 C61_3 1.137(2) 6_565
C11_3 C12_3 1.4286 .
C11_3 C74_3 1.4366 .
C11_3 C52_3 1.4533 .
C11_3 C71_3 1.5591 6_565
C11_3 C69_3 1.597(2) 6_565
C12_3 C71_3 0.442(2) 6_565
C12_3 C68_3 1.2588 6_565
C12_3 C72_3 1.2778 6_565
C12_3 C13_3 1.4540 .
C12_3 C77_3 1.4691 .
C12_3 C76_3 1.842(3) 6_565
C13_3 C73_3 0.6659 6_565
C13_3 C72_3 1.111(3) 6_565
C13_3 C65_3 1.4411(19) 6_565
C13_3 C54_3 1.4469 .
C13_3 C71_3 1.829(2) 6_565
C14_3 C15_3 1.3361 .
C14_3 C15_3 1.336(3) 6_565
C14_3 C27_3 1.4270 .
C14_3 C16_3 1.509(3) 6_565
C14_3 C16_3 1.5089 .
C15_3 C16_3 0.201(3) 6_565
C15_3 C17_3 1.4034 .
C15_3 C33_3 1.4365 .
C15_3 C4_3 1.4833 6_565
C15_3 C36_3 1.613(3) 6_565
C16_3 C15_3 0.201(3) 6_565
C16_3 C33_3 1.297(2) 6_565
C16_3 C17_3 1.3813 6_565
C16_3 C36_3 1.4366 .
C17_3 C4_3 0.162(3) 6_565
C17_3 C16_3 1.3813 6_565
C17_3 C18_3 1.4366 .
C17_3 C3_3 1.597(2) 6_565
C18_3 C3_3 0.291(2) 6_565
C18_3 C4_3 1.276(2) 6_565
C18_3 C2_3 1.3902 6_565
C18_3 C19_3 1.4286 .
C18_3 C23_3 1.4534 .
C18_3 C49_3 1.7281(18) 6_565
C19_3 C49_3 0.6243 6_565
C19_3 C3_3 1.138(2) 6_565
C19_3 C48_3 1.3854(13) 6_565
C19_3 C20_3 1.4539 .
C19_3 C32_3 1.4691 .
C19_3 C2_3 1.9718(16) 6_565
C19_3 C36_3 2.0345(12) 6_565
C20_3 C50_3 0.6945 6_565
C20_3 C48_3 1.2547 6_565
C20_3 C1_3 1.3582(17) 6_565
C20_3 C24_3 1.4469 .
C20_3 C66_3 1.4549 .
C20_3 C49_3 1.9223 6_565
C21_3 C8_3 0.574(2) 6_565
C21_3 C7_3 0.9091(15) 6_565
C21_3 C70_3 1.4270 .
C21_3 C22_3 1.4344 .
C21_3 C9_3 1.7409 6_565
C21_3 C21_3 1.783(3) 6_565
C21_3 C6_3 1.942(3) 6_565
C21_3 C78_3 1.9849 6_565
C21_3 Sc7 2.51(7) 6_565
C22_3 C2_3 1.1103 6_565
C22_3 C9_3 1.295(3) 6_565
C22_3 C1_3 1.325(3) 6_565
C22_3 C23_3 1.4030 .
C22_3 C24_3 1.4344 .
C22_3 C8_3 1.614(3) 6_565
C22_3 C6_3 1.7527(13) 6_565
C22_3 C7_3 1.8729(11) 6_565
C23_3 C2_3 0.827(3) 6_565
C23_3 C9_3 0.918(2) 6_565
C23_3 C3_3 1.6372(17) 6_565
C23_3 C10_3 1.729(3) 6_565
C24_3 C1_3 0.2675 6_565
C24_3 C6_3 1.2369(11) 6_565
C24_3 C50_3 1.4069(16) 6_565
C24_3 C73_3 1.4270 .
C24_3 C2_3 1.6947(16) 6_565
C24_3 Sc7 2.86(7) 6_565
C25_3 C31_3 0.4190 6_565
C25_3 C25_3 1.309(3) 6_565
C25_3 C30_3 1.318(3) 6_565
C25_3 C31_3 1.4468 .
C25_3 C26_3 1.4539 .
C25_3 C37_3 1.4549 .
C25_3 C45_3 1.8421 6_565
C26_3 C28_3 0.7089(19) 6_565
C26_3 C30_3 1.114(2) 6_565
C26_3 C27_3 1.4035 .
C26_3 C35_3 1.4691 .
C26_3 C31_3 1.7951 6_565
C27_3 C26_3 1.404(2) 6_565
C27_3 C28_3 1.4858 .
C27_3 C28_3 1.486(3) 6_565
C28_3 C26_3 0.7088(19) 6_565
C28_3 C35_3 1.042(3) 6_565
C28_3 C30_3 1.4029 .
C28_3 C33_3 1.4534 .
C28_3 C36_3 1.8540(18) 6_565
C29_3 C39_3 0.4332(15) 6_565
C29_3 C38_3 1.0474 6_565
C29_3 C43_3 1.4270 .
C29_3 C30_3 1.4344 .
C29_3 C34_3 1.4468 .
C29_3 C35_3 1.6394(12) 6_565
C29_3 C47_3 1.7213(16) 6_565
C29_3 Sc9 2.18(5) 6_565
C30_3 C26_3 1.114(2) 6_565
C30_3 C35_3 1.3032(13) 6_565
C30_3 C25_3 1.318(3) 6_565
C30_3 C31_3 1.4344 .
C30_3 C39_3 1.616(3) 6_565
C30_3 C37_3 1.7435 6_565
C30_3 C38_3 1.8675(17) 6_565
C30_3 Sc9 2.47(5) 6_565
C31_3 C25_3 0.4190 6_565
C31_3 C37_3 1.085(2) 6_565
C31_3 C45_3 1.4270 .
C31_3 C31_3 1.465(3) 6_565
C31_3 C26_3 1.7951 6_565
C31_3 C40_3 1.9334 6_565
C31_3 Sc9 2.58(5) 6_565
C32_3 C49_3 0.8764 6_565
C32_3 C36_3 0.988(2) 6_565
C32_3 C33_3 1.4286 .
C32_3 C34_3 1.4539 .
C32_3 C48_3 1.5394(13) 6_565
C32_3 C35_3 1.7156(16) 6_565
C32_3 C47_3 2.0012 6_565
C33_3 C36_3 0.483(2) 6_565
C33_3 C35_3 1.2767 6_565
C33_3 C16_3 1.297(2) 6_565
C33_3 C49_3 1.9289(17) 6_565
C34_3 C47_3 0.7779 6_565
C34_3 C39_3 1.0441(17) 6_565
C34_3 C67_3 1.4549 .
C34_3 C48_3 1.5608 6_565
C34_3 C35_3 1.843(2) 6_565
C34_3 Sc9 2.70(5) 6_565
C35_3 C28_3 1.042(3) 6_565
C35_3 C33_3 1.2767 6_565
C35_3 C30_3 1.3032(13) 6_565
C35_3 C36_3 1.4286 .
C35_3 C39_3 1.4539 .
C35_3 C29_3 1.6394(12) 6_565
C35_3 C32_3 1.7156(16) 6_565
C35_3 C34_3 1.843(2) 6_565
C36_3 C33_3 0.483(2) 6_565
C36_3 C32_3 0.988(2) 6_565
C36_3 C49_3 1.4533 .
C36_3 C15_3 1.613(3) 6_565
C36_3 C28_3 1.8540(18) 6_565
C36_3 C19_3 2.0345(12) 6_565
C37_3 C45_3 0.950(2) 6_565
C37_3 C31_3 1.085(2) 6_565
C37_3 C38_3 1.4410 .
C37_3 C40_3 1.4549 .
C37_3 C44_3 1.5736 6_565
C37_3 C30_3 1.7435 6_565
C37_3 C43_3 2.000(2) 6_565
C38_3 C43_3 0.7710 6_565
C38_3 C29_3 1.0474 6_565
C38_3 C39_3 1.4549 .
C38_3 C56_3 1.4549 .
C38_3 C44_3 1.5664(18) 6_565
C38_3 C30_3 1.8675(17) 6_565
C39_3 C29_3 0.4332(15) 6_565
C39_3 C34_3 1.0441(17) 6_565
C39_3 C47_3 1.4468 .
C39_3 C30_3 1.616(3) 6_565
C39_3 C43_3 1.7202 6_565
C39_3 Sc8 2.61(5) 6_565
C40_3 C45_3 0.5396(12) 6_565
C40_3 C40_3 1.157(3) 6_565
C40_3 C44_3 1.433(3) 6_565
C40_3 C45_3 1.4469 .
C40_3 C41_3 1.4539 .
C40_3 C31_3 1.9334 6_565
C40_3 C41_3 2.032(2) 6_565
C41_3 C46_3 0.875(3) 6_565
C41_3 C42_3 1.0966(19) 6_565
C41_3 C44_3 1.415(2) 6_565
C41_3 C42_3 1.4286 .
C41_3 C55_3 1.4691 .
C41_3 C41_3 1.740(3) 6_565
C41_3 C45_3 1.8743 6_565
C41_3 C40_3 2.032(2) 6_565
C42_3 C42_3 0.482(3) 6_565
C42_3 C41_3 1.0966(19) 6_565
C42_3 C59_3 1.4366 .
C42_3 C46_3 1.4534 .
C42_3 C59_3 1.4820 6_565
C42_3 C46_3 1.912(3) 6_565
C43_3 C56_3 0.7127 6_565
C43_3 C38_3 0.7709 6_565
C43_3 C44_3 1.4344 .
C43_3 C62_3 1.4469 .
C43_3 C51_3 1.6793(14) 6_565
C43_3 C39_3 1.7202 6_565
C43_3 C37_3 2.000(2) 6_565
C43_3 C55_3 2.0160(13) 6_565
C43_3 Sc9 2.06(5) 6_565
C44_3 C46_3 1.4030 .
C44_3 C55_3 1.4066 6_565
C44_3 C41_3 1.415(2) 6_565
C44_3 C56_3 1.418(3) 6_565
C44_3 C40_3 1.433(3) 6_565
C44_3 C45_3 1.4344 .
C44_3 C38_3 1.5664(18) 6_565
C44_3 C37_3 1.5736 6_565
C44_3 Sc9 2.24(5) 6_565
C45_3 C40_3 0.5396(12) 6_565
C45_3 C37_3 0.950(2) 6_565
C45_3 C45_3 1.558(3) 6_565
C45_3 C25_3 1.8421 6_565
C45_3 C41_3 1.8743 6_565
C45_3 Sc9 2.48(5) 6_565
C46_3 C55_3 0.678(3) 6_565
C46_3 C41_3 0.875(3) 6_565
C46_3 C64_3 1.4533 .
C46_3 C57_3 1.7497(11) 6_565
C46_3 C42_3 1.912(3) 6_565
C46_3 C56_3 1.992(2) 6_565
C46_3 Sc9 2.81(5) 6_565
C47_3 C67_3 0.743(2) 6_565
C47_3 C34_3 0.7779 6_565
C47_3 C51_3 1.4270 .
C47_3 C48_3 1.4344 .
C47_3 C62_3 1.6799 6_565
C47_3 C29_3 1.7213(16) 6_565
C47_3 C66_3 1.9038 6_565
C47_3 Sc8 2.00(5) 6_565
C47_3 C32_3 2.0012 6_565
C48_3 C20_3 1.2547 6_565
C48_3 C19_3 1.3854(13) 6_565
C48_3 C49_3 1.4030 .
C48_3 C66_3 1.4333(12) 6_565
C48_3 C50_3 1.4344 .
C48_3 C32_3 1.5394(13) 6_565
C48_3 C34_3 1.5608 6_565
C48_3 C67_3 1.5799(11) 6_565
C48_3 Sc8 2.13(5) 6_565
C49_3 C19_3 0.6243 6_565
C49_3 C32_3 0.8764 6_565
C49_3 C18_3 1.7281(18) 6_565
C49_3 C20_3 1.9223 6_565
C49_3 C33_3 1.9289(17) 6_565
C49_3 Sc8 2.81(5) 6_565
C50_3 C20_3 0.6946 6_565
C50_3 C66_3 0.9814(19) 6_565
C50_3 C24_3 1.4069(16) 6_565
C50_3 C54_3 1.4270 .
C50_3 C65_3 1.6477 6_565
C50_3 C73_3 1.8277(11) 6_565
C50_3 Sc8 2.27(5) 6_565
C51_3 C62_3 0.4031 6_565
C51_3 C67_3 1.1512(15) 6_565
C51_3 C53_3 1.4344 .
C51_3 C56_3 1.4468 .
C51_3 C63_3 1.5271 6_565
C51_3 C43_3 1.6793(14) 6_565
C51_3 Sc8 2.06(5) 6_565
C52_3 C69_3 0.8984(14) 6_565
C52_3 C63_3 1.0787(11) 6_565
C52_3 C53_3 1.4030 .
C52_3 C68_3 1.4522(13) 6_565
C52_3 C57_3 1.4534 .
C52_3 C64_3 1.6735(12) 6_565
C52_3 C61_3 1.953(3) 6_565
C52_3 C58_3 2.038(2) 6_565
C53_3 C69_3 0.9512(11) 6_565
C53_3 C63_3 1.1591 6_565
C53_3 C65_3 1.3701 6_565
C53_3 C54_3 1.4344 .
C53_3 C62_3 1.6481 6_565
C53_3 C66_3 1.9122(11) 6_565
C53_3 C67_3 2.0216 6_565
C53_3 Sc8 2.25(5) 6_565
C54_3 C65_3 0.2572(17) 6_565
C54_3 C66_3 1.3198(15) 6_565
C54_3 C73_3 1.3660(14) 6_565
C54_3 C69_3 1.5979 6_565
C54_3 Sc8 2.33(5) 6_565
C55_3 C46_3 0.678(3) 6_565
C55_3 C64_3 1.0789 6_565
C55_3 C44_3 1.4066 6_565
C55_3 C57_3 1.4286 .
C55_3 C56_3 1.4539 .
C55_3 C63_3 1.881(2) 6_565
C55_3 C43_3 2.0160(13) 6_565
C56_3 C43_3 0.7127 6_565
C56_3 C62_3 1.129(2) 6_565
C56_3 C44_3 1.418(3) 6_565
C56_3 C63_3 1.8681 6_565
C56_3 C46_3 1.992(2) 6_565
C56_3 Sc8 2.70(6) 6_565
C57_3 C64_3 0.3874 6_565
C57_3 C58_3 1.126(2) 6_565
C57_3 C60_3 1.4365 .
C57_3 C63_3 1.476(2) 6_565
C57_3 C46_3 1.7497(11) 6_565
C58_3 C60_3 0.348(3) 6_565
C58_3 C57_3 1.126(2) 6_565
C58_3 C61_3 1.4034 .
C58_3 C64_3 1.4366 .
C58_3 C59_3 1.4413 .
C58_3 C74_3 1.5207 6_565
C58_3 C59_3 1.687(3) 6_565
C58_3 C52_3 2.038(2) 6_565
C59_3 C59_3 0.275(3) 6_565
C59_3 C60_3 1.177(3) 6_565
C59_3 C60_3 1.4034 .
C59_3 C42_3 1.4819 6_565
C59_3 C58_3 1.687(3) 6_565
C60_3 C58_3 0.348(3) 6_565
C60_3 C59_3 1.177(3) 6_565
C60_3 C61_3 1.4211 6_565
C60_3 C74_3 1.4413 .
C60_3 C64_3 1.725(2) 6_565
C61_3 C74_3 0.411(3) 6_565
C61_3 C11_3 1.137(2) 6_565
C61_3 C60_3 1.4211 6_565
C61_3 C68_3 1.4366 .
C61_3 C75_3 1.4413 .
C61_3 C75_3 1.790(3) 6_565
C61_3 C52_3 1.953(3) 6_565
C62_3 C51_3 0.4031 6_565
C62_3 C56_3 1.129(2) 6_565
C62_3 C63_3 1.4539 .
C62_3 C67_3 1.4549 .
C62_3 C53_3 1.6481 6_565
C62_3 C47_3 1.6799 6_565
C62_3 Sc9 2.53(5) 6_565
C63_3 C52_3 1.0787(11) 6_565
C63_3 C53_3 1.1591 6_565
C63_3 C64_3 1.4286 .
C63_3 C69_3 1.4691 .
C63_3 C57_3 1.476(2) 6_565
C63_3 C51_3 1.5271 6_565
C63_3 C56_3 1.8681 6_565
C63_3 C55_3 1.881(2) 6_565
C64_3 C57_3 0.3874 6_565
C64_3 C55_3 1.0789 6_565
C64_3 C52_3 1.6736(12) 6_565
C64_3 C60_3 1.725(2) 6_565
C65_3 C54_3 0.2572(17) 6_565
C65_3 C53_3 1.3701 6_565
C65_3 C13_3 1.4411(19) 6_565
C65_3 C73_3 1.4469 .
C65_3 C69_3 1.4539 .
C65_3 C66_3 1.4549 .
C65_3 C50_3 1.6477 6_565
C66_3 C50_3 0.9814(19) 6_565
C66_3 C54_3 1.3198(15) 6_565
C66_3 C48_3 1.4333(12) 6_565
C66_3 C67_3 1.4410 .
C66_3 C47_3 1.9038 6_565
C66_3 C53_3 1.9122(11) 6_565
C67_3 C47_3 0.743(2) 6_565
C67_3 C51_3 1.1512(15) 6_565
C67_3 C48_3 1.5799(11) 6_565
C67_3 C53_3 2.0216 6_565
C68_3 C11_3 0.302(2) 6_565
C68_3 C12_3 1.2588 6_565
C68_3 C69_3 1.4286 .
C68_3 C52_3 1.4522(13) 6_565
C68_3 C71_3 1.4534 .
C68_3 C74_3 1.734(3) 6_565
C69_3 C52_3 0.8984(14) 6_565
C69_3 C53_3 0.9512(11) 6_565
C69_3 C11_3 1.597(2) 6_565
C69_3 C54_3 1.5979 6_565
C70_3 C78_3 0.723(2) 6_565
C70_3 C7_3 0.7635(16) 6_565
C70_3 C72_3 1.4344 .
C70_3 C78_3 1.4469 .
C70_3 C6_3 1.815(3) 6_565
C70_3 C77_3 1.8556 6_565
C70_3 C70_3 1.875(3) 6_565
C70_3 C8_3 1.8912 6_565
C70_3 Sc7 2.11(7) 6_565
C71_3 C12_3 0.442(2) 6_565
C71_3 C77_3 1.125(3) 6_565
C71_3 C72_3 1.4029 .
C71_3 C76_3 1.4534 .
C71_3 C11_3 1.5591 6_565
C71_3 C13_3 1.829(2) 6_565
C71_3 Sc7 2.47(7) 6_565
C72_3 C13_3 1.111(3) 6_565
C72_3 C12_3 1.2777 6_565
C72_3 C73_3 1.4344 .
C72_3 C6_3 1.4454(13) 6_565
C72_3 C77_3 1.603(3) 6_565
C72_3 C7_3 1.7341(13) 6_565
C72_3 C78_3 1.739(3) 6_565
C72_3 Sc7 2.12(7) 6_565
C73_3 C13_3 0.6659 6_565
C73_3 C6_3 1.0257(15) 6_565
C73_3 C54_3 1.3660(14) 6_565
C73_3 C1_3 1.6916 6_565
C73_3 C50_3 1.8277(11) 6_565
C73_3 Sc7 2.51(6) 6_565
C74_3 C61_3 0.411(3) 6_565
C74_3 C75_3 1.075(3) 6_565
C74_3 C75_3 1.4034 .
C74_3 C58_3 1.5207 6_565
C74_3 C68_3 1.734(3) 6_565
C75_3 C75_3 0.394(3) 6_565
C75_3 C74_3 1.075(3) 6_565
C75_3 C76_3 1.4366 .
C75_3 C76_3 1.5294(12) 6_565
C75_3 C61_3 1.790(3) 6_565
C76_3 C76_3 0.699(3) 6_565
C76_3 C77_3 1.0021(13) 6_565
C76_3 C77_3 1.4286 .
C76_3 C75_3 1.5294(12) 6_565
C76_3 C12_3 1.842(3) 6_565
C76_3 Sc7 2.71(7) 6_565
C77_3 C76_3 1.0021(13) 6_565
C77_3 C71_3 1.125(3) 6_565
C77_3 C78_3 1.4539 .
C77_3 C77_3 1.483(3) 6_565
C77_3 C72_3 1.603(3) 6_565
C77_3 C78_3 1.832(2) 6_565
C77_3 C70_3 1.8556 6_565
C77_3 Sc7 2.65(7) 6_565
C78_3 C70_3 0.723(2) 6_565
C78_3 C78_3 0.837(3) 6_565
C78_3 C72_3 1.739(3) 6_565
C78_3 C77_3 1.832(2) 6_565
C78_3 C21_3 1.9849 6_565
C78_3 Sc7 2.46(7) 6_565
